data_4506758
loop_
_publ_author_name
'Yamamoto, Atsushi'
'Uehara, Shinji'
'Hamada, Tomoya'
'Miyata, Mikiji'
'Hisaki, Ichiro'
'Tohnai, Norimitsu'

_publ_section_title
;
 Diamondoid Porous Organic Salts toward Applicable Strategy for
 Construction of Versatile Porous Structures
;
_journal_issue 9
_journal_name_full 'Crystal Growth &amp; Design'
_journal_page_first 4600
_journal_paper_doi 10.1021/cg300796u
_journal_volume 12
_journal_year 2012
_chemical_formula_moiety 'C504 H468 N12 O36 S12 '
_chemical_formula_sum 'C504 H468 N12 O36 S12'
_chemical_formula_weight 7654.02
_space_group_IT_number 14
_symmetry_cell_setting monoclinic
_symmetry_Int_Tables_number 14
_symmetry_space_group_name_Hall '-P 2ybc'
_symmetry_space_group_name_H-M 'P 1 21/c 1'
_cell_angle_alpha 90.0000
_cell_angle_beta 90.7570(8)
_cell_angle_gamma 90.0000
_cell_formula_units_Z 4
_cell_length_a 31.2919(6)
_cell_length_b 41.6841(8)
_cell_length_c 31.9775(6)
_cell_measurement_reflns_used 104934
_cell_measurement_temperature 123.1
_cell_measurement_theta_max 68.1
_cell_measurement_theta_min 3.0
_cell_volume 41707.0(14)
_computing_cell_refinement PROCESS-AUTO
_computing_data_collection PROCESS-AUTO
_computing_data_reduction CrystalStructure
_computing_publication_material 'CrystalStructure 3.8'
_computing_structure_refinement SHELXL
_diffrn_detector_area_resol_mean 10.00
_diffrn_measured_fraction_theta_full 0.953
_diffrn_measured_fraction_theta_max 0.953
_diffrn_measurement_device_type 'Rigaku RAXIS-RAPID'
_diffrn_measurement_method \w
_diffrn_radiation_type 'Cu K\a'
_diffrn_radiation_wavelength 1.54187
_diffrn_reflns_av_R_equivalents 0.127
_diffrn_reflns_limit_h_max 37
_diffrn_reflns_limit_h_min -37
_diffrn_reflns_limit_k_max 47
_diffrn_reflns_limit_k_min -50
_diffrn_reflns_limit_l_max 38
_diffrn_reflns_limit_l_min -38
_diffrn_reflns_number 323245
_diffrn_reflns_theta_full 68.25
_diffrn_reflns_theta_max 68.25
_exptl_absorpt_coefficient_mu 1.135
_exptl_absorpt_correction_T_max 0.893
_exptl_absorpt_correction_T_min 0.871
_exptl_absorpt_correction_type numerical
_exptl_absorpt_process_details
;
    Higashi, T. (1999). Program for Absorption Correction.
    Rigaku Corporation, Tokyo, Japan.
;
_exptl_crystal_colour yellow
_exptl_crystal_density_diffrn 1.219
_exptl_crystal_density_method 'not measured'
_exptl_crystal_description platelet
_exptl_crystal_F_000 16224.00
_exptl_crystal_size_max 0.60
_exptl_crystal_size_mid 0.20
_exptl_crystal_size_min 0.10
_refine_diff_density_max 4.96
_refine_diff_density_min -2.09
_refine_ls_extinction_method none
_refine_ls_goodness_of_fit_ref 1.189
_refine_ls_hydrogen_treatment refall
_refine_ls_number_parameters 5158
_refine_ls_number_reflns 72781
_refine_ls_R_factor_gt 0.1335
_refine_ls_shift/su_max 0.0000
_refine_ls_structure_factor_coef Fsqd
_refine_ls_weighting_details 'w = 1/[\s^2^(Fo^2^)+(0.2000P)^2^+0.0000P] where P=(Fo^2^+2Fc^2^)/3'
_refine_ls_weighting_scheme calc
_refine_ls_wR_factor_ref 0.4320
_reflns_number_gt 29762
_reflns_number_total 72781
_reflns_threshold_expression F^2^>2.0\s(F^2^)
_cod_data_source_file cg300796u_si_007.cif
_cod_data_source_block 2AS_TPMA_TMB_1c
_cod_original_cell_volume 41707.1(13)
_cod_original_formula_sum 'C504 H468 N12 O36 S12 '
_cod_database_code 4506758

loop_
_symmetry_equiv_pos_site_id
_symmetry_equiv_pos_as_xyz
1 +X,+Y,+Z
2 -X,1/2+Y,1/2-Z
3 -X,-Y,-Z
4 +X,1/2-Y,1/2+Z

loop_
_atom_site_label
_atom_site_type_symbol
_atom_site_fract_x
_atom_site_fract_y
_atom_site_fract_z
_atom_site_U_iso_or_equiv
_atom_site_adp_type
_atom_site_occupancy
_atom_site_symmetry_multiplicity
_atom_site_calc_flag
_atom_site_refinement_flags
S(1) S 0.2498 0.3359 0.0929 0.0326 Uani 1.00 1 d .
S(2) S 0.2599 0.1654 0.4154 0.0318 Uani 1.00 1 d .
S(3) S 0.3424 0.2480 0.0083 0.0348 Uani 1.00 1 d .
S(4) S 0.2536 0.4986 0.4142 0.0316 Uani 1.00 1 d .
S(5) S 0.3467 0.5806 0.0088 0.0297 Uani 1.00 1 d .
S(6) S 0.1628 0.5797 -0.0051 0.0331 Uani 1.00 1 d .
S(7) S 0.1638 0.2538 0.4965 0.0340 Uani 1.00 1 d .
S(9) S 0.7552 0.1728 0.4102 0.0300 Uani 1.00 1 d .
S(10) S 0.7485 0.1708 0.5902 0.0310 Uani 1.00 1 d .
S(11) S 0.1604 0.5841 0.4992 0.0327 Uani 1.00 1 d .
S(12) S 0.3391 0.9107 0.0117 0.0349 Uani 1.00 1 d .
S(13) S 0.2504 0.0056 0.0918 0.0328 Uani 1.00 1 d .
O(1) O 0.2339 0.3456 0.0522 0.0417 Uani 1.00 1 d .
O(2) O 0.2240 0.3103 0.1108 0.0399 Uani 1.00 1 d .
O(3) O 0.2952 0.3281 0.0926 0.0350 Uani 1.00 1 d .
O(4) O 0.2983 0.5080 0.4212 0.0359 Uani 1.00 1 d .
O(5) O 0.2294 0.5245 0.3941 0.0408 Uani 1.00 1 d .
O(6) O 0.2336 0.4869 0.4523 0.0417 Uani 1.00 1 d .
O(7) O 0.3672 0.2719 -0.0141 0.0433 Uani 1.00 1 d .
O(8) O 0.3292 0.2595 0.0489 0.0371 Uani 1.00 1 d .
O(9) O 0.3075 0.2344 -0.0163 0.0420 Uani 1.00 1 d .
O(10) O 0.2865 0.1906 0.3974 0.0511 Uani 1.00 1 d .
O(11) O 0.2152 0.1742 0.4158 0.0370 Uani 1.00 1 d .
O(12) O 0.2753 0.1548 0.4563 0.0433 Uani 1.00 1 d .
O(13) O 0.2042 0.2624 0.5170 0.0415 Uani 1.00 1 d .
O(14) O 0.3677 0.6079 0.0283 0.0376 Uani 1.00 1 d .
O(15) O 0.1407 0.6034 -0.0305 0.0408 Uani 1.00 1 d .
O(16) O 0.1684 0.2499 0.4520 0.0446 Uani 1.00 1 d .
O(17) O 0.7095 0.1662 0.4109 0.0404 Uani 1.00 1 d .
O(18) O 0.7726 0.1792 0.4513 0.0373 Uani 1.00 1 d .
O(19) O 0.7784 0.1478 0.3881 0.0447 Uani 1.00 1 d .
O(20) O 0.7219 0.1473 0.6110 0.0365 Uani 1.00 1 d .
O(21) O 0.7342 0.1773 0.5475 0.0338 Uani 1.00 1 d .
O(22) O 0.7938 0.1624 0.5924 0.0302 Uani 1.00 1 d .
O(25) O 0.1615 0.5769 0.5437 0.0433 Uani 1.00 1 d .
O(26) O 0.1617 0.5877 0.0394 0.0323 Uani 1.00 1 d .
O(27) O 0.2057 0.5731 -0.0197 0.0409 Uani 1.00 1 d .
O(28) O 0.3040 0.5757 0.0245 0.0362 Uani 1.00 1 d .
O(29) O 0.3478 0.5820 -0.0369 0.0310 Uani 1.00 1 d .
O(30) O 0.1428 0.2268 0.5160 0.0489 Uani 1.00 1 d .
O(31) O 0.2024 0.5930 0.4839 0.0482 Uani 1.00 1 d .
O(32) O 0.1403 0.5589 0.4747 0.0494 Uani 1.00 1 d .
O(33) O 0.3555 0.9398 0.0314 0.0435 Uani 1.00 1 d .
O(34) O 0.3399 0.9123 -0.0333 0.0384 Uani 1.00 1 d .
O(35) O 0.2981 0.9009 0.0273 0.0406 Uani 1.00 1 d .
O(36) O 0.2702 -0.0218 0.1058 0.3942 Uani 1.00 1 d .
O(37) O 0.2693 0.0160 0.0529 0.0414 Uani 1.00 1 d .
O(38) O 0.2048 0.0010 0.0876 0.0420 Uani 1.00 1 d .
N(1) N 0.1715 0.3328 -0.0092 0.0356 Uani 1.00 1 d .
N(2) N 0.3379 0.3331 0.0173 0.0300 Uani 1.00 1 d .
N(3) N 0.2520 0.2521 0.4187 0.0332 Uani 1.00 1 d .
N(4) N 0.1646 0.6658 -0.0172 0.0345 Uani 1.00 1 d .
N(5) N 0.2378 0.5862 0.0853 0.0375 Uani 1.00 1 d .
N(6) N 0.1668 0.4978 0.5060 0.0370 Uani 1.00 1 d .
N(7) N 0.2608 0.5846 0.4209 0.0355 Uani 1.00 1 d .
N(8) N 0.2712 0.9154 0.4202 0.0376 Uani 1.00 1 d .
N(9) N 0.3325 0.6688 0.0136 0.0337 Uani 1.00 1 d .
N(10) N 0.3350 1.0001 0.0012 0.0342 Uani 1.00 1 d .
N(11) N 0.2525 0.2518 0.5888 0.0385 Uani 1.00 1 d .
N(12) N 0.2388 0.9177 0.0881 0.0359 Uani 1.00 1 d .
C(1) C 0.2651 0.1320 0.3828 0.0375 Uani 1.00 1 d .
C(2) C 0.2315 0.1196 0.3611 0.0427 Uani 1.00 1 d .
C(3) C 0.2374 0.0933 0.3333 0.0294 Uani 1.00 1 d .
C(4) C 0.2035 0.0804 0.3099 0.0425 Uani 1.00 1 d .
C(5) C 0.2089 0.0551 0.2815 0.0366 Uani 1.00 1 d .
C(6) C 0.1748 0.0434 0.2570 0.0490 Uani 1.00 1 d .
C(7) C 0.1817 0.0191 0.2292 0.0573 Uani 1.00 1 d .
C(8) C 0.2218 0.0050 0.2249 0.0663 Uani 1.00 1 d .
C(9) C 0.2555 0.0155 0.2492 0.0475 Uani 1.00 1 d .
C(10) C 0.2503 0.0411 0.2783 0.0390 Uani 1.00 1 d .
C(11) C 0.2839 0.0534 0.3016 0.0406 Uani 1.00 1 d .
C(12) C 0.2785 0.0793 0.3289 0.0462 Uani 1.00 1 d .
C(13) C 0.3130 0.0935 0.3523 0.0504 Uani 1.00 1 d .
C(14) C 0.3071 0.1190 0.3780 0.0374 Uani 1.00 1 d .
C(15) C 0.3775 0.2151 0.0190 0.0343 Uani 1.00 1 d .
C(16) C 0.3911 0.1972 -0.0134 0.0544 Uani 1.00 1 d .
C(17) C 0.4200 0.1720 -0.0070 0.0397 Uani 1.00 1 d .
C(18) C 0.4355 0.1531 -0.0401 0.0527 Uani 1.00 1 d .
C(19) C 0.4651 0.1284 -0.0332 0.0433 Uani 1.00 1 d .
C(20) C 0.4821 0.1093 -0.0665 0.0567 Uani 1.00 1 d .
C(21) C 0.5109 0.0862 -0.0582 0.0689 Uani 1.00 1 d .
C(22) C 0.5257 0.0799 -0.0169 0.0562 Uani 1.00 1 d .
C(23) C 0.5100 0.0959 0.0151 0.0487 Uani 1.00 1 d .
C(24) C 0.4792 0.1214 0.0083 0.0462 Uani 1.00 1 d .
C(25) C 0.4623 0.1395 0.0421 0.0494 Uani 1.00 1 d .
C(26) C 0.4341 0.1648 0.0351 0.0501 Uani 1.00 1 d .
C(27) C 0.4182 0.1832 0.0672 0.0457 Uani 1.00 1 d .
C(28) C 0.3915 0.2087 0.0599 0.0439 Uani 1.00 1 d .
C(29) C 0.2527 0.4663 0.3799 0.0351 Uani 1.00 1 d .
C(30) C 0.2887 0.4536 0.3637 0.0452 Uani 1.00 1 d .
C(31) C 0.2870 0.4271 0.3345 0.0458 Uani 1.00 1 d .
C(32) C 0.3242 0.4140 0.3171 0.0580 Uani 1.00 1 d .
C(33) C 0.3212 0.3884 0.2887 0.0690 Uani 1.00 1 d .
C(34) C 0.3595 0.3761 0.2697 0.0760 Uani 1.00 1 d .
C(35) C 0.3540 0.3511 0.2410 0.1140 Uani 1.00 1 d .
C(36) C 0.3152 0.3384 0.2312 0.0709 Uani 1.00 1 d .
C(37) C 0.2782 0.3497 0.2489 0.0654 Uani 1.00 1 d .
C(38) C 0.2816 0.3757 0.2788 0.0504 Uani 1.00 1 d .
C(39) C 0.2441 0.3880 0.2956 0.1005 Uani 1.00 1 d .
C(40) C 0.2468 0.4138 0.3242 0.0416 Uani 1.00 1 d .
C(41) C 0.2097 0.4274 0.3417 0.0942 Uani 1.00 1 d .
C(42) C 0.2125 0.4528 0.3689 0.0418 Uani 1.00 1 d .
C(43) C 0.2433 0.3692 0.1254 0.0319 Uani 1.00 1 d .
C(44) C 0.2767 0.3834 0.1453 0.0359 Uani 1.00 1 d .
C(45) C 0.2701 0.4102 0.1724 0.0339 Uani 1.00 1 d .
C(46) C 0.3045 0.4251 0.1930 0.0511 Uani 1.00 1 d .
C(47) C 0.2979 0.4516 0.2207 0.0428 Uani 1.00 1 d .
C(48) C 0.3320 0.4661 0.2428 0.0416 Uani 1.00 1 d .
C(49) C 0.3249 0.4910 0.2694 0.0413 Uani 1.00 1 d .
C(50) C 0.2827 0.5029 0.2753 0.0512 Uani 1.00 1 d .
C(51) C 0.2498 0.4889 0.2541 0.0519 Uani 1.00 1 d .
C(52) C 0.2556 0.4628 0.2264 0.0448 Uani 1.00 1 d .
C(53) C 0.2218 0.4479 0.2055 0.0682 Uani 1.00 1 d .
C(54) C 0.2281 0.4221 0.1785 0.0411 Uani 1.00 1 d .
C(55) C 0.1935 0.4064 0.1573 0.1489 Uani 1.00 1 d .
C(56) C 0.2007 0.3811 0.1311 0.0549 Uani 1.00 1 d .
C(57) C 0.1367 0.3579 -0.0148 0.0322 Uani 1.00 1 d .
C(58) C 0.1567 0.3868 -0.0370 0.0310 Uani 1.00 1 d .
C(59) C 0.1372 0.4015 -0.0709 0.0408 Uani 1.00 1 d .
C(60) C 0.1553 0.4274 -0.0910 0.0513 Uani 1.00 1 d .
C(61) C 0.1938 0.4398 -0.0761 0.0591 Uani 1.00 1 d .
C(62) C 0.2140 0.4254 -0.0420 0.0394 Uani 1.00 1 d .
C(63) C 0.1954 0.3995 -0.0225 0.0403 Uani 1.00 1 d .
C(64) C 0.1011 0.3424 -0.0410 0.0480 Uani 1.00 1 d .
C(65) C 0.1104 0.3226 -0.0751 0.0421 Uani 1.00 1 d .
C(66) C 0.0786 0.3096 -0.0996 0.0598 Uani 1.00 1 d .
C(67) C 0.0361 0.3166 -0.0914 0.0507 Uani 1.00 1 d .
C(68) C 0.0254 0.3357 -0.0579 0.0515 Uani 1.00 1 d .
C(69) C 0.0580 0.3490 -0.0328 0.0469 Uani 1.00 1 d .
C(70) C 0.1212 0.3665 0.0288 0.0300 Uani 1.00 1 d .
C(71) C 0.1119 0.3979 0.0392 0.0428 Uani 1.00 1 d .
C(72) C 0.0943 0.4050 0.0791 0.0517 Uani 1.00 1 d .
C(73) C 0.0868 0.3811 0.1067 0.0462 Uani 1.00 1 d .
C(74) C 0.0954 0.3497 0.0961 0.0492 Uani 1.00 1 d .
C(75) C 0.1121 0.3423 0.0580 0.0402 Uani 1.00 1 d .
C(76) C 0.2549 0.2773 0.3857 0.0372 Uani 1.00 1 d .
C(77) C 0.2310 0.3070 0.4025 0.0384 Uani 1.00 1 d .
C(78) C 0.2362 0.3157 0.4441 0.0545 Uani 1.00 1 d .
C(79) C 0.2151 0.3431 0.4601 0.0512 Uani 1.00 1 d .
C(80) C 0.1918 0.3622 0.4331 0.0436 Uani 1.00 1 d .
C(81) C 0.1867 0.3542 0.3920 0.0634 Uani 1.00 1 d .
C(82) C 0.2064 0.3264 0.3767 0.0484 Uani 1.00 1 d .
C(83) C 0.3015 0.2843 0.3776 0.0409 Uani 1.00 1 d .
C(84) C 0.3143 0.3146 0.3652 0.0500 Uani 1.00 1 d .
C(85) C 0.3573 0.3216 0.3566 0.0560 Uani 1.00 1 d .
C(86) C 0.3875 0.2978 0.3605 0.0548 Uani 1.00 1 d .
C(87) C 0.3750 0.2675 0.3737 0.0582 Uani 1.00 1 d .
C(88) C 0.3327 0.2608 0.3809 0.0506 Uani 1.00 1 d .
C(89) C 0.2309 0.2647 0.3468 0.0455 Uani 1.00 1 d .
C(90) C 0.1932 0.2482 0.3510 0.0422 Uani 1.00 1 d .
C(91) C 0.1689 0.2392 0.3153 0.0579 Uani 1.00 1 d .
C(92) C 0.1832 0.2474 0.2764 0.0570 Uani 1.00 1 d .
C(93) C 0.2204 0.2639 0.2716 0.0580 Uani 1.00 1 d .
C(94) C 0.4138 0.6936 0.2964 0.0677 Uani 1.00 1 d .
C(95) C 0.2444 0.2730 0.3065 0.0540 Uani 1.00 1 d .
C(96) C 0.3739 0.3580 0.0221 0.0341 Uani 1.00 1 d .
C(97) C 0.3546 0.3872 0.0435 0.0282 Uani 1.00 1 d .
C(98) C 0.3145 0.3983 0.0314 0.0537 Uani 1.00 1 d .
C(99) C 0.2972 0.4258 0.0498 0.0528 Uani 1.00 1 d .
C(100) C 0.3208 0.4428 0.0797 0.0587 Uani 1.00 1 d .
C(101) C 0.3603 0.4320 0.0917 0.0522 Uani 1.00 1 d .
C(102) C 0.3771 0.4043 0.0738 0.0774 Uani 1.00 1 d .
C(103) C 0.3888 0.3658 -0.0220 0.0326 Uani 1.00 1 d .
C(104) C 0.3956 0.3965 -0.0359 0.0551 Uani 1.00 1 d .
C(105) C 0.4105 0.4030 -0.0754 0.0415 Uani 1.00 1 d .
C(106) C 0.4194 0.3777 -0.1022 0.0479 Uani 1.00 1 d .
C(107) C 0.4138 0.3472 -0.0891 0.0406 Uani 1.00 1 d .
C(108) C 0.3986 0.3408 -0.0497 0.0391 Uani 1.00 1 d .
C(109) C 0.4093 0.3427 0.0485 0.0322 Uani 1.00 1 d .
C(110) C 0.4003 0.3209 0.0797 0.0693 Uani 1.00 1 d .
C(111) C 0.4331 0.3071 0.1040 0.0523 Uani 1.00 1 d .
C(112) C 0.4751 0.3157 0.0963 0.0388 Uani 1.00 1 d .
C(113) C 0.4844 0.3372 0.0656 0.0451 Uani 1.00 1 d .
C(114) C 0.4516 0.3510 0.0415 0.0868 Uani 1.00 1 d .
C(115) C 0.1198 0.3226 0.2323 0.0645 Uani 1.00 1 d .
C(116) C 0.1220 0.3168 0.2740 0.0766 Uani 1.00 1 d .
C(117) C 0.0853 0.3145 0.2973 0.0697 Uani 1.00 1 d .
C(118) C 0.0464 0.3169 0.2770 0.0785 Uani 1.00 1 d .
C(119) C 0.0426 0.3226 0.2350 0.0776 Uani 1.00 1 d .
C(120) C 0.0796 0.3243 0.2122 0.0764 Uani 1.00 1 d .
C(121) C 0.1597 0.3250 0.2062 0.0914 Uani 1.00 1 d .
C(122) C 0.0873 0.3060 0.3439 0.2038 Uani 1.00 1 d .
C(123) C -0.0006 0.3257 0.2131 0.0933 Uani 1.00 1 d .
C(124) C 0.4247 0.1538 0.2188 0.0593 Uani 1.00 1 d .
C(125) C 0.4665 0.1515 0.2316 0.0660 Uani 1.00 1 d .
C(126) C 0.4780 0.1616 0.2722 0.0579 Uani 1.00 1 d .
C(127) C 0.4470 0.1732 0.2974 0.0506 Uani 1.00 1 d .
C(128) C 0.4050 0.1752 0.2847 0.0737 Uani 1.00 1 d .
C(129) C 0.3940 0.1654 0.2439 0.0623 Uani 1.00 1 d .
C(130) C 0.4117 0.1417 0.1751 0.1049 Uani 1.00 1 d .
C(131) C 0.5243 0.1601 0.2864 0.0987 Uani 1.00 1 d .
C(132) C 0.3706 0.1885 0.3133 0.2001 Uani 1.00 1 d .
C(133) C 0.7430 0.2066 0.6180 0.0322 Uani 1.00 1 d .
C(134) C 0.7739 0.2169 0.6457 0.0374 Uani 1.00 1 d .
C(135) C 0.7620 0.2080 0.3810 0.0450 Uani 1.00 1 d .
C(136) C 0.7311 0.2183 0.3534 0.0354 Uani 1.00 1 d .
C(137) C 0.7395 0.2453 0.3269 0.0357 Uani 1.00 1 d .
C(138) C 0.7213 0.2894 0.6914 0.0552 Uani 1.00 1 d .
C(139) C 0.7674 0.2447 0.6711 0.0328 Uani 1.00 1 d .
C(140) C 0.7043 0.2245 0.6131 0.0458 Uani 1.00 1 d .
C(141) C 0.7287 0.2620 0.6657 0.0391 Uani 1.00 1 d .
C(142) C 0.7504 0.2982 0.7226 0.0435 Uani 1.00 1 d .
C(143) C 0.7419 0.3246 0.7501 0.0370 Uani 1.00 1 d .
C(144) C 0.7704 0.3329 0.7804 0.0681 Uani 1.00 1 d .
C(145) C 0.8089 0.3158 0.7858 0.0585 Uani 1.00 1 d .
C(146) C 0.8183 0.2906 0.7599 0.0441 Uani 1.00 1 d .
C(147) C 0.7891 0.2811 0.7279 0.0351 Uani 1.00 1 d .
C(148) C 0.7973 0.2545 0.7012 0.0409 Uani 1.00 1 d .
C(149) C 0.8013 0.2245 0.3851 0.0373 Uani 1.00 1 d .
C(150) C 0.7788 0.2622 0.3313 0.0568 Uani 1.00 1 d .
C(151) C 0.1291 0.6909 -0.0171 0.0317 Uani 1.00 1 d .
C(152) C 0.1158 0.6963 0.0278 0.0294 Uani 1.00 1 d .
C(153) C 0.1141 0.6701 0.0557 0.0423 Uani 1.00 1 d .
C(154) C 0.0986 0.6745 0.0958 0.0485 Uani 1.00 1 d .
C(155) C 0.0841 0.7043 0.1089 0.0407 Uani 1.00 1 d .
C(156) C 0.1021 0.7260 0.0414 0.0339 Uani 1.00 1 d .
C(157) C 0.1480 0.7217 -0.0360 0.0294 Uani 1.00 1 d .
C(158) C 0.1876 0.7329 -0.0228 0.0388 Uani 1.00 1 d .
C(159) C 0.2058 0.7597 -0.0406 0.0415 Uani 1.00 1 d .
C(160) C 0.1850 0.7764 -0.0729 0.0426 Uani 1.00 1 d .
C(161) C 0.1276 0.7383 -0.0684 0.0497 Uani 1.00 1 d .
C(162) C 0.0920 0.6782 -0.0436 0.0358 Uani 1.00 1 d .
C(163) C 0.0500 0.6842 -0.0325 0.0399 Uani 1.00 1 d .
C(164) C 0.0158 0.6723 -0.0571 0.0570 Uani 1.00 1 d .
C(165) C 0.0238 0.6552 -0.0926 0.0590 Uani 1.00 1 d .
C(166) C 0.0646 0.6490 -0.1039 0.0533 Uani 1.00 1 d .
C(167) C 0.0990 0.6603 -0.0795 0.0452 Uani 1.00 1 d .
C(168) C 0.3769 0.5468 0.0243 0.0334 Uani 1.00 1 d .
C(169) C 0.1332 0.5441 -0.0112 0.0333 Uani 1.00 1 d .
C(170) C 0.3658 0.6953 0.0115 0.0315 Uani 1.00 1 d .
C(171) C 0.3454 0.7258 0.0303 0.0337 Uani 1.00 1 d .
C(172) C 0.0611 1.0277 0.3267 0.1266 Uani 1.00 1 d .
C(173) C 0.2841 0.7587 0.0441 0.0421 Uani 1.00 1 d .
C(174) C 0.3091 0.7805 0.0659 0.0478 Uani 1.00 1 d .
C(175) C 0.3797 0.6998 -0.0333 0.0335 Uani 1.00 1 d .
C(176) C 0.3803 0.6739 -0.0616 0.0385 Uani 1.00 1 d .
C(177) C 0.3941 0.6788 -0.1019 0.0391 Uani 1.00 1 d .
C(178) C 0.4074 0.7081 -0.1153 0.0453 Uani 1.00 1 d .
C(179) C 0.3939 0.7296 -0.0470 0.0467 Uani 1.00 1 d .
C(180) C 0.4030 0.6837 0.0397 0.0256 Uani 1.00 1 d .
C(181) C 0.3948 0.6735 0.0803 0.0602 Uani 1.00 1 d .
C(182) C 0.4281 0.6627 0.1055 0.0527 Uani 1.00 1 d .
C(183) C 0.4695 0.6629 0.0922 0.0421 Uani 1.00 1 d .
C(184) C 0.4779 0.6731 0.0528 0.0555 Uani 1.00 1 d .
C(185) C 0.1301 0.2872 0.5046 0.0664 Uani 1.00 1 d .
C(186) C 0.1284 0.6183 0.4916 0.0404 Uani 1.00 1 d .
C(187) C 0.1055 0.6309 0.5227 0.0416 Uani 1.00 1 d .
C(188) C 0.0786 0.6582 0.5156 0.0337 Uani 1.00 1 d .
C(189) C 0.0759 0.6716 0.4744 0.0534 Uani 1.00 1 d .
C(190) C 0.3752 0.8806 0.0288 0.0356 Uani 1.00 1 d .
C(191) C 0.0544 0.6713 0.5470 0.0557 Uani 1.00 1 d .
C(192) C 0.3953 0.8603 0.0022 0.0462 Uani 1.00 1 d .
C(193) C 0.4244 0.8367 0.0180 0.0330 Uani 1.00 1 d .
C(194) C 0.4331 0.8351 0.0621 0.0401 Uani 1.00 1 d .
C(195) C 0.2721 0.9410 0.3861 0.0301 Uani 1.00 1 d .
C(196) C 0.2905 0.9717 0.4052 0.0401 Uani 1.00 1 d .
C(197) C 0.3185 0.9905 0.3836 0.0544 Uani 1.00 1 d .
C(198) C 0.2797 0.9811 0.4462 0.0395 Uani 1.00 1 d .
C(199) C 0.2968 1.0085 0.4632 0.0406 Uani 1.00 1 d .
C(200) C 0.3247 1.0272 0.4404 0.0563 Uani 1.00 1 d .
C(201) C 0.2258 0.9459 0.3706 0.0446 Uani 1.00 1 d .
C(202) C 0.1729 0.9794 0.3372 0.0619 Uani 1.00 1 d .
C(203) C 0.1975 0.9208 0.3697 0.0411 Uani 1.00 1 d .
C(204) C 0.2137 0.9756 0.3549 0.0364 Uani 1.00 1 d .
C(205) C 0.2705 0.6506 0.4465 0.0454 Uani 1.00 1 d .
C(206) C 0.2607 0.0369 0.1274 0.0383 Uani 1.00 1 d .
C(207) C 0.2289 0.0560 0.1413 0.0469 Uani 1.00 1 d .
C(208) C 0.2385 0.0804 0.1718 0.0346 Uani 1.00 1 d .
C(209) C 0.2805 0.0848 0.1866 0.0526 Uani 1.00 1 d .
C(210) C 0.2895 0.1080 0.2173 0.0494 Uani 1.00 1 d .
C(211) C 0.2575 0.1273 0.2332 0.0451 Uani 1.00 1 d .
C(212) C 0.2385 0.5618 0.1198 0.0294 Uani 1.00 1 d .
C(213) C 0.2100 0.5744 0.1549 0.0345 Uani 1.00 1 d .
C(214) C 0.1707 0.5897 0.1456 0.0704 Uani 1.00 1 d .
C(215) C 0.2210 0.5304 0.1023 0.0371 Uani 1.00 1 d .
C(216) C 0.2305 0.5206 0.0611 0.0495 Uani 1.00 1 d .
C(217) C 0.2132 0.4926 0.0444 0.0502 Uani 1.00 1 d .
C(218) C 0.2846 0.5598 0.1363 0.0439 Uani 1.00 1 d .
C(219) C 0.3089 0.5871 0.1412 0.0512 Uani 1.00 1 d .
C(220) C 0.3013 0.5307 0.1507 0.0528 Uani 1.00 1 d .
C(221) C 0.2652 0.6103 0.3874 0.0370 Uani 1.00 1 d .
C(222) C 0.2864 0.6390 0.4087 0.0409 Uani 1.00 1 d .
C(223) C 0.2208 0.6183 0.3698 0.0337 Uani 1.00 1 d .
C(224) C 0.2103 0.6500 0.3599 0.0351 Uani 1.00 1 d .
C(225) C 0.1912 0.5944 0.3613 0.0397 Uani 1.00 1 d .
C(226) C 0.2939 0.5961 0.3528 0.0371 Uani 1.00 1 d .
C(227) C 0.3274 0.5758 0.3623 0.0338 Uani 1.00 1 d .
C(228) C 0.4449 0.6839 0.0267 0.0428 Uani 1.00 1 d .
C(229) C 0.7866 0.2888 0.3054 0.0391 Uani 1.00 1 d .
C(230) C 0.7566 0.2991 0.2758 0.0452 Uani 1.00 1 d .
C(231) C 0.7643 0.3264 0.2496 0.0429 Uani 1.00 1 d .
C(232) C 0.7356 0.3353 0.2194 0.0560 Uani 1.00 1 d .
C(233) C 0.6971 0.3179 0.2133 0.0550 Uani 1.00 1 d .
C(234) C 0.6891 0.2919 0.2380 0.0506 Uani 1.00 1 d .
C(235) C 0.7184 0.2822 0.2708 0.0451 Uani 1.00 1 d .
C(236) C 0.7095 0.2557 0.2967 0.0425 Uani 1.00 1 d .
C(237) C 0.8094 0.2512 0.3609 0.0432 Uani 1.00 1 d .
C(238) C 0.1274 0.6317 0.4508 0.0458 Uani 1.00 1 d .
C(239) C 0.1023 0.6582 0.4433 0.0624 Uani 1.00 1 d .
C(240) C 0.0485 0.6973 0.4668 0.0685 Uani 1.00 1 d .
C(241) C 0.0245 0.7105 0.4987 0.0498 Uani 1.00 1 d .
C(242) C -0.0044 0.7372 0.4905 0.0614 Uani 1.00 1 d .
C(243) C -0.0293 0.7480 0.5227 0.0636 Uani 1.00 1 d .
C(244) C -0.0252 0.7359 0.5623 0.0846 Uani 1.00 1 d .
C(245) C 0.0006 0.7109 0.5714 0.0533 Uani 1.00 1 d .
C(246) C 0.0266 0.6978 0.5395 0.0412 Uani 1.00 1 d .
C(247) C 0.1329 0.4715 0.5080 0.0378 Uani 1.00 1 d .
C(248) C 0.1197 0.4637 0.4626 0.0372 Uani 1.00 1 d .
C(249) C 0.1167 0.4325 0.4492 0.0547 Uani 1.00 1 d .
C(250) C 0.1035 0.4256 0.4081 0.0579 Uani 1.00 1 d .
C(251) C 0.0931 0.4502 0.3815 0.0591 Uani 1.00 1 d .
C(252) C 0.0968 0.4819 0.3936 0.0574 Uani 1.00 1 d .
C(253) C 0.1101 0.4886 0.4352 0.0566 Uani 1.00 1 d .
C(254) C 0.0959 0.4854 0.5326 0.0515 Uani 1.00 1 d .
C(255) C 0.0537 0.4767 0.5218 0.0683 Uani 1.00 1 d .
C(256) C 0.0196 0.4876 0.5453 0.0732 Uani 1.00 1 d .
C(257) C 0.0267 0.5079 0.5793 0.0597 Uani 1.00 1 d .
C(258) C 0.0675 0.5161 0.5904 0.0657 Uani 1.00 1 d .
C(259) C 0.1021 0.5055 0.5674 0.0622 Uani 1.00 1 d .
C(260) C 0.1525 0.4428 0.5297 0.0384 Uani 1.00 1 d .
C(261) C 0.1947 0.4339 0.5228 0.0452 Uani 1.00 1 d .
C(262) C 0.2122 0.4068 0.5413 0.0498 Uani 1.00 1 d .
C(263) C 0.1876 0.3866 0.5661 0.0497 Uani 1.00 1 d .
C(264) C 0.1459 0.3944 0.5727 0.0715 Uani 1.00 1 d .
C(265) C 0.1287 0.4231 0.5551 0.0518 Uani 1.00 1 d .
C(266) C 0.3358 1.0185 0.4004 0.0623 Uani 1.00 1 d .
C(267) C 0.1446 0.9544 0.3362 0.0644 Uani 1.00 1 d .
C(268) C 0.1571 0.9250 0.3524 0.0501 Uani 1.00 1 d .
C(269) C 0.3004 0.9278 0.3509 0.0302 Uani 1.00 1 d .
C(270) C 0.2877 0.9300 0.3095 0.0384 Uani 1.00 1 d .
C(271) C 0.3145 0.9191 0.2773 0.0616 Uani 1.00 1 d .
C(272) C 0.3533 0.9060 0.2878 0.0426 Uani 1.00 1 d .
C(273) C 0.3664 0.9037 0.3290 0.0522 Uani 1.00 1 d .
C(274) C 0.3402 0.9147 0.3606 0.0407 Uani 1.00 1 d .
C(275) C 0.2899 0.6757 0.4669 0.0598 Uani 1.00 1 d .
C(276) C 0.3251 0.6904 0.4504 0.0528 Uani 1.00 1 d .
C(277) C 0.3410 0.6800 0.4133 0.0582 Uani 1.00 1 d .
C(278) C 0.3217 0.6542 0.3920 0.0468 Uani 1.00 1 d .
C(279) C 0.3527 0.7753 0.0690 0.0524 Uani 1.00 1 d .
C(280) C 0.3703 0.7481 0.0518 0.0408 Uani 1.00 1 d .
C(281) C 0.4080 0.7336 -0.0879 0.0458 Uani 1.00 1 d .
C(282) C 0.1452 0.7655 -0.0864 0.0639 Uani 1.00 1 d .
C(283) C 0.3036 0.0413 0.1410 0.0483 Uani 1.00 1 d .
C(284) C 0.3136 0.0649 0.1699 0.0509 Uani 1.00 1 d .
C(285) C 0.2062 0.1002 0.1876 0.0464 Uani 1.00 1 d .
C(286) C 0.2153 0.1234 0.2187 0.0511 Uani 1.00 1 d .
C(287) C 0.1813 0.1420 0.2365 0.0668 Uani 1.00 1 d .
C(288) C 0.1914 0.1641 0.2677 0.0742 Uani 1.00 1 d .
C(289) C 0.2334 0.1680 0.2814 0.0678 Uani 1.00 1 d .
C(290) C 0.2651 0.1500 0.2655 0.0588 Uani 1.00 1 d .
C(291) C 0.1147 0.3046 0.4724 0.0380 Uani 1.00 1 d .
C(292) C 0.0860 0.3302 0.4794 0.0408 Uani 1.00 1 d .
C(293) C 0.0670 0.3480 0.4471 0.0602 Uani 1.00 1 d .
C(294) C 0.0361 0.3720 0.4550 0.0614 Uani 1.00 1 d .
C(295) C 0.0152 0.3877 0.4222 0.0911 Uani 1.00 1 d .
C(296) C -0.0154 0.4110 0.4307 0.0723 Uani 1.00 1 d .
C(297) C -0.0255 0.4188 0.4728 0.0630 Uani 1.00 1 d .
C(298) C -0.0060 0.4033 0.5048 0.0742 Uani 1.00 1 d .
C(299) C 0.0255 0.3784 0.4973 0.0506 Uani 1.00 1 d .
C(300) C 0.0437 0.3611 0.5294 0.0667 Uani 1.00 1 d .
C(301) C 0.0732 0.3367 0.5219 0.0804 Uani 1.00 1 d .
C(302) C 0.0904 0.3181 0.5546 0.0620 Uani 1.00 1 d .
C(303) C 0.1176 0.2938 0.5463 0.0606 Uani 1.00 1 d .
C(304) C 0.1372 0.5267 -0.0496 0.0376 Uani 1.00 1 d .
C(305) C 0.1126 0.5000 -0.0555 0.0409 Uani 1.00 1 d .
C(306) C 0.1060 0.5339 0.0184 0.0374 Uani 1.00 1 d .
C(307) C 0.0502 0.4963 0.0425 0.0446 Uani 1.00 1 d .
C(308) C 0.0798 0.5061 0.0126 0.0343 Uani 1.00 1 d .
C(309) C 0.0836 0.4888 -0.0257 0.0412 Uani 1.00 1 d .
C(310) C 0.0286 0.4517 -0.0019 0.0562 Uani 1.00 1 d .
C(311) C -0.0267 0.4155 0.0216 0.0524 Uani 1.00 1 d .
C(312) C -0.0317 0.4327 0.0578 0.0620 Uani 1.00 1 d .
C(313) C 0.0028 0.4240 -0.0068 0.0531 Uani 1.00 1 d .
C(314) C -0.0067 0.4594 0.0635 0.0578 Uani 1.00 1 d .
C(315) C 0.0246 0.4697 0.0357 0.0477 Uani 1.00 1 d .
C(316) C 0.3824 0.8789 0.0723 0.0496 Uani 1.00 1 d .
C(317) C 0.4109 0.8566 0.0881 0.0536 Uani 1.00 1 d .
C(318) C 0.4456 0.8149 -0.0085 0.0513 Uani 1.00 1 d .
C(319) C 0.4740 0.7923 0.0077 0.0495 Uani 1.00 1 d .
C(320) C 0.4960 0.7701 -0.0188 0.0651 Uani 1.00 1 d .
C(321) C 0.5241 0.7487 -0.0020 0.0606 Uani 1.00 1 d .
C(322) C 0.5328 0.7475 0.0411 0.0712 Uani 1.00 1 d .
C(323) C 0.5121 0.7676 0.0674 0.0606 Uani 1.00 1 d .
C(324) C 0.4822 0.7906 0.0517 0.0438 Uani 1.00 1 d .
C(325) C 0.4613 0.8123 0.0770 0.0501 Uani 1.00 1 d .
C(326) C 0.6974 0.2513 0.6363 0.0398 Uani 1.00 1 d .
C(327) C 0.3715 1.0235 -0.0049 0.0351 Uani 1.00 1 d .
C(328) C 0.3541 1.0527 -0.0283 0.0407 Uani 1.00 1 d .
C(329) C 0.3781 1.0689 -0.0570 0.0417 Uani 1.00 1 d .
C(330) C 0.3625 1.0965 -0.0772 0.0554 Uani 1.00 1 d .
C(331) C 0.3226 1.1081 -0.0685 0.0457 Uani 1.00 1 d .
C(332) C 0.2976 1.0918 -0.0395 0.0421 Uani 1.00 1 d .
C(333) C 0.3132 1.0645 -0.0185 0.0370 Uani 1.00 1 d .
C(334) C 0.3883 1.0324 0.0398 0.0367 Uani 1.00 1 d .
C(335) C 0.3950 1.0637 0.0512 0.0512 Uani 1.00 1 d .
C(336) C 0.4106 1.0708 0.0919 0.0561 Uani 1.00 1 d .
C(337) C 0.4202 1.0465 0.1191 0.0592 Uani 1.00 1 d .
C(338) C 0.4133 1.0151 0.1080 0.0567 Uani 1.00 1 d .
C(339) C 0.3976 1.0076 0.0675 0.0619 Uani 1.00 1 d .
C(340) C 0.4068 1.0058 -0.0290 0.0382 Uani 1.00 1 d .
C(341) C 0.4481 1.0178 -0.0270 0.0461 Uani 1.00 1 d .
C(342) C 0.4803 1.0028 -0.0488 0.0509 Uani 1.00 1 d .
C(343) C 0.4713 0.9750 -0.0724 0.0438 Uani 1.00 1 d .
C(344) C 0.4307 0.9631 -0.0743 0.0452 Uani 1.00 1 d .
C(345) C 0.3982 0.9784 -0.0529 0.0384 Uani 1.00 1 d .
C(346) C 0.1713 0.6573 0.3417 0.0479 Uani 1.00 1 d .
C(347) C 0.1414 0.6335 0.3340 0.0506 Uani 1.00 1 d .
C(348) C 0.1520 0.6019 0.3431 0.0494 Uani 1.00 1 d .
C(349) C 0.2865 0.6044 0.3112 0.0638 Uani 1.00 1 d .
C(350) C 0.3132 0.5931 0.2800 0.0557 Uani 1.00 1 d .
C(351) C 0.3472 0.5735 0.2897 0.0366 Uani 1.00 1 d .
C(352) C 0.3537 0.5641 0.3312 0.0534 Uani 1.00 1 d .
C(353) C 0.0861 0.7303 0.0821 0.0435 Uani 1.00 1 d .
C(354) C 0.2540 0.2781 0.6210 0.0463 Uani 1.00 1 d .
C(355) C 0.2088 0.2830 0.6360 0.0354 Uani 1.00 1 d .
C(356) C 0.2831 0.2664 0.6580 0.0460 Uani 1.00 1 d .
C(357) C 0.2755 0.2781 0.6978 0.0409 Uani 1.00 1 d .
C(358) C 0.3028 0.2695 0.7303 0.0435 Uani 1.00 1 d .
C(359) C 0.3375 0.2500 0.7238 0.0514 Uani 1.00 1 d .
C(360) C 0.3460 0.2392 0.6838 0.0447 Uani 1.00 1 d .
C(361) C 0.3190 0.2470 0.6511 0.0479 Uani 1.00 1 d .
C(362) C 0.1836 0.2569 0.6480 0.0503 Uani 1.00 1 d .
C(363) C 0.1421 0.2603 0.6620 0.0588 Uani 1.00 1 d .
C(364) C 0.1245 0.2907 0.6632 0.0618 Uani 1.00 1 d .
C(365) C 0.1484 0.3164 0.6519 0.0587 Uani 1.00 1 d .
C(366) C 0.1905 0.3132 0.6377 0.0658 Uani 1.00 1 d .
C(367) C 0.2741 0.3077 0.6012 0.0324 Uani 1.00 1 d .
C(368) C 0.2925 0.3316 0.6263 0.0525 Uani 1.00 1 d .
C(369) C 0.3108 0.3590 0.6093 0.0487 Uani 1.00 1 d .
C(370) C 0.3127 0.3622 0.5662 0.0443 Uani 1.00 1 d .
C(371) C 0.2953 0.3388 0.5411 0.0458 Uani 1.00 1 d .
C(372) C 0.2761 0.3124 0.5581 0.0373 Uani 1.00 1 d .
C(373) C 0.3807 0.5403 0.0675 0.0419 Uani 1.00 1 d .
C(374) C 0.4066 0.5160 0.0814 0.0497 Uani 1.00 1 d .
C(375) C 0.3970 0.5281 -0.0040 0.0419 Uani 1.00 1 d .
C(376) C 0.4295 0.4960 0.0529 0.0368 Uani 1.00 1 d .
C(377) C 0.4234 0.5017 0.0091 0.0381 Uani 1.00 1 d .
C(378) C 0.4456 0.7152 0.3072 0.0638 Uani 1.00 1 d .
C(379) C 0.4461 0.4826 -0.0191 0.0342 Uani 1.00 1 d .
C(380) C 0.4794 0.4532 0.0387 0.0350 Uani 1.00 1 d .
C(381) C 0.4738 0.4586 -0.0050 0.0456 Uani 1.00 1 d .
C(382) C 0.5094 0.4289 0.0520 0.0459 Uani 1.00 1 d .
C(383) C 0.5321 0.4117 0.0245 0.0588 Uani 1.00 1 d .
C(384) C 0.5264 0.4164 -0.0189 0.0465 Uani 1.00 1 d .
C(385) C 0.4976 0.4390 -0.0330 0.0455 Uani 1.00 1 d .
C(386) C 0.3023 0.7321 0.0260 0.0637 Uani 1.00 1 d .
C(387) C 0.2325 0.8940 0.1224 0.0429 Uani 1.00 1 d .
C(388) C 0.2764 0.8846 0.1403 0.0419 Uani 1.00 1 d .
C(389) C 0.3051 0.9084 0.1519 0.0558 Uani 1.00 1 d .
C(390) C 0.3440 0.9010 0.1711 0.0660 Uani 1.00 1 d .
C(391) C 0.3538 0.8690 0.1790 0.0571 Uani 1.00 1 d .
C(392) C 0.3255 0.8453 0.1676 0.0591 Uani 1.00 1 d .
C(393) C 0.2863 0.8528 0.1489 0.0476 Uani 1.00 1 d .
C(394) C 0.2081 0.8650 0.1042 0.0367 Uani 1.00 1 d .
C(395) C 0.1730 0.8519 0.1235 0.0518 Uani 1.00 1 d .
C(396) C 0.1522 0.8249 0.1053 0.0654 Uani 1.00 1 d .
C(397) C 0.1663 0.8125 0.0682 0.0481 Uani 1.00 1 d .
C(398) C 0.2001 0.8257 0.0488 0.0474 Uani 1.00 1 d .
C(399) C 0.2216 0.8524 0.0659 0.0426 Uani 1.00 1 d .
C(400) C 0.2057 0.9110 0.1568 0.0386 Uani 1.00 1 d .
C(401) C 0.1730 0.9320 0.1463 0.0471 Uani 1.00 1 d .
C(402) C 0.1486 0.9454 0.1776 0.0505 Uani 1.00 1 d .
C(403) C 0.1561 0.9382 0.2192 0.0583 Uani 1.00 1 d .
C(404) C 0.1878 0.9179 0.2293 0.0465 Uani 1.00 1 d .
C(405) C 0.2135 0.9036 0.1986 0.0405 Uani 1.00 1 d .
C(406) C 0.1455 0.6013 0.1777 0.0428 Uani 1.00 1 d .
C(407) C 0.1586 0.5983 0.2190 0.0558 Uani 1.00 1 d .
C(408) C 0.1961 0.5830 0.2289 0.0459 Uani 1.00 1 d .
C(409) C 0.2218 0.5714 0.1971 0.0438 Uani 1.00 1 d .
C(410) C 0.3486 0.5865 0.1610 0.0717 Uani 1.00 1 d .
C(411) C 0.3414 0.5303 0.1701 0.0806 Uani 1.00 1 d .
C(412) C 0.3645 0.5575 0.1754 0.0769 Uani 1.00 1 d .
C(413) C 0.1875 0.4733 0.0682 0.0654 Uani 1.00 1 d .
C(414) C 0.1791 0.4816 0.1092 0.0560 Uani 1.00 1 d .
C(415) C 0.1958 0.5100 0.1258 0.0667 Uani 1.00 1 d .
C(416) C 0.0577 0.4616 -0.0316 0.0513 Uani 1.00 1 d .
C(417) C 0.4566 0.4719 0.0673 0.0470 Uani 1.00 1 d .
C(418) C 0.4735 0.7096 0.3400 0.0636 Uani 1.00 1 d .
C(419) C 0.4693 0.6815 0.3623 0.0570 Uani 1.00 1 d .
C(420) C 0.4375 0.6589 0.3517 0.0495 Uani 1.00 1 d .
C(421) C 0.3844 0.7013 0.2595 0.0823 Uani 1.00 1 d .
C(422) C 0.5096 0.7324 0.3508 0.0795 Uani 1.00 1 d .
C(423) C 0.4344 0.6282 0.3761 0.0716 Uani 1.00 1 d .
C(424) C 0.4110 0.6655 0.3190 0.0555 Uani 1.00 1 d .
C(425) C 0.4920 0.2709 0.2661 0.0481 Uani 1.00 1 d .
C(426) C 0.5130 0.2941 0.2428 0.0530 Uani 1.00 1 d .
C(427) C 0.5546 0.3030 0.2525 0.0580 Uani 1.00 1 d .
C(428) C 0.5746 0.2881 0.2858 0.0535 Uani 1.00 1 d .
C(429) C 0.5552 0.2649 0.3091 0.0583 Uani 1.00 1 d .
C(430) C 0.5131 0.2563 0.2989 0.0576 Uani 1.00 1 d .
C(431) C 0.5761 0.3291 0.2281 0.0875 Uani 1.00 1 d .
C(432) C 0.4461 0.2616 0.2555 0.0806 Uani 1.00 1 d .
C(433) C 0.5780 0.2482 0.3450 0.0700 Uani 1.00 1 d .
C(434) C 0.4247 0.0533 0.2933 0.0684 Uani 1.00 1 d .
C(435) C 0.4582 0.0718 0.3097 0.0610 Uani 1.00 1 d .
C(436) C 0.4836 0.0598 0.3420 0.0457 Uani 1.00 1 d .
C(437) C 0.4758 0.0294 0.3575 0.0572 Uani 1.00 1 d .
C(438) C 0.4424 0.0110 0.3420 0.0516 Uani 1.00 1 d .
C(439) C 0.4172 0.0232 0.3105 0.0645 Uani 1.00 1 d .
C(440) C 0.3977 0.0664 0.2563 0.0727 Uani 1.00 1 d .
C(441) C 0.5210 0.0795 0.3594 0.0644 Uani 1.00 1 d .
C(442) C 0.4333 -0.0216 0.3600 0.0740 Uani 1.00 1 d .
C(443) C 0.1279 0.4970 0.2644 0.0773 Uani 1.00 1 d .
C(444) C 0.1135 0.5076 0.2251 0.0581 Uani 1.00 1 d .
C(445) C 0.0974 0.4868 0.1952 0.0850 Uani 1.00 1 d .
C(446) C 0.0952 0.4544 0.2051 0.0680 Uani 1.00 1 d .
C(447) C 0.1100 0.4427 0.2432 0.0638 Uani 1.00 1 d .
C(448) C 0.1268 0.4638 0.2724 0.0734 Uani 1.00 1 d .
C(449) C 0.1451 0.5197 0.2967 0.0841 Uani 1.00 1 d .
C(450) C 0.0778 0.4982 0.1540 0.0914 Uani 1.00 1 d .
C(451) C 0.1095 0.4073 0.2552 0.1261 Uani 1.00 1 d .
C(452) C -0.0187 0.6031 0.2304 0.1511 Uani 1.00 1 d .
C(453) C -0.0386 0.6144 0.1925 0.0890 Uani 1.00 1 d .
C(454) C -0.0177 0.6090 0.1546 0.0753 Uani 1.00 1 d .
C(455) C 0.0192 0.5916 0.1527 0.0890 Uani 1.00 1 d .
C(456) C 0.0372 0.5813 0.1903 0.0715 Uani 1.00 1 d .
C(457) C 0.0193 0.5868 0.2295 0.0815 Uani 1.00 1 d .
C(458) C 0.0430 0.5857 0.1130 0.1258 Uani 1.00 1 d .
C(459) C 0.0403 0.5748 0.2685 0.1044 Uani 1.00 1 d .
C(460) C 0.0376 0.7317 0.2975 0.0969 Uani 1.00 1 d .
C(461) C -0.0040 0.7385 0.2828 0.0817 Uani 1.00 1 d .
C(462) C -0.0194 0.7203 0.2489 0.0713 Uani 1.00 1 d .
C(463) C 0.0058 0.6971 0.2302 0.0990 Uani 1.00 1 d .
C(464) C 0.0454 0.6908 0.2461 0.0812 Uani 1.00 1 d .
C(465) C 0.0610 0.7092 0.2794 0.0892 Uani 1.00 1 d .
C(466) C -0.0638 0.7283 0.2326 0.0842 Uani 1.00 1 d .
C(467) C 0.0736 0.6656 0.2261 0.0960 Uani 1.00 1 d .
C(468) C 0.0541 0.7515 0.3359 0.1274 Uani 1.00 1 d .
C(469) C 0.0121 0.9783 0.2365 0.1069 Uani 1.00 1 d .
C(470) C 0.0064 0.9487 0.2547 0.1034 Uani 1.00 1 d .
C(471) C 0.0188 0.9443 0.2966 0.0889 Uani 1.00 1 d .
C(472) C 0.0367 0.9693 0.3187 0.1003 Uani 1.00 1 d .
C(473) C 0.0420 0.9998 0.3025 0.0865 Uani 1.00 1 d .
C(474) C 0.0290 1.0043 0.2600 0.0943 Uani 1.00 1 d .
C(475) C 0.0143 0.9123 0.3167 0.1427 Uani 1.00 1 d .
C(476) C 0.4740 0.5665 0.2870 0.1149 Uani 1.00 1 d .
C(477) C -0.0036 0.9851 0.1922 0.1296 Uani 1.00 1 d .
C(478) C 0.0677 0.8287 0.1844 0.0657 Uani 1.00 1 d .
C(479) C 0.0807 0.8011 0.2048 0.0676 Uani 1.00 1 d .
C(480) C 0.1030 0.8041 0.2423 0.0665 Uani 1.00 1 d .
C(481) C 0.1119 0.8345 0.2600 0.0733 Uani 1.00 1 d .
C(482) C 0.0981 0.8610 0.2381 0.0564 Uani 1.00 1 d .
C(483) C 0.0756 0.8593 0.2009 0.0635 Uani 1.00 1 d .
C(484) C 0.0710 0.7684 0.1883 0.0869 Uani 1.00 1 d .
C(485) C 0.0595 0.8877 0.1773 0.1102 Uani 1.00 1 d .
C(486) C 0.1340 0.8372 0.3015 0.0899 Uani 1.00 1 d .
C(487) C 0.4984 0.3950 0.2154 0.0630 Uani 1.00 1 d .
C(488) C 0.5238 0.4194 0.2287 0.0667 Uani 1.00 1 d .
C(489) C 0.5341 0.4240 0.2693 0.0750 Uani 1.00 1 d .
C(490) C 0.5187 0.4017 0.2987 0.0809 Uani 1.00 1 d .
C(491) C 0.4927 0.3773 0.2870 0.0595 Uani 1.00 1 d .
C(492) C 0.4808 0.3738 0.2455 0.0751 Uani 1.00 1 d .
C(493) C 0.4871 0.3891 0.1702 0.1165 Uani 1.00 1 d .
C(494) C 0.4762 0.3535 0.3196 0.0883 Uani 1.00 1 d .
C(495) C 0.4482 0.4869 0.2364 0.0519 Uani 1.00 1 d .
C(496) C 0.4585 0.5182 0.2416 0.0531 Uani 1.00 1 d .
C(497) C 0.4630 0.5312 0.2810 0.0485 Uani 1.00 1 d .
C(498) C 0.4563 0.5115 0.3155 0.0726 Uani 1.00 1 d .
C(499) C 0.4428 0.4721 0.1928 0.0830 Uani 1.00 1 d .
C(500) C 0.4463 0.4802 0.3108 0.0507 Uani 1.00 1 d .
C(501) C -0.0180 0.5660 0.3685 0.0356 Uani 1.00 1 d .
C(502) C 0.4398 0.4589 0.3493 0.0752 Uani 1.00 1 d .
C(503) C -0.0806 0.6332 0.1935 0.0868 Uani 1.00 1 d .
C(504) C 0.4427 0.4673 0.2708 0.0429 Uani 1.00 1 d .
C(505) C 0.5595 0.4517 0.2848 0.1289 Uani 1.00 1 d .
C(506) C 0.0192 0.5828 0.3796 0.0356 Uani 1.00 1 d .
C(507) C 0.0223 0.6161 0.3741 0.0356 Uani 1.00 1 d .
C(508) C -0.0134 0.6324 0.3547 0.0356 Uani 1.00 1 d .
C(509) C -0.0476 0.6143 0.3433 0.0356 Uani 1.00 1 d .
C(510) C -0.0533 0.5827 0.3484 0.0356 Uani 1.00 1 d .
C(511) C -0.0910 0.5630 0.3345 0.0356 Uani 1.00 1 d .
C(512) C 0.0569 0.5652 0.3983 0.0356 Uani 1.00 1 d .
C(513) C -0.0102 0.6670 0.3476 0.0356 Uani 1.00 1 d .
H(1) H 0.1709 0.3191 -0.0314 0.043 Uiso 1.00 1 c R
H(2) H 0.1670 0.3216 0.0147 0.043 Uiso 1.00 1 c R
H(3) H 0.1974 0.3426 -0.0077 0.043 Uiso 1.00 1 c R
H(4) H 0.3377 0.3202 0.0403 0.036 Uiso 1.00 1 c R
H(5) H 0.3425 0.3210 -0.0059 0.036 Uiso 1.00 1 c R
H(6) H 0.3124 0.3434 0.0147 0.036 Uiso 1.00 1 c R
H(7) H 0.2748 0.2538 0.4365 0.040 Uiso 1.00 1 c R
H(8) H 0.2520 0.2324 0.4065 0.040 Uiso 1.00 1 c R
H(9) H 0.2275 0.2548 0.4332 0.040 Uiso 1.00 1 c R
H(10) H 0.1905 0.6757 -0.0152 0.041 Uiso 1.00 1 c R
H(11) H 0.1632 0.6543 -0.0414 0.041 Uiso 1.00 1 c R
H(12) H 0.1614 0.6523 0.0049 0.041 Uiso 1.00 1 c R
H(13) H 0.2165 0.5813 0.0667 0.045 Uiso 1.00 1 c R
H(14) H 0.2633 0.5860 0.0720 0.045 Uiso 1.00 1 c R
H(15) H 0.2331 0.6060 0.0963 0.045 Uiso 1.00 1 c R
H(16) H 0.1931 0.4887 0.5045 0.044 Uiso 1.00 1 c R
H(17) H 0.1654 0.5102 0.5294 0.044 Uiso 1.00 1 c R
H(18) H 0.1620 0.5102 0.4830 0.044 Uiso 1.00 1 c R
H(19) H 0.2855 0.5732 0.4229 0.043 Uiso 1.00 1 c R
H(20) H 0.2389 0.5713 0.4139 0.043 Uiso 1.00 1 c R
H(21) H 0.2554 0.5941 0.4459 0.043 Uiso 1.00 1 c R
H(22) H 0.2965 0.9046 0.4206 0.045 Uiso 1.00 1 c R
H(23) H 0.2495 0.9014 0.4148 0.045 Uiso 1.00 1 c R
H(24) H 0.2672 0.9249 0.4454 0.045 Uiso 1.00 1 c R
H(25) H 0.3361 0.6575 0.0377 0.040 Uiso 1.00 1 c R
H(26) H 0.3355 0.6554 -0.0087 0.040 Uiso 1.00 1 c R
H(27) H 0.3059 0.6776 0.0129 0.040 Uiso 1.00 1 c R
H(28) H 0.3228 1.0036 0.0265 0.041 Uiso 1.00 1 c R
H(29) H 0.3451 0.9796 0.0001 0.041 Uiso 1.00 1 c R
H(30) H 0.3150 1.0030 -0.0195 0.041 Uiso 1.00 1 c R
H(31) H 0.2557 0.2325 0.6017 0.046 Uiso 1.00 1 c R
H(32) H 0.2739 0.2547 0.5702 0.046 Uiso 1.00 1 c R
H(33) H 0.2268 0.2523 0.5751 0.046 Uiso 1.00 1 c R
H(34) H 0.2377 0.9380 0.0987 0.043 Uiso 1.00 1 c R
H(35) H 0.2178 0.9153 0.0683 0.043 Uiso 1.00 1 c R
H(36) H 0.2647 0.9144 0.0762 0.043 Uiso 1.00 1 c R
H(37) H 0.1685 0.3475 0.2042 0.110 Uiso 1.00 1 c R
H(38) H 0.1537 0.3166 0.1781 0.110 Uiso 1.00 1 c R
H(39) H 0.1827 0.3125 0.2194 0.110 Uiso 1.00 1 c R
H(40) H 0.0894 0.2827 0.3472 0.245 Uiso 1.00 1 c R
H(41) H 0.0613 0.3137 0.3575 0.245 Uiso 1.00 1 c R
H(42) H 0.1123 0.3162 0.3569 0.245 Uiso 1.00 1 c R
H(43) H -0.0101 0.3045 0.2033 0.112 Uiso 1.00 1 c R
H(44) H 0.0018 0.3402 0.1892 0.112 Uiso 1.00 1 c R
H(45) H -0.0215 0.3343 0.2327 0.112 Uiso 1.00 1 c R
H(46) H 0.4091 0.1600 0.1559 0.126 Uiso 1.00 1 c R
H(47) H 0.3842 0.1306 0.1765 0.126 Uiso 1.00 1 c R
H(48) H 0.4335 0.1270 0.1648 0.126 Uiso 1.00 1 c R
H(49) H 0.5325 0.1376 0.2911 0.118 Uiso 1.00 1 c R
H(50) H 0.5279 0.1722 0.3125 0.118 Uiso 1.00 1 c R
H(51) H 0.5424 0.1694 0.2648 0.118 Uiso 1.00 1 c R
H(51A) H -0.0842 0.5402 0.3374 0.043 Uiso 1.00 1 c R
H(51B) H -0.0979 0.5678 0.3052 0.043 Uiso 1.00 1 c R
H(51C) H -0.1156 0.5682 0.3519 0.043 Uiso 1.00 1 c R
H(51D) H 0.0667 0.5489 0.3786 0.043 Uiso 1.00 1 c R
H(51E) H 0.0484 0.5548 0.4244 0.043 Uiso 1.00 1 c R
H(51F) H 0.0800 0.5805 0.4042 0.043 Uiso 1.00 1 c R
H(51G) H 0.0120 0.6760 0.3660 0.043 Uiso 1.00 1 c R
H(51H) H -0.0377 0.6771 0.3536 0.043 Uiso 1.00 1 c R
H(51I) H -0.0028 0.6709 0.3183 0.043 Uiso 1.00 1 c R
H(52) H 0.3690 0.1752 0.3385 0.240 Uiso 1.00 1 c R
H(53) H 0.3429 0.1882 0.2986 0.240 Uiso 1.00 1 c R
H(54) H 0.3778 0.2105 0.3212 0.240 Uiso 1.00 1 c R
H(55) H 0.0381 1.0411 0.3377 0.152 Uiso 1.00 1 c R
H(56) H 0.0790 1.0405 0.3081 0.152 Uiso 1.00 1 c R
H(57) H 0.0786 1.0195 0.3500 0.152 Uiso 1.00 1 c R
H(58) H 0.3612 0.7153 0.2687 0.099 Uiso 1.00 1 c R
H(59) H 0.3723 0.6814 0.2481 0.099 Uiso 1.00 1 c R
H(60) H 0.4007 0.7123 0.2377 0.099 Uiso 1.00 1 c R
H(61) H 0.5361 0.7247 0.3383 0.095 Uiso 1.00 1 c R
H(62) H 0.5132 0.7336 0.3812 0.095 Uiso 1.00 1 c R
H(63) H 0.5028 0.7538 0.3397 0.095 Uiso 1.00 1 c R
H(64) H 0.4527 0.6119 0.3635 0.086 Uiso 1.00 1 c R
H(65) H 0.4047 0.6208 0.3757 0.086 Uiso 1.00 1 c R
H(66) H 0.4437 0.6320 0.4051 0.086 Uiso 1.00 1 c R
H(67) H 0.5901 0.3197 0.2037 0.105 Uiso 1.00 1 c R
H(68) H 0.5975 0.3398 0.2459 0.105 Uiso 1.00 1 c R
H(69) H 0.5547 0.3448 0.2187 0.105 Uiso 1.00 1 c R
H(70) H 0.4265 0.2752 0.2714 0.097 Uiso 1.00 1 c R
H(71) H 0.4414 0.2391 0.2629 0.097 Uiso 1.00 1 c R
H(72) H 0.4407 0.2646 0.2255 0.097 Uiso 1.00 1 c R
H(73) H 0.5935 0.2296 0.3344 0.084 Uiso 1.00 1 c R
H(74) H 0.5570 0.2412 0.3655 0.084 Uiso 1.00 1 c R
H(75) H 0.5982 0.2632 0.3583 0.084 Uiso 1.00 1 c R
H(76) H 0.3753 0.0805 0.2669 0.087 Uiso 1.00 1 c R
H(77) H 0.3846 0.0484 0.2410 0.087 Uiso 1.00 1 c R
H(78) H 0.4161 0.0785 0.2374 0.087 Uiso 1.00 1 c R
H(79) H 0.5472 0.0736 0.3448 0.077 Uiso 1.00 1 c R
H(80) H 0.5246 0.0751 0.3894 0.077 Uiso 1.00 1 c R
H(81) H 0.5152 0.1024 0.3552 0.077 Uiso 1.00 1 c R
H(82) H 0.4481 -0.0381 0.3437 0.089 Uiso 1.00 1 c R
H(83) H 0.4024 -0.0257 0.3590 0.089 Uiso 1.00 1 c R
H(84) H 0.4434 -0.0224 0.3892 0.089 Uiso 1.00 1 c R
H(85) H 0.1756 0.5233 0.2920 0.101 Uiso 1.00 1 c R
H(86) H 0.1411 0.5105 0.3246 0.101 Uiso 1.00 1 c R
H(87) H 0.1297 0.5402 0.2946 0.101 Uiso 1.00 1 c R
H(88) H 0.0474 0.5026 0.1578 0.110 Uiso 1.00 1 c R
H(89) H 0.0812 0.4814 0.1328 0.110 Uiso 1.00 1 c R
H(90) H 0.0924 0.5178 0.1450 0.110 Uiso 1.00 1 c R
H(91) H 0.0814 0.4017 0.2661 0.151 Uiso 1.00 1 c R
H(92) H 0.1314 0.4033 0.2768 0.151 Uiso 1.00 1 c R
H(93) H 0.1155 0.3942 0.2306 0.151 Uiso 1.00 1 c R
H(94) H 0.0318 0.5663 0.0994 0.151 Uiso 1.00 1 c R
H(95) H 0.0734 0.5828 0.1195 0.151 Uiso 1.00 1 c R
H(96) H 0.0393 0.6041 0.0942 0.151 Uiso 1.00 1 c R
H(97) H 0.0602 0.5911 0.2792 0.125 Uiso 1.00 1 c R
H(98) H 0.0561 0.5551 0.2624 0.125 Uiso 1.00 1 c R
H(99) H 0.0185 0.5704 0.2894 0.125 Uiso 1.00 1 c R
H(100) H -0.0843 0.7128 0.2436 0.101 Uiso 1.00 1 c R
H(101) H -0.0641 0.7274 0.2020 0.101 Uiso 1.00 1 c R
H(102) H -0.0717 0.7500 0.2417 0.101 Uiso 1.00 1 c R
H(103) H 0.0683 0.6447 0.2392 0.115 Uiso 1.00 1 c R
H(104) H 0.1037 0.6715 0.2301 0.115 Uiso 1.00 1 c R
H(105) H 0.0669 0.6643 0.1961 0.115 Uiso 1.00 1 c R
H(106) H 0.0685 0.7709 0.3262 0.153 Uiso 1.00 1 c R
H(107) H 0.0743 0.7385 0.3524 0.153 Uiso 1.00 1 c R
H(108) H 0.0299 0.7575 0.3534 0.153 Uiso 1.00 1 c R
H(109) H -0.0124 0.9117 0.3325 0.171 Uiso 1.00 1 c R
H(110) H 0.0386 0.9086 0.3357 0.171 Uiso 1.00 1 c R
H(111) H 0.0137 0.8956 0.2951 0.171 Uiso 1.00 1 c R
H(112) H 0.5049 0.5695 0.2840 0.138 Uiso 1.00 1 c R
H(113) H 0.4653 0.5735 0.3149 0.138 Uiso 1.00 1 c R
H(114) H 0.4588 0.5793 0.2658 0.138 Uiso 1.00 1 c R
H(115) H 0.0187 0.9793 0.1724 0.155 Uiso 1.00 1 c R
H(116) H -0.0103 1.0080 0.1894 0.155 Uiso 1.00 1 c R
H(117) H -0.0293 0.9724 0.1863 0.155 Uiso 1.00 1 c R
H(118) H 0.0440 0.7608 0.1999 0.104 Uiso 1.00 1 c R
H(119) H 0.0940 0.7537 0.1964 0.104 Uiso 1.00 1 c R
H(120) H 0.0685 0.7693 0.1577 0.104 Uiso 1.00 1 c R
H(121) H 0.0824 0.8964 0.1601 0.132 Uiso 1.00 1 c R
H(122) H 0.0499 0.9041 0.1970 0.132 Uiso 1.00 1 c R
H(123) H 0.0355 0.8812 0.1592 0.132 Uiso 1.00 1 c R
H(124) H 0.1134 0.8336 0.3238 0.108 Uiso 1.00 1 c R
H(125) H 0.1465 0.8586 0.3046 0.108 Uiso 1.00 1 c R
H(126) H 0.1568 0.8210 0.3035 0.108 Uiso 1.00 1 c R
H(127) H 0.4627 0.4026 0.1621 0.140 Uiso 1.00 1 c R
H(128) H 0.4796 0.3665 0.1662 0.140 Uiso 1.00 1 c R
H(129) H 0.5116 0.3945 0.1528 0.140 Uiso 1.00 1 c R
H(130) H 0.4974 0.3365 0.3241 0.106 Uiso 1.00 1 c R
H(131) H 0.4493 0.3439 0.3094 0.106 Uiso 1.00 1 c R
H(132) H 0.4712 0.3647 0.3460 0.106 Uiso 1.00 1 c R
H(133) H 0.4127 0.4731 0.1841 0.100 Uiso 1.00 1 c R
H(134) H 0.4523 0.4497 0.1934 0.100 Uiso 1.00 1 c R
H(135) H 0.4601 0.4842 0.1728 0.100 Uiso 1.00 1 c R
H(136) H 0.4670 0.4489 0.3574 0.090 Uiso 1.00 1 c R
H(137) H 0.4188 0.4421 0.3426 0.090 Uiso 1.00 1 c R
H(138) H 0.4293 0.4720 0.3725 0.090 Uiso 1.00 1 c R
H(139) H -0.1045 0.6183 0.1968 0.104 Uiso 1.00 1 c R
H(140) H -0.0842 0.6452 0.1673 0.104 Uiso 1.00 1 c R
H(141) H -0.0799 0.6482 0.2171 0.104 Uiso 1.00 1 c R
H(142) H 0.5898 0.4457 0.2864 0.155 Uiso 1.00 1 c R
H(143) H 0.5497 0.4579 0.3126 0.155 Uiso 1.00 1 c R
H(144) H 0.5559 0.4698 0.2655 0.155 Uiso 1.00 1 c R
H(145) H 0.2038 0.1286 0.3644 0.051 Uiso 1.00 1 c R
H(146) H 0.1757 0.0891 0.3133 0.051 Uiso 1.00 1 c R
H(147) H 0.1470 0.0524 0.2598 0.059 Uiso 1.00 1 c R
H(148) H 0.1586 0.0117 0.2123 0.069 Uiso 1.00 1 c R
H(149) H 0.2257 -0.0119 0.2053 0.080 Uiso 1.00 1 c R
H(150) H 0.2827 0.0056 0.2465 0.057 Uiso 1.00 1 c R
H(151) H 0.3114 0.0440 0.2990 0.049 Uiso 1.00 1 c R
H(152) H 0.3409 0.0847 0.3497 0.060 Uiso 1.00 1 c R
H(153) H 0.3307 0.1281 0.3927 0.045 Uiso 1.00 1 c R
H(154) H 0.3809 0.2017 -0.0409 0.065 Uiso 1.00 1 c R
H(155) H 0.4256 0.1572 -0.0678 0.063 Uiso 1.00 1 c R
H(156) H 0.4729 0.1130 -0.0945 0.068 Uiso 1.00 1 c R
H(157) H 0.5216 0.0737 -0.0806 0.083 Uiso 1.00 1 c R
H(158) H 0.5470 0.0640 -0.0122 0.067 Uiso 1.00 1 c R
H(159) H 0.5189 0.0906 0.0427 0.058 Uiso 1.00 1 c R
H(160) H 0.4705 0.1342 0.0699 0.059 Uiso 1.00 1 c R
H(161) H 0.4260 0.1780 0.0952 0.055 Uiso 1.00 1 c R
H(162) H 0.3826 0.2219 0.0824 0.053 Uiso 1.00 1 c R
H(163) H 0.3157 0.4623 0.3716 0.054 Uiso 1.00 1 c R
H(164) H 0.3514 0.4226 0.3245 0.070 Uiso 1.00 1 c R
H(165) H 0.3870 0.3846 0.2764 0.091 Uiso 1.00 1 c R
H(166) H 0.3785 0.3427 0.2277 0.137 Uiso 1.00 1 c R
H(167) H 0.3135 0.3213 0.2116 0.085 Uiso 1.00 1 c R
H(168) H 0.2512 0.3407 0.2417 0.078 Uiso 1.00 1 c R
H(169) H 0.2172 0.3791 0.2879 0.121 Uiso 1.00 1 c R
H(170) H 0.1825 0.4188 0.3346 0.113 Uiso 1.00 1 c R
H(171) H 0.1872 0.4614 0.3806 0.050 Uiso 1.00 1 c R
H(172) H 0.3048 0.3754 0.1412 0.043 Uiso 1.00 1 c R
H(173) H 0.3327 0.4176 0.1884 0.061 Uiso 1.00 1 c R
H(174) H 0.3603 0.4584 0.2391 0.050 Uiso 1.00 1 c R
H(175) H 0.3483 0.5006 0.2842 0.050 Uiso 1.00 1 c R
H(176) H 0.2777 0.5203 0.2938 0.061 Uiso 1.00 1 c R
H(177) H 0.2217 0.4969 0.2581 0.062 Uiso 1.00 1 c R
H(178) H 0.1936 0.4556 0.2096 0.082 Uiso 1.00 1 c R
H(179) H 0.1651 0.4137 0.1615 0.179 Uiso 1.00 1 c R
H(180) H 0.1774 0.3714 0.1166 0.066 Uiso 1.00 1 c R
H(181) H 0.1105 0.3935 -0.0808 0.049 Uiso 1.00 1 c R
H(182) H 0.1416 0.4366 -0.1148 0.062 Uiso 1.00 1 c R
H(183) H 0.2062 0.4580 -0.0891 0.071 Uiso 1.00 1 c R
H(184) H 0.2407 0.4334 -0.0321 0.047 Uiso 1.00 1 c R
H(185) H 0.2091 0.3902 0.0012 0.048 Uiso 1.00 1 c R
H(186) H 0.1394 0.3181 -0.0814 0.051 Uiso 1.00 1 c R
H(187) H 0.0856 0.2959 -0.1222 0.072 Uiso 1.00 1 c R
H(188) H 0.0141 0.3081 -0.1090 0.061 Uiso 1.00 1 c R
H(189) H -0.0038 0.3398 -0.0518 0.062 Uiso 1.00 1 c R
H(190) H 0.0509 0.3626 -0.0101 0.056 Uiso 1.00 1 c R
H(191) H 0.1171 0.4147 0.0198 0.051 Uiso 1.00 1 c R
H(192) H 0.0879 0.4266 0.0863 0.062 Uiso 1.00 1 c R
H(193) H 0.0756 0.3860 0.1334 0.055 Uiso 1.00 1 c R
H(194) H 0.0897 0.3331 0.1155 0.059 Uiso 1.00 1 c R
H(195) H 0.1176 0.3205 0.0511 0.048 Uiso 1.00 1 c R
H(196) H 0.2539 0.3031 0.4621 0.065 Uiso 1.00 1 c R
H(197) H 0.2172 0.3483 0.4890 0.061 Uiso 1.00 1 c R
H(198) H 0.1789 0.3812 0.4433 0.052 Uiso 1.00 1 c R
H(199) H 0.1701 0.3674 0.3739 0.076 Uiso 1.00 1 c R
H(200) H 0.2027 0.3207 0.3481 0.058 Uiso 1.00 1 c R
H(201) H 0.2935 0.3311 0.3625 0.060 Uiso 1.00 1 c R
H(202) H 0.3653 0.3425 0.3481 0.067 Uiso 1.00 1 c R
H(203) H 0.4165 0.3020 0.3544 0.066 Uiso 1.00 1 c R
H(204) H 0.3959 0.2512 0.3778 0.070 Uiso 1.00 1 c R
H(205) H 0.3246 0.2396 0.3883 0.061 Uiso 1.00 1 c R
H(206) H 0.1835 0.2427 0.3780 0.051 Uiso 1.00 1 c R
H(207) H 0.1429 0.2277 0.3183 0.069 Uiso 1.00 1 c R
H(208) H 0.1669 0.2414 0.2524 0.068 Uiso 1.00 1 c R
H(209) H 0.2299 0.2693 0.2443 0.070 Uiso 1.00 1 c R
H(210) H 0.2701 0.2848 0.3031 0.065 Uiso 1.00 1 c R
H(211) H 0.2986 0.3872 0.0104 0.064 Uiso 1.00 1 c R
H(212) H 0.2694 0.4328 0.0420 0.063 Uiso 1.00 1 c R
H(213) H 0.3095 0.4618 0.0916 0.070 Uiso 1.00 1 c R
H(214) H 0.3764 0.4433 0.1123 0.063 Uiso 1.00 1 c R
H(215) H 0.4045 0.3970 0.0827 0.093 Uiso 1.00 1 c R
H(216) H 0.3898 0.4139 -0.0176 0.066 Uiso 1.00 1 c R
H(217) H 0.4146 0.4245 -0.0842 0.050 Uiso 1.00 1 c R
H(218) H 0.4295 0.3819 -0.1296 0.057 Uiso 1.00 1 c R
H(219) H 0.4204 0.3300 -0.1073 0.049 Uiso 1.00 1 c R
H(220) H 0.3948 0.3191 -0.0412 0.047 Uiso 1.00 1 c R
H(221) H 0.3714 0.3151 0.0847 0.083 Uiso 1.00 1 c R
H(222) H 0.4267 0.2922 0.1254 0.063 Uiso 1.00 1 c R
H(223) H 0.4976 0.3065 0.1126 0.047 Uiso 1.00 1 c R
H(224) H 0.5132 0.3429 0.0606 0.054 Uiso 1.00 1 c R
H(225) H 0.4583 0.3661 0.0202 0.104 Uiso 1.00 1 c R
H(226) H 0.1491 0.3142 0.2873 0.092 Uiso 1.00 1 c R
H(227) H 0.0211 0.3145 0.2929 0.094 Uiso 1.00 1 c R
H(228) H 0.0779 0.3266 0.1826 0.092 Uiso 1.00 1 c R
H(229) H 0.4875 0.1432 0.2133 0.079 Uiso 1.00 1 c R
H(230) H 0.4547 0.1802 0.3247 0.061 Uiso 1.00 1 c R
H(231) H 0.3653 0.1669 0.2341 0.075 Uiso 1.00 1 c R
H(232) H 0.8001 0.2054 0.6481 0.045 Uiso 1.00 1 c R
H(233) H 0.7043 0.2077 0.3518 0.042 Uiso 1.00 1 c R
H(234) H 0.6962 0.3018 0.6871 0.066 Uiso 1.00 1 c R
H(235) H 0.6831 0.2177 0.5935 0.055 Uiso 1.00 1 c R
H(236) H 0.7161 0.3364 0.7471 0.044 Uiso 1.00 1 c R
H(237) H 0.7644 0.3506 0.7982 0.082 Uiso 1.00 1 c R
H(238) H 0.8284 0.3217 0.8075 0.070 Uiso 1.00 1 c R
H(239) H 0.8445 0.2794 0.7634 0.053 Uiso 1.00 1 c R
H(240) H 0.8236 0.2433 0.7039 0.049 Uiso 1.00 1 c R
H(241) H 0.8223 0.2172 0.4046 0.045 Uiso 1.00 1 c R
H(242) H 0.1236 0.6495 0.0471 0.051 Uiso 1.00 1 c R
H(243) H 0.0978 0.6568 0.1145 0.058 Uiso 1.00 1 c R
H(244) H 0.0729 0.7068 0.1362 0.049 Uiso 1.00 1 c R
H(245) H 0.1033 0.7439 0.0230 0.041 Uiso 1.00 1 c R
H(246) H 0.2025 0.7220 -0.0010 0.047 Uiso 1.00 1 c R
H(247) H 0.2329 0.7669 -0.0308 0.050 Uiso 1.00 1 c R
H(248) H 0.1978 0.7947 -0.0853 0.051 Uiso 1.00 1 c R
H(249) H 0.1008 0.7307 -0.0786 0.060 Uiso 1.00 1 c R
H(250) H 0.0443 0.6964 -0.0081 0.048 Uiso 1.00 1 c R
H(251) H -0.0129 0.6763 -0.0490 0.068 Uiso 1.00 1 c R
H(252) H 0.0007 0.6475 -0.1094 0.071 Uiso 1.00 1 c R
H(253) H 0.0700 0.6370 -0.1285 0.064 Uiso 1.00 1 c R
H(254) H 0.1274 0.6556 -0.0876 0.054 Uiso 1.00 1 c R
H(255) H 0.2541 0.7620 0.0417 0.051 Uiso 1.00 1 c R
H(256) H 0.2966 0.7988 0.0785 0.057 Uiso 1.00 1 c R
H(257) H 0.3712 0.6532 -0.0530 0.046 Uiso 1.00 1 c R
H(258) H 0.3944 0.6613 -0.1208 0.047 Uiso 1.00 1 c R
H(259) H 0.4162 0.7110 -0.1434 0.054 Uiso 1.00 1 c R
H(260) H 0.3941 0.7473 -0.0283 0.056 Uiso 1.00 1 c R
H(261) H 0.3665 0.6739 0.0906 0.072 Uiso 1.00 1 c R
H(262) H 0.4221 0.6550 0.1328 0.063 Uiso 1.00 1 c R
H(263) H 0.4920 0.6561 0.1102 0.050 Uiso 1.00 1 c R
H(264) H 0.5064 0.6729 0.0429 0.067 Uiso 1.00 1 c R
H(265) H 0.1071 0.6216 0.5498 0.050 Uiso 1.00 1 c R
H(266) H 0.0563 0.6625 0.5743 0.067 Uiso 1.00 1 c R
H(267) H 0.3899 0.8619 -0.0271 0.055 Uiso 1.00 1 c R
H(268) H 0.3263 0.9842 0.3562 0.065 Uiso 1.00 1 c R
H(269) H 0.2605 0.9684 0.4621 0.047 Uiso 1.00 1 c R
H(270) H 0.2895 1.0148 0.4908 0.049 Uiso 1.00 1 c R
H(271) H 0.3362 1.0462 0.4523 0.068 Uiso 1.00 1 c R
H(272) H 0.1648 0.9996 0.3257 0.074 Uiso 1.00 1 c R
H(273) H 0.2056 0.9005 0.3808 0.049 Uiso 1.00 1 c R
H(274) H 0.2329 0.9932 0.3563 0.044 Uiso 1.00 1 c R
H(275) H 0.2460 0.6409 0.4583 0.054 Uiso 1.00 1 c R
H(276) H 0.2006 0.0533 0.1310 0.056 Uiso 1.00 1 c R
H(277) H 0.3180 0.1105 0.2274 0.059 Uiso 1.00 1 c R
H(278) H 0.1615 0.5920 0.1173 0.084 Uiso 1.00 1 c R
H(279) H 0.2490 0.5333 0.0446 0.059 Uiso 1.00 1 c R
H(280) H 0.2192 0.4868 0.0164 0.060 Uiso 1.00 1 c R
H(281) H 0.2982 0.6070 0.1308 0.061 Uiso 1.00 1 c R
H(282) H 0.2854 0.5114 0.1472 0.063 Uiso 1.00 1 c R
H(283) H 0.2302 0.6666 0.3658 0.042 Uiso 1.00 1 c R
H(284) H 0.1978 0.5727 0.3680 0.048 Uiso 1.00 1 c R
H(285) H 0.3325 0.5697 0.3905 0.041 Uiso 1.00 1 c R
H(286) H 0.4513 0.6915 -0.0005 0.051 Uiso 1.00 1 c R
H(287) H 0.8129 0.2999 0.3081 0.047 Uiso 1.00 1 c R
H(288) H 0.7899 0.3384 0.2534 0.051 Uiso 1.00 1 c R
H(289) H 0.7415 0.3533 0.2022 0.067 Uiso 1.00 1 c R
H(290) H 0.6771 0.3242 0.1923 0.066 Uiso 1.00 1 c R
H(291) H 0.6635 0.2799 0.2335 0.061 Uiso 1.00 1 c R
H(292) H 0.6830 0.2448 0.2936 0.051 Uiso 1.00 1 c R
H(293) H 0.8357 0.2624 0.3642 0.052 Uiso 1.00 1 c R
H(294) H 0.1437 0.6225 0.4290 0.055 Uiso 1.00 1 c R
H(295) H 0.1026 0.6678 0.4163 0.075 Uiso 1.00 1 c R
H(296) H 0.0461 0.7059 0.4394 0.082 Uiso 1.00 1 c R
H(297) H -0.0061 0.7468 0.4636 0.074 Uiso 1.00 1 c R
H(298) H -0.0498 0.7643 0.5173 0.076 Uiso 1.00 1 c R
H(299) H -0.0412 0.7454 0.5841 0.102 Uiso 1.00 1 c R
H(300) H 0.0015 0.7022 0.5988 0.064 Uiso 1.00 1 c R
H(301) H 0.1235 0.4154 0.4679 0.066 Uiso 1.00 1 c R
H(302) H 0.1017 0.4041 0.3987 0.069 Uiso 1.00 1 c R
H(303) H 0.0832 0.4454 0.3540 0.071 Uiso 1.00 1 c R
H(304) H 0.0905 0.4988 0.3745 0.069 Uiso 1.00 1 c R
H(305) H 0.1125 0.5103 0.4443 0.068 Uiso 1.00 1 c R
H(306) H 0.0485 0.4633 0.4983 0.082 Uiso 1.00 1 c R
H(307) H -0.0087 0.4812 0.5382 0.088 Uiso 1.00 1 c R
H(308) H 0.0032 0.5160 0.5946 0.072 Uiso 1.00 1 c R
H(309) H 0.0723 0.5292 0.6143 0.079 Uiso 1.00 1 c R
H(310) H 0.1302 0.5120 0.5752 0.075 Uiso 1.00 1 c R
H(311) H 0.2119 0.4467 0.5051 0.054 Uiso 1.00 1 c R
H(312) H 0.2415 0.4019 0.5371 0.060 Uiso 1.00 1 c R
H(313) H 0.1996 0.3677 0.5780 0.060 Uiso 1.00 1 c R
H(314) H 0.1284 0.3808 0.5891 0.086 Uiso 1.00 1 c R
H(315) H 0.1000 0.4288 0.5610 0.062 Uiso 1.00 1 c R
H(316) H 0.3550 1.0313 0.3847 0.075 Uiso 1.00 1 c R
H(317) H 0.1168 0.9571 0.3244 0.077 Uiso 1.00 1 c R
H(318) H 0.1377 0.9075 0.3518 0.060 Uiso 1.00 1 c R
H(319) H 0.2605 0.9389 0.3026 0.046 Uiso 1.00 1 c R
H(320) H 0.3057 0.9209 0.2488 0.074 Uiso 1.00 1 c R
H(321) H 0.3714 0.8984 0.2663 0.051 Uiso 1.00 1 c R
H(322) H 0.3934 0.8945 0.3358 0.063 Uiso 1.00 1 c R
H(323) H 0.3495 0.9134 0.3890 0.049 Uiso 1.00 1 c R
H(324) H 0.2789 0.6830 0.4927 0.072 Uiso 1.00 1 c R
H(325) H 0.3383 0.7077 0.4648 0.063 Uiso 1.00 1 c R
H(326) H 0.3652 0.6903 0.4018 0.070 Uiso 1.00 1 c R
H(327) H 0.3328 0.6471 0.3661 0.056 Uiso 1.00 1 c R
H(328) H 0.3705 0.7905 0.0829 0.063 Uiso 1.00 1 c R
H(329) H 0.4002 0.7446 0.0547 0.049 Uiso 1.00 1 c R
H(330) H 0.4180 0.7539 -0.0969 0.055 Uiso 1.00 1 c R
H(331) H 0.1300 0.7766 -0.1078 0.077 Uiso 1.00 1 c R
H(332) H 0.3255 0.0280 0.1303 0.058 Uiso 1.00 1 c R
H(333) H 0.3424 0.0680 0.1787 0.061 Uiso 1.00 1 c R
H(334) H 0.1777 0.0980 0.1773 0.056 Uiso 1.00 1 c R
H(335) H 0.1526 0.1392 0.2271 0.080 Uiso 1.00 1 c R
H(336) H 0.1694 0.1766 0.2797 0.089 Uiso 1.00 1 c R
H(337) H 0.2399 0.1836 0.3023 0.081 Uiso 1.00 1 c R
H(338) H 0.2934 0.1525 0.2763 0.071 Uiso 1.00 1 c R
H(339) H 0.1231 0.2997 0.4447 0.046 Uiso 1.00 1 c R
H(340) H 0.0750 0.3438 0.4191 0.072 Uiso 1.00 1 c R
H(341) H 0.0218 0.3826 0.3941 0.109 Uiso 1.00 1 c R
H(342) H -0.0296 0.4217 0.4083 0.087 Uiso 1.00 1 c R
H(343) H -0.0460 0.4350 0.4784 0.076 Uiso 1.00 1 c R
H(344) H -0.0130 0.4088 0.5327 0.089 Uiso 1.00 1 c R
H(345) H 0.0361 0.3658 0.5574 0.080 Uiso 1.00 1 c R
H(346) H 0.0829 0.3226 0.5827 0.074 Uiso 1.00 1 c R
H(347) H 0.1284 0.2810 0.5686 0.073 Uiso 1.00 1 c R
H(348) H 0.1565 0.5336 -0.0704 0.045 Uiso 1.00 1 c R
H(349) H 0.1152 0.4884 -0.0810 0.049 Uiso 1.00 1 c R
H(350) H 0.1042 0.5455 0.0439 0.045 Uiso 1.00 1 c R
H(351) H 0.0476 0.5081 0.0678 0.054 Uiso 1.00 1 c R
H(352) H -0.0443 0.3973 0.0164 0.063 Uiso 1.00 1 c R
H(353) H -0.0517 0.4263 0.0782 0.074 Uiso 1.00 1 c R
H(354) H 0.0063 0.4109 -0.0309 0.064 Uiso 1.00 1 c R
H(355) H -0.0110 0.4718 0.0880 0.069 Uiso 1.00 1 c R
H(356) H 0.3678 0.8929 0.0907 0.059 Uiso 1.00 1 c R
H(357) H 0.4157 0.8557 0.1174 0.064 Uiso 1.00 1 c R
H(358) H 0.4403 0.8157 -0.0378 0.062 Uiso 1.00 1 c R
H(359) H 0.4910 0.7704 -0.0482 0.078 Uiso 1.00 1 c R
H(360) H 0.5381 0.7340 -0.0200 0.073 Uiso 1.00 1 c R
H(361) H 0.5533 0.7327 0.0519 0.085 Uiso 1.00 1 c R
H(362) H 0.5175 0.7662 0.0966 0.073 Uiso 1.00 1 c R
H(363) H 0.4667 0.8114 0.1063 0.060 Uiso 1.00 1 c R
H(364) H 0.6715 0.2629 0.6329 0.048 Uiso 1.00 1 c R
H(365) H 0.4058 1.0612 -0.0633 0.050 Uiso 1.00 1 c R
H(366) H 0.3798 1.1073 -0.0970 0.067 Uiso 1.00 1 c R
H(367) H 0.3120 1.1269 -0.0820 0.055 Uiso 1.00 1 c R
H(368) H 0.2696 1.0992 -0.0338 0.051 Uiso 1.00 1 c R
H(369) H 0.2965 1.0541 0.0020 0.044 Uiso 1.00 1 c R
H(370) H 0.3892 1.0805 0.0320 0.061 Uiso 1.00 1 c R
H(371) H 0.4145 1.0925 0.1002 0.067 Uiso 1.00 1 c R
H(372) H 0.4318 1.0514 0.1459 0.071 Uiso 1.00 1 c R
H(373) H 0.4190 0.9984 0.1275 0.068 Uiso 1.00 1 c R
H(374) H 0.3934 0.9859 0.0593 0.074 Uiso 1.00 1 c R
H(375) H 0.4544 1.0363 -0.0106 0.055 Uiso 1.00 1 c R
H(376) H 0.5085 1.0113 -0.0480 0.061 Uiso 1.00 1 c R
H(377) H 0.4935 0.9645 -0.0870 0.053 Uiso 1.00 1 c R
H(378) H 0.4247 0.9443 -0.0902 0.054 Uiso 1.00 1 c R
H(379) H 0.3699 0.9702 -0.0545 0.046 Uiso 1.00 1 c R
H(380) H 0.1649 0.6788 0.3343 0.058 Uiso 1.00 1 c R
H(381) H 0.1141 0.6387 0.3226 0.061 Uiso 1.00 1 c R
H(382) H 0.1322 0.5853 0.3367 0.059 Uiso 1.00 1 c R
H(383) H 0.2630 0.6178 0.3040 0.077 Uiso 1.00 1 c R
H(384) H 0.3080 0.5991 0.2517 0.067 Uiso 1.00 1 c R
H(385) H 0.3659 0.5663 0.2685 0.044 Uiso 1.00 1 c R
H(386) H 0.3762 0.5496 0.3381 0.064 Uiso 1.00 1 c R
H(387) H 0.0769 0.7509 0.0911 0.052 Uiso 1.00 1 c R
H(388) H 0.2518 0.2917 0.7027 0.049 Uiso 1.00 1 c R
H(389) H 0.2974 0.2773 0.7576 0.052 Uiso 1.00 1 c R
H(390) H 0.3555 0.2440 0.7466 0.062 Uiso 1.00 1 c R
H(391) H 0.3705 0.2264 0.6790 0.054 Uiso 1.00 1 c R
H(392) H 0.3246 0.2393 0.6238 0.057 Uiso 1.00 1 c R
H(393) H 0.1955 0.2360 0.6466 0.060 Uiso 1.00 1 c R
H(394) H 0.1261 0.2422 0.6706 0.071 Uiso 1.00 1 c R
H(395) H 0.0958 0.2936 0.6718 0.074 Uiso 1.00 1 c R
H(396) H 0.1362 0.3372 0.6536 0.070 Uiso 1.00 1 c R
H(397) H 0.2062 0.3315 0.6295 0.079 Uiso 1.00 1 c R
H(398) H 0.2925 0.3290 0.6559 0.063 Uiso 1.00 1 c R
H(399) H 0.3219 0.3753 0.6271 0.058 Uiso 1.00 1 c R
H(400) H 0.3259 0.3804 0.5541 0.053 Uiso 1.00 1 c R
H(401) H 0.2966 0.3409 0.5115 0.055 Uiso 1.00 1 c R
H(402) H 0.2638 0.2968 0.5400 0.045 Uiso 1.00 1 c R
H(403) H 0.3653 0.5528 0.0870 0.050 Uiso 1.00 1 c R
H(404) H 0.4094 0.5122 0.1106 0.060 Uiso 1.00 1 c R
H(405) H 0.3935 0.5325 -0.0330 0.050 Uiso 1.00 1 c R
H(406) H 0.4482 0.7345 0.2915 0.077 Uiso 1.00 1 c R
H(407) H 0.4425 0.4860 -0.0483 0.041 Uiso 1.00 1 c R
H(408) H 0.5133 0.4249 0.0811 0.055 Uiso 1.00 1 c R
H(409) H 0.5521 0.3962 0.0344 0.071 Uiso 1.00 1 c R
H(410) H 0.5424 0.4041 -0.0383 0.056 Uiso 1.00 1 c R
H(411) H 0.4934 0.4416 -0.0623 0.055 Uiso 1.00 1 c R
H(412) H 0.2848 0.7178 0.0101 0.076 Uiso 1.00 1 c R
H(413) H 0.2981 0.9303 0.1467 0.067 Uiso 1.00 1 c R
H(414) H 0.3636 0.9175 0.1787 0.079 Uiso 1.00 1 c R
H(415) H 0.3801 0.8636 0.1923 0.069 Uiso 1.00 1 c R
H(416) H 0.3327 0.8235 0.1726 0.071 Uiso 1.00 1 c R
H(417) H 0.2665 0.8363 0.1421 0.057 Uiso 1.00 1 c R
H(418) H 0.1628 0.8609 0.1489 0.062 Uiso 1.00 1 c R
H(419) H 0.1284 0.8154 0.1187 0.078 Uiso 1.00 1 c R
H(420) H 0.1523 0.7945 0.0561 0.058 Uiso 1.00 1 c R
H(421) H 0.2095 0.8169 0.0231 0.057 Uiso 1.00 1 c R
H(422) H 0.2451 0.8617 0.0518 0.051 Uiso 1.00 1 c R
H(423) H 0.1674 0.9371 0.1179 0.056 Uiso 1.00 1 c R
H(424) H 0.1262 0.9599 0.1703 0.061 Uiso 1.00 1 c R
H(425) H 0.1390 0.9475 0.2403 0.070 Uiso 1.00 1 c R
H(426) H 0.1931 0.9130 0.2580 0.056 Uiso 1.00 1 c R
H(427) H 0.2357 0.8891 0.2063 0.049 Uiso 1.00 1 c R
H(428) H 0.1190 0.6113 0.1712 0.051 Uiso 1.00 1 c R
H(429) H 0.1415 0.6069 0.2406 0.067 Uiso 1.00 1 c R
H(430) H 0.2045 0.5804 0.2574 0.055 Uiso 1.00 1 c R
H(431) H 0.2481 0.5612 0.2042 0.053 Uiso 1.00 1 c R
H(432) H 0.3646 0.6057 0.1646 0.086 Uiso 1.00 1 c R
H(433) H 0.3528 0.5105 0.1798 0.097 Uiso 1.00 1 c R
H(434) H 0.3917 0.5566 0.1891 0.092 Uiso 1.00 1 c R
H(435) H 0.1756 0.4543 0.0565 0.079 Uiso 1.00 1 c R
H(436) H 0.1620 0.4681 0.1260 0.067 Uiso 1.00 1 c R
H(437) H 0.1897 0.5155 0.1540 0.080 Uiso 1.00 1 c R
H(438) H 0.0602 0.4496 -0.0566 0.062 Uiso 1.00 1 c R
H(439) H 0.4597 0.4681 0.0964 0.056 Uiso 1.00 1 c R
H(440) H 0.4881 0.6773 0.3852 0.068 Uiso 1.00 1 c R
H(441) H 0.3897 0.6503 0.3114 0.067 Uiso 1.00 1 c R
H(442) H 0.4986 0.3040 0.2199 0.064 Uiso 1.00 1 c R
H(443) H 0.6030 0.2942 0.2930 0.064 Uiso 1.00 1 c R
H(444) H 0.4990 0.2403 0.3148 0.069 Uiso 1.00 1 c R
H(445) H 0.4636 0.0926 0.2987 0.073 Uiso 1.00 1 c R
H(446) H 0.4936 0.0210 0.3791 0.069 Uiso 1.00 1 c R
H(447) H 0.3939 0.0108 0.3001 0.077 Uiso 1.00 1 c R
H(448) H 0.1148 0.5298 0.2188 0.070 Uiso 1.00 1 c R
H(449) H 0.0833 0.4399 0.1852 0.082 Uiso 1.00 1 c R
H(450) H 0.1377 0.4558 0.2982 0.088 Uiso 1.00 1 c R
H(451) H -0.0320 0.6071 0.2565 0.181 Uiso 1.00 1 c R
H(452) H -0.0296 0.6178 0.1296 0.090 Uiso 1.00 1 c R
H(453) H 0.0633 0.5697 0.1893 0.086 Uiso 1.00 1 c R
H(454) H -0.0209 0.7547 0.2953 0.098 Uiso 1.00 1 c R
H(455) H -0.0046 0.6857 0.2065 0.119 Uiso 1.00 1 c R
H(456) H 0.0892 0.7054 0.2894 0.107 Uiso 1.00 1 c R
H(457) H -0.0058 0.9315 0.2391 0.124 Uiso 1.00 1 c R
H(458) H 0.0460 0.9654 0.3467 0.120 Uiso 1.00 1 c R
H(459) H 0.0316 1.0249 0.2474 0.113 Uiso 1.00 1 c R
H(460) H 0.0528 0.8268 0.1584 0.079 Uiso 1.00 1 c R
H(461) H 0.1125 0.7853 0.2565 0.080 Uiso 1.00 1 c R
H(462) H 0.1045 0.8816 0.2492 0.068 Uiso 1.00 1 c R
H(463) H 0.5347 0.4339 0.2086 0.080 Uiso 1.00 1 c R
H(464) H 0.4611 0.3575 0.2372 0.090 Uiso 1.00 1 c R
H(465) H 0.4627 0.5313 0.2178 0.064 Uiso 1.00 1 c R
H(466) H 0.4589 0.5202 0.3428 0.087 Uiso 1.00 1 c R
H(467) H 0.4364 0.4451 0.2671 0.051 Uiso 1.00 1 c R
H(468) H 0.5267 0.4039 0.3273 0.097 Uiso 1.00 1 c R
H(501) H -0.0200 0.5436 0.3740 0.043 Uiso 1.00 1 c R
H(507) H 0.0471 0.6275 0.3828 0.043 Uiso 1.00 1 c R
H(509) H -0.0705 0.6255 0.3300 0.043 Uiso 1.00 1 c R

loop_
_atom_site_aniso_label
_atom_site_aniso_U_11
_atom_site_aniso_U_22
_atom_site_aniso_U_33
_atom_site_aniso_U_12
_atom_site_aniso_U_13
_atom_site_aniso_U_23
S(1) 0.0326 0.0326 0.0326 0.0000 0.0000 0.0000
S(2) 0.0318 0.0318 0.0318 0.0000 0.0000 0.0000
S(3) 0.0348 0.0348 0.0348 0.0000 0.0000 0.0000
S(4) 0.0316 0.0316 0.0316 0.0000 0.0000 0.0000
S(5) 0.0297 0.0297 0.0297 0.0000 0.0000 0.0000
S(6) 0.0331 0.0331 0.0331 0.0000 0.0000 0.0000
S(7) 0.0340 0.0340 0.0340 0.0000 0.0000 0.0000
S(9) 0.0300 0.0300 0.0300 0.0000 0.0000 0.0000
S(10) 0.0310 0.0310 0.0310 0.0000 0.0000 0.0000
S(11) 0.0327 0.0327 0.0327 0.0000 0.0000 0.0000
S(12) 0.0349 0.0349 0.0349 0.0000 0.0000 0.0000
S(13) 0.0328 0.0328 0.0328 0.0000 0.0000 0.0000
O(1) 0.0417 0.0417 0.0417 0.0000 0.0000 0.0000
O(2) 0.0399 0.0399 0.0399 0.0000 0.0000 0.0000
O(3) 0.0350 0.0350 0.0350 0.0000 0.0000 0.0000
O(4) 0.0359 0.0359 0.0359 0.0000 0.0000 0.0000
O(5) 0.0408 0.0408 0.0408 0.0000 0.0000 0.0000
O(6) 0.0417 0.0417 0.0417 0.0000 0.0000 0.0000
O(7) 0.0433 0.0433 0.0433 0.0000 0.0000 0.0000
O(8) 0.0371 0.0371 0.0371 0.0000 0.0000 0.0000
O(9) 0.0420 0.0420 0.0420 0.0000 0.0000 0.0000
O(10) 0.0511 0.0511 0.0511 0.0000 0.0000 0.0000
O(11) 0.0370 0.0370 0.0370 0.0000 0.0000 0.0000
O(12) 0.0433 0.0433 0.0433 0.0000 0.0000 0.0000
O(13) 0.0415 0.0415 0.0415 0.0000 0.0000 0.0000
O(14) 0.0376 0.0376 0.0376 0.0000 0.0000 0.0000
O(15) 0.0408 0.0408 0.0408 0.0000 0.0000 0.0000
O(16) 0.0446 0.0446 0.0446 0.0000 0.0000 0.0000
O(17) 0.0404 0.0404 0.0404 0.0000 0.0000 0.0000
O(18) 0.0373 0.0373 0.0373 0.0000 0.0000 0.0000
O(19) 0.0447 0.0447 0.0447 0.0000 0.0000 0.0000
O(20) 0.0365 0.0365 0.0365 0.0000 0.0000 0.0000
O(21) 0.0338 0.0338 0.0338 0.0000 0.0000 0.0000
O(22) 0.0302 0.0302 0.0302 0.0000 0.0000 0.0000
O(25) 0.0433 0.0433 0.0433 0.0000 0.0000 0.0000
O(26) 0.0323 0.0323 0.0323 0.0000 0.0000 0.0000
O(27) 0.0409 0.0409 0.0409 0.0000 0.0000 0.0000
O(28) 0.0362 0.0362 0.0362 0.0000 0.0000 0.0000
O(29) 0.0310 0.0310 0.0310 0.0000 0.0000 0.0000
O(30) 0.0489 0.0489 0.0489 0.0000 0.0000 0.0000
O(31) 0.0482 0.0482 0.0482 0.0000 0.0000 0.0000
O(32) 0.0494 0.0494 0.0494 0.0000 0.0000 0.0000
O(33) 0.0435 0.0435 0.0435 0.0000 0.0000 0.0000
O(34) 0.0384 0.0384 0.0384 0.0000 0.0000 0.0000
O(35) 0.0406 0.0406 0.0406 0.0000 0.0000 0.0000
O(36) 0.3942 0.3942 0.3942 0.0000 0.0000 0.0000
O(37) 0.0414 0.0414 0.0414 0.0000 0.0000 0.0000
O(38) 0.0420 0.0420 0.0420 0.0000 0.0000 0.0000
N(1) 0.0356 0.0356 0.0356 0.0000 0.0000 0.0000
N(2) 0.0300 0.0300 0.0300 0.0000 0.0000 0.0000
N(3) 0.0332 0.0332 0.0332 0.0000 0.0000 0.0000
N(4) 0.0345 0.0345 0.0345 0.0000 0.0000 0.0000
N(5) 0.0375 0.0375 0.0375 0.0000 0.0000 0.0000
N(6) 0.0370 0.0370 0.0370 0.0000 0.0000 0.0000
N(7) 0.0355 0.0355 0.0355 0.0000 0.0000 0.0000
N(8) 0.0376 0.0376 0.0376 0.0000 0.0000 0.0000
N(9) 0.0337 0.0337 0.0337 0.0000 0.0000 0.0000
N(10) 0.0342 0.0342 0.0342 0.0000 0.0000 0.0000
N(11) 0.0385 0.0385 0.0385 0.0000 0.0000 0.0000
N(12) 0.0359 0.0359 0.0359 0.0000 0.0000 0.0000
C(1) 0.0375 0.0375 0.0375 0.0000 0.0000 0.0000
C(2) 0.0427 0.0427 0.0427 0.0000 0.0000 0.0000
C(3) 0.0294 0.0294 0.0294 0.0000 0.0000 0.0000
C(4) 0.0425 0.0425 0.0425 0.0000 0.0000 0.0000
C(5) 0.0366 0.0366 0.0366 0.0000 0.0000 0.0000
C(6) 0.0490 0.0490 0.0490 0.0000 0.0000 0.0000
C(7) 0.0573 0.0573 0.0573 0.0000 0.0000 0.0000
C(8) 0.0663 0.0663 0.0663 0.0000 0.0000 0.0000
C(9) 0.0475 0.0475 0.0475 0.0000 0.0000 0.0000
C(10) 0.0390 0.0390 0.0390 0.0000 0.0000 0.0000
C(11) 0.0406 0.0406 0.0406 0.0000 0.0000 0.0000
C(12) 0.0462 0.0462 0.0462 0.0000 0.0000 0.0000
C(13) 0.0503 0.0503 0.0503 0.0000 0.0000 0.0000
C(14) 0.0374 0.0374 0.0374 0.0000 0.0000 0.0000
C(15) 0.0343 0.0343 0.0343 0.0000 0.0000 0.0000
C(16) 0.0544 0.0544 0.0544 0.0000 0.0000 0.0000
C(17) 0.0397 0.0397 0.0397 0.0000 0.0000 0.0000
C(18) 0.0527 0.0527 0.0527 0.0000 0.0000 0.0000
C(19) 0.0433 0.0433 0.0433 0.0000 0.0000 0.0000
C(20) 0.0567 0.0567 0.0567 0.0000 0.0000 0.0000
C(21) 0.0689 0.0689 0.0689 0.0000 0.0000 0.0000
C(22) 0.0562 0.0562 0.0562 0.0000 0.0000 0.0000
C(23) 0.0487 0.0487 0.0487 0.0000 0.0000 0.0000
C(24) 0.0462 0.0462 0.0462 0.0000 0.0000 0.0000
C(25) 0.0494 0.0494 0.0494 0.0000 0.0000 0.0000
C(26) 0.0500 0.0500 0.0500 0.0000 0.0000 0.0000
C(27) 0.0457 0.0457 0.0457 0.0000 0.0000 0.0000
C(28) 0.0439 0.0439 0.0439 0.0000 0.0000 0.0000
C(29) 0.0351 0.0351 0.0351 0.0000 0.0000 0.0000
C(30) 0.0452 0.0452 0.0452 0.0000 0.0000 0.0000
C(31) 0.0457 0.0457 0.0457 0.0000 0.0000 0.0000
C(32) 0.0580 0.0580 0.0580 0.0000 0.0000 0.0000
C(33) 0.0690 0.0690 0.0690 0.0000 0.0000 0.0000
C(34) 0.0760 0.0760 0.0760 0.0000 0.0000 0.0000
C(35) 0.1140 0.1140 0.1140 0.0000 0.0000 0.0000
C(36) 0.0708 0.0708 0.0708 0.0000 0.0000 0.0000
C(37) 0.0654 0.0654 0.0654 0.0000 0.0000 0.0000
C(38) 0.0504 0.0504 0.0504 0.0000 0.0000 0.0000
C(39) 0.1005 0.1005 0.1005 0.0000 0.0000 0.0000
C(40) 0.0416 0.0416 0.0416 0.0000 0.0000 0.0000
C(41) 0.0942 0.0942 0.0942 0.0000 0.0000 0.0000
C(42) 0.0418 0.0418 0.0418 0.0000 0.0000 0.0000
C(43) 0.0319 0.0319 0.0319 0.0000 0.0000 0.0000
C(44) 0.0359 0.0359 0.0359 0.0000 0.0000 0.0000
C(45) 0.0339 0.0339 0.0339 0.0000 0.0000 0.0000
C(46) 0.0511 0.0511 0.0511 0.0000 0.0000 0.0000
C(47) 0.0428 0.0428 0.0428 0.0000 0.0000 0.0000
C(48) 0.0415 0.0415 0.0415 0.0000 0.0000 0.0000
C(49) 0.0413 0.0413 0.0413 0.0000 0.0000 0.0000
C(50) 0.0512 0.0512 0.0512 0.0000 0.0000 0.0000
C(51) 0.0519 0.0519 0.0519 0.0000 0.0000 0.0000
C(52) 0.0448 0.0448 0.0448 0.0000 0.0000 0.0000
C(53) 0.0682 0.0682 0.0682 0.0000 0.0000 0.0000
C(54) 0.0411 0.0411 0.0411 0.0000 0.0000 0.0000
C(55) 0.1489 0.1489 0.1489 0.0000 0.0000 0.0000
C(56) 0.0549 0.0549 0.0549 0.0000 0.0000 0.0000
C(57) 0.0322 0.0322 0.0322 0.0000 0.0000 0.0000
C(58) 0.0310 0.0310 0.0310 0.0000 0.0000 0.0000
C(59) 0.0408 0.0408 0.0408 0.0000 0.0000 0.0000
C(60) 0.0513 0.0513 0.0513 0.0000 0.0000 0.0000
C(61) 0.0591 0.0591 0.0591 0.0000 0.0000 0.0000
C(62) 0.0394 0.0394 0.0394 0.0000 0.0000 0.0000
C(63) 0.0403 0.0403 0.0403 0.0000 0.0000 0.0000
C(64) 0.0480 0.0480 0.0480 0.0000 0.0000 0.0000
C(65) 0.0421 0.0421 0.0421 0.0000 0.0000 0.0000
C(66) 0.0598 0.0598 0.0598 0.0000 0.0000 0.0000
C(67) 0.0507 0.0507 0.0507 0.0000 0.0000 0.0000
C(68) 0.0515 0.0515 0.0515 0.0000 0.0000 0.0000
C(69) 0.0469 0.0469 0.0469 0.0000 0.0000 0.0000
C(70) 0.0300 0.0300 0.0300 0.0000 0.0000 0.0000
C(71) 0.0428 0.0428 0.0428 0.0000 0.0000 0.0000
C(72) 0.0517 0.0517 0.0517 0.0000 0.0000 0.0000
C(73) 0.0462 0.0462 0.0462 0.0000 0.0000 0.0000
C(74) 0.0492 0.0492 0.0492 0.0000 0.0000 0.0000
C(75) 0.0402 0.0402 0.0402 0.0000 0.0000 0.0000
C(76) 0.0372 0.0372 0.0372 0.0000 0.0000 0.0000
C(77) 0.0384 0.0384 0.0384 0.0000 0.0000 0.0000
C(78) 0.0545 0.0545 0.0545 0.0000 0.0000 0.0000
C(79) 0.0512 0.0512 0.0512 0.0000 0.0000 0.0000
C(80) 0.0436 0.0436 0.0436 0.0000 0.0000 0.0000
C(81) 0.0634 0.0634 0.0634 0.0000 0.0000 0.0000
C(82) 0.0484 0.0484 0.0484 0.0000 0.0000 0.0000
C(83) 0.0409 0.0409 0.0409 0.0000 0.0000 0.0000
C(84) 0.0500 0.0500 0.0500 0.0000 0.0000 0.0000
C(85) 0.0560 0.0560 0.0560 0.0000 0.0000 0.0000
C(86) 0.0548 0.0548 0.0548 0.0000 0.0000 0.0000
C(87) 0.0582 0.0582 0.0582 0.0000 0.0000 0.0000
C(88) 0.0506 0.0506 0.0506 0.0000 0.0000 0.0000
C(89) 0.0455 0.0455 0.0455 0.0000 0.0000 0.0000
C(90) 0.0422 0.0422 0.0422 0.0000 0.0000 0.0000
C(91) 0.0579 0.0579 0.0579 0.0000 0.0000 0.0000
C(92) 0.0570 0.0570 0.0570 0.0000 0.0000 0.0000
C(93) 0.0580 0.0580 0.0580 0.0000 0.0000 0.0000
C(94) 0.0677 0.0677 0.0677 0.0000 0.0000 0.0000
C(95) 0.0540 0.0540 0.0540 0.0000 0.0000 0.0000
C(96) 0.0341 0.0341 0.0341 0.0000 0.0000 0.0000
C(97) 0.0282 0.0282 0.0282 0.0000 0.0000 0.0000
C(98) 0.0537 0.0537 0.0537 0.0000 0.0000 0.0000
C(99) 0.0528 0.0528 0.0528 0.0000 0.0000 0.0000
C(100) 0.0587 0.0587 0.0587 0.0000 0.0000 0.0000
C(101) 0.0522 0.0522 0.0522 0.0000 0.0000 0.0000
C(102) 0.0774 0.0774 0.0774 0.0000 0.0000 0.0000
C(103) 0.0326 0.0326 0.0326 0.0000 0.0000 0.0000
C(104) 0.0551 0.0551 0.0551 0.0000 0.0000 0.0000
C(105) 0.0415 0.0415 0.0415 0.0000 0.0000 0.0000
C(106) 0.0479 0.0479 0.0479 0.0000 0.0000 0.0000
C(107) 0.0406 0.0406 0.0406 0.0000 0.0000 0.0000
C(108) 0.0391 0.0391 0.0391 0.0000 0.0000 0.0000
C(109) 0.0322 0.0322 0.0322 0.0000 0.0000 0.0000
C(110) 0.0693 0.0693 0.0693 0.0000 0.0000 0.0000
C(111) 0.0522 0.0522 0.0522 0.0000 0.0000 0.0000
C(112) 0.0388 0.0388 0.0388 0.0000 0.0000 0.0000
C(113) 0.0451 0.0451 0.0451 0.0000 0.0000 0.0000
C(114) 0.0868 0.0868 0.0868 0.0000 0.0000 0.0000
C(115) 0.0645 0.0645 0.0645 0.0000 0.0000 0.0000
C(116) 0.0766 0.0766 0.0766 0.0000 0.0000 0.0000
C(117) 0.0697 0.0697 0.0697 0.0000 0.0000 0.0000
C(118) 0.0785 0.0785 0.0785 0.0000 0.0000 0.0000
C(119) 0.0776 0.0776 0.0776 0.0000 0.0000 0.0000
C(120) 0.0764 0.0764 0.0764 0.0000 0.0000 0.0000
C(121) 0.0914 0.0914 0.0914 0.0000 0.0000 0.0000
C(122) 0.2038 0.2038 0.2038 0.0000 0.0000 0.0000
C(123) 0.0933 0.0933 0.0933 0.0000 0.0000 0.0000
C(124) 0.0593 0.0593 0.0593 0.0000 0.0000 0.0000
C(125) 0.0660 0.0660 0.0660 0.0000 0.0000 0.0000
C(126) 0.0579 0.0579 0.0579 0.0000 0.0000 0.0000
C(127) 0.0506 0.0506 0.0506 0.0000 0.0000 0.0000
C(128) 0.0737 0.0737 0.0737 0.0000 0.0000 0.0000
C(129) 0.0623 0.0623 0.0623 0.0000 0.0000 0.0000
C(130) 0.1049 0.1049 0.1049 0.0000 0.0000 0.0000
C(131) 0.0987 0.0987 0.0987 0.0000 0.0000 0.0000
C(132) 0.2001 0.2001 0.2001 0.0000 0.0000 0.0000
C(133) 0.0322 0.0322 0.0322 0.0000 0.0000 0.0000
C(134) 0.0374 0.0374 0.0374 0.0000 0.0000 0.0000
C(135) 0.0450 0.0450 0.0450 0.0000 0.0000 0.0000
C(136) 0.0354 0.0354 0.0354 0.0000 0.0000 0.0000
C(137) 0.0357 0.0357 0.0357 0.0000 0.0000 0.0000
C(138) 0.0552 0.0552 0.0552 0.0000 0.0000 0.0000
C(139) 0.0328 0.0328 0.0328 0.0000 0.0000 0.0000
C(140) 0.0458 0.0458 0.0458 0.0000 0.0000 0.0000
C(141) 0.0391 0.0391 0.0391 0.0000 0.0000 0.0000
C(142) 0.0435 0.0435 0.0435 0.0000 0.0000 0.0000
C(143) 0.0370 0.0370 0.0370 0.0000 0.0000 0.0000
C(144) 0.0681 0.0681 0.0681 0.0000 0.0000 0.0000
C(145) 0.0585 0.0585 0.0585 0.0000 0.0000 0.0000
C(146) 0.0441 0.0441 0.0441 0.0000 0.0000 0.0000
C(147) 0.0351 0.0351 0.0351 0.0000 0.0000 0.0000
C(148) 0.0408 0.0408 0.0408 0.0000 0.0000 0.0000
C(149) 0.0373 0.0373 0.0373 0.0000 0.0000 0.0000
C(150) 0.0568 0.0568 0.0568 0.0000 0.0000 0.0000
C(151) 0.0317 0.0317 0.0317 0.0000 0.0000 0.0000
C(152) 0.0294 0.0294 0.0294 0.0000 0.0000 0.0000
C(153) 0.0423 0.0423 0.0423 0.0000 0.0000 0.0000
C(154) 0.0485 0.0485 0.0485 0.0000 0.0000 0.0000
C(155) 0.0407 0.0407 0.0407 0.0000 0.0000 0.0000
C(156) 0.0339 0.0339 0.0339 0.0000 0.0000 0.0000
C(157) 0.0294 0.0294 0.0294 0.0000 0.0000 0.0000
C(158) 0.0388 0.0388 0.0388 0.0000 0.0000 0.0000
C(159) 0.0415 0.0415 0.0415 0.0000 0.0000 0.0000
C(160) 0.0426 0.0426 0.0426 0.0000 0.0000 0.0000
C(161) 0.0497 0.0497 0.0497 0.0000 0.0000 0.0000
C(162) 0.0358 0.0358 0.0358 0.0000 0.0000 0.0000
C(163) 0.0399 0.0399 0.0399 0.0000 0.0000 0.0000
C(164) 0.0570 0.0570 0.0570 0.0000 0.0000 0.0000
C(165) 0.0590 0.0590 0.0590 0.0000 0.0000 0.0000
C(166) 0.0533 0.0533 0.0533 0.0000 0.0000 0.0000
C(167) 0.0452 0.0452 0.0452 0.0000 0.0000 0.0000
C(168) 0.0334 0.0334 0.0334 0.0000 0.0000 0.0000
C(169) 0.0333 0.0333 0.0333 0.0000 0.0000 0.0000
C(170) 0.0314 0.0314 0.0314 0.0000 0.0000 0.0000
C(171) 0.0337 0.0337 0.0337 0.0000 0.0000 0.0000
C(172) 0.1266 0.1266 0.1266 0.0000 0.0000 0.0000
C(173) 0.0421 0.0421 0.0421 0.0000 0.0000 0.0000
C(174) 0.0478 0.0478 0.0478 0.0000 0.0000 0.0000
C(175) 0.0335 0.0335 0.0335 0.0000 0.0000 0.0000
C(176) 0.0385 0.0385 0.0385 0.0000 0.0000 0.0000
C(177) 0.0391 0.0391 0.0391 0.0000 0.0000 0.0000
C(178) 0.0453 0.0453 0.0453 0.0000 0.0000 0.0000
C(179) 0.0467 0.0467 0.0467 0.0000 0.0000 0.0000
C(180) 0.0256 0.0256 0.0256 0.0000 0.0000 0.0000
C(181) 0.0602 0.0602 0.0602 0.0000 0.0000 0.0000
C(182) 0.0527 0.0527 0.0527 0.0000 0.0000 0.0000
C(183) 0.0421 0.0421 0.0421 0.0000 0.0000 0.0000
C(184) 0.0555 0.0555 0.0555 0.0000 0.0000 0.0000
C(185) 0.0664 0.0664 0.0664 0.0000 0.0000 0.0000
C(186) 0.0404 0.0404 0.0404 0.0000 0.0000 0.0000
C(187) 0.0416 0.0416 0.0416 0.0000 0.0000 0.0000
C(188) 0.0337 0.0337 0.0337 0.0000 0.0000 0.0000
C(189) 0.0534 0.0534 0.0534 0.0000 0.0000 0.0000
C(190) 0.0356 0.0356 0.0356 0.0000 0.0000 0.0000
C(191) 0.0556 0.0556 0.0556 0.0000 0.0000 0.0000
C(192) 0.0462 0.0462 0.0462 0.0000 0.0000 0.0000
C(193) 0.0330 0.0330 0.0330 0.0000 0.0000 0.0000
C(194) 0.0401 0.0401 0.0401 0.0000 0.0000 0.0000
C(195) 0.0301 0.0301 0.0301 0.0000 0.0000 0.0000
C(196) 0.0401 0.0401 0.0401 0.0000 0.0000 0.0000
C(197) 0.0544 0.0544 0.0544 0.0000 0.0000 0.0000
C(198) 0.0394 0.0394 0.0394 0.0000 0.0000 0.0000
C(199) 0.0406 0.0406 0.0406 0.0000 0.0000 0.0000
C(200) 0.0563 0.0563 0.0563 0.0000 0.0000 0.0000
C(201) 0.0445 0.0445 0.0445 0.0000 0.0000 0.0000
C(202) 0.0619 0.0619 0.0619 0.0000 0.0000 0.0000
C(203) 0.0411 0.0411 0.0411 0.0000 0.0000 0.0000
C(204) 0.0364 0.0364 0.0364 0.0000 0.0000 0.0000
C(205) 0.0454 0.0454 0.0454 0.0000 0.0000 0.0000
C(206) 0.0383 0.0383 0.0383 0.0000 0.0000 0.0000
C(207) 0.0469 0.0469 0.0469 0.0000 0.0000 0.0000
C(208) 0.0346 0.0346 0.0346 0.0000 0.0000 0.0000
C(209) 0.0529 0.0529 0.0529 0.0019 0.0255 -0.0022
C(210) 0.0494 0.0494 0.0494 0.0000 0.0000 0.0000
C(211) 0.0451 0.0451 0.0451 0.0000 0.0000 0.0000
C(212) 0.0294 0.0294 0.0294 0.0000 0.0000 0.0000
C(213) 0.0345 0.0345 0.0345 0.0000 0.0000 0.0000
C(214) 0.0704 0.0704 0.0704 0.0000 0.0000 0.0000
C(215) 0.0371 0.0371 0.0371 0.0000 0.0000 0.0000
C(216) 0.0495 0.0495 0.0495 0.0000 0.0000 0.0000
C(217) 0.0502 0.0502 0.0502 0.0000 0.0000 0.0000
C(218) 0.0439 0.0439 0.0439 0.0000 0.0000 0.0000
C(219) 0.0512 0.0512 0.0512 0.0000 0.0000 0.0000
C(220) 0.0528 0.0528 0.0528 0.0000 0.0000 0.0000
C(221) 0.0370 0.0370 0.0370 0.0000 0.0000 0.0000
C(222) 0.0409 0.0409 0.0409 0.0000 0.0000 0.0000
C(223) 0.0337 0.0337 0.0337 0.0000 0.0000 0.0000
C(224) 0.0351 0.0351 0.0351 0.0000 0.0000 0.0000
C(225) 0.0397 0.0397 0.0397 0.0000 0.0000 0.0000
C(226) 0.0371 0.0371 0.0371 0.0000 0.0000 0.0000
C(227) 0.0338 0.0338 0.0338 0.0000 0.0000 0.0000
C(228) 0.0428 0.0428 0.0428 0.0000 0.0000 0.0000
C(229) 0.0391 0.0391 0.0391 0.0000 0.0000 0.0000
C(230) 0.0452 0.0452 0.0452 0.0000 0.0000 0.0000
C(231) 0.0429 0.0429 0.0429 0.0000 0.0000 0.0000
C(232) 0.0560 0.0560 0.0560 0.0000 0.0000 0.0000
C(233) 0.0550 0.0550 0.0550 0.0000 0.0000 0.0000
C(234) 0.0506 0.0506 0.0506 0.0000 0.0000 0.0000
C(235) 0.0451 0.0451 0.0451 0.0000 0.0000 0.0000
C(236) 0.0425 0.0425 0.0425 0.0000 0.0000 0.0000
C(237) 0.0432 0.0432 0.0432 0.0000 0.0000 0.0000
C(238) 0.0458 0.0458 0.0458 0.0000 0.0000 0.0000
C(239) 0.0624 0.0624 0.0624 0.0000 0.0000 0.0000
C(240) 0.0685 0.0685 0.0685 0.0000 0.0000 0.0000
C(241) 0.0498 0.0498 0.0498 0.0000 0.0000 0.0000
C(242) 0.0614 0.0614 0.0614 0.0000 0.0000 0.0000
C(243) 0.0636 0.0636 0.0636 0.0000 0.0000 0.0000
C(244) 0.0846 0.0846 0.0846 0.0000 0.0000 0.0000
C(245) 0.0533 0.0533 0.0533 0.0000 0.0000 0.0000
C(246) 0.0412 0.0412 0.0412 0.0000 0.0000 0.0000
C(247) 0.0378 0.0378 0.0378 0.0000 0.0000 0.0000
C(248) 0.0372 0.0372 0.0372 0.0000 0.0000 0.0000
C(249) 0.0547 0.0547 0.0547 0.0000 0.0000 0.0000
C(250) 0.0579 0.0579 0.0579 0.0000 0.0000 0.0000
C(251) 0.0591 0.0591 0.0591 0.0000 0.0000 0.0000
C(252) 0.0574 0.0574 0.0574 0.0000 0.0000 0.0000
C(253) 0.0566 0.0566 0.0566 0.0000 0.0000 0.0000
C(254) 0.0515 0.0515 0.0515 0.0000 0.0000 0.0000
C(255) 0.0683 0.0683 0.0683 0.0000 0.0000 0.0000
C(256) 0.0732 0.0732 0.0732 0.0000 0.0000 0.0000
C(257) 0.0597 0.0597 0.0597 0.0000 0.0000 0.0000
C(258) 0.0657 0.0657 0.0657 0.0000 0.0000 0.0000
C(259) 0.0622 0.0622 0.0622 0.0000 0.0000 0.0000
C(260) 0.0384 0.0384 0.0384 0.0000 0.0000 0.0000
C(261) 0.0452 0.0452 0.0452 0.0000 0.0000 0.0000
C(262) 0.0498 0.0498 0.0498 0.0000 0.0000 0.0000
C(263) 0.0497 0.0497 0.0497 0.0000 0.0000 0.0000
C(264) 0.0715 0.0715 0.0715 0.0000 0.0000 0.0000
C(265) 0.0518 0.0518 0.0518 0.0000 0.0000 0.0000
C(266) 0.0623 0.0623 0.0623 0.0000 0.0000 0.0000
C(267) 0.0644 0.0644 0.0644 0.0000 0.0000 0.0000
C(268) 0.0501 0.0501 0.0501 0.0000 0.0000 0.0000
C(269) 0.0302 0.0302 0.0302 0.0000 0.0000 0.0000
C(270) 0.0384 0.0384 0.0384 0.0000 0.0000 0.0000
C(271) 0.0616 0.0616 0.0616 0.0000 0.0000 0.0000
C(272) 0.0425 0.0425 0.0425 0.0000 0.0000 0.0000
C(273) 0.0522 0.0522 0.0522 0.0000 0.0000 0.0000
C(274) 0.0406 0.0406 0.0406 0.0000 0.0000 0.0000
C(275) 0.0598 0.0598 0.0598 0.0000 0.0000 0.0000
C(276) 0.0528 0.0528 0.0528 0.0000 0.0000 0.0000
C(277) 0.0582 0.0582 0.0582 0.0000 0.0000 0.0000
C(278) 0.0468 0.0468 0.0468 0.0000 0.0000 0.0000
C(279) 0.0524 0.0524 0.0524 0.0000 0.0000 0.0000
C(280) 0.0408 0.0408 0.0408 0.0000 0.0000 0.0000
C(281) 0.0458 0.0458 0.0458 0.0000 0.0000 0.0000
C(282) 0.0639 0.0639 0.0639 0.0000 0.0000 0.0000
C(283) 0.0483 0.0483 0.0483 0.0000 0.0000 0.0000
C(284) 0.0509 0.0509 0.0509 0.0000 0.0000 0.0000
C(285) 0.0464 0.0464 0.0464 0.0000 0.0000 0.0000
C(286) 0.0511 0.0511 0.0511 0.0000 0.0000 0.0000
C(287) 0.0668 0.0668 0.0668 0.0000 0.0000 0.0000
C(288) 0.0742 0.0742 0.0742 0.0000 0.0000 0.0000
C(289) 0.0678 0.0678 0.0678 0.0000 0.0000 0.0000
C(290) 0.0588 0.0588 0.0588 0.0000 0.0000 0.0000
C(291) 0.0380 0.0380 0.0380 0.0000 0.0000 0.0000
C(292) 0.0408 0.0408 0.0408 0.0000 0.0000 0.0000
C(293) 0.0602 0.0602 0.0602 0.0000 0.0000 0.0000
C(294) 0.0614 0.0614 0.0614 0.0000 0.0000 0.0000
C(295) 0.0911 0.0911 0.0911 0.0000 0.0000 0.0000
C(296) 0.0723 0.0723 0.0723 0.0000 0.0000 0.0000
C(297) 0.0630 0.0630 0.0630 0.0000 0.0000 0.0000
C(298) 0.0742 0.0742 0.0742 0.0000 0.0000 0.0000
C(299) 0.0506 0.0506 0.0506 0.0000 0.0000 0.0000
C(300) 0.0667 0.0667 0.0667 0.0000 0.0000 0.0000
C(301) 0.0804 0.0804 0.0804 0.0000 0.0000 0.0000
C(302) 0.0620 0.0620 0.0620 0.0000 0.0000 0.0000
C(303) 0.0606 0.0606 0.0606 0.0000 0.0000 0.0000
C(304) 0.0376 0.0376 0.0376 0.0000 0.0000 0.0000
C(305) 0.0409 0.0409 0.0409 0.0000 0.0000 0.0000
C(306) 0.0374 0.0374 0.0374 0.0000 0.0000 0.0000
C(307) 0.0446 0.0446 0.0446 0.0000 0.0000 0.0000
C(308) 0.0343 0.0343 0.0343 0.0000 0.0000 0.0000
C(309) 0.0412 0.0412 0.0412 0.0000 0.0000 0.0000
C(310) 0.0562 0.0562 0.0562 0.0000 0.0000 0.0000
C(311) 0.0524 0.0524 0.0524 0.0000 0.0000 0.0000
C(312) 0.0620 0.0620 0.0620 0.0000 0.0000 0.0000
C(313) 0.0531 0.0531 0.0531 0.0000 0.0000 0.0000
C(314) 0.0578 0.0578 0.0578 0.0000 0.0000 0.0000
C(315) 0.0477 0.0477 0.0477 0.0000 0.0000 0.0000
C(316) 0.0495 0.0495 0.0495 0.0000 0.0000 0.0000
C(317) 0.0536 0.0536 0.0536 0.0000 0.0000 0.0000
C(318) 0.0512 0.0512 0.0512 0.0000 0.0000 0.0000
C(319) 0.0495 0.0495 0.0495 0.0000 0.0000 0.0000
C(320) 0.0651 0.0651 0.0651 0.0000 0.0000 0.0000
C(321) 0.0606 0.0606 0.0606 0.0000 0.0000 0.0000
C(322) 0.0712 0.0712 0.0712 0.0000 0.0000 0.0000
C(323) 0.0606 0.0606 0.0606 0.0000 0.0000 0.0000
C(324) 0.0438 0.0438 0.0438 0.0000 0.0000 0.0000
C(325) 0.0501 0.0501 0.0501 0.0000 0.0000 0.0000
C(326) 0.0398 0.0398 0.0398 0.0000 0.0000 0.0000
C(327) 0.0351 0.0351 0.0351 0.0000 0.0000 0.0000
C(328) 0.0407 0.0407 0.0407 0.0000 0.0000 0.0000
C(329) 0.0417 0.0417 0.0417 0.0000 0.0000 0.0000
C(330) 0.0554 0.0554 0.0554 0.0000 0.0000 0.0000
C(331) 0.0457 0.0457 0.0457 0.0000 0.0000 0.0000
C(332) 0.0421 0.0421 0.0421 0.0000 0.0000 0.0000
C(333) 0.0370 0.0370 0.0370 0.0000 0.0000 0.0000
C(334) 0.0367 0.0367 0.0367 0.0000 0.0000 0.0000
C(335) 0.0512 0.0512 0.0512 0.0000 0.0000 0.0000
C(336) 0.0561 0.0561 0.0561 0.0000 0.0000 0.0000
C(337) 0.0592 0.0592 0.0592 0.0000 0.0000 0.0000
C(338) 0.0567 0.0567 0.0567 0.0000 0.0000 0.0000
C(339) 0.0619 0.0619 0.0619 0.0000 0.0000 0.0000
C(340) 0.0382 0.0382 0.0382 0.0000 0.0000 0.0000
C(341) 0.0461 0.0461 0.0461 0.0000 0.0000 0.0000
C(342) 0.0508 0.0508 0.0508 0.0000 0.0000 0.0000
C(343) 0.0438 0.0438 0.0438 0.0000 0.0000 0.0000
C(344) 0.0452 0.0452 0.0452 0.0000 0.0000 0.0000
C(345) 0.0384 0.0384 0.0384 0.0000 0.0000 0.0000
C(346) 0.0479 0.0479 0.0479 0.0000 0.0000 0.0000
C(347) 0.0506 0.0506 0.0506 0.0000 0.0000 0.0000
C(348) 0.0494 0.0494 0.0494 0.0000 0.0000 0.0000
C(349) 0.0638 0.0638 0.0638 0.0000 0.0000 0.0000
C(350) 0.0557 0.0557 0.0557 0.0000 0.0000 0.0000
C(351) 0.0366 0.0366 0.0366 0.0000 0.0000 0.0000
C(352) 0.0534 0.0534 0.0534 0.0000 0.0000 0.0000
C(353) 0.0435 0.0435 0.0435 0.0000 0.0000 0.0000
C(354) 0.0463 0.0463 0.0463 0.0000 0.0000 0.0000
C(355) 0.0354 0.0354 0.0354 0.0000 0.0000 0.0000
C(356) 0.0460 0.0460 0.0460 0.0000 0.0000 0.0000
C(357) 0.0409 0.0409 0.0409 0.0000 0.0000 0.0000
C(358) 0.0435 0.0435 0.0435 0.0000 0.0000 0.0000
C(359) 0.0514 0.0514 0.0514 0.0000 0.0000 0.0000
C(360) 0.0447 0.0447 0.0447 0.0000 0.0000 0.0000
C(361) 0.0479 0.0479 0.0479 0.0000 0.0000 0.0000
C(362) 0.0503 0.0503 0.0503 0.0000 0.0000 0.0000
C(363) 0.0588 0.0588 0.0588 0.0000 0.0000 0.0000
C(364) 0.0617 0.0617 0.0617 0.0000 0.0000 0.0000
C(365) 0.0587 0.0587 0.0587 0.0000 0.0000 0.0000
C(366) 0.0658 0.0658 0.0658 0.0000 0.0000 0.0000
C(367) 0.0324 0.0324 0.0324 0.0000 0.0000 0.0000
C(368) 0.0525 0.0525 0.0525 0.0000 0.0000 0.0000
C(369) 0.0487 0.0487 0.0487 0.0000 0.0000 0.0000
C(370) 0.0443 0.0443 0.0443 0.0000 0.0000 0.0000
C(371) 0.0457 0.0457 0.0457 0.0000 0.0000 0.0000
C(372) 0.0373 0.0373 0.0373 0.0000 0.0000 0.0000
C(373) 0.0419 0.0419 0.0419 0.0000 0.0000 0.0000
C(374) 0.0497 0.0497 0.0497 0.0000 0.0000 0.0000
C(375) 0.0419 0.0419 0.0419 0.0000 0.0000 0.0000
C(376) 0.0368 0.0368 0.0368 0.0000 0.0000 0.0000
C(377) 0.0381 0.0381 0.0381 0.0000 0.0000 0.0000
C(378) 0.0638 0.0638 0.0638 0.0000 0.0000 0.0000
C(379) 0.0342 0.0342 0.0342 0.0000 0.0000 0.0000
C(380) 0.0350 0.0350 0.0350 0.0000 0.0000 0.0000
C(381) 0.0456 0.0456 0.0456 0.0000 0.0000 0.0000
C(382) 0.0459 0.0459 0.0459 0.0000 0.0000 0.0000
C(383) 0.0588 0.0588 0.0588 0.0000 0.0000 0.0000
C(384) 0.0465 0.0465 0.0465 0.0000 0.0000 0.0000
C(385) 0.0455 0.0455 0.0455 0.0000 0.0000 0.0000
C(386) 0.0637 0.0637 0.0637 0.0000 0.0000 0.0000
C(387) 0.0429 0.0429 0.0429 0.0000 0.0000 0.0000
C(388) 0.0419 0.0419 0.0419 0.0000 0.0000 0.0000
C(389) 0.0558 0.0558 0.0558 0.0000 0.0000 0.0000
C(390) 0.0660 0.0660 0.0660 0.0000 0.0000 0.0000
C(391) 0.0571 0.0571 0.0571 0.0000 0.0000 0.0000
C(392) 0.0591 0.0591 0.0591 0.0000 0.0000 0.0000
C(393) 0.0476 0.0476 0.0476 0.0000 0.0000 0.0000
C(394) 0.0367 0.0367 0.0367 0.0000 0.0000 0.0000
C(395) 0.0518 0.0518 0.0518 0.0000 0.0000 0.0000
C(396) 0.0654 0.0654 0.0654 0.0000 0.0000 0.0000
C(397) 0.0481 0.0481 0.0481 0.0000 0.0000 0.0000
C(398) 0.0474 0.0474 0.0474 0.0000 0.0000 0.0000
C(399) 0.0426 0.0426 0.0426 0.0000 0.0000 0.0000
C(400) 0.0386 0.0386 0.0386 0.0000 0.0000 0.0000
C(401) 0.0471 0.0471 0.0471 0.0000 0.0000 0.0000
C(402) 0.0505 0.0505 0.0505 0.0000 0.0000 0.0000
C(403) 0.0583 0.0583 0.0583 0.0000 0.0000 0.0000
C(404) 0.0465 0.0465 0.0465 0.0000 0.0000 0.0000
C(405) 0.0405 0.0405 0.0405 0.0000 0.0000 0.0000
C(406) 0.0428 0.0428 0.0428 0.0000 0.0000 0.0000
C(407) 0.0558 0.0558 0.0558 0.0000 0.0000 0.0000
C(408) 0.0459 0.0459 0.0459 0.0000 0.0000 0.0000
C(409) 0.0438 0.0438 0.0438 0.0000 0.0000 0.0000
C(410) 0.0717 0.0717 0.0717 0.0000 0.0000 0.0000
C(411) 0.0806 0.0806 0.0806 0.0000 0.0000 0.0000
C(412) 0.0769 0.0769 0.0769 0.0000 0.0000 0.0000
C(413) 0.0654 0.0654 0.0654 0.0000 0.0000 0.0000
C(414) 0.0560 0.0560 0.0560 0.0000 0.0000 0.0000
C(415) 0.0667 0.0667 0.0667 0.0000 0.0000 0.0000
C(416) 0.0513 0.0513 0.0513 0.0000 0.0000 0.0000
C(417) 0.0470 0.0470 0.0470 0.0000 0.0000 0.0000
C(418) 0.0636 0.0636 0.0636 0.0000 0.0000 0.0000
C(419) 0.0570 0.0570 0.0570 0.0000 0.0000 0.0000
C(420) 0.0495 0.0495 0.0495 0.0000 0.0000 0.0000
C(421) 0.0823 0.0823 0.0823 0.0000 0.0000 0.0000
C(422) 0.0795 0.0795 0.0795 0.0000 0.0000 0.0000
C(423) 0.0716 0.0716 0.0716 0.0000 0.0000 0.0000
C(424) 0.0555 0.0555 0.0555 0.0000 0.0000 0.0000
C(425) 0.0481 0.0481 0.0481 0.0000 0.0000 0.0000
C(426) 0.0530 0.0530 0.0530 0.0000 0.0000 0.0000
C(427) 0.0580 0.0580 0.0580 0.0000 0.0000 0.0000
C(428) 0.0535 0.0535 0.0535 0.0000 0.0000 0.0000
C(429) 0.0583 0.0583 0.0583 0.0000 0.0000 0.0000
C(430) 0.0576 0.0576 0.0576 0.0000 0.0000 0.0000
C(431) 0.0875 0.0875 0.0875 0.0000 0.0000 0.0000
C(432) 0.0806 0.0806 0.0806 0.0000 0.0000 0.0000
C(433) 0.0699 0.0699 0.0699 0.0000 0.0000 0.0000
C(434) 0.0684 0.0684 0.0684 0.0000 0.0000 0.0000
C(435) 0.0610 0.0610 0.0610 0.0000 0.0000 0.0000
C(436) 0.0457 0.0457 0.0457 0.0000 0.0000 0.0000
C(437) 0.0571 0.0571 0.0571 0.0000 0.0000 0.0000
C(438) 0.0516 0.0516 0.0516 0.0000 0.0000 0.0000
C(439) 0.0645 0.0645 0.0645 0.0000 0.0000 0.0000
C(440) 0.0727 0.0727 0.0727 0.0000 0.0000 0.0000
C(441) 0.0644 0.0644 0.0644 0.0000 0.0000 0.0000
C(442) 0.0740 0.0740 0.0740 0.0000 0.0000 0.0000
C(443) 0.0773 0.0773 0.0773 0.0000 0.0000 0.0000
C(444) 0.0581 0.0581 0.0581 0.0000 0.0000 0.0000
C(445) 0.0850 0.0850 0.0850 0.0000 0.0000 0.0000
C(446) 0.0680 0.0680 0.0680 0.0000 0.0000 0.0000
C(447) 0.0638 0.0638 0.0638 0.0000 0.0000 0.0000
C(448) 0.0733 0.0733 0.0733 0.0000 0.0000 0.0000
C(449) 0.0841 0.0841 0.0841 0.0000 0.0000 0.0000
C(450) 0.0914 0.0914 0.0914 0.0000 0.0000 0.0000
C(451) 0.1261 0.1261 0.1261 0.0000 0.0000 0.0000
C(452) 0.1511 0.1511 0.1511 0.0000 0.0000 0.0000
C(453) 0.0890 0.0890 0.0890 0.0000 0.0000 0.0000
C(454) 0.0753 0.0753 0.0753 0.0000 0.0000 0.0000
C(455) 0.0890 0.0890 0.0890 0.0000 0.0000 0.0000
C(456) 0.0715 0.0715 0.0715 0.0000 0.0000 0.0000
C(457) 0.0815 0.0815 0.0815 0.0000 0.0000 0.0000
C(458) 0.1258 0.1258 0.1258 0.0000 0.0000 0.0000
C(459) 0.1044 0.1044 0.1044 0.0000 0.0000 0.0000
C(460) 0.0969 0.0969 0.0969 0.0000 0.0000 0.0000
C(461) 0.0817 0.0817 0.0817 0.0000 0.0000 0.0000
C(462) 0.0713 0.0713 0.0713 0.0000 0.0000 0.0000
C(463) 0.0990 0.0990 0.0990 0.0000 0.0000 0.0000
C(464) 0.0812 0.0812 0.0812 0.0000 0.0000 0.0000
C(465) 0.0892 0.0892 0.0892 0.0000 0.0000 0.0000
C(466) 0.0842 0.0842 0.0842 0.0000 0.0000 0.0000
C(467) 0.0959 0.0959 0.0959 0.0000 0.0000 0.0000
C(468) 0.1274 0.1274 0.1274 0.0000 0.0000 0.0000
C(469) 0.1069 0.1069 0.1069 0.0000 0.0000 0.0000
C(470) 0.1034 0.1034 0.1034 0.0000 0.0000 0.0000
C(471) 0.0889 0.0889 0.0889 0.0000 0.0000 0.0000
C(472) 0.1003 0.1003 0.1003 0.0000 0.0000 0.0000
C(473) 0.0865 0.0865 0.0865 0.0000 0.0000 0.0000
C(474) 0.0943 0.0943 0.0943 0.0000 0.0000 0.0000
C(475) 0.1427 0.1427 0.1427 0.0000 0.0000 0.0000
C(476) 0.1149 0.1149 0.1149 0.0000 0.0000 0.0000
C(477) 0.1296 0.1296 0.1296 0.0000 0.0000 0.0000
C(478) 0.0657 0.0657 0.0657 0.0000 0.0000 0.0000
C(479) 0.0676 0.0676 0.0676 0.0000 0.0000 0.0000
C(480) 0.0665 0.0665 0.0665 0.0000 0.0000 0.0000
C(481) 0.0733 0.0733 0.0733 0.0000 0.0000 0.0000
C(482) 0.0564 0.0564 0.0564 0.0000 0.0000 0.0000
C(483) 0.0635 0.0635 0.0635 0.0000 0.0000 0.0000
C(484) 0.0869 0.0869 0.0869 0.0000 0.0000 0.0000
C(485) 0.1101 0.1101 0.1101 0.0000 0.0000 0.0000
C(486) 0.0899 0.0899 0.0899 0.0000 0.0000 0.0000
C(487) 0.0630 0.0630 0.0630 0.0000 0.0000 0.0000
C(488) 0.0667 0.0667 0.0667 0.0000 0.0000 0.0000
C(489) 0.0750 0.0750 0.0750 0.0000 0.0000 0.0000
C(490) 0.0809 0.0809 0.0809 0.0000 0.0000 0.0000
C(491) 0.0595 0.0595 0.0595 0.0000 0.0000 0.0000
C(492) 0.0751 0.0751 0.0751 0.0000 0.0000 0.0000
C(493) 0.1164 0.1164 0.1164 0.0000 0.0000 0.0000
C(494) 0.0883 0.0883 0.0883 0.0000 0.0000 0.0000
C(495) 0.0519 0.0519 0.0519 0.0000 0.0000 0.0000
C(496) 0.0531 0.0531 0.0531 0.0000 0.0000 0.0000
C(497) 0.0485 0.0485 0.0485 0.0000 0.0000 0.0000
C(498) 0.0726 0.0726 0.0726 0.0000 0.0000 0.0000
C(499) 0.0830 0.0830 0.0830 0.0000 0.0000 0.0000
C(500) 0.0507 0.0507 0.0507 0.0000 0.0000 0.0000
C(501) 0.0356 0.0356 0.0356 0.0000 0.0000 0.0000
C(502) 0.0752 0.0752 0.0752 0.0000 0.0000 0.0000
C(503) 0.0868 0.0868 0.0868 0.0000 0.0000 0.0000
C(504) 0.0429 0.0429 0.0429 0.0000 0.0000 0.0000
C(505) 0.1289 0.1289 0.1289 0.0000 0.0000 0.0000
C(506) 0.0356 0.0356 0.0356 0.0000 0.0000 0.0000
C(507) 0.0356 0.0356 0.0356 0.0000 0.0000 0.0000
C(508) 0.0356 0.0356 0.0356 0.0000 0.0000 0.0000
C(509) 0.0356 0.0356 0.0356 0.0000 0.0000 0.0000
C(510) 0.0356 0.0356 0.0356 0.0000 0.0000 0.0000
C(511) 0.0356 0.0356 0.0356 0.0000 0.0000 0.0000
C(512) 0.0356 0.0356 0.0356 0.0000 0.0000 0.0000
C(513) 0.0356 0.0356 0.0356 0.0000 0.0000 0.0000

loop_
_atom_type_symbol
_atom_type_description
_atom_type_scat_dispersion_real
_atom_type_scat_dispersion_imag
_atom_type_scat_source
C C 0.018 0.009
;
International Tables for Crystallography
(1992, Vol. C, Tables 4.2.6.8 and 6.1.1.4)
;
H H 0.000 0.000
;
International Tables for Crystallography
(1992, Vol. C, Table 6.1.1.4)
;
O O 0.049 0.032
;
International Tables for Crystallography
(1992, Vol. C, Tables 4.2.6.8 and 6.1.1.4)
;
N N 0.031 0.018
;
International Tables for Crystallography
(1992, Vol. C, Tables 4.2.6.8 and 6.1.1.4)
;
S S 0.333 0.557
;
International Tables for Crystallography
(1992, Vol. C, Tables 4.2.6.8 and 6.1.1.4)
;

loop_
_geom_angle_atom_site_label_1
_geom_angle_atom_site_label_2
_geom_angle_atom_site_label_3
_geom_angle
_geom_angle_publ_flag
O(1) S(1) O(2) 111.8482 yes
O(1) S(1) O(3) 112.4057 yes
O(1) S(1) C(43) 105.8298 yes
O(2) S(1) O(3) 112.5511 yes
O(2) S(1) C(43) 106.2232 yes
O(3) S(1) C(43) 107.4475 yes
O(10) S(2) O(11) 111.9980 yes
O(10) S(2) O(12) 112.7245 yes
O(10) S(2) C(1) 106.3139 yes
O(11) S(2) O(12) 112.1448 yes
O(11) S(2) C(1) 107.7817 yes
O(12) S(2) C(1) 105.3482 yes
O(7) S(3) O(8) 111.7673 yes
O(7) S(3) O(9) 113.7656 yes
O(7) S(3) C(15) 106.8842 yes
O(8) S(3) O(9) 113.2305 yes
O(8) S(3) C(15) 105.2429 yes
O(9) S(3) C(15) 105.1237 yes
O(4) S(4) O(5) 110.8102 yes
O(4) S(4) O(6) 112.2255 yes
O(4) S(4) C(29) 108.0171 yes
O(5) S(4) O(6) 112.9661 yes
O(5) S(4) C(29) 107.0076 yes
O(6) S(4) C(29) 105.4092 yes
O(14) S(5) O(28) 112.0691 yes
O(14) S(5) O(29) 112.4647 yes
O(14) S(5) C(168) 105.5086 yes
O(28) S(5) O(29) 112.7195 yes
O(28) S(5) C(168) 106.5018 yes
O(29) S(5) C(168) 106.9832 yes
O(15) S(6) O(26) 111.9861 yes
O(15) S(6) O(27) 112.5453 yes
O(15) S(6) C(169) 105.3644 yes
O(26) S(6) O(27) 112.8903 yes
O(26) S(6) C(169) 106.4429 yes
O(27) S(6) C(169) 106.9896 yes
O(13) S(7) O(16) 112.0449 yes
O(13) S(7) O(30) 113.1219 yes
O(13) S(7) C(185) 104.7502 yes
O(16) S(7) O(30) 113.0070 yes
O(16) S(7) C(185) 107.3954 yes
O(30) S(7) C(185) 105.7901 yes
O(17) S(9) O(18) 112.2941 yes
O(17) S(9) O(19) 111.6379 yes
O(17) S(9) C(135) 106.9910 yes
O(18) S(9) O(19) 112.9530 yes
O(18) S(9) C(135) 106.5058 yes
O(19) S(9) C(135) 105.9249 yes
O(20) S(10) O(21) 112.5429 yes
O(20) S(10) O(22) 112.2669 yes
O(20) S(10) C(133) 106.3895 yes
O(21) S(10) O(22) 112.0935 yes
O(21) S(10) C(133) 106.6915 yes
O(22) S(10) C(133) 106.3190 yes
O(25) S(11) O(31) 111.9435 yes
O(25) S(11) O(32) 112.5636 yes
O(25) S(11) C(186) 107.9424 yes
O(31) S(11) O(32) 113.0220 yes
O(31) S(11) C(186) 105.0408 yes
O(32) S(11) C(186) 105.7033 yes
O(33) S(12) O(34) 112.5731 yes
O(33) S(12) O(35) 113.3447 yes
O(33) S(12) C(190) 103.6297 yes
O(34) S(12) O(35) 112.5980 yes
O(34) S(12) C(190) 108.8785 yes
O(35) S(12) C(190) 105.0255 yes
O(36) S(13) O(37) 109.8086 yes
O(36) S(13) O(38) 111.1591 yes
O(36) S(13) C(206) 109.0860 yes
O(37) S(13) O(38) 111.8812 yes
O(37) S(13) C(206) 105.2362 yes
O(38) S(13) C(206) 109.4719 yes
S(2) C(1) C(2) 122.1726 yes
S(2) C(1) C(14) 117.3888 yes
C(2) C(1) C(14) 120.3592 yes
C(1) C(2) C(3) 120.5385 yes
C(2) C(3) C(4) 121.7868 yes
C(2) C(3) C(12) 120.0928 yes
C(4) C(3) C(12) 118.1204 yes
C(3) C(4) C(5) 122.5682 yes
C(4) C(5) C(6) 121.5449 yes
C(4) C(5) C(10) 118.1310 yes
C(6) C(5) C(10) 120.3229 yes
C(5) C(6) C(7) 119.4984 yes
C(6) C(7) C(8) 121.8837 yes
C(7) C(8) C(9) 119.6457 yes
C(8) C(9) C(10) 121.0136 yes
C(5) C(10) C(9) 117.6120 yes
C(5) C(10) C(11) 119.7605 yes
C(9) C(10) C(11) 122.5679 yes
C(10) C(11) C(12) 121.6980 yes
C(3) C(12) C(11) 119.6584 yes
C(3) C(12) C(13) 117.2724 yes
C(11) C(12) C(13) 123.0442 yes
C(12) C(13) C(14) 121.9014 yes
C(1) C(14) C(13) 119.7970 yes
S(3) C(15) C(16) 118.4066 yes
S(3) C(15) C(28) 120.7800 yes
C(16) C(15) C(28) 120.7865 yes
C(15) C(16) C(17) 120.8108 yes
C(16) C(17) C(18) 122.4366 yes
C(16) C(17) C(26) 118.7425 yes
C(18) C(17) C(26) 118.8180 yes
C(17) C(18) C(19) 121.6266 yes
C(18) C(19) C(20) 122.7098 yes
C(18) C(19) C(24) 119.6359 yes
C(20) C(19) C(24) 117.6519 yes
C(19) C(20) C(21) 120.3567 yes
C(20) C(21) C(22) 121.7907 yes
C(21) C(22) C(23) 120.4414 yes
C(22) C(23) C(24) 120.5616 yes
C(19) C(24) C(23) 119.1030 yes
C(19) C(24) C(25) 118.9372 yes
C(23) C(24) C(25) 121.9582 yes
C(24) C(25) C(26) 121.5320 yes
C(17) C(26) C(25) 119.3538 yes
C(17) C(26) C(27) 118.1554 yes
C(25) C(26) C(27) 122.4795 yes
C(26) C(27) C(28) 121.9754 yes
C(15) C(28) C(27) 119.3935 yes
S(4) C(29) C(30) 122.6460 yes
S(4) C(29) C(42) 117.9875 yes
C(30) C(29) C(42) 119.3659 yes
C(29) C(30) C(31) 121.4183 yes
C(30) C(31) C(32) 121.8052 yes
C(30) C(31) C(40) 118.4923 yes
C(32) C(31) C(40) 119.6905 yes
C(31) C(32) C(33) 120.1288 yes
C(32) C(33) C(34) 119.4757 yes
C(32) C(33) C(38) 119.4318 yes
C(34) C(33) C(38) 121.0811 yes
C(33) C(34) C(35) 116.2837 yes
C(34) C(35) C(36) 123.0810 yes
C(35) C(36) C(37) 121.6809 yes
C(36) C(37) C(38) 118.1392 yes
C(33) C(38) C(37) 119.7305 yes
C(33) C(38) C(39) 122.0309 yes
C(37) C(38) C(39) 118.1964 yes
C(38) C(39) C(40) 118.9804 yes
C(31) C(40) C(39) 119.7082 yes
C(31) C(40) C(41) 118.9131 yes
C(39) C(40) C(41) 121.3406 yes
C(40) C(41) C(42) 121.0314 yes
C(29) C(42) C(41) 120.7446 yes
S(1) C(43) C(44) 122.2282 yes
S(1) C(43) C(56) 117.6489 yes
C(44) C(43) C(56) 120.1148 yes
C(43) C(44) C(45) 120.6908 yes
C(44) C(45) C(46) 121.0987 yes
C(44) C(45) C(54) 119.8139 yes
C(46) C(45) C(54) 119.0873 yes
C(45) C(46) C(47) 121.2275 yes
C(46) C(47) C(48) 121.8812 yes
C(46) C(47) C(52) 118.3432 yes
C(48) C(47) C(52) 119.7654 yes
C(47) C(48) C(49) 120.8065 yes
C(48) C(49) C(50) 120.3567 yes
C(49) C(50) C(51) 118.9911 yes
C(50) C(51) C(52) 122.5987 yes
C(47) C(52) C(51) 117.4752 yes
C(47) C(52) C(53) 119.8443 yes
C(51) C(52) C(53) 122.6766 yes
C(52) C(53) C(54) 121.9593 yes
C(45) C(54) C(53) 119.5244 yes
C(45) C(54) C(55) 118.0407 yes
C(53) C(54) C(55) 122.4191 yes
C(54) C(55) C(56) 121.0744 yes
C(43) C(56) C(55) 120.2437 yes
N(1) C(57) C(58) 107.3775 yes
N(1) C(57) C(64) 106.6881 yes
N(1) C(57) C(70) 106.8841 yes
C(58) C(57) C(64) 112.2035 yes
C(58) C(57) C(70) 112.0623 yes
C(64) C(57) C(70) 111.2503 yes
C(57) C(58) C(59) 122.1720 yes
C(57) C(58) C(63) 120.1568 yes
C(59) C(58) C(63) 117.6560 yes
C(58) C(59) C(60) 122.1538 yes
C(59) C(60) C(61) 119.4254 yes
C(60) C(61) C(62) 119.3691 yes
C(61) C(62) C(63) 120.1488 yes
C(58) C(63) C(62) 121.2061 yes
C(57) C(64) C(65) 121.2006 yes
C(57) C(64) C(69) 120.5883 yes
C(65) C(64) C(69) 118.1199 yes
C(64) C(65) C(66) 121.3804 yes
C(65) C(66) C(67) 119.8565 yes
C(66) C(67) C(68) 120.7584 yes
C(67) C(68) C(69) 119.2839 yes
C(64) C(69) C(68) 120.5617 yes
C(57) C(70) C(71) 120.8992 yes
C(57) C(70) C(75) 120.4987 yes
C(71) C(70) C(75) 118.3071 yes
C(70) C(71) C(72) 119.8133 yes
C(71) C(72) C(73) 120.2595 yes
C(72) C(73) C(74) 120.0565 yes
C(73) C(74) C(75) 120.7418 yes
C(70) C(75) C(74) 120.7964 yes
N(3) C(76) C(77) 106.4614 yes
N(3) C(76) C(83) 108.8777 yes
N(3) C(76) C(89) 107.2884 yes
C(77) C(76) C(83) 112.2052 yes
C(77) C(76) C(89) 108.7749 yes
C(83) C(76) C(89) 112.9176 yes
C(76) C(77) C(78) 119.4225 yes
C(76) C(77) C(82) 121.8636 yes
C(78) C(77) C(82) 118.6107 yes
C(77) C(78) C(79) 120.4317 yes
C(78) C(79) C(80) 119.0409 yes
C(79) C(80) C(81) 121.1569 yes
C(80) C(81) C(82) 119.4198 yes
C(77) C(82) C(81) 121.2253 yes
C(76) C(83) C(84) 120.5289 yes
C(76) C(83) C(88) 122.0407 yes
C(84) C(83) C(88) 117.4036 yes
C(83) C(84) C(85) 121.8181 yes
C(84) C(85) C(86) 119.3418 yes
C(85) C(86) C(87) 119.2341 yes
C(86) C(87) C(88) 120.5333 yes
C(83) C(88) C(87) 121.5835 yes
C(76) C(89) C(90) 120.3580 yes
C(76) C(89) C(95) 120.5819 yes
C(90) C(89) C(95) 118.6826 yes
C(89) C(90) C(91) 120.6305 yes
C(90) C(91) C(92) 119.2029 yes
C(91) C(92) C(93) 121.1924 yes
C(92) C(93) C(95) 119.9025 yes
C(378) C(94) C(421) 118.6654 yes
C(378) C(94) C(424) 118.3499 yes
C(421) C(94) C(424) 122.9559 yes
C(89) C(95) C(93) 120.3790 yes
N(2) C(96) C(97) 106.8591 yes
N(2) C(96) C(103) 106.5938 yes
N(2) C(96) C(109) 107.2552 yes
C(97) C(96) C(103) 111.8770 yes
C(97) C(96) C(109) 111.9758 yes
C(103) C(96) C(109) 111.8854 yes
C(96) C(97) C(98) 120.1673 yes
C(96) C(97) C(102) 121.6227 yes
C(98) C(97) C(102) 118.1363 yes
C(97) C(98) C(99) 120.4924 yes
C(98) C(99) C(100) 120.1436 yes
C(99) C(100) C(101) 119.4849 yes
C(100) C(101) C(102) 120.1934 yes
C(97) C(102) C(101) 121.5180 yes
C(96) C(103) C(104) 123.2641 yes
C(96) C(103) C(108) 119.7398 yes
C(104) C(103) C(108) 116.8980 yes
C(103) C(104) C(105) 122.3765 yes
C(104) C(105) C(106) 119.3266 yes
C(105) C(106) C(107) 119.5887 yes
C(106) C(107) C(108) 121.0605 yes
C(103) C(108) C(107) 120.7332 yes
C(96) C(109) C(110) 121.4588 yes
C(96) C(109) C(114) 119.4349 yes
C(110) C(109) C(114) 119.1038 yes
C(109) C(110) C(111) 120.8279 yes
C(110) C(111) C(112) 119.0874 yes
C(111) C(112) C(113) 120.5183 yes
C(112) C(113) C(114) 120.4232 yes
C(109) C(114) C(113) 120.0386 yes
C(116) C(115) C(120) 119.5313 yes
C(116) C(115) C(121) 121.4965 yes
C(120) C(115) C(121) 118.8124 yes
C(115) C(116) C(117) 120.7981 yes
C(116) C(117) C(118) 118.5225 yes
C(116) C(117) C(122) 121.3059 yes
C(118) C(117) C(122) 119.8899 yes
C(117) C(118) C(119) 122.6163 yes
C(118) C(119) C(120) 117.8982 yes
C(118) C(119) C(123) 122.0736 yes
C(120) C(119) C(123) 119.9800 yes
C(115) C(120) C(119) 120.3910 yes
C(125) C(124) C(129) 122.1569 yes
C(125) C(124) C(130) 119.2954 yes
C(129) C(124) C(130) 118.5104 yes
C(124) C(125) C(126) 119.0745 yes
C(125) C(126) C(127) 118.6572 yes
C(125) C(126) C(131) 119.7152 yes
C(127) C(126) C(131) 121.6065 yes
C(126) C(127) C(128) 122.2183 yes
C(127) C(128) C(129) 118.5438 yes
C(127) C(128) C(132) 121.5818 yes
C(129) C(128) C(132) 119.8623 yes
C(124) C(129) C(128) 119.3392 yes
S(10) C(133) C(134) 121.5786 yes
S(10) C(133) C(140) 118.7595 yes
C(134) C(133) C(140) 119.5784 yes
C(133) C(134) C(139) 121.1280 yes
S(9) C(135) C(136) 121.1734 yes
S(9) C(135) C(149) 117.9867 yes
C(136) C(135) C(149) 120.7530 yes
C(135) C(136) C(137) 119.7308 yes
C(136) C(137) C(150) 119.5288 yes
C(136) C(137) C(236) 121.5691 yes
C(150) C(137) C(236) 118.9015 yes
C(141) C(138) C(142) 120.8225 yes
C(134) C(139) C(141) 118.0583 yes
C(134) C(139) C(148) 122.0180 yes
C(141) C(139) C(148) 119.9060 yes
C(133) C(140) C(326) 120.6484 yes
C(138) C(141) C(139) 118.8542 yes
C(138) C(141) C(326) 121.1184 yes
C(139) C(141) C(326) 119.9816 yes
C(138) C(142) C(143) 121.1387 yes
C(138) C(142) C(147) 120.3990 yes
C(143) C(142) C(147) 118.4621 yes
C(142) C(143) C(144) 120.7363 yes
C(143) C(144) C(145) 120.8332 yes
C(144) C(145) C(146) 120.1624 yes
C(145) C(146) C(147) 120.5960 yes
C(142) C(147) C(146) 119.2000 yes
C(142) C(147) C(148) 118.7410 yes
C(146) C(147) C(148) 122.0523 yes
C(139) C(148) C(147) 121.1599 yes
C(135) C(149) C(237) 120.4105 yes
C(137) C(150) C(229) 119.1235 yes
C(137) C(150) C(237) 119.0360 yes
C(229) C(150) C(237) 121.8193 yes
N(4) C(151) C(152) 108.1690 yes
N(4) C(151) C(157) 106.5988 yes
N(4) C(151) C(162) 107.9709 yes
C(152) C(151) C(157) 111.0970 yes
C(152) C(151) C(162) 111.2550 yes
C(157) C(151) C(162) 111.5295 yes
C(151) C(152) C(153) 119.8083 yes
C(151) C(152) C(156) 121.3504 yes
C(153) C(152) C(156) 118.6425 yes
C(152) C(153) C(154) 119.8465 yes
C(153) C(154) C(155) 121.1241 yes
C(154) C(155) C(353) 119.7043 yes
C(152) C(156) C(353) 121.1603 yes
C(151) C(157) C(158) 120.6477 yes
C(151) C(157) C(161) 122.0511 yes
C(158) C(157) C(161) 117.2087 yes
C(157) C(158) C(159) 121.2973 yes
C(158) C(159) C(160) 121.2029 yes
C(159) C(160) C(282) 118.1651 yes
C(157) C(161) C(282) 122.2427 yes
C(151) C(162) C(163) 120.8060 yes
C(151) C(162) C(167) 121.3448 yes
C(163) C(162) C(167) 117.8490 yes
C(162) C(163) C(164) 120.6769 yes
C(163) C(164) C(165) 119.9586 yes
C(164) C(165) C(166) 120.1728 yes
C(165) C(166) C(167) 120.5036 yes
C(162) C(167) C(166) 120.8262 yes
S(5) C(168) C(373) 117.8514 yes
S(5) C(168) C(375) 121.5297 yes
C(373) C(168) C(375) 120.5937 yes
S(6) C(169) C(304) 118.0824 yes
S(6) C(169) C(306) 121.5438 yes
C(304) C(169) C(306) 120.3219 yes
N(9) C(170) C(171) 107.0325 yes
N(9) C(170) C(175) 109.5246 yes
N(9) C(170) C(180) 105.1509 yes
C(171) C(170) C(175) 112.9608 yes
C(171) C(170) C(180) 110.0990 yes
C(175) C(170) C(180) 111.6713 yes
C(170) C(171) C(280) 120.6678 yes
C(170) C(171) C(386) 121.6847 yes
C(280) C(171) C(386) 117.6421 yes
C(174) C(173) C(386) 120.4565 yes
C(173) C(174) C(279) 119.0779 yes
C(170) C(175) C(176) 121.2918 yes
C(170) C(175) C(179) 120.2300 yes
C(176) C(175) C(179) 118.4185 yes
C(175) C(176) C(177) 119.5382 yes
C(176) C(177) C(178) 121.8449 yes
C(177) C(178) C(281) 119.5382 yes
C(175) C(179) C(281) 120.3662 yes
C(170) C(180) C(181) 119.6364 yes
C(170) C(180) C(228) 122.4279 yes
C(181) C(180) C(228) 117.9119 yes
C(180) C(181) C(182) 119.8129 yes
C(181) C(182) C(183) 121.6079 yes
C(182) C(183) C(184) 119.1079 yes
C(183) C(184) C(228) 120.2746 yes
S(7) C(185) C(291) 121.4355 yes
S(7) C(185) C(303) 117.5696 yes
C(291) C(185) C(303) 120.8666 yes
S(11) C(186) C(187) 121.6408 yes
S(11) C(186) C(238) 116.8550 yes
C(187) C(186) C(238) 121.4911 yes
C(186) C(187) C(188) 120.8614 yes
C(187) C(188) C(189) 118.8191 yes
C(187) C(188) C(191) 121.8456 yes
C(189) C(188) C(191) 119.3106 yes
C(188) C(189) C(239) 117.7101 yes
C(188) C(189) C(240) 119.1540 yes
C(239) C(189) C(240) 123.1275 yes
S(12) C(190) C(192) 122.9954 yes
S(12) C(190) C(316) 115.8827 yes
C(192) C(190) C(316) 121.1216 yes
C(188) C(191) C(246) 121.6954 yes
C(190) C(192) C(193) 120.2381 yes
C(192) C(193) C(194) 119.5110 yes
C(192) C(193) C(318) 122.0556 yes
C(194) C(193) C(318) 118.4257 yes
C(193) C(194) C(317) 117.4476 yes
C(193) C(194) C(325) 119.0765 yes
C(317) C(194) C(325) 123.4359 yes
N(8) C(195) C(196) 108.0034 yes
N(8) C(195) C(201) 107.3944 yes
N(8) C(195) C(269) 106.7663 yes
C(196) C(195) C(201) 111.4328 yes
C(196) C(195) C(269) 111.7705 yes
C(201) C(195) C(269) 111.2078 yes
C(195) C(196) C(197) 121.2138 yes
C(195) C(196) C(198) 120.6575 yes
C(197) C(196) C(198) 118.1194 yes
C(196) C(197) C(266) 122.2633 yes
C(196) C(198) C(199) 120.0571 yes
C(198) C(199) C(200) 120.4128 yes
C(199) C(200) C(266) 120.6097 yes
C(195) C(201) C(203) 120.6109 yes
C(195) C(201) C(204) 119.2317 yes
C(203) C(201) C(204) 120.0134 yes
C(204) C(202) C(267) 120.5557 yes
C(201) C(203) C(268) 119.9034 yes
C(201) C(204) C(202) 119.5268 yes
C(222) C(205) C(275) 120.9192 yes
S(13) C(206) C(207) 121.2841 yes
S(13) C(206) C(283) 117.4829 yes
C(207) C(206) C(283) 121.2330 yes
C(206) C(207) C(208) 119.5365 yes
C(207) C(208) C(209) 120.4016 yes
C(207) C(208) C(285) 121.1862 yes
C(209) C(208) C(285) 118.4105 yes
C(208) C(209) C(210) 120.2353 yes
C(208) C(209) C(284) 118.5279 yes
C(210) C(209) C(284) 121.2354 yes
C(209) C(210) C(211) 121.1913 yes
C(210) C(211) C(286) 119.4434 yes
C(210) C(211) C(290) 122.5369 yes
C(286) C(211) C(290) 117.9302 yes
N(5) C(212) C(213) 107.5982 yes
N(5) C(212) C(215) 108.2070 yes
N(5) C(212) C(218) 107.2155 yes
C(213) C(212) C(215) 110.6030 yes
C(213) C(212) C(218) 108.5967 yes
C(215) C(212) C(218) 114.3618 yes
C(212) C(213) C(214) 120.7730 yes
C(212) C(213) C(409) 121.6828 yes
C(214) C(213) C(409) 117.5435 yes
C(213) C(214) C(406) 120.1400 yes
C(212) C(215) C(216) 120.6952 yes
C(212) C(215) C(415) 122.1621 yes
C(216) C(215) C(415) 117.1381 yes
C(215) C(216) C(217) 121.0075 yes
C(216) C(217) C(413) 120.4364 yes
C(212) C(218) C(219) 120.7700 yes
C(212) C(218) C(220) 120.4733 yes
C(219) C(218) C(220) 118.4439 yes
C(218) C(219) C(410) 121.7466 yes
C(218) C(220) C(411) 119.2686 yes
N(7) C(221) C(222) 106.3804 yes
N(7) C(221) C(223) 108.6793 yes
N(7) C(221) C(226) 106.9278 yes
C(222) C(221) C(223) 112.5594 yes
C(222) C(221) C(226) 111.3657 yes
C(223) C(221) C(226) 110.6423 yes
C(205) C(222) C(221) 119.8956 yes
C(205) C(222) C(278) 117.9326 yes
C(221) C(222) C(278) 122.1685 yes
C(221) C(223) C(224) 119.7949 yes
C(221) C(223) C(225) 121.2798 yes
C(224) C(223) C(225) 118.8345 yes
C(223) C(224) C(346) 120.4970 yes
C(223) C(225) C(348) 120.3626 yes
C(221) C(226) C(227) 121.5982 yes
C(221) C(226) C(349) 119.6611 yes
C(227) C(226) C(349) 118.7312 yes
C(226) C(227) C(352) 121.0219 yes
C(180) C(228) C(184) 121.2199 yes
C(150) C(229) C(230) 121.5716 yes
C(229) C(230) C(231) 121.6066 yes
C(229) C(230) C(235) 119.3691 yes
C(231) C(230) C(235) 119.0044 yes
C(230) C(231) C(232) 121.0496 yes
C(231) C(232) C(233) 120.5654 yes
C(232) C(233) C(234) 119.3254 yes
C(233) C(234) C(235) 121.4647 yes
C(230) C(235) C(234) 118.5314 yes
C(230) C(235) C(236) 120.2499 yes
C(234) C(235) C(236) 121.2011 yes
C(137) C(236) C(235) 120.7299 yes
C(149) C(237) C(150) 120.4520 yes
C(186) C(238) C(239) 118.8061 yes
C(189) C(239) C(238) 122.1615 yes
C(189) C(240) C(241) 121.1058 yes
C(240) C(241) C(242) 120.7207 yes
C(240) C(241) C(246) 120.7658 yes
C(242) C(241) C(246) 118.4850 yes
C(241) C(242) C(243) 118.1359 yes
C(242) C(243) C(244) 121.6695 yes
C(243) C(244) C(245) 122.2961 yes
C(244) C(245) C(246) 119.1820 yes
C(191) C(246) C(241) 117.9517 yes
C(191) C(246) C(245) 121.9991 yes
C(241) C(246) C(245) 120.0291 yes
N(6) C(247) C(248) 106.7462 yes
N(6) C(247) C(254) 106.3228 yes
N(6) C(247) C(260) 107.9511 yes
C(248) C(247) C(254) 111.8820 yes
C(248) C(247) C(260) 111.8140 yes
C(254) C(247) C(260) 111.7592 yes
C(247) C(248) C(249) 120.6472 yes
C(247) C(248) C(253) 119.5311 yes
C(249) C(248) C(253) 119.8100 yes
C(248) C(249) C(250) 120.2332 yes
C(249) C(250) C(251) 119.6258 yes
C(250) C(251) C(252) 121.6975 yes
C(251) C(252) C(253) 118.3895 yes
C(248) C(253) C(252) 120.1996 yes
C(247) C(254) C(255) 119.4843 yes
C(247) C(254) C(259) 122.6007 yes
C(255) C(254) C(259) 117.8477 yes
C(254) C(255) C(256) 120.4800 yes
C(255) C(256) C(257) 120.4138 yes
C(256) C(257) C(258) 119.6526 yes
C(257) C(258) C(259) 120.9683 yes
C(254) C(259) C(258) 120.5875 yes
C(247) C(260) C(261) 121.3297 yes
C(247) C(260) C(265) 121.4552 yes
C(261) C(260) C(265) 117.0794 yes
C(260) C(261) C(262) 121.3574 yes
C(261) C(262) C(263) 121.0973 yes
C(262) C(263) C(264) 118.7176 yes
C(263) C(264) C(265) 119.7361 yes
C(260) C(265) C(264) 121.9237 yes
C(197) C(266) C(200) 118.5324 yes
C(202) C(267) C(268) 119.1008 yes
C(203) C(268) C(267) 120.8758 yes
C(195) C(269) C(270) 120.9239 yes
C(195) C(269) C(274) 119.8579 yes
C(270) C(269) C(274) 119.1719 yes
C(269) C(270) C(271) 120.7459 yes
C(270) C(271) C(272) 118.8768 yes
C(271) C(272) C(273) 120.9100 yes
C(272) C(273) C(274) 120.1588 yes
C(269) C(274) C(273) 120.1279 yes
C(205) C(275) C(276) 120.8097 yes
C(275) C(276) C(277) 119.8031 yes
C(276) C(277) C(278) 120.2773 yes
C(222) C(278) C(277) 120.2427 yes
C(174) C(279) C(280) 119.8846 yes
C(171) C(280) C(279) 121.5959 yes
C(178) C(281) C(179) 120.2678 yes
C(160) C(282) C(161) 119.8567 yes
C(206) C(283) C(284) 120.1639 yes
C(209) C(284) C(283) 120.0597 yes
C(208) C(285) C(286) 121.1064 yes
C(211) C(286) C(285) 119.5865 yes
C(211) C(286) C(287) 120.2972 yes
C(285) C(286) C(287) 120.0616 yes
C(286) C(287) C(288) 118.3820 yes
C(287) C(288) C(289) 120.7551 yes
C(288) C(289) C(290) 120.7209 yes
C(211) C(290) C(289) 121.8691 yes
C(185) C(291) C(292) 120.5471 yes
C(291) C(292) C(293) 123.2341 yes
C(291) C(292) C(301) 118.2632 yes
C(293) C(292) C(301) 118.3237 yes
C(292) C(293) C(294) 121.9160 yes
C(293) C(294) C(295) 120.9435 yes
C(293) C(294) C(299) 117.9454 yes
C(295) C(294) C(299) 121.0303 yes
C(294) C(295) C(296) 119.9464 yes
C(295) C(296) C(297) 120.3071 yes
C(296) C(297) C(298) 120.2064 yes
C(297) C(298) C(299) 121.2121 yes
C(294) C(299) C(298) 117.2043 yes
C(294) C(299) C(300) 120.9819 yes
C(298) C(299) C(300) 121.7946 yes
C(299) C(300) C(301) 121.4148 yes
C(292) C(301) C(300) 119.3503 yes
C(292) C(301) C(302) 119.2181 yes
C(300) C(301) C(302) 121.4293 yes
C(301) C(302) C(303) 120.3308 yes
C(185) C(303) C(302) 120.7372 yes
C(169) C(304) C(305) 118.4205 yes
C(304) C(305) C(309) 122.9821 yes
C(169) C(306) C(308) 121.9327 yes
C(308) C(307) C(315) 120.7818 yes
C(306) C(308) C(307) 121.9019 yes
C(306) C(308) C(309) 117.7781 yes
C(307) C(308) C(309) 120.2861 yes
C(305) C(309) C(308) 118.5549 yes
C(305) C(309) C(416) 123.6935 yes
C(308) C(309) C(416) 117.7489 yes
C(313) C(310) C(315) 117.9550 yes
C(313) C(310) C(416) 122.9561 yes
C(315) C(310) C(416) 119.0827 yes
C(312) C(311) C(313) 121.0490 yes
C(311) C(312) C(314) 117.7500 yes
C(310) C(313) C(311) 122.1164 yes
C(312) C(314) C(315) 124.6901 yes
C(307) C(315) C(310) 119.8998 yes
C(307) C(315) C(314) 123.7964 yes
C(310) C(315) C(314) 116.2783 yes
C(190) C(316) C(317) 119.3724 yes
C(194) C(317) C(316) 122.2634 yes
C(193) C(318) C(319) 120.8904 yes
C(318) C(319) C(320) 121.6457 yes
C(318) C(319) C(324) 120.3310 yes
C(320) C(319) C(324) 118.0229 yes
C(319) C(320) C(321) 120.1509 yes
C(320) C(321) C(322) 121.8077 yes
C(321) C(322) C(323) 119.9108 yes
C(322) C(323) C(324) 121.0504 yes
C(319) C(324) C(323) 119.0230 yes
C(319) C(324) C(325) 117.6942 yes
C(323) C(324) C(325) 123.2595 yes
C(194) C(325) C(324) 123.5765 yes
C(140) C(326) C(141) 120.5636 yes
N(10) C(327) C(328) 108.2342 yes
N(10) C(327) C(334) 106.4247 yes
N(10) C(327) C(340) 107.6952 yes
C(328) C(327) C(334) 111.8095 yes
C(328) C(327) C(340) 112.7768 yes
C(334) C(327) C(340) 109.6063 yes
C(327) C(328) C(329) 121.7853 yes
C(327) C(328) C(333) 119.1134 yes
C(329) C(328) C(333) 119.0108 yes
C(328) C(329) C(330) 121.4557 yes
C(329) C(330) C(331) 120.4067 yes
C(330) C(331) C(332) 118.7482 yes
C(331) C(332) C(333) 121.1495 yes
C(328) C(333) C(332) 119.1831 yes
C(327) C(334) C(335) 121.3423 yes
C(327) C(334) C(339) 118.0958 yes
C(335) C(334) C(339) 120.5359 yes
C(334) C(335) C(336) 119.7002 yes
C(335) C(336) C(337) 120.0041 yes
C(336) C(337) C(338) 120.6306 yes
C(337) C(338) C(339) 119.9814 yes
C(334) C(339) C(338) 119.0883 yes
C(327) C(340) C(341) 118.7601 yes
C(327) C(340) C(345) 121.8825 yes
C(341) C(340) C(345) 119.3559 yes
C(340) C(341) C(342) 120.0139 yes
C(341) C(342) C(343) 119.9554 yes
C(342) C(343) C(344) 120.2020 yes
C(343) C(344) C(345) 119.9242 yes
C(340) C(345) C(344) 120.5335 yes
C(224) C(346) C(347) 120.6255 yes
C(346) C(347) C(348) 118.9771 yes
C(225) C(348) C(347) 120.6392 yes
C(226) C(349) C(350) 120.4494 yes
C(349) C(350) C(351) 120.5772 yes
C(350) C(351) C(352) 119.1015 yes
C(227) C(352) C(351) 120.0387 yes
C(155) C(353) C(156) 119.5028 yes
N(11) C(354) C(355) 107.0245 yes
N(11) C(354) C(356) 107.6739 yes
N(11) C(354) C(367) 108.3454 yes
C(355) C(354) C(356) 110.0039 yes
C(355) C(354) C(367) 114.4790 yes
C(356) C(354) C(367) 109.0773 yes
C(354) C(355) C(362) 120.8515 yes
C(354) C(355) C(366) 121.7285 yes
C(362) C(355) C(366) 117.4150 yes
C(354) C(356) C(357) 118.7519 yes
C(354) C(356) C(361) 121.4198 yes
C(357) C(356) C(361) 119.5414 yes
C(356) C(357) C(358) 119.1909 yes
C(357) C(358) C(359) 121.3832 yes
C(358) C(359) C(360) 119.6158 yes
C(359) C(360) C(361) 120.0309 yes
C(356) C(361) C(360) 120.1855 yes
C(355) C(362) C(363) 122.7176 yes
C(362) C(363) C(364) 118.6001 yes
C(363) C(364) C(365) 119.6796 yes
C(364) C(365) C(366) 122.1102 yes
C(355) C(366) C(365) 119.4451 yes
C(354) C(367) C(368) 120.3157 yes
C(354) C(367) C(372) 123.2631 yes
C(368) C(367) C(372) 116.4113 yes
C(367) C(368) C(369) 121.7977 yes
C(368) C(369) C(370) 119.3876 yes
C(369) C(370) C(371) 119.5062 yes
C(370) C(371) C(372) 120.6942 yes
C(367) C(372) C(371) 122.1429 yes
C(168) C(373) C(374) 120.0940 yes
C(373) C(374) C(376) 121.5192 yes
C(168) C(375) C(377) 121.1261 yes
C(374) C(376) C(377) 117.8321 yes
C(374) C(376) C(417) 121.1308 yes
C(377) C(376) C(417) 121.0365 yes
C(375) C(377) C(376) 118.6815 yes
C(375) C(377) C(379) 122.7947 yes
C(376) C(377) C(379) 118.3518 yes
C(94) C(378) C(418) 121.6832 yes
C(377) C(379) C(381) 121.1029 yes
C(381) C(380) C(382) 117.9852 yes
C(381) C(380) C(417) 119.7018 yes
C(382) C(380) C(417) 122.2970 yes
C(379) C(381) C(380) 119.7726 yes
C(379) C(381) C(385) 122.2828 yes
C(380) C(381) C(385) 117.9429 yes
C(380) C(382) C(383) 121.9394 yes
C(382) C(383) C(384) 120.6143 yes
C(383) C(384) C(385) 119.4155 yes
C(381) C(385) C(384) 122.0478 yes
C(171) C(386) C(173) 121.2429 yes
N(12) C(387) C(388) 108.4965 yes
N(12) C(387) C(394) 108.1985 yes
N(12) C(387) C(400) 107.1053 yes
C(388) C(387) C(394) 112.2266 yes
C(388) C(387) C(400) 109.8788 yes
C(394) C(387) C(400) 110.7602 yes
C(387) C(388) C(389) 119.3857 yes
C(387) C(388) C(393) 120.9119 yes
C(389) C(388) C(393) 119.3997 yes
C(388) C(389) C(390) 121.1570 yes
C(389) C(390) C(391) 118.9063 yes
C(390) C(391) C(392) 120.1401 yes
C(391) C(392) C(393) 120.9706 yes
C(388) C(393) C(392) 119.3828 yes
C(387) C(394) C(395) 122.2262 yes
C(387) C(394) C(399) 118.1197 yes
C(395) C(394) C(399) 119.6230 yes
C(394) C(395) C(396) 119.3724 yes
C(395) C(396) C(397) 120.1781 yes
C(396) C(397) C(398) 120.4046 yes
C(397) C(398) C(399) 121.1458 yes
C(394) C(399) C(398) 119.2245 yes
C(387) C(400) C(401) 121.2828 yes
C(387) C(400) C(405) 119.0577 yes
C(401) C(400) C(405) 119.5782 yes
C(400) C(401) C(402) 119.6964 yes
C(401) C(402) C(403) 121.1363 yes
C(402) C(403) C(404) 119.2165 yes
C(403) C(404) C(405) 121.6688 yes
C(400) C(405) C(404) 118.7023 yes
C(214) C(406) C(407) 120.6202 yes
C(406) C(407) C(408) 120.3465 yes
C(407) C(408) C(409) 119.7423 yes
C(213) C(409) C(408) 121.5730 yes
C(219) C(410) C(412) 119.0897 yes
C(220) C(411) C(412) 121.4790 yes
C(410) C(412) C(411) 119.9473 yes
C(217) C(413) C(414) 119.8134 yes
C(413) C(414) C(415) 119.8561 yes
C(215) C(415) C(414) 121.6578 yes
C(309) C(416) C(310) 122.1757 yes
C(376) C(417) C(380) 120.0154 yes
C(378) C(418) C(419) 118.3582 yes
C(378) C(418) C(422) 121.9995 yes
C(419) C(418) C(422) 119.5814 yes
C(418) C(419) C(420) 121.0279 yes
C(419) C(420) C(423) 119.6522 yes
C(419) C(420) C(424) 118.3187 yes
C(423) C(420) C(424) 122.0222 yes
C(94) C(424) C(420) 122.2432 yes
C(426) C(425) C(430) 119.4336 yes
C(426) C(425) C(432) 120.5861 yes
C(430) C(425) C(432) 119.9803 yes
C(425) C(426) C(427) 121.0589 yes
C(426) C(427) C(428) 117.8934 yes
C(426) C(427) C(431) 120.2069 yes
C(428) C(427) C(431) 121.8572 yes
C(427) C(428) C(429) 122.7595 yes
C(428) C(429) C(430) 118.4916 yes
C(428) C(429) C(433) 122.0627 yes
C(430) C(429) C(433) 119.4448 yes
C(425) C(430) C(429) 120.3513 yes
C(435) C(434) C(439) 118.5809 yes
C(435) C(434) C(440) 119.4998 yes
C(439) C(434) C(440) 121.9067 yes
C(434) C(435) C(436) 119.8528 yes
C(435) C(436) C(437) 119.6922 yes
C(435) C(436) C(441) 120.3041 yes
C(437) C(436) C(441) 119.9729 yes
C(436) C(437) C(438) 121.0915 yes
C(437) C(438) C(439) 118.7624 yes
C(437) C(438) C(442) 120.6129 yes
C(439) C(438) C(442) 120.6115 yes
C(434) C(439) C(438) 121.9885 yes
C(444) C(443) C(448) 117.6102 yes
C(444) C(443) C(449) 121.9889 yes
C(448) C(443) C(449) 120.3820 yes
C(443) C(444) C(445) 122.2823 yes
C(444) C(445) C(446) 118.1566 yes
C(444) C(445) C(450) 122.8261 yes
C(446) C(445) C(450) 118.6956 yes
C(445) C(446) C(447) 121.6973 yes
C(446) C(447) C(448) 119.3011 yes
C(446) C(447) C(451) 123.9385 yes
C(448) C(447) C(451) 116.7545 yes
C(443) C(448) C(447) 120.8649 yes
C(453) C(452) C(457) 120.5850 yes
C(452) C(453) C(454) 118.5368 yes
C(452) C(453) C(503) 120.7405 yes
C(454) C(453) C(503) 120.6545 yes
C(453) C(454) C(455) 121.8579 yes
C(454) C(455) C(456) 117.3386 yes
C(454) C(455) C(458) 123.7808 yes
C(456) C(455) C(458) 118.6558 yes
C(455) C(456) C(457) 124.1793 yes
C(452) C(457) C(456) 117.3360 yes
C(452) C(457) C(459) 121.3459 yes
C(456) C(457) C(459) 121.3083 yes
C(461) C(460) C(465) 120.5848 yes
C(461) C(460) C(468) 116.7683 yes
C(465) C(460) C(468) 122.6410 yes
C(460) C(461) C(462) 117.2547 yes
C(461) C(462) C(463) 121.0759 yes
C(461) C(462) C(466) 116.9761 yes
C(463) C(462) C(466) 121.8840 yes
C(462) C(463) C(464) 119.6069 yes
C(463) C(464) C(465) 119.2384 yes
C(463) C(464) C(467) 120.5606 yes
C(465) C(464) C(467) 120.0788 yes
C(460) C(465) C(464) 122.1307 yes
C(470) C(469) C(474) 120.7193 yes
C(470) C(469) C(477) 121.2987 yes
C(474) C(469) C(477) 117.6827 yes
C(469) C(470) C(471) 119.1750 yes
C(470) C(471) C(472) 119.7556 yes
C(470) C(471) C(475) 120.3749 yes
C(472) C(471) C(475) 119.8208 yes
C(471) C(472) C(473) 123.6666 yes
C(172) C(473) C(472) 124.2115 yes
C(172) C(473) C(474) 119.3835 yes
C(472) C(473) C(474) 116.3975 yes
C(469) C(474) C(473) 120.1985 yes
C(479) C(478) C(483) 121.8266 yes
C(478) C(479) C(480) 118.6443 yes
C(478) C(479) C(484) 122.2384 yes
C(480) C(479) C(484) 119.1076 yes
C(479) C(480) C(481) 121.2671 yes
C(480) C(481) C(482) 117.2678 yes
C(480) C(481) C(486) 120.4751 yes
C(482) C(481) C(486) 122.2181 yes
C(481) C(482) C(483) 123.5522 yes
C(478) C(483) C(482) 117.4116 yes
C(478) C(483) C(485) 118.3183 yes
C(482) C(483) C(485) 124.2697 yes
C(488) C(487) C(492) 119.0688 yes
C(488) C(487) C(493) 123.4801 yes
C(492) C(487) C(493) 117.4434 yes
C(487) C(488) C(489) 122.6774 yes
C(488) C(489) C(490) 117.8452 yes
C(488) C(489) C(505) 123.4792 yes
C(490) C(489) C(505) 118.6428 yes
C(489) C(490) C(491) 121.4875 yes
C(490) C(491) C(492) 120.0415 yes
C(490) C(491) C(494) 120.4486 yes
C(492) C(491) C(494) 119.5095 yes
C(487) C(492) C(491) 118.6707 yes
C(496) C(495) C(499) 121.4545 yes
C(496) C(495) C(504) 120.1525 yes
C(499) C(495) C(504) 118.3891 yes
C(495) C(496) C(497) 120.9239 yes
C(476) C(497) C(496) 120.9508 yes
C(476) C(497) C(498) 120.5396 yes
C(496) C(497) C(498) 118.4961 yes
C(497) C(498) C(500) 121.2696 yes
C(498) C(500) C(502) 120.2802 yes
C(498) C(500) C(504) 119.5836 yes
C(502) C(500) C(504) 120.1284 yes
C(506) C(501) C(510) 119.8319 yes
C(495) C(504) C(500) 119.5381 yes
C(501) C(506) C(507) 121.5277 yes
C(501) C(506) C(512) 120.0269 yes
C(507) C(506) C(512) 118.4444 yes
C(506) C(507) C(508) 117.8444 yes
C(507) C(508) C(509) 117.2089 yes
C(507) C(508) C(513) 118.6181 yes
C(509) C(508) C(513) 124.1504 yes
C(508) C(509) C(510) 128.3507 yes
C(501) C(510) C(509) 115.1411 yes
C(501) C(510) C(511) 117.3922 yes
C(509) C(510) C(511) 127.4353 yes
C(57) N(1) H(1) 109.5 no
C(57) N(1) H(2) 109.5 no
C(57) N(1) H(3) 109.5 no
H(1) N(1) H(2) 109.5 no
H(1) N(1) H(3) 109.5 no
H(2) N(1) H(3) 109.5 no
C(96) N(2) H(4) 109.5 no
C(96) N(2) H(5) 109.5 no
C(96) N(2) H(6) 109.5 no
H(4) N(2) H(5) 109.5 no
H(4) N(2) H(6) 109.5 no
H(5) N(2) H(6) 109.5 no
C(76) N(3) H(7) 109.5 no
C(76) N(3) H(8) 109.5 no
C(76) N(3) H(9) 109.5 no
H(7) N(3) H(8) 109.5 no
H(7) N(3) H(9) 109.5 no
H(8) N(3) H(9) 109.5 no
C(151) N(4) H(10) 109.5 no
C(151) N(4) H(11) 109.5 no
C(151) N(4) H(12) 109.5 no
H(10) N(4) H(11) 109.5 no
H(10) N(4) H(12) 109.5 no
H(11) N(4) H(12) 109.5 no
C(212) N(5) H(13) 109.5 no
C(212) N(5) H(14) 109.5 no
C(212) N(5) H(15) 109.5 no
H(13) N(5) H(14) 109.5 no
H(13) N(5) H(15) 109.5 no
H(14) N(5) H(15) 109.5 no
C(247) N(6) H(16) 109.5 no
C(247) N(6) H(17) 109.5 no
C(247) N(6) H(18) 109.5 no
H(16) N(6) H(17) 109.5 no
H(16) N(6) H(18) 109.5 no
H(17) N(6) H(18) 109.5 no
C(221) N(7) H(19) 109.5 no
C(221) N(7) H(20) 109.5 no
C(221) N(7) H(21) 109.5 no
H(19) N(7) H(20) 109.5 no
H(19) N(7) H(21) 109.5 no
H(20) N(7) H(21) 109.5 no
C(195) N(8) H(22) 109.5 no
C(195) N(8) H(23) 109.5 no
C(195) N(8) H(24) 109.5 no
H(22) N(8) H(23) 109.5 no
H(22) N(8) H(24) 109.5 no
H(23) N(8) H(24) 109.5 no
C(170) N(9) H(25) 109.5 no
C(170) N(9) H(26) 109.5 no
C(170) N(9) H(27) 109.5 no
H(25) N(9) H(26) 109.5 no
H(25) N(9) H(27) 109.5 no
H(26) N(9) H(27) 109.5 no
C(327) N(10) H(28) 109.5 no
C(327) N(10) H(29) 109.5 no
C(327) N(10) H(30) 109.5 no
H(28) N(10) H(29) 109.5 no
H(28) N(10) H(30) 109.5 no
H(29) N(10) H(30) 109.5 no
C(354) N(11) H(31) 109.5 no
C(354) N(11) H(32) 109.5 no
C(354) N(11) H(33) 109.5 no
H(31) N(11) H(32) 109.5 no
H(31) N(11) H(33) 109.5 no
H(32) N(11) H(33) 109.5 no
C(387) N(12) H(34) 109.5 no
C(387) N(12) H(35) 109.5 no
C(387) N(12) H(36) 109.5 no
H(34) N(12) H(35) 109.5 no
H(34) N(12) H(36) 109.5 no
H(35) N(12) H(36) 109.5 no
C(1) C(2) H(145) 119.7 no
C(3) C(2) H(145) 119.7 no
C(3) C(4) H(146) 118.7 no
C(5) C(4) H(146) 118.7 no
C(5) C(6) H(147) 120.2 no
C(7) C(6) H(147) 120.3 no
C(6) C(7) H(148) 119.0 no
C(8) C(7) H(148) 119.1 no
C(7) C(8) H(149) 120.2 no
C(9) C(8) H(149) 120.2 no
C(8) C(9) H(150) 119.5 no
C(10) C(9) H(150) 119.5 no
C(10) C(11) H(151) 119.2 no
C(12) C(11) H(151) 119.2 no
C(12) C(13) H(152) 119.0 no
C(14) C(13) H(152) 119.0 no
C(1) C(14) H(153) 120.1 no
C(13) C(14) H(153) 120.1 no
C(15) C(16) H(154) 119.6 no
C(17) C(16) H(154) 119.6 no
C(17) C(18) H(155) 119.2 no
C(19) C(18) H(155) 119.2 no
C(19) C(20) H(156) 119.8 no
C(21) C(20) H(156) 119.8 no
C(20) C(21) H(157) 119.1 no
C(22) C(21) H(157) 119.1 no
C(21) C(22) H(158) 119.8 no
C(23) C(22) H(158) 119.8 no
C(22) C(23) H(159) 119.7 no
C(24) C(23) H(159) 119.7 no
C(24) C(25) H(160) 119.2 no
C(26) C(25) H(160) 119.2 no
C(26) C(27) H(161) 119.0 no
C(28) C(27) H(161) 119.0 no
C(15) C(28) H(162) 120.3 no
C(27) C(28) H(162) 120.3 no
C(29) C(30) H(163) 119.3 no
C(31) C(30) H(163) 119.3 no
C(31) C(32) H(164) 120.0 no
C(33) C(32) H(164) 119.9 no
C(33) C(34) H(165) 121.9 no
C(35) C(34) H(165) 121.8 no
C(34) C(35) H(166) 118.5 no
C(36) C(35) H(166) 118.5 no
C(35) C(36) H(167) 119.2 no
C(37) C(36) H(167) 119.2 no
C(36) C(37) H(168) 120.9 no
C(38) C(37) H(168) 120.9 no
C(38) C(39) H(169) 120.5 no
C(40) C(39) H(169) 120.5 no
C(40) C(41) H(170) 119.5 no
C(42) C(41) H(170) 119.5 no
C(29) C(42) H(171) 119.6 no
C(41) C(42) H(171) 119.6 no
C(43) C(44) H(172) 119.7 no
C(45) C(44) H(172) 119.7 no
C(45) C(46) H(173) 119.4 no
C(47) C(46) H(173) 119.4 no
C(47) C(48) H(174) 119.6 no
C(49) C(48) H(174) 119.6 no
C(48) C(49) H(175) 119.8 no
C(50) C(49) H(175) 119.8 no
C(49) C(50) H(176) 120.5 no
C(51) C(50) H(176) 120.5 no
C(50) C(51) H(177) 118.7 no
C(52) C(51) H(177) 118.7 no
C(52) C(53) H(178) 119.0 no
C(54) C(53) H(178) 119.0 no
C(54) C(55) H(179) 119.5 no
C(56) C(55) H(179) 119.5 no
C(43) C(56) H(180) 119.9 no
C(55) C(56) H(180) 119.9 no
C(58) C(59) H(181) 118.9 no
C(60) C(59) H(181) 118.9 no
C(59) C(60) H(182) 120.3 no
C(61) C(60) H(182) 120.3 no
C(60) C(61) H(183) 120.3 no
C(62) C(61) H(183) 120.3 no
C(61) C(62) H(184) 119.9 no
C(63) C(62) H(184) 119.9 no
C(58) C(63) H(185) 119.4 no
C(62) C(63) H(185) 119.4 no
C(64) C(65) H(186) 119.3 no
C(66) C(65) H(186) 119.3 no
C(65) C(66) H(187) 120.1 no
C(67) C(66) H(187) 120.1 no
C(66) C(67) H(188) 119.6 no
C(68) C(67) H(188) 119.6 no
C(67) C(68) H(189) 120.4 no
C(69) C(68) H(189) 120.4 no
C(64) C(69) H(190) 119.7 no
C(68) C(69) H(190) 119.7 no
C(70) C(71) H(191) 120.1 no
C(72) C(71) H(191) 120.1 no
C(71) C(72) H(192) 119.9 no
C(73) C(72) H(192) 119.9 no
C(72) C(73) H(193) 120.0 no
C(74) C(73) H(193) 120.0 no
C(73) C(74) H(194) 119.6 no
C(75) C(74) H(194) 119.6 no
C(70) C(75) H(195) 119.6 no
C(74) C(75) H(195) 119.6 no
C(77) C(78) H(196) 119.8 no
C(79) C(78) H(196) 119.8 no
C(78) C(79) H(197) 120.5 no
C(80) C(79) H(197) 120.5 no
C(79) C(80) H(198) 119.4 no
C(81) C(80) H(198) 119.4 no
C(80) C(81) H(199) 120.3 no
C(82) C(81) H(199) 120.3 no
C(77) C(82) H(200) 119.4 no
C(81) C(82) H(200) 119.4 no
C(83) C(84) H(201) 119.1 no
C(85) C(84) H(201) 119.1 no
C(84) C(85) H(202) 120.3 no
C(86) C(85) H(202) 120.3 no
C(85) C(86) H(203) 120.4 no
C(87) C(86) H(203) 120.4 no
C(86) C(87) H(204) 119.7 no
C(88) C(87) H(204) 119.7 no
C(83) C(88) H(205) 119.2 no
C(87) C(88) H(205) 119.2 no
C(89) C(90) H(206) 119.7 no
C(91) C(90) H(206) 119.7 no
C(90) C(91) H(207) 120.4 no
C(92) C(91) H(207) 120.4 no
C(91) C(92) H(208) 119.4 no
C(93) C(92) H(208) 119.4 no
C(92) C(93) H(209) 120.1 no
C(95) C(93) H(209) 120.0 no
C(89) C(95) H(210) 119.8 no
C(93) C(95) H(210) 119.8 no
C(97) C(98) H(211) 119.8 no
C(99) C(98) H(211) 119.7 no
C(98) C(99) H(212) 119.9 no
C(100) C(99) H(212) 119.9 no
C(99) C(100) H(213) 120.3 no
C(101) C(100) H(213) 120.3 no
C(100) C(101) H(214) 119.9 no
C(102) C(101) H(214) 119.9 no
C(97) C(102) H(215) 119.2 no
C(101) C(102) H(215) 119.2 no
C(103) C(104) H(216) 118.8 no
C(105) C(104) H(216) 118.8 no
C(104) C(105) H(217) 120.3 no
C(106) C(105) H(217) 120.3 no
C(105) C(106) H(218) 120.2 no
C(107) C(106) H(218) 120.2 no
C(106) C(107) H(219) 119.5 no
C(108) C(107) H(219) 119.5 no
C(103) C(108) H(220) 119.6 no
C(107) C(108) H(220) 119.6 no
C(109) C(110) H(221) 119.6 no
C(111) C(110) H(221) 119.6 no
C(110) C(111) H(222) 120.5 no
C(112) C(111) H(222) 120.5 no
C(111) C(112) H(223) 119.7 no
C(113) C(112) H(223) 119.7 no
C(112) C(113) H(224) 119.8 no
C(114) C(113) H(224) 119.8 no
C(109) C(114) H(225) 120.0 no
C(113) C(114) H(225) 120.0 no
C(115) C(116) H(226) 119.6 no
C(117) C(116) H(226) 119.6 no
C(117) C(118) H(227) 118.7 no
C(119) C(118) H(227) 118.7 no
C(115) C(120) H(228) 119.8 no
C(119) C(120) H(228) 119.8 no
C(115) C(121) H(37) 109.5 no
C(115) C(121) H(38) 109.5 no
C(115) C(121) H(39) 109.5 no
H(37) C(121) H(38) 109.5 no
H(37) C(121) H(39) 109.5 no
H(38) C(121) H(39) 109.5 no
C(117) C(122) H(40) 109.5 no
C(117) C(122) H(41) 109.5 no
C(117) C(122) H(42) 109.5 no
H(40) C(122) H(41) 109.5 no
H(40) C(122) H(42) 109.5 no
H(41) C(122) H(42) 109.5 no
C(119) C(123) H(43) 109.5 no
C(119) C(123) H(44) 109.5 no
C(119) C(123) H(45) 109.5 no
H(43) C(123) H(44) 109.5 no
H(43) C(123) H(45) 109.5 no
H(44) C(123) H(45) 109.5 no
C(124) C(125) H(229) 120.5 no
C(126) C(125) H(229) 120.5 no
C(126) C(127) H(230) 118.9 no
C(128) C(127) H(230) 118.9 no
C(124) C(129) H(231) 120.3 no
C(128) C(129) H(231) 120.3 no
C(124) C(130) H(46) 109.5 no
C(124) C(130) H(47) 109.5 no
C(124) C(130) H(48) 109.5 no
H(46) C(130) H(47) 109.5 no
H(46) C(130) H(48) 109.5 no
H(47) C(130) H(48) 109.5 no
C(126) C(131) H(49) 109.5 no
C(126) C(131) H(50) 109.5 no
C(126) C(131) H(51) 109.5 no
H(49) C(131) H(50) 109.5 no
H(49) C(131) H(51) 109.5 no
H(50) C(131) H(51) 109.5 no
C(128) C(132) H(52) 109.5 no
C(128) C(132) H(53) 109.5 no
C(128) C(132) H(54) 109.5 no
H(52) C(132) H(53) 109.5 no
H(52) C(132) H(54) 109.5 no
H(53) C(132) H(54) 109.5 no
C(133) C(134) H(232) 119.4 no
C(139) C(134) H(232) 119.4 no
C(135) C(136) H(233) 120.1 no
C(137) C(136) H(233) 120.1 no
C(141) C(138) H(234) 119.6 no
C(142) C(138) H(234) 119.6 no
C(133) C(140) H(235) 119.7 no
C(326) C(140) H(235) 119.7 no
C(142) C(143) H(236) 119.6 no
C(144) C(143) H(236) 119.6 no
C(143) C(144) H(237) 119.6 no
C(145) C(144) H(237) 119.6 no
C(144) C(145) H(238) 119.9 no
C(146) C(145) H(238) 119.9 no
C(145) C(146) H(239) 119.7 no
C(147) C(146) H(239) 119.7 no
C(139) C(148) H(240) 119.4 no
C(147) C(148) H(240) 119.4 no
C(135) C(149) H(241) 119.8 no
C(237) C(149) H(241) 119.8 no
C(152) C(153) H(242) 120.1 no
C(154) C(153) H(242) 120.1 no
C(153) C(154) H(243) 119.4 no
C(155) C(154) H(243) 119.5 no
C(154) C(155) H(244) 120.2 no
C(353) C(155) H(244) 120.1 no
C(152) C(156) H(245) 119.4 no
C(353) C(156) H(245) 119.4 no
C(157) C(158) H(246) 119.3 no
C(159) C(158) H(246) 119.4 no
C(158) C(159) H(247) 119.4 no
C(160) C(159) H(247) 119.4 no
C(159) C(160) H(248) 120.9 no
C(282) C(160) H(248) 120.9 no
C(157) C(161) H(249) 118.9 no
C(282) C(161) H(249) 118.9 no
C(162) C(163) H(250) 119.7 no
C(164) C(163) H(250) 119.7 no
C(163) C(164) H(251) 120.0 no
C(165) C(164) H(251) 120.0 no
C(164) C(165) H(252) 119.9 no
C(166) C(165) H(252) 119.9 no
C(165) C(166) H(253) 119.7 no
C(167) C(166) H(253) 119.7 no
C(162) C(167) H(254) 119.6 no
C(166) C(167) H(254) 119.6 no
C(473) C(172) H(55) 109.5 no
C(473) C(172) H(56) 109.5 no
C(473) C(172) H(57) 109.5 no
H(55) C(172) H(56) 109.5 no
H(55) C(172) H(57) 109.5 no
H(56) C(172) H(57) 109.5 no
C(174) C(173) H(255) 119.8 no
C(386) C(173) H(255) 119.8 no
C(173) C(174) H(256) 120.5 no
C(279) C(174) H(256) 120.5 no
C(175) C(176) H(257) 120.2 no
C(177) C(176) H(257) 120.2 no
C(176) C(177) H(258) 119.1 no
C(178) C(177) H(258) 119.1 no
C(177) C(178) H(259) 120.2 no
C(281) C(178) H(259) 120.2 no
C(175) C(179) H(260) 119.8 no
C(281) C(179) H(260) 119.8 no
C(180) C(181) H(261) 120.1 no
C(182) C(181) H(261) 120.1 no
C(181) C(182) H(262) 119.2 no
C(183) C(182) H(262) 119.2 no
C(182) C(183) H(263) 120.4 no
C(184) C(183) H(263) 120.4 no
C(183) C(184) H(264) 119.9 no
C(228) C(184) H(264) 119.9 no
C(186) C(187) H(265) 119.6 no
C(188) C(187) H(265) 119.6 no
C(188) C(191) H(266) 119.1 no
C(246) C(191) H(266) 119.2 no
C(190) C(192) H(267) 119.9 no
C(193) C(192) H(267) 119.9 no
C(196) C(197) H(268) 118.9 no
C(266) C(197) H(268) 118.9 no
C(196) C(198) H(269) 120.0 no
C(199) C(198) H(269) 120.0 no
C(198) C(199) H(270) 119.8 no
C(200) C(199) H(270) 119.8 no
C(199) C(200) H(271) 119.7 no
C(266) C(200) H(271) 119.7 no
C(204) C(202) H(272) 119.7 no
C(267) C(202) H(272) 119.7 no
C(201) C(203) H(273) 120.0 no
C(268) C(203) H(273) 120.1 no
C(201) C(204) H(274) 120.3 no
C(202) C(204) H(274) 120.2 no
C(222) C(205) H(275) 119.5 no
C(275) C(205) H(275) 119.5 no
C(206) C(207) H(276) 120.2 no
C(208) C(207) H(276) 120.2 no
C(209) C(210) H(277) 119.4 no
C(211) C(210) H(277) 119.4 no
C(213) C(214) H(278) 119.9 no
C(406) C(214) H(278) 119.9 no
C(215) C(216) H(279) 119.5 no
C(217) C(216) H(279) 119.5 no
C(216) C(217) H(280) 119.8 no
C(413) C(217) H(280) 119.8 no
C(218) C(219) H(281) 119.1 no
C(410) C(219) H(281) 119.1 no
C(218) C(220) H(282) 120.4 no
C(411) C(220) H(282) 120.4 no
C(223) C(224) H(283) 119.8 no
C(346) C(224) H(283) 119.7 no
C(223) C(225) H(284) 119.8 no
C(348) C(225) H(284) 119.8 no
C(226) C(227) H(285) 119.5 no
C(352) C(227) H(285) 119.5 no
C(180) C(228) H(286) 119.4 no
C(184) C(228) H(286) 119.4 no
C(150) C(229) H(287) 119.2 no
C(230) C(229) H(287) 119.2 no
C(230) C(231) H(288) 119.5 no
C(232) C(231) H(288) 119.5 no
C(231) C(232) H(289) 119.7 no
C(233) C(232) H(289) 119.7 no
C(232) C(233) H(290) 120.3 no
C(234) C(233) H(290) 120.3 no
C(233) C(234) H(291) 119.3 no
C(235) C(234) H(291) 119.3 no
C(137) C(236) H(292) 119.6 no
C(235) C(236) H(292) 119.6 no
C(149) C(237) H(293) 119.8 no
C(150) C(237) H(293) 119.8 no
C(186) C(238) H(294) 120.6 no
C(239) C(238) H(294) 120.6 no
C(189) C(239) H(295) 118.9 no
C(238) C(239) H(295) 118.9 no
C(189) C(240) H(296) 119.5 no
C(241) C(240) H(296) 119.4 no
C(241) C(242) H(297) 120.9 no
C(243) C(242) H(297) 120.9 no
C(242) C(243) H(298) 119.2 no
C(244) C(243) H(298) 119.2 no
C(243) C(244) H(299) 118.8 no
C(245) C(244) H(299) 118.9 no
C(244) C(245) H(300) 120.4 no
C(246) C(245) H(300) 120.4 no
C(248) C(249) H(301) 119.9 no
C(250) C(249) H(301) 119.9 no
C(249) C(250) H(302) 120.2 no
C(251) C(250) H(302) 120.2 no
C(250) C(251) H(303) 119.1 no
C(252) C(251) H(303) 119.2 no
C(251) C(252) H(304) 120.8 no
C(253) C(252) H(304) 120.8 no
C(248) C(253) H(305) 119.9 no
C(252) C(253) H(305) 119.9 no
C(254) C(255) H(306) 119.8 no
C(256) C(255) H(306) 119.8 no
C(255) C(256) H(307) 119.8 no
C(257) C(256) H(307) 119.8 no
C(256) C(257) H(308) 120.2 no
C(258) C(257) H(308) 120.2 no
C(257) C(258) H(309) 119.5 no
C(259) C(258) H(309) 119.5 no
C(254) C(259) H(310) 119.7 no
C(258) C(259) H(310) 119.7 no
C(260) C(261) H(311) 119.3 no
C(262) C(261) H(311) 119.3 no
C(261) C(262) H(312) 119.4 no
C(263) C(262) H(312) 119.5 no
C(262) C(263) H(313) 120.7 no
C(264) C(263) H(313) 120.6 no
C(263) C(264) H(314) 120.1 no
C(265) C(264) H(314) 120.1 no
C(260) C(265) H(315) 119.0 no
C(264) C(265) H(315) 119.0 no
C(197) C(266) H(316) 120.7 no
C(200) C(266) H(316) 120.7 no
C(202) C(267) H(317) 120.5 no
C(268) C(267) H(317) 120.4 no
C(203) C(268) H(318) 119.6 no
C(267) C(268) H(318) 119.6 no
C(269) C(270) H(319) 119.6 no
C(271) C(270) H(319) 119.6 no
C(270) C(271) H(320) 120.6 no
C(272) C(271) H(320) 120.6 no
C(271) C(272) H(321) 119.5 no
C(273) C(272) H(321) 119.6 no
C(272) C(273) H(322) 119.9 no
C(274) C(273) H(322) 119.9 no
C(269) C(274) H(323) 119.9 no
C(273) C(274) H(323) 119.9 no
C(205) C(275) H(324) 119.6 no
C(276) C(275) H(324) 119.6 no
C(275) C(276) H(325) 120.1 no
C(277) C(276) H(325) 120.1 no
C(276) C(277) H(326) 119.9 no
C(278) C(277) H(326) 119.9 no
C(222) C(278) H(327) 119.9 no
C(277) C(278) H(327) 119.9 no
C(174) C(279) H(328) 120.1 no
C(280) C(279) H(328) 120.1 no
C(171) C(280) H(329) 119.2 no
C(279) C(280) H(329) 119.2 no
C(178) C(281) H(330) 119.9 no
C(179) C(281) H(330) 119.9 no
C(160) C(282) H(331) 120.1 no
C(161) C(282) H(331) 120.1 no
C(206) C(283) H(332) 119.9 no
C(284) C(283) H(332) 119.9 no
C(209) C(284) H(333) 120.0 no
C(283) C(284) H(333) 120.0 no
C(208) C(285) H(334) 119.4 no
C(286) C(285) H(334) 119.4 no
C(286) C(287) H(335) 120.8 no
C(288) C(287) H(335) 120.8 no
C(287) C(288) H(336) 119.6 no
C(289) C(288) H(336) 119.6 no
C(288) C(289) H(337) 119.6 no
C(290) C(289) H(337) 119.6 no
C(211) C(290) H(338) 119.1 no
C(289) C(290) H(338) 119.1 no
C(185) C(291) H(339) 119.7 no
C(292) C(291) H(339) 119.7 no
C(292) C(293) H(340) 119.0 no
C(294) C(293) H(340) 119.0 no
C(294) C(295) H(341) 120.0 no
C(296) C(295) H(341) 120.0 no
C(295) C(296) H(342) 119.9 no
C(297) C(296) H(342) 119.8 no
C(296) C(297) H(343) 119.9 no
C(298) C(297) H(343) 119.9 no
C(297) C(298) H(344) 119.4 no
C(299) C(298) H(344) 119.4 no
C(299) C(300) H(345) 119.3 no
C(301) C(300) H(345) 119.3 no
C(301) C(302) H(346) 119.8 no
C(303) C(302) H(346) 119.8 no
C(185) C(303) H(347) 119.6 no
C(302) C(303) H(347) 119.6 no
C(169) C(304) H(348) 120.8 no
C(305) C(304) H(348) 120.8 no
C(304) C(305) H(349) 118.5 no
C(309) C(305) H(349) 118.5 no
C(169) C(306) H(350) 119.0 no
C(308) C(306) H(350) 119.0 no
C(308) C(307) H(351) 119.6 no
C(315) C(307) H(351) 119.6 no
C(312) C(311) H(352) 119.5 no
C(313) C(311) H(352) 119.5 no
C(311) C(312) H(353) 121.1 no
C(314) C(312) H(353) 121.1 no
C(310) C(313) H(354) 118.9 no
C(311) C(313) H(354) 118.9 no
C(312) C(314) H(355) 117.7 no
C(315) C(314) H(355) 117.7 no
C(190) C(316) H(356) 120.3 no
C(317) C(316) H(356) 120.3 no
C(194) C(317) H(357) 118.9 no
C(316) C(317) H(357) 118.9 no
C(193) C(318) H(358) 119.6 no
C(319) C(318) H(358) 119.5 no
C(319) C(320) H(359) 119.9 no
C(321) C(320) H(359) 119.9 no
C(320) C(321) H(360) 119.1 no
C(322) C(321) H(360) 119.1 no
C(321) C(322) H(361) 120.0 no
C(323) C(322) H(361) 120.0 no
C(322) C(323) H(362) 119.5 no
C(324) C(323) H(362) 119.5 no
C(194) C(325) H(363) 118.2 no
C(324) C(325) H(363) 118.2 no
C(140) C(326) H(364) 119.7 no
C(141) C(326) H(364) 119.7 no
C(328) C(329) H(365) 119.3 no
C(330) C(329) H(365) 119.3 no
C(329) C(330) H(366) 119.8 no
C(331) C(330) H(366) 119.8 no
C(330) C(331) H(367) 120.6 no
C(332) C(331) H(367) 120.6 no
C(331) C(332) H(368) 119.4 no
C(333) C(332) H(368) 119.4 no
C(328) C(333) H(369) 120.4 no
C(332) C(333) H(369) 120.4 no
C(334) C(335) H(370) 120.1 no
C(336) C(335) H(370) 120.2 no
C(335) C(336) H(371) 120.0 no
C(337) C(336) H(371) 120.0 no
C(336) C(337) H(372) 119.7 no
C(338) C(337) H(372) 119.7 no
C(337) C(338) H(373) 120.0 no
C(339) C(338) H(373) 120.0 no
C(334) C(339) H(374) 120.4 no
C(338) C(339) H(374) 120.5 no
C(340) C(341) H(375) 120.0 no
C(342) C(341) H(375) 120.0 no
C(341) C(342) H(376) 120.0 no
C(343) C(342) H(376) 120.0 no
C(342) C(343) H(377) 119.9 no
C(344) C(343) H(377) 119.9 no
C(343) C(344) H(378) 120.0 no
C(345) C(344) H(378) 120.0 no
C(340) C(345) H(379) 119.7 no
C(344) C(345) H(379) 119.7 no
C(224) C(346) H(380) 119.7 no
C(347) C(346) H(380) 119.7 no
C(346) C(347) H(381) 120.5 no
C(348) C(347) H(381) 120.5 no
C(225) C(348) H(382) 119.7 no
C(347) C(348) H(382) 119.7 no
C(226) C(349) H(383) 119.8 no
C(350) C(349) H(383) 119.8 no
C(349) C(350) H(384) 119.7 no
C(351) C(350) H(384) 119.7 no
C(350) C(351) H(385) 120.5 no
C(352) C(351) H(385) 120.4 no
C(227) C(352) H(386) 120.0 no
C(351) C(352) H(386) 120.0 no
C(155) C(353) H(387) 120.2 no
C(156) C(353) H(387) 120.3 no
C(356) C(357) H(388) 120.4 no
C(358) C(357) H(388) 120.4 no
C(357) C(358) H(389) 119.3 no
C(359) C(358) H(389) 119.3 no
C(358) C(359) H(390) 120.2 no
C(360) C(359) H(390) 120.2 no
C(359) C(360) H(391) 120.0 no
C(361) C(360) H(391) 120.0 no
C(356) C(361) H(392) 119.9 no
C(360) C(361) H(392) 119.9 no
C(355) C(362) H(393) 118.6 no
C(363) C(362) H(393) 118.6 no
C(362) C(363) H(394) 120.7 no
C(364) C(363) H(394) 120.7 no
C(363) C(364) H(395) 120.2 no
C(365) C(364) H(395) 120.2 no
C(364) C(365) H(396) 118.9 no
C(366) C(365) H(396) 118.9 no
C(355) C(366) H(397) 120.3 no
C(365) C(366) H(397) 120.3 no
C(367) C(368) H(398) 119.1 no
C(369) C(368) H(398) 119.1 no
C(368) C(369) H(399) 120.3 no
C(370) C(369) H(399) 120.3 no
C(369) C(370) H(400) 120.2 no
C(371) C(370) H(400) 120.2 no
C(370) C(371) H(401) 119.6 no
C(372) C(371) H(401) 119.7 no
C(367) C(372) H(402) 118.9 no
C(371) C(372) H(402) 118.9 no
C(168) C(373) H(403) 120.0 no
C(374) C(373) H(403) 119.9 no
C(373) C(374) H(404) 119.2 no
C(376) C(374) H(404) 119.3 no
C(168) C(375) H(405) 119.4 no
C(377) C(375) H(405) 119.4 no
C(94) C(378) H(406) 119.2 no
C(418) C(378) H(406) 119.2 no
C(377) C(379) H(407) 119.5 no
C(381) C(379) H(407) 119.4 no
C(380) C(382) H(408) 119.0 no
C(383) C(382) H(408) 119.0 no
C(382) C(383) H(409) 119.7 no
C(384) C(383) H(409) 119.7 no
C(383) C(384) H(410) 120.3 no
C(385) C(384) H(410) 120.3 no
C(381) C(385) H(411) 119.0 no
C(384) C(385) H(411) 119.0 no
C(171) C(386) H(412) 119.4 no
C(173) C(386) H(412) 119.4 no
C(388) C(389) H(413) 119.4 no
C(390) C(389) H(413) 119.4 no
C(389) C(390) H(414) 120.5 no
C(391) C(390) H(414) 120.6 no
C(390) C(391) H(415) 119.9 no
C(392) C(391) H(415) 119.9 no
C(391) C(392) H(416) 119.5 no
C(393) C(392) H(416) 119.5 no
C(388) C(393) H(417) 120.3 no
C(392) C(393) H(417) 120.3 no
C(394) C(395) H(418) 120.3 no
C(396) C(395) H(418) 120.3 no
C(395) C(396) H(419) 119.9 no
C(397) C(396) H(419) 119.9 no
C(396) C(397) H(420) 119.8 no
C(398) C(397) H(420) 119.8 no
C(397) C(398) H(421) 119.4 no
C(399) C(398) H(421) 119.4 no
C(394) C(399) H(422) 120.4 no
C(398) C(399) H(422) 120.4 no
C(400) C(401) H(423) 120.1 no
C(402) C(401) H(423) 120.2 no
C(401) C(402) H(424) 119.4 no
C(403) C(402) H(424) 119.4 no
C(402) C(403) H(425) 120.4 no
C(404) C(403) H(425) 120.4 no
C(403) C(404) H(426) 119.2 no
C(405) C(404) H(426) 119.2 no
C(400) C(405) H(427) 120.7 no
C(404) C(405) H(427) 120.6 no
C(214) C(406) H(428) 119.7 no
C(407) C(406) H(428) 119.7 no
C(406) C(407) H(429) 119.8 no
C(408) C(407) H(429) 119.8 no
C(407) C(408) H(430) 120.1 no
C(409) C(408) H(430) 120.1 no
C(213) C(409) H(431) 119.2 no
C(408) C(409) H(431) 119.2 no
C(219) C(410) H(432) 120.4 no
C(412) C(410) H(432) 120.5 no
C(220) C(411) H(433) 119.3 no
C(412) C(411) H(433) 119.3 no
C(410) C(412) H(434) 120.0 no
C(411) C(412) H(434) 120.0 no
C(217) C(413) H(435) 120.1 no
C(414) C(413) H(435) 120.1 no
C(413) C(414) H(436) 120.1 no
C(415) C(414) H(436) 120.1 no
C(215) C(415) H(437) 119.2 no
C(414) C(415) H(437) 119.2 no
C(309) C(416) H(438) 118.9 no
C(310) C(416) H(438) 118.9 no
C(376) C(417) H(439) 120.0 no
C(380) C(417) H(439) 120.0 no
C(418) C(419) H(440) 119.5 no
C(420) C(419) H(440) 119.5 no
C(94) C(421) H(58) 109.5 no
C(94) C(421) H(59) 109.5 no
C(94) C(421) H(60) 109.5 no
H(58) C(421) H(59) 109.5 no
H(58) C(421) H(60) 109.5 no
H(59) C(421) H(60) 109.5 no
C(418) C(422) H(61) 109.5 no
C(418) C(422) H(62) 109.5 no
C(418) C(422) H(63) 109.5 no
H(61) C(422) H(62) 109.5 no
H(61) C(422) H(63) 109.5 no
H(62) C(422) H(63) 109.5 no
C(420) C(423) H(64) 109.5 no
C(420) C(423) H(65) 109.5 no
C(420) C(423) H(66) 109.5 no
H(64) C(423) H(65) 109.5 no
H(64) C(423) H(66) 109.5 no
H(65) C(423) H(66) 109.5 no
C(94) C(424) H(441) 118.9 no
C(420) C(424) H(441) 118.9 no
C(425) C(426) H(442) 119.5 no
C(427) C(426) H(442) 119.5 no
C(427) C(428) H(443) 118.6 no
C(429) C(428) H(443) 118.6 no
C(425) C(430) H(444) 119.8 no
C(429) C(430) H(444) 119.8 no
C(427) C(431) H(67) 109.5 no
C(427) C(431) H(68) 109.5 no
C(427) C(431) H(69) 109.5 no
H(67) C(431) H(68) 109.5 no
H(67) C(431) H(69) 109.5 no
H(68) C(431) H(69) 109.5 no
C(425) C(432) H(70) 109.5 no
C(425) C(432) H(71) 109.5 no
C(425) C(432) H(72) 109.5 no
H(70) C(432) H(71) 109.5 no
H(70) C(432) H(72) 109.5 no
H(71) C(432) H(72) 109.5 no
C(429) C(433) H(73) 109.5 no
C(429) C(433) H(74) 109.5 no
C(429) C(433) H(75) 109.5 no
H(73) C(433) H(74) 109.5 no
H(73) C(433) H(75) 109.5 no
H(74) C(433) H(75) 109.5 no
C(434) C(435) H(445) 120.1 no
C(436) C(435) H(445) 120.1 no
C(436) C(437) H(446) 119.4 no
C(438) C(437) H(446) 119.5 no
C(434) C(439) H(447) 119.0 no
C(438) C(439) H(447) 119.0 no
C(434) C(440) H(76) 109.5 no
C(434) C(440) H(77) 109.5 no
C(434) C(440) H(78) 109.5 no
H(76) C(440) H(77) 109.5 no
H(76) C(440) H(78) 109.5 no
H(77) C(440) H(78) 109.5 no
C(436) C(441) H(79) 109.5 no
C(436) C(441) H(80) 109.5 no
C(436) C(441) H(81) 109.5 no
H(79) C(441) H(80) 109.5 no
H(79) C(441) H(81) 109.5 no
H(80) C(441) H(81) 109.5 no
C(438) C(442) H(82) 109.5 no
C(438) C(442) H(83) 109.5 no
C(438) C(442) H(84) 109.5 no
H(82) C(442) H(83) 109.5 no
H(82) C(442) H(84) 109.5 no
H(83) C(442) H(84) 109.5 no
C(443) C(444) H(448) 118.9 no
C(445) C(444) H(448) 118.9 no
C(445) C(446) H(449) 119.1 no
C(447) C(446) H(449) 119.2 no
C(443) C(448) H(450) 119.6 no
C(447) C(448) H(450) 119.6 no
C(443) C(449) H(85) 109.5 no
C(443) C(449) H(86) 109.5 no
C(443) C(449) H(87) 109.5 no
H(85) C(449) H(86) 109.5 no
H(85) C(449) H(87) 109.5 no
H(86) C(449) H(87) 109.5 no
C(445) C(450) H(88) 109.5 no
C(445) C(450) H(89) 109.5 no
C(445) C(450) H(90) 109.5 no
H(88) C(450) H(89) 109.5 no
H(88) C(450) H(90) 109.5 no
H(89) C(450) H(90) 109.5 no
C(447) C(451) H(91) 109.5 no
C(447) C(451) H(92) 109.5 no
C(447) C(451) H(93) 109.5 no
H(91) C(451) H(92) 109.5 no
H(91) C(451) H(93) 109.5 no
H(92) C(451) H(93) 109.5 no
C(453) C(452) H(451) 119.7 no
C(457) C(452) H(451) 119.7 no
C(453) C(454) H(452) 119.1 no
C(455) C(454) H(452) 119.1 no
C(455) C(456) H(453) 117.9 no
C(457) C(456) H(453) 117.9 no
C(455) C(458) H(94) 109.5 no
C(455) C(458) H(95) 109.5 no
C(455) C(458) H(96) 109.5 no
H(94) C(458) H(95) 109.5 no
H(94) C(458) H(96) 109.5 no
H(95) C(458) H(96) 109.5 no
C(457) C(459) H(97) 109.5 no
C(457) C(459) H(98) 109.5 no
C(457) C(459) H(99) 109.5 no
H(97) C(459) H(98) 109.5 no
H(97) C(459) H(99) 109.5 no
H(98) C(459) H(99) 109.5 no
C(460) C(461) H(454) 121.4 no
C(462) C(461) H(454) 121.4 no
C(462) C(463) H(455) 120.2 no
C(464) C(463) H(455) 120.2 no
C(460) C(465) H(456) 118.9 no
C(464) C(465) H(456) 118.9 no
C(462) C(466) H(100) 109.5 no
C(462) C(466) H(101) 109.5 no
C(462) C(466) H(102) 109.5 no
H(100) C(466) H(101) 109.5 no
H(100) C(466) H(102) 109.5 no
H(101) C(466) H(102) 109.5 no
C(464) C(467) H(103) 109.5 no
C(464) C(467) H(104) 109.5 no
C(464) C(467) H(105) 109.5 no
H(103) C(467) H(104) 109.5 no
H(103) C(467) H(105) 109.5 no
H(104) C(467) H(105) 109.5 no
C(460) C(468) H(106) 109.5 no
C(460) C(468) H(107) 109.5 no
C(460) C(468) H(108) 109.5 no
H(106) C(468) H(107) 109.5 no
H(106) C(468) H(108) 109.5 no
H(107) C(468) H(108) 109.5 no
C(469) C(470) H(457) 120.4 no
C(471) C(470) H(457) 120.4 no
C(471) C(472) H(458) 118.2 no
C(473) C(472) H(458) 118.2 no
C(469) C(474) H(459) 119.9 no
C(473) C(474) H(459) 119.9 no
C(471) C(475) H(109) 109.5 no
C(471) C(475) H(110) 109.5 no
C(471) C(475) H(111) 109.5 no
H(109) C(475) H(110) 109.5 no
H(109) C(475) H(111) 109.5 no
H(110) C(475) H(111) 109.5 no
C(497) C(476) H(112) 109.5 no
C(497) C(476) H(113) 109.5 no
C(497) C(476) H(114) 109.5 no
H(112) C(476) H(113) 109.5 no
H(112) C(476) H(114) 109.5 no
H(113) C(476) H(114) 109.5 no
C(469) C(477) H(115) 109.5 no
C(469) C(477) H(116) 109.5 no
C(469) C(477) H(117) 109.5 no
H(115) C(477) H(116) 109.5 no
H(115) C(477) H(117) 109.5 no
H(116) C(477) H(117) 109.5 no
C(479) C(478) H(460) 119.1 no
C(483) C(478) H(460) 119.1 no
C(479) C(480) H(461) 119.4 no
C(481) C(480) H(461) 119.4 no
C(481) C(482) H(462) 118.2 no
C(483) C(482) H(462) 118.2 no
C(479) C(484) H(118) 109.5 no
C(479) C(484) H(119) 109.5 no
C(479) C(484) H(120) 109.5 no
H(118) C(484) H(119) 109.5 no
H(118) C(484) H(120) 109.5 no
H(119) C(484) H(120) 109.5 no
C(483) C(485) H(121) 109.5 no
C(483) C(485) H(122) 109.5 no
C(483) C(485) H(123) 109.5 no
H(121) C(485) H(122) 109.5 no
H(121) C(485) H(123) 109.5 no
H(122) C(485) H(123) 109.5 no
C(481) C(486) H(124) 109.5 no
C(481) C(486) H(125) 109.5 no
C(481) C(486) H(126) 109.5 no
H(124) C(486) H(125) 109.5 no
H(124) C(486) H(126) 109.5 no
H(125) C(486) H(126) 109.5 no
C(487) C(488) H(463) 118.7 no
C(489) C(488) H(463) 118.7 no
C(489) C(490) H(468) 119.3 no
C(491) C(490) H(468) 119.3 no
C(487) C(492) H(464) 120.7 no
C(491) C(492) H(464) 120.7 no
C(487) C(493) H(127) 109.5 no
C(487) C(493) H(128) 109.5 no
C(487) C(493) H(129) 109.5 no
H(127) C(493) H(128) 109.5 no
H(127) C(493) H(129) 109.5 no
H(128) C(493) H(129) 109.5 no
C(491) C(494) H(130) 109.5 no
C(491) C(494) H(131) 109.5 no
C(491) C(494) H(132) 109.5 no
H(130) C(494) H(131) 109.5 no
H(130) C(494) H(132) 109.5 no
H(131) C(494) H(132) 109.5 no
C(495) C(496) H(465) 119.5 no
C(497) C(496) H(465) 119.5 no
C(497) C(498) H(466) 119.4 no
C(500) C(498) H(466) 119.4 no
C(495) C(499) H(133) 109.5 no
C(495) C(499) H(134) 109.5 no
C(495) C(499) H(135) 109.5 no
H(133) C(499) H(134) 109.5 no
H(133) C(499) H(135) 109.5 no
H(134) C(499) H(135) 109.5 no
C(506) C(501) H(501) 120.1 no
C(510) C(501) H(501) 120.1 no
C(500) C(502) H(136) 109.5 no
C(500) C(502) H(137) 109.5 no
C(500) C(502) H(138) 109.5 no
H(136) C(502) H(137) 109.5 no
H(136) C(502) H(138) 109.5 no
H(137) C(502) H(138) 109.5 no
C(453) C(503) H(139) 109.5 no
C(453) C(503) H(140) 109.5 no
C(453) C(503) H(141) 109.5 no
H(139) C(503) H(140) 109.5 no
H(139) C(503) H(141) 109.5 no
H(140) C(503) H(141) 109.5 no
C(495) C(504) H(467) 120.2 no
C(500) C(504) H(467) 120.2 no
C(489) C(505) H(142) 109.5 no
C(489) C(505) H(143) 109.5 no
C(489) C(505) H(144) 109.5 no
H(142) C(505) H(143) 109.5 no
H(142) C(505) H(144) 109.5 no
H(143) C(505) H(144) 109.5 no
C(506) C(507) H(507) 121.1 no
C(508) C(507) H(507) 121.1 no
C(508) C(509) H(509) 115.8 no
C(510) C(509) H(509) 115.8 no
C(510) C(511) H(51A) 109.5 no
C(510) C(511) H(51B) 109.5 no
C(510) C(511) H(51C) 109.5 no
H(51A) C(511) H(51B) 109.5 no
H(51A) C(511) H(51C) 109.5 no
H(51B) C(511) H(51C) 109.5 no
C(506) C(512) H(51D) 109.5 no
C(506) C(512) H(51E) 109.5 no
C(506) C(512) H(51F) 109.5 no
H(51D) C(512) H(51E) 109.5 no
H(51D) C(512) H(51F) 109.5 no
H(51E) C(512) H(51F) 109.5 no
C(508) C(513) H(51G) 109.5 no
C(508) C(513) H(51H) 109.5 no
C(508) C(513) H(51I) 109.5 no
H(51G) C(513) H(51H) 109.5 no
H(51G) C(513) H(51I) 109.5 no
H(51H) C(513) H(51I) 109.5 no

loop_
_geom_bond_atom_site_label_1
_geom_bond_atom_site_label_2
_geom_bond_distance
_geom_bond_publ_flag
S(1) O(1) 1.4429 yes
S(1) O(2) 1.4564 yes
S(1) O(3) 1.4573 yes
S(1) C(43) 1.7468 yes
S(2) O(10) 1.4637 yes
S(2) O(11) 1.4480 yes
S(2) O(12) 1.4556 yes
S(2) C(1) 1.7452 yes
S(3) O(7) 1.4563 yes
S(3) O(8) 1.4521 yes
S(3) O(9) 1.4510 yes
S(3) C(15) 1.7849 yes
S(4) O(4) 1.4678 yes
S(4) O(5) 1.4638 yes
S(4) O(6) 1.4597 yes
S(4) C(29) 1.7370 yes
S(5) O(14) 1.4524 yes
S(5) O(28) 1.4481 yes
S(5) O(29) 1.4618 yes
S(5) C(168) 1.7656 yes
S(6) O(15) 1.4484 yes
S(6) O(26) 1.4606 yes
S(6) O(27) 1.4552 yes
S(6) C(169) 1.7586 yes
S(7) O(13) 1.4614 yes
S(7) O(16) 1.4414 yes
S(7) O(30) 1.4485 yes
S(7) C(185) 1.7690 yes
S(9) O(17) 1.4562 yes
S(9) O(18) 1.4434 yes
S(9) O(19) 1.4567 yes
S(9) C(135) 1.7531 yes
S(10) O(20) 1.4526 yes
S(10) O(21) 1.4569 yes
S(10) O(22) 1.4605 yes
S(10) C(133) 1.7457 yes
S(11) O(25) 1.4539 yes
S(11) O(31) 1.4570 yes
S(11) O(32) 1.4511 yes
S(11) C(186) 1.7593 yes
S(12) O(33) 1.4556 yes
S(12) O(34) 1.4406 yes
S(12) O(35) 1.4435 yes
S(12) C(190) 1.7692 yes
S(13) O(36) 1.3751 yes
S(13) O(37) 1.4512 yes
S(13) O(38) 1.4445 yes
S(13) C(206) 1.7559 yes
N(1) C(57) 1.5217 yes
N(2) C(96) 1.5362 yes
N(3) C(76) 1.4944 yes
N(4) C(151) 1.5283 yes
N(5) C(212) 1.4983 yes
N(6) C(247) 1.5280 yes
N(7) C(221) 1.5219 yes
N(8) C(195) 1.5256 yes
N(9) C(170) 1.5231 yes
N(10) C(327) 1.5155 yes
N(11) C(354) 1.5051 yes
N(12) C(387) 1.4926 yes
C(1) C(2) 1.3535 yes
C(1) C(14) 1.4335 yes
C(2) C(3) 1.4273 yes
C(3) C(4) 1.3966 yes
C(3) C(12) 1.4190 yes
C(4) C(5) 1.4038 yes
C(5) C(6) 1.4031 yes
C(5) C(10) 1.4247 yes
C(6) C(7) 1.3690 yes
C(7) C(8) 1.3921 yes
C(8) C(9) 1.3735 yes
C(9) C(10) 1.4262 yes
C(10) C(11) 1.3777 yes
C(11) C(12) 1.4025 yes
C(12) C(13) 1.4338 yes
C(13) C(14) 1.3571 yes
C(15) C(16) 1.3536 yes
C(15) C(28) 1.4004 yes
C(16) C(17) 1.3990 yes
C(17) C(18) 1.4110 yes
C(17) C(26) 1.4437 yes
C(18) C(19) 1.4010 yes
C(19) C(20) 1.4361 yes
C(19) C(24) 1.4239 yes
C(20) C(21) 1.3432 yes
C(21) C(22) 1.4175 yes
C(22) C(23) 1.3214 yes
C(23) C(24) 1.4493 yes
C(24) C(25) 1.4246 yes
C(25) C(26) 1.3916 yes
C(26) C(27) 1.3770 yes
C(27) C(28) 1.3702 yes
C(29) C(30) 1.3525 yes
C(29) C(42) 1.4187 yes
C(30) C(31) 1.4466 yes
C(31) C(32) 1.4076 yes
C(31) C(40) 1.4097 yes
C(32) C(33) 1.4032 yes
C(33) C(34) 1.4452 yes
C(33) C(38) 1.3792 yes
C(34) C(35) 1.4002 yes
C(35) C(36) 1.3568 yes
C(36) C(37) 1.3784 yes
C(37) C(38) 1.4512 yes
C(38) C(39) 1.3929 yes
C(39) C(40) 1.4139 yes
C(40) C(41) 1.4129 yes
C(41) C(42) 1.3721 yes
C(43) C(44) 1.3513 yes
C(43) C(56) 1.4385 yes
C(44) C(45) 1.4321 yes
C(45) C(46) 1.3991 yes
C(45) C(54) 1.4222 yes
C(46) C(47) 1.4308 yes
C(47) C(48) 1.4086 yes
C(47) C(52) 1.4186 yes
C(48) C(49) 1.3646 yes
C(49) C(50) 1.4241 yes
C(50) C(51) 1.3581 yes
C(51) C(52) 1.4172 yes
C(52) C(53) 1.3884 yes
C(53) C(54) 1.3938 yes
C(54) C(55) 1.4281 yes
C(55) C(56) 1.3678 yes
C(57) C(58) 1.5345 yes
C(57) C(64) 1.5269 yes
C(57) C(70) 1.5241 yes
C(58) C(59) 1.3787 yes
C(58) C(63) 1.3947 yes
C(59) C(60) 1.3813 yes
C(60) C(61) 1.3894 yes
C(61) C(62) 1.3884 yes
C(62) C(63) 1.3781 yes
C(64) C(65) 1.4029 yes
C(64) C(69) 1.4035 yes
C(65) C(66) 1.3715 yes
C(66) C(67) 1.3916 yes
C(67) C(68) 1.3793 yes
C(68) C(69) 1.4065 yes
C(70) C(71) 1.3817 yes
C(70) C(75) 1.4075 yes
C(71) C(72) 1.4259 yes
C(72) C(73) 1.3534 yes
C(73) C(74) 1.3807 yes
C(74) C(75) 1.3685 yes
C(76) C(77) 1.5457 yes
C(76) C(83) 1.5143 yes
C(76) C(89) 1.5362 yes
C(77) C(78) 1.3856 yes
C(77) C(82) 1.3802 yes
C(78) C(79) 1.4189 yes
C(79) C(80) 1.3762 yes
C(80) C(81) 1.3631 yes
C(81) C(82) 1.4051 yes
C(83) C(84) 1.3816 yes
C(83) C(88) 1.3851 yes
C(84) C(85) 1.4056 yes
C(85) C(86) 1.3749 yes
C(86) C(87) 1.3894 yes
C(87) C(88) 1.3754 yes
C(89) C(90) 1.3732 yes
C(89) C(95) 1.4061 yes
C(90) C(91) 1.4129 yes
C(91) C(92) 1.3705 yes
C(92) C(93) 1.3655 yes
C(93) C(95) 1.3891 yes
C(94) C(378) 1.3828 yes
C(94) C(421) 1.5239 yes
C(94) C(424) 1.3773 yes
C(96) C(97) 1.5245 yes
C(96) C(103) 1.5241 yes
C(96) C(109) 1.5267 yes
C(97) C(98) 1.3880 yes
C(97) C(102) 1.3887 yes
C(98) C(99) 1.4007 yes
C(99) C(100) 1.3936 yes
C(100) C(101) 1.3681 yes
C(101) C(102) 1.3911 yes
C(103) C(104) 1.3721 yes
C(103) C(108) 1.4061 yes
C(104) C(105) 1.3797 yes
C(105) C(106) 1.3885 yes
C(106) C(107) 1.3515 yes
C(107) C(108) 1.3787 yes
C(109) C(110) 1.3804 yes
C(109) C(114) 1.3907 yes
C(110) C(111) 1.4033 yes
C(111) C(112) 1.3858 yes
C(112) C(113) 1.3648 yes
C(113) C(114) 1.3971 yes
C(115) C(116) 1.3538 yes
C(115) C(120) 1.4080 yes
C(115) C(121) 1.5135 yes
C(116) C(117) 1.3812 yes
C(117) C(118) 1.3762 yes
C(117) C(122) 1.5326 yes
C(118) C(119) 1.3687 yes
C(119) C(120) 1.3778 yes
C(119) C(123) 1.5223 yes
C(124) C(125) 1.3701 yes
C(124) C(129) 1.3469 yes
C(124) C(130) 1.5368 yes
C(125) C(126) 1.4051 yes
C(126) C(127) 1.3582 yes
C(126) C(131) 1.5148 yes
C(127) C(128) 1.3740 yes
C(128) C(129) 1.4054 yes
C(128) C(132) 1.5257 yes
C(133) C(134) 1.3727 yes
C(133) C(140) 1.4319 yes
C(134) C(139) 1.4319 yes
C(135) C(136) 1.3695 yes
C(135) C(149) 1.4146 yes
C(136) C(137) 1.4323 yes
C(137) C(150) 1.4216 yes
C(137) C(236) 1.4071 yes
C(138) C(141) 1.4264 yes
C(138) C(142) 1.3900 yes
C(139) C(141) 1.4182 yes
C(139) C(148) 1.3937 yes
C(140) C(326) 1.3578 yes
C(141) C(326) 1.4205 yes
C(142) C(143) 1.4385 yes
C(142) C(147) 1.4138 yes
C(143) C(144) 1.3508 yes
C(144) C(145) 1.4088 yes
C(145) C(146) 1.3738 yes
C(146) C(147) 1.4187 yes
C(147) C(148) 1.4226 yes
C(149) C(237) 1.3809 yes
C(150) C(229) 1.4101 yes
C(150) C(237) 1.4136 yes
C(151) C(152) 1.5161 yes
C(151) C(157) 1.5384 yes
C(151) C(162) 1.5229 yes
C(152) C(153) 1.4130 yes
C(152) C(156) 1.3837 yes
C(153) C(154) 1.3890 yes
C(154) C(155) 1.3890 yes
C(155) C(353) 1.3829 yes
C(156) C(353) 1.4134 yes
C(157) C(158) 1.3847 yes
C(157) C(161) 1.3950 yes
C(158) C(159) 1.3814 yes
C(159) C(160) 1.3972 yes
C(160) C(282) 1.3901 yes
C(161) C(282) 1.3879 yes
C(162) C(163) 1.3896 yes
C(162) C(167) 1.3873 yes
C(163) C(164) 1.4085 yes
C(164) C(165) 1.3678 yes
C(165) C(166) 1.3580 yes
C(166) C(167) 1.4002 yes
C(168) C(373) 1.4110 yes
C(168) C(375) 1.3566 yes
C(169) C(304) 1.4333 yes
C(169) C(306) 1.3506 yes
C(170) C(171) 1.5458 yes
C(170) C(175) 1.5164 yes
C(170) C(180) 1.5389 yes
C(171) C(280) 1.3903 yes
C(171) C(386) 1.3812 yes
C(172) C(473) 1.5137 yes
C(173) C(174) 1.3828 yes
C(173) C(386) 1.3783 yes
C(174) C(279) 1.3832 yes
C(175) C(176) 1.4081 yes
C(175) C(179) 1.3908 yes
C(176) C(177) 1.3792 yes
C(177) C(178) 1.3621 yes
C(178) C(281) 1.3741 yes
C(179) C(281) 1.3972 yes
C(180) C(181) 1.3940 yes
C(180) C(228) 1.3787 yes
C(181) C(182) 1.3827 yes
C(182) C(183) 1.3686 yes
C(183) C(184) 1.3586 yes
C(184) C(228) 1.3941 yes
C(185) C(291) 1.3456 yes
C(185) C(303) 1.4224 yes
C(186) C(187) 1.3404 yes
C(186) C(238) 1.4203 yes
C(187) C(188) 1.4321 yes
C(188) C(189) 1.4333 yes
C(188) C(191) 1.3774 yes
C(189) C(239) 1.4156 yes
C(189) C(240) 1.3925 yes
C(190) C(192) 1.3599 yes
C(190) C(316) 1.4094 yes
C(191) C(246) 1.4249 yes
C(192) C(193) 1.4299 yes
C(193) C(194) 1.4319 yes
C(193) C(318) 1.4133 yes
C(194) C(317) 1.4118 yes
C(194) C(325) 1.3783 yes
C(195) C(196) 1.5286 yes
C(195) C(201) 1.5383 yes
C(195) C(269) 1.5432 yes
C(196) C(197) 1.3689 yes
C(196) C(198) 1.4154 yes
C(197) C(266) 1.3935 yes
C(198) C(199) 1.3714 yes
C(199) C(200) 1.3858 yes
C(200) C(266) 1.3761 yes
C(201) C(203) 1.3716 yes
C(201) C(204) 1.3856 yes
C(202) C(204) 1.3986 yes
C(202) C(267) 1.3692 yes
C(203) C(268) 1.3830 yes
C(205) C(222) 1.4006 yes
C(205) C(275) 1.3700 yes
C(206) C(207) 1.3552 yes
C(206) C(283) 1.4162 yes
C(207) C(208) 1.4350 yes
C(208) C(209) 1.4049 yes
C(208) C(285) 1.4064 yes
C(209) C(210) 1.4061 yes
C(209) C(284) 1.4324 yes
C(210) C(211) 1.3870 yes
C(211) C(286) 1.4029 yes
C(211) C(290) 1.4164 yes
C(212) C(213) 1.5362 yes
C(212) C(215) 1.5239 yes
C(212) C(218) 1.5308 yes
C(213) C(214) 1.4124 yes
C(213) C(409) 1.4013 yes
C(214) C(406) 1.3913 yes
C(215) C(216) 1.4144 yes
C(215) C(415) 1.3875 yes
C(216) C(217) 1.3878 yes
C(217) C(413) 1.3739 yes
C(218) C(219) 1.3776 yes
C(218) C(220) 1.3961 yes
C(219) C(410) 1.3856 yes
C(220) C(411) 1.3955 yes
C(221) C(222) 1.5215 yes
C(221) C(223) 1.5288 yes
C(221) C(226) 1.5532 yes
C(222) C(278) 1.3850 yes
C(223) C(224) 1.3971 yes
C(223) C(225) 1.3832 yes
C(224) C(346) 1.3817 yes
C(225) C(348) 1.3875 yes
C(226) C(227) 1.3761 yes
C(226) C(349) 1.3919 yes
C(227) C(352) 1.3904 yes
C(229) C(230) 1.3903 yes
C(230) C(231) 1.4339 yes
C(230) C(235) 1.3962 yes
C(231) C(232) 1.3636 yes
C(232) C(233) 1.4174 yes
C(233) C(234) 1.3680 yes
C(234) C(235) 1.4418 yes
C(235) C(236) 1.4078 yes
C(238) C(239) 1.3736 yes
C(240) C(241) 1.3887 yes
C(241) C(242) 1.4533 yes
C(241) C(246) 1.4070 yes
C(242) C(243) 1.3749 yes
C(243) C(244) 1.3674 yes
C(244) C(245) 1.3473 yes
C(245) C(246) 1.4208 yes
C(247) C(248) 1.5374 yes
C(247) C(254) 1.5224 yes
C(247) C(260) 1.5079 yes
C(248) C(249) 1.3753 yes
C(248) C(253) 1.3897 yes
C(249) C(250) 1.4030 yes
C(250) C(251) 1.3662 yes
C(251) C(252) 1.3799 yes
C(252) C(253) 1.4157 yes
C(254) C(255) 1.4085 yes
C(254) C(259) 1.4039 yes
C(255) C(256) 1.3886 yes
C(256) C(257) 1.3911 yes
C(257) C(258) 1.3649 yes
C(258) C(259) 1.3902 yes
C(260) C(261) 1.3916 yes
C(260) C(265) 1.3814 yes
C(261) C(262) 1.3862 yes
C(262) C(263) 1.3967 yes
C(263) C(264) 1.3645 yes
C(264) C(265) 1.4246 yes
C(267) C(268) 1.3856 yes
C(269) C(270) 1.3806 yes
C(269) C(274) 1.3908 yes
C(270) C(271) 1.4115 yes
C(271) C(272) 1.3697 yes
C(272) C(273) 1.3792 yes
C(273) C(274) 1.3877 yes
C(275) C(276) 1.3702 yes
C(276) C(277) 1.3636 yes
C(277) C(278) 1.4065 yes
C(279) C(280) 1.3784 yes
C(283) C(284) 1.3851 yes
C(285) C(286) 1.4125 yes
C(286) C(287) 1.4390 yes
C(287) C(288) 1.3927 yes
C(288) C(289) 1.3898 yes
C(289) C(290) 1.3505 yes
C(291) C(292) 1.4135 yes
C(292) C(293) 1.3963 yes
C(292) C(301) 1.4480 yes
C(293) C(294) 1.4187 yes
C(294) C(295) 1.3909 yes
C(294) C(299) 1.4211 yes
C(295) C(296) 1.3926 yes
C(296) C(297) 1.4249 yes
C(297) C(298) 1.3483 yes
C(298) C(299) 1.4551 yes
C(299) C(300) 1.3751 yes
C(300) C(301) 1.3956 yes
C(301) C(302) 1.4033 yes
C(302) C(303) 1.3497 yes
C(304) C(305) 1.3667 yes
C(305) C(309) 1.4036 yes
C(306) C(308) 1.4321 yes
C(307) C(308) 1.4007 yes
C(307) C(315) 1.3820 yes
C(308) C(309) 1.4274 yes
C(309) C(416) 1.4045 yes
C(310) C(313) 1.4177 yes
C(310) C(315) 1.4248 yes
C(310) C(416) 1.3872 yes
C(311) C(312) 1.3741 yes
C(311) C(313) 1.3502 yes
C(312) C(314) 1.3703 yes
C(314) C(315) 1.3978 yes
C(316) C(317) 1.3761 yes
C(318) C(319) 1.3939 yes
C(319) C(320) 1.4382 yes
C(319) C(324) 1.4281 yes
C(320) C(321) 1.3569 yes
C(321) C(322) 1.4050 yes
C(322) C(323) 1.3551 yes
C(323) C(324) 1.4271 yes
C(324) C(325) 1.3829 yes
C(327) C(328) 1.5285 yes
C(327) C(334) 1.5603 yes
C(327) C(340) 1.5425 yes
C(328) C(329) 1.3689 yes
C(328) C(333) 1.4081 yes
C(329) C(330) 1.4050 yes
C(330) C(331) 1.3732 yes
C(331) C(332) 1.3984 yes
C(332) C(333) 1.4037 yes
C(334) C(335) 1.3709 yes
C(334) C(339) 1.3895 yes
C(335) C(336) 1.4140 yes
C(336) C(337) 1.3658 yes
C(337) C(338) 1.3745 yes
C(338) C(339) 1.4139 yes
C(340) C(341) 1.3873 yes
C(340) C(345) 1.3996 yes
C(341) C(342) 1.3817 yes
C(342) C(343) 1.4093 yes
C(343) C(344) 1.3631 yes
C(344) C(345) 1.3883 yes
C(346) C(347) 1.3811 yes
C(347) C(348) 1.3886 yes
C(349) C(350) 1.3922 yes
C(350) C(351) 1.3757 yes
C(351) C(352) 1.3934 yes
C(354) C(355) 1.5126 yes
C(354) C(356) 1.5603 yes
C(354) C(367) 1.5267 yes
C(355) C(362) 1.4012 yes
C(355) C(366) 1.3819 yes
C(356) C(357) 1.3863 yes
C(356) C(361) 1.4028 yes
C(357) C(358) 1.3822 yes
C(358) C(359) 1.3743 yes
C(359) C(360) 1.3842 yes
C(360) C(361) 1.3761 yes
C(362) C(363) 1.3882 yes
C(363) C(364) 1.3815 yes
C(364) C(365) 1.3567 yes
C(365) C(366) 1.4060 yes
C(367) C(368) 1.3982 yes
C(367) C(372) 1.3950 yes
C(368) C(369) 1.3913 yes
C(369) C(370) 1.3889 yes
C(370) C(371) 1.3700 yes
C(371) C(372) 1.3686 yes
C(373) C(374) 1.3674 yes
C(374) C(376) 1.4330 yes
C(375) C(377) 1.4355 yes
C(376) C(377) 1.4287 yes
C(376) C(417) 1.3896 yes
C(377) C(379) 1.4031 yes
C(378) C(418) 1.3773 yes
C(379) C(381) 1.3949 yes
C(380) C(381) 1.4250 yes
C(380) C(382) 1.4449 yes
C(380) C(417) 1.4012 yes
C(381) C(385) 1.4279 yes
C(382) C(383) 1.3431 yes
C(383) C(384) 1.4129 yes
C(384) C(385) 1.3746 yes
C(387) C(388) 1.5344 yes
C(387) C(394) 1.5392 yes
C(387) C(400) 1.5631 yes
C(388) C(389) 1.3863 yes
C(388) C(393) 1.3871 yes
C(389) C(390) 1.3919 yes
C(390) C(391) 1.3893 yes
C(391) C(392) 1.3729 yes
C(392) C(393) 1.3932 yes
C(394) C(395) 1.3811 yes
C(394) C(399) 1.4020 yes
C(395) C(396) 1.4229 yes
C(396) C(397) 1.3727 yes
C(397) C(398) 1.3502 yes
C(398) C(399) 1.4068 yes
C(400) C(401) 1.3812 yes
C(400) C(405) 1.3924 yes
C(401) C(402) 1.3858 yes
C(402) C(403) 1.3797 yes
C(403) C(404) 1.3417 yes
C(404) C(405) 1.4093 yes
C(406) C(407) 1.3844 yes
C(407) C(408) 1.3683 yes
C(408) C(409) 1.3932 yes
C(410) C(412) 1.3858 yes
C(411) C(412) 1.3518 yes
C(413) C(414) 1.3859 yes
C(414) C(415) 1.3947 yes
C(418) C(419) 1.3781 yes
C(418) C(422) 1.5131 yes
C(419) C(420) 1.4076 yes
C(420) C(423) 1.5027 yes
C(420) C(424) 1.3547 yes
C(425) C(426) 1.3908 yes
C(425) C(430) 1.3747 yes
C(425) C(432) 1.5226 yes
C(426) C(427) 1.3849 yes
C(427) C(428) 1.3766 yes
C(427) C(431) 1.5020 yes
C(428) C(429) 1.3674 yes
C(429) C(430) 1.3995 yes
C(429) C(433) 1.5106 yes
C(434) C(435) 1.4007 yes
C(434) C(439) 1.3912 yes
C(434) C(440) 1.5429 yes
C(435) C(436) 1.3891 yes
C(436) C(437) 1.3854 yes
C(436) C(441) 1.5286 yes
C(437) C(438) 1.3832 yes
C(438) C(439) 1.3698 yes
C(438) C(442) 1.5046 yes
C(443) C(444) 1.3985 yes
C(443) C(448) 1.4096 yes
C(443) C(449) 1.4951 yes
C(444) C(445) 1.3803 yes
C(445) C(446) 1.3863 yes
C(445) C(450) 1.5216 yes
C(446) C(447) 1.3868 yes
C(447) C(448) 1.3796 yes
C(447) C(451) 1.5254 yes
C(452) C(453) 1.4351 yes
C(452) C(457) 1.3740 yes
C(453) C(454) 1.4002 yes
C(453) C(503) 1.5305 yes
C(454) C(455) 1.3654 yes
C(455) C(456) 1.3914 yes
C(455) C(458) 1.5004 yes
C(456) C(457) 1.3965 yes
C(457) C(459) 1.4867 yes
C(460) C(461) 1.4067 yes
C(460) C(465) 1.3271 yes
C(460) C(468) 1.5626 yes
C(461) C(462) 1.4023 yes
C(462) C(463) 1.3888 yes
C(462) C(466) 1.5140 yes
C(463) C(464) 1.3581 yes
C(464) C(465) 1.3936 yes
C(464) C(467) 1.5199 yes
C(469) C(470) 1.3783 yes
C(469) C(474) 1.4164 yes
C(469) C(477) 1.5199 yes
C(470) C(471) 1.4005 yes
C(471) C(472) 1.3771 yes
C(471) C(475) 1.4846 yes
C(472) C(473) 1.3829 yes
C(473) C(474) 1.4285 yes
C(476) C(497) 1.5250 yes
C(478) C(479) 1.3808 yes
C(478) C(483) 1.4025 yes
C(479) C(480) 1.3847 yes
C(479) C(484) 1.4922 yes
C(480) C(481) 1.4156 yes
C(481) C(482) 1.3738 yes
C(481) C(486) 1.4941 yes
C(482) C(483) 1.3744 yes
C(483) C(485) 1.4901 yes
C(487) C(488) 1.3574 yes
C(487) C(492) 1.4226 yes
C(487) C(493) 1.5044 yes
C(488) C(489) 1.3484 yes
C(489) C(490) 1.4104 yes
C(489) C(505) 1.4826 yes
C(490) C(491) 1.3510 yes
C(491) C(492) 1.3811 yes
C(491) C(494) 1.5349 yes
C(495) C(496) 1.3543 yes
C(495) C(499) 1.5302 yes
C(495) C(504) 1.3821 yes
C(496) C(497) 1.3785 yes
C(497) C(498) 1.3925 yes
C(498) C(500) 1.3464 yes
C(500) C(502) 1.5352 yes
C(500) C(504) 1.3930 yes
C(501) C(506) 1.4003 yes
C(501) C(510) 1.4499 yes
C(506) C(507) 1.4017 yes
C(506) C(512) 1.5056 yes
C(507) C(508) 1.4423 yes
C(508) C(509) 1.3550 yes
C(508) C(513) 1.4607 yes
C(509) C(510) 1.3415 yes
C(510) C(511) 1.4996 yes
N(1) H(1) 0.910 no
N(1) H(2) 0.910 no
N(1) H(3) 0.910 no
N(2) H(4) 0.910 no
N(2) H(5) 0.910 no
N(2) H(6) 0.910 no
N(3) H(7) 0.910 no
N(3) H(8) 0.910 no
N(3) H(9) 0.910 no
N(4) H(10) 0.910 no
N(4) H(11) 0.910 no
N(4) H(12) 0.910 no
N(5) H(13) 0.910 no
N(5) H(14) 0.910 no
N(5) H(15) 0.910 no
N(6) H(16) 0.910 no
N(6) H(17) 0.910 no
N(6) H(18) 0.910 no
N(7) H(19) 0.910 no
N(7) H(20) 0.910 no
N(7) H(21) 0.910 no
N(8) H(22) 0.910 no
N(8) H(23) 0.910 no
N(8) H(24) 0.910 no
N(9) H(25) 0.910 no
N(9) H(26) 0.910 no
N(9) H(27) 0.910 no
N(10) H(28) 0.910 no
N(10) H(29) 0.910 no
N(10) H(30) 0.910 no
N(11) H(31) 0.910 no
N(11) H(32) 0.910 no
N(11) H(33) 0.910 no
N(12) H(34) 0.910 no
N(12) H(35) 0.910 no
N(12) H(36) 0.910 no
C(2) H(145) 0.950 no
C(4) H(146) 0.950 no
C(6) H(147) 0.950 no
C(7) H(148) 0.950 no
C(8) H(149) 0.950 no
C(9) H(150) 0.950 no
C(11) H(151) 0.950 no
C(13) H(152) 0.950 no
C(14) H(153) 0.950 no
C(16) H(154) 0.950 no
C(18) H(155) 0.950 no
C(20) H(156) 0.950 no
C(21) H(157) 0.950 no
C(22) H(158) 0.950 no
C(23) H(159) 0.950 no
C(25) H(160) 0.950 no
C(27) H(161) 0.950 no
C(28) H(162) 0.950 no
C(30) H(163) 0.950 no
C(32) H(164) 0.950 no
C(34) H(165) 0.950 no
C(35) H(166) 0.950 no
C(36) H(167) 0.950 no
C(37) H(168) 0.950 no
C(39) H(169) 0.950 no
C(41) H(170) 0.950 no
C(42) H(171) 0.950 no
C(44) H(172) 0.950 no
C(46) H(173) 0.950 no
C(48) H(174) 0.950 no
C(49) H(175) 0.950 no
C(50) H(176) 0.950 no
C(51) H(177) 0.950 no
C(53) H(178) 0.950 no
C(55) H(179) 0.950 no
C(56) H(180) 0.950 no
C(59) H(181) 0.950 no
C(60) H(182) 0.950 no
C(61) H(183) 0.950 no
C(62) H(184) 0.950 no
C(63) H(185) 0.950 no
C(65) H(186) 0.950 no
C(66) H(187) 0.950 no
C(67) H(188) 0.950 no
C(68) H(189) 0.950 no
C(69) H(190) 0.950 no
C(71) H(191) 0.950 no
C(72) H(192) 0.950 no
C(73) H(193) 0.950 no
C(74) H(194) 0.950 no
C(75) H(195) 0.950 no
C(78) H(196) 0.950 no
C(79) H(197) 0.950 no
C(80) H(198) 0.950 no
C(81) H(199) 0.950 no
C(82) H(200) 0.950 no
C(84) H(201) 0.950 no
C(85) H(202) 0.950 no
C(86) H(203) 0.950 no
C(87) H(204) 0.950 no
C(88) H(205) 0.950 no
C(90) H(206) 0.950 no
C(91) H(207) 0.950 no
C(92) H(208) 0.950 no
C(93) H(209) 0.950 no
C(95) H(210) 0.950 no
C(98) H(211) 0.950 no
C(99) H(212) 0.950 no
C(100) H(213) 0.950 no
C(101) H(214) 0.950 no
C(102) H(215) 0.950 no
C(104) H(216) 0.950 no
C(105) H(217) 0.950 no
C(106) H(218) 0.950 no
C(107) H(219) 0.950 no
C(108) H(220) 0.950 no
C(110) H(221) 0.950 no
C(111) H(222) 0.950 no
C(112) H(223) 0.950 no
C(113) H(224) 0.950 no
C(114) H(225) 0.950 no
C(116) H(226) 0.950 no
C(118) H(227) 0.950 no
C(120) H(228) 0.950 no
C(121) H(37) 0.980 no
C(121) H(38) 0.980 no
C(121) H(39) 0.980 no
C(122) H(40) 0.980 no
C(122) H(41) 0.980 no
C(122) H(42) 0.980 no
C(123) H(43) 0.980 no
C(123) H(44) 0.980 no
C(123) H(45) 0.980 no
C(125) H(229) 0.950 no
C(127) H(230) 0.950 no
C(129) H(231) 0.950 no
C(130) H(46) 0.980 no
C(130) H(47) 0.980 no
C(130) H(48) 0.980 no
C(131) H(49) 0.980 no
C(131) H(50) 0.980 no
C(131) H(51) 0.980 no
C(132) H(52) 0.980 no
C(132) H(53) 0.980 no
C(132) H(54) 0.980 no
C(134) H(232) 0.950 no
C(136) H(233) 0.950 no
C(138) H(234) 0.950 no
C(140) H(235) 0.950 no
C(143) H(236) 0.950 no
C(144) H(237) 0.950 no
C(145) H(238) 0.950 no
C(146) H(239) 0.950 no
C(148) H(240) 0.950 no
C(149) H(241) 0.950 no
C(153) H(242) 0.950 no
C(154) H(243) 0.950 no
C(155) H(244) 0.950 no
C(156) H(245) 0.950 no
C(158) H(246) 0.950 no
C(159) H(247) 0.950 no
C(160) H(248) 0.950 no
C(161) H(249) 0.950 no
C(163) H(250) 0.950 no
C(164) H(251) 0.950 no
C(165) H(252) 0.950 no
C(166) H(253) 0.950 no
C(167) H(254) 0.950 no
C(172) H(55) 0.980 no
C(172) H(56) 0.980 no
C(172) H(57) 0.980 no
C(173) H(255) 0.950 no
C(174) H(256) 0.950 no
C(176) H(257) 0.950 no
C(177) H(258) 0.950 no
C(178) H(259) 0.950 no
C(179) H(260) 0.950 no
C(181) H(261) 0.950 no
C(182) H(262) 0.950 no
C(183) H(263) 0.950 no
C(184) H(264) 0.950 no
C(187) H(265) 0.950 no
C(191) H(266) 0.950 no
C(192) H(267) 0.950 no
C(197) H(268) 0.950 no
C(198) H(269) 0.950 no
C(199) H(270) 0.950 no
C(200) H(271) 0.950 no
C(202) H(272) 0.950 no
C(203) H(273) 0.950 no
C(204) H(274) 0.950 no
C(205) H(275) 0.950 no
C(207) H(276) 0.950 no
C(210) H(277) 0.950 no
C(214) H(278) 0.950 no
C(216) H(279) 0.950 no
C(217) H(280) 0.950 no
C(219) H(281) 0.950 no
C(220) H(282) 0.950 no
C(224) H(283) 0.950 no
C(225) H(284) 0.950 no
C(227) H(285) 0.950 no
C(228) H(286) 0.950 no
C(229) H(287) 0.950 no
C(231) H(288) 0.950 no
C(232) H(289) 0.950 no
C(233) H(290) 0.950 no
C(234) H(291) 0.950 no
C(236) H(292) 0.950 no
C(237) H(293) 0.950 no
C(238) H(294) 0.950 no
C(239) H(295) 0.950 no
C(240) H(296) 0.950 no
C(242) H(297) 0.950 no
C(243) H(298) 0.950 no
C(244) H(299) 0.950 no
C(245) H(300) 0.950 no
C(249) H(301) 0.950 no
C(250) H(302) 0.950 no
C(251) H(303) 0.950 no
C(252) H(304) 0.950 no
C(253) H(305) 0.950 no
C(255) H(306) 0.950 no
C(256) H(307) 0.950 no
C(257) H(308) 0.950 no
C(258) H(309) 0.950 no
C(259) H(310) 0.950 no
C(261) H(311) 0.950 no
C(262) H(312) 0.950 no
C(263) H(313) 0.950 no
C(264) H(314) 0.950 no
C(265) H(315) 0.950 no
C(266) H(316) 0.950 no
C(267) H(317) 0.950 no
C(268) H(318) 0.950 no
C(270) H(319) 0.950 no
C(271) H(320) 0.950 no
C(272) H(321) 0.950 no
C(273) H(322) 0.950 no
C(274) H(323) 0.950 no
C(275) H(324) 0.950 no
C(276) H(325) 0.950 no
C(277) H(326) 0.950 no
C(278) H(327) 0.950 no
C(279) H(328) 0.950 no
C(280) H(329) 0.950 no
C(281) H(330) 0.950 no
C(282) H(331) 0.950 no
C(283) H(332) 0.950 no
C(284) H(333) 0.950 no
C(285) H(334) 0.950 no
C(287) H(335) 0.950 no
C(288) H(336) 0.950 no
C(289) H(337) 0.950 no
C(290) H(338) 0.950 no
C(291) H(339) 0.950 no
C(293) H(340) 0.950 no
C(295) H(341) 0.950 no
C(296) H(342) 0.950 no
C(297) H(343) 0.950 no
C(298) H(344) 0.950 no
C(300) H(345) 0.950 no
C(302) H(346) 0.950 no
C(303) H(347) 0.950 no
C(304) H(348) 0.950 no
C(305) H(349) 0.950 no
C(306) H(350) 0.950 no
C(307) H(351) 0.950 no
C(311) H(352) 0.950 no
C(312) H(353) 0.950 no
C(313) H(354) 0.950 no
C(314) H(355) 0.950 no
C(316) H(356) 0.950 no
C(317) H(357) 0.950 no
C(318) H(358) 0.950 no
C(320) H(359) 0.950 no
C(321) H(360) 0.950 no
C(322) H(361) 0.950 no
C(323) H(362) 0.950 no
C(325) H(363) 0.950 no
C(326) H(364) 0.950 no
C(329) H(365) 0.950 no
C(330) H(366) 0.950 no
C(331) H(367) 0.950 no
C(332) H(368) 0.950 no
C(333) H(369) 0.950 no
C(335) H(370) 0.950 no
C(336) H(371) 0.950 no
C(337) H(372) 0.950 no
C(338) H(373) 0.950 no
C(339) H(374) 0.950 no
C(341) H(375) 0.950 no
C(342) H(376) 0.950 no
C(343) H(377) 0.950 no
C(344) H(378) 0.950 no
C(345) H(379) 0.950 no
C(346) H(380) 0.950 no
C(347) H(381) 0.950 no
C(348) H(382) 0.950 no
C(349) H(383) 0.950 no
C(350) H(384) 0.950 no
C(351) H(385) 0.950 no
C(352) H(386) 0.950 no
C(353) H(387) 0.950 no
C(357) H(388) 0.950 no
C(358) H(389) 0.950 no
C(359) H(390) 0.950 no
C(360) H(391) 0.950 no
C(361) H(392) 0.950 no
C(362) H(393) 0.950 no
C(363) H(394) 0.950 no
C(364) H(395) 0.950 no
C(365) H(396) 0.950 no
C(366) H(397) 0.950 no
C(368) H(398) 0.950 no
C(369) H(399) 0.950 no
C(370) H(400) 0.950 no
C(371) H(401) 0.950 no
C(372) H(402) 0.950 no
C(373) H(403) 0.950 no
C(374) H(404) 0.950 no
C(375) H(405) 0.950 no
C(378) H(406) 0.950 no
C(379) H(407) 0.950 no
C(382) H(408) 0.950 no
C(383) H(409) 0.950 no
C(384) H(410) 0.950 no
C(385) H(411) 0.950 no
C(386) H(412) 0.950 no
C(389) H(413) 0.950 no
C(390) H(414) 0.950 no
C(391) H(415) 0.950 no
C(392) H(416) 0.950 no
C(393) H(417) 0.950 no
C(395) H(418) 0.950 no
C(396) H(419) 0.950 no
C(397) H(420) 0.950 no
C(398) H(421) 0.950 no
C(399) H(422) 0.950 no
C(401) H(423) 0.950 no
C(402) H(424) 0.950 no
C(403) H(425) 0.950 no
C(404) H(426) 0.950 no
C(405) H(427) 0.950 no
C(406) H(428) 0.950 no
C(407) H(429) 0.950 no
C(408) H(430) 0.950 no
C(409) H(431) 0.950 no
C(410) H(432) 0.950 no
C(411) H(433) 0.950 no
C(412) H(434) 0.950 no
C(413) H(435) 0.950 no
C(414) H(436) 0.950 no
C(415) H(437) 0.950 no
C(416) H(438) 0.950 no
C(417) H(439) 0.950 no
C(419) H(440) 0.950 no
C(421) H(58) 0.980 no
C(421) H(59) 0.980 no
C(421) H(60) 0.980 no
C(422) H(61) 0.980 no
C(422) H(62) 0.980 no
C(422) H(63) 0.980 no
C(423) H(64) 0.980 no
C(423) H(65) 0.980 no
C(423) H(66) 0.980 no
C(424) H(441) 0.950 no
C(426) H(442) 0.950 no
C(428) H(443) 0.950 no
C(430) H(444) 0.950 no
C(431) H(67) 0.980 no
C(431) H(68) 0.980 no
C(431) H(69) 0.980 no
C(432) H(70) 0.980 no
C(432) H(71) 0.980 no
C(432) H(72) 0.980 no
C(433) H(73) 0.980 no
C(433) H(74) 0.980 no
C(433) H(75) 0.980 no
C(435) H(445) 0.950 no
C(437) H(446) 0.950 no
C(439) H(447) 0.950 no
C(440) H(76) 0.980 no
C(440) H(77) 0.980 no
C(440) H(78) 0.980 no
C(441) H(79) 0.980 no
C(441) H(80) 0.980 no
C(441) H(81) 0.980 no
C(442) H(82) 0.980 no
C(442) H(83) 0.980 no
C(442) H(84) 0.980 no
C(444) H(448) 0.950 no
C(446) H(449) 0.950 no
C(448) H(450) 0.950 no
C(449) H(85) 0.980 no
C(449) H(86) 0.980 no
C(449) H(87) 0.980 no
C(450) H(88) 0.980 no
C(450) H(89) 0.980 no
C(450) H(90) 0.980 no
C(451) H(91) 0.980 no
C(451) H(92) 0.980 no
C(451) H(93) 0.980 no
C(452) H(451) 0.950 no
C(454) H(452) 0.950 no
C(456) H(453) 0.950 no
C(458) H(94) 0.980 no
C(458) H(95) 0.980 no
C(458) H(96) 0.980 no
C(459) H(97) 0.980 no
C(459) H(98) 0.980 no
C(459) H(99) 0.980 no
C(461) H(454) 0.950 no
C(463) H(455) 0.950 no
C(465) H(456) 0.950 no
C(466) H(100) 0.980 no
C(466) H(101) 0.980 no
C(466) H(102) 0.980 no
C(467) H(103) 0.980 no
C(467) H(104) 0.980 no
C(467) H(105) 0.980 no
C(468) H(106) 0.980 no
C(468) H(107) 0.980 no
C(468) H(108) 0.980 no
C(470) H(457) 0.950 no
C(472) H(458) 0.950 no
C(474) H(459) 0.950 no
C(475) H(109) 0.980 no
C(475) H(110) 0.980 no
C(475) H(111) 0.980 no
C(476) H(112) 0.980 no
C(476) H(113) 0.980 no
C(476) H(114) 0.980 no
C(477) H(115) 0.980 no
C(477) H(116) 0.980 no
C(477) H(117) 0.980 no
C(478) H(460) 0.950 no
C(480) H(461) 0.950 no
C(482) H(462) 0.950 no
C(484) H(118) 0.980 no
C(484) H(119) 0.980 no
C(484) H(120) 0.980 no
C(485) H(121) 0.980 no
C(485) H(122) 0.980 no
C(485) H(123) 0.980 no
C(486) H(124) 0.980 no
C(486) H(125) 0.980 no
C(486) H(126) 0.980 no
C(488) H(463) 0.950 no
C(490) H(468) 0.950 no
C(492) H(464) 0.950 no
C(493) H(127) 0.980 no
C(493) H(128) 0.980 no
C(493) H(129) 0.980 no
C(494) H(130) 0.980 no
C(494) H(131) 0.980 no
C(494) H(132) 0.980 no
C(496) H(465) 0.950 no
C(498) H(466) 0.950 no
C(499) H(133) 0.980 no
C(499) H(134) 0.980 no
C(499) H(135) 0.980 no
C(501) H(501) 0.950 no
C(502) H(136) 0.980 no
C(502) H(137) 0.980 no
C(502) H(138) 0.980 no
C(503) H(139) 0.980 no
C(503) H(140) 0.980 no
C(503) H(141) 0.980 no
C(504) H(467) 0.950 no
C(505) H(142) 0.980 no
C(505) H(143) 0.980 no
C(505) H(144) 0.980 no
C(507) H(507) 0.950 no
C(509) H(509) 0.950 no
C(511) H(51A) 0.980 no
C(511) H(51B) 0.980 no
C(511) H(51C) 0.980 no
C(512) H(51D) 0.980 no
C(512) H(51E) 0.980 no
C(512) H(51F) 0.980 no
C(513) H(51G) 0.980 no
C(513) H(51H) 0.980 no
C(513) H(51I) 0.980 no

loop_
_geom_contact_atom_site_label_1
_geom_contact_atom_site_label_2
_geom_contact_distance
_geom_contact_site_symmetry_2
S(3) N(2) 3.5637 .
O(1) O(12) 3.3456 4_554
O(1) N(1) 2.8032 .
O(1) N(2) 3.4953 .
O(1) C(63) 3.4868 .
O(1) C(98) 3.4188 .
O(2) N(11) 2.8296 4_554
O(2) C(362) 3.3036 4_554
O(3) O(8) 3.3613 .
O(3) N(2) 2.7787 .
O(3) N(11) 3.5900 4_554
O(3) C(96) 3.5865 .
O(3) C(97) 3.4754 .
O(3) C(98) 3.5777 .
O(3) C(110) 3.3343 .
O(4) N(7) 3.4049 .
O(4) N(10) 2.8080 4_565
O(4) C(227) 3.5244 .
O(4) C(327) 3.5211 4_565
O(4) C(328) 3.4617 4_565
O(4) C(345) 3.2734 4_565
O(5) N(7) 2.8204 .
O(5) C(225) 3.3121 .
O(6) O(37) 3.3924 4_555
O(6) N(6) 2.7612 .
O(6) N(10) 3.5580 4_565
O(6) C(261) 3.3929 .
O(6) C(333) 3.4066 4_565
O(7) N(2) 2.8942 .
O(7) C(108) 3.2450 .
O(7) C(321) 3.5400 3_665
O(7) C(322) 3.3564 3_665
O(8) O(3) 3.3613 .
O(8) N(2) 3.2421 .
O(8) N(11) 2.7757 4_554
O(8) C(110) 3.5188 .
O(8) C(361) 3.2989 4_554
O(8) C(372) 3.4434 4_554
O(9) O(13) 3.4206 4_554
O(9) N(3) 2.7488 4_554
O(9) C(76) 3.5551 4_554
O(9) C(78) 3.2973 4_554
O(9) C(83) 3.4846 4_554
O(9) C(88) 3.3961 4_554
O(9) C(371) 3.5832 4_554
O(9) C(372) 3.2405 4_554
O(10) N(3) 2.8661 .
O(10) C(88) 3.3108 .
O(11) N(1) 2.7904 4_555
O(11) N(3) 3.4468 .
O(11) C(57) 3.5914 4_555
O(11) C(58) 3.4878 4_555
O(11) C(65) 3.2959 4_555
O(12) O(1) 3.3456 4_555
O(12) N(1) 3.4812 4_555
O(12) N(2) 2.7935 4_555
O(12) C(63) 3.4489 4_555
O(12) C(98) 3.4780 4_555
O(13) O(9) 3.4206 4_555
O(13) N(3) 3.5255 .
O(13) N(11) 2.7660 .
O(13) C(78) 3.3815 .
O(13) C(372) 3.3257 .
O(14) N(9) 2.8027 .
O(14) C(180) 3.3657 .
O(14) C(181) 3.3036 .
O(14) C(384) 3.4831 3_665
O(15) N(4) 2.7387 .
O(15) C(162) 3.4932 .
O(15) C(167) 3.1197 .
O(16) N(3) 2.8393 .
O(16) C(77) 3.4762 .
O(16) C(78) 3.4760 .
O(16) C(90) 3.3332 .
O(17) N(9) 2.7661 2_645
O(17) C(171) 3.5686 2_645
O(17) C(181) 3.2953 2_645
O(17) C(386) 3.4291 2_645
O(18) O(21) 3.3164 .
O(18) N(4) 2.9141 2_645
O(18) N(9) 3.5159 2_645
O(18) C(153) 3.5735 2_645
O(18) C(158) 3.4210 2_645
O(18) C(386) 3.3048 2_645
O(19) N(5) 2.7554 2_645
O(19) C(144) 3.5409 4_554
O(19) C(213) 3.3769 2_645
O(19) C(214) 3.1023 2_645
O(20) N(8) 2.8046 3_666
O(20) C(232) 3.5617 4_555
O(20) C(269) 3.4358 3_666
O(20) C(274) 3.3669 3_666
O(21) O(18) 3.3164 .
O(21) N(4) 3.3557 2_645
O(21) N(9) 2.8601 2_645
O(21) C(158) 3.4695 2_645
O(21) C(386) 3.4583 2_645
O(22) N(4) 2.7520 2_645
O(22) C(157) 3.5696 2_645
O(22) C(167) 3.3860 2_645
O(25) N(6) 3.5152 .
O(25) N(12) 2.7980 4_565
O(25) C(259) 3.5927 .
O(25) C(387) 3.5486 4_565
O(25) C(394) 3.4151 4_565
O(25) C(399) 3.5656 4_565
O(25) C(401) 3.3174 4_565
O(26) N(5) 2.7810 .
O(26) C(214) 3.4042 .
O(26) C(216) 3.5921 .
O(27) O(28) 3.3674 .
O(27) N(5) 3.5345 .
O(27) N(8) 2.8700 4_564
O(27) C(198) 3.4223 4_564
O(27) C(203) 3.5531 4_564
O(27) C(216) 3.4664 .
O(28) O(27) 3.3674 .
O(28) N(5) 2.8939 .
O(28) N(8) 3.4956 4_564
O(28) C(198) 3.5207 4_564
O(28) C(216) 3.4664 .
O(29) N(8) 2.7481 4_564
O(29) C(195) 3.5279 4_564
O(29) C(196) 3.3985 4_564
O(29) C(198) 3.4228 4_564
O(29) C(274) 3.2864 4_564
O(30) N(1) 2.7649 4_555
O(30) C(75) 3.3245 4_555
O(31) O(35) 3.2936 4_565
O(31) N(7) 2.7584 .
O(31) N(12) 3.5358 4_565
O(31) C(205) 3.4333 .
O(31) C(399) 3.5197 4_565
O(32) N(6) 2.8558 .
O(32) C(253) 3.3204 .
O(32) C(512) 3.5599 .
O(33) N(10) 2.7656 .
O(33) C(339) 3.3193 .
O(33) C(345) 3.4252 .
O(34) N(7) 2.8611 4_564
O(34) C(205) 3.4560 4_564
O(34) C(221) 3.5509 4_564
O(34) C(222) 3.2746 4_564
O(34) C(227) 3.3922 4_564
O(34) C(345) 3.3697 .
O(35) O(31) 3.2936 4_564
O(35) N(12) 2.7946 .
O(35) C(205) 3.4565 4_564
O(35) C(399) 3.3789 .
O(36) N(12) 2.7605 1_545
O(36) C(389) 3.4308 1_545
O(37) O(6) 3.3924 4_554
O(37) N(6) 3.5703 4_554
O(37) N(10) 2.7353 1_545
O(37) C(261) 3.2672 4_554
O(37) C(333) 3.3583 1_545
O(38) N(6) 2.8517 4_554
O(38) C(247) 3.5631 4_554
O(38) C(259) 3.2797 4_554
O(38) C(260) 3.3891 4_554
O(38) C(261) 3.4219 4_554
O(38) C(401) 3.5865 1_545
N(1) O(1) 2.8032 .
N(1) O(11) 2.7904 4_554
N(1) O(12) 3.4812 4_554
N(1) O(30) 2.7649 4_554
N(2) S(3) 3.5637 .
N(2) O(1) 3.4953 .
N(2) O(3) 2.7787 .
N(2) O(7) 2.8942 .
N(2) O(8) 3.2421 .
N(2) O(12) 2.7935 4_554
N(3) O(9) 2.7488 4_555
N(3) O(10) 2.8661 .
N(3) O(11) 3.4468 .
N(3) O(13) 3.5255 .
N(3) O(16) 2.8393 .
N(4) O(15) 2.7387 .
N(4) O(18) 2.9141 2_655
N(4) O(21) 3.3557 2_655
N(4) O(22) 2.7520 2_655
N(5) O(19) 2.7554 2_655
N(5) O(26) 2.7810 .
N(5) O(27) 3.5345 .
N(5) O(28) 2.8939 .
N(6) O(6) 2.7612 .
N(6) O(25) 3.5152 .
N(6) O(32) 2.8558 .
N(6) O(37) 3.5703 4_555
N(6) O(38) 2.8517 4_555
N(7) O(4) 3.4049 .
N(7) O(5) 2.8204 .
N(7) O(31) 2.7584 .
N(7) O(34) 2.8611 4_565
N(8) O(20) 2.8046 3_666
N(8) O(27) 2.8700 4_565
N(8) O(28) 3.4956 4_565
N(8) O(29) 2.7481 4_565
N(9) O(14) 2.8027 .
N(9) O(17) 2.7661 2_655
N(9) O(18) 3.5159 2_655
N(9) O(21) 2.8601 2_655
N(10) O(4) 2.8080 4_564
N(10) O(6) 3.5580 4_564
N(10) O(33) 2.7656 .
N(10) O(37) 2.7353 1_565
N(11) O(2) 2.8296 4_555
N(11) O(3) 3.5900 4_555
N(11) O(8) 2.7757 4_555
N(11) O(13) 2.7660 .
N(12) O(25) 2.7980 4_564
N(12) O(31) 3.5358 4_564
N(12) O(35) 2.7946 .
N(12) O(36) 2.7605 1_565
C(2) C(60) 3.4591 4_555
C(2) C(61) 3.4093 4_555
C(2) C(289) 3.2499 .
C(2) C(290) 3.4834 .
C(3) C(61) 3.4998 4_555
C(3) C(211) 3.5653 .
C(3) C(289) 3.5320 .
C(3) C(290) 3.3310 .
C(4) C(60) 3.5430 4_555
C(4) C(211) 3.5775 .
C(4) C(286) 3.4487 .
C(4) C(287) 3.5413 .
C(5) C(285) 3.5438 .
C(5) C(286) 3.4949 .
C(6) C(285) 3.3991 .
C(7) C(207) 3.5425 .
C(7) C(403) 3.4803 1_545
C(8) C(207) 3.4255 .
C(8) C(403) 3.4634 1_545
C(10) C(209) 3.5875 .
C(11) C(210) 3.5324 .
C(12) C(290) 3.5965 .
C(13) C(266) 3.5518 1_545
C(14) C(106) 3.5672 4_555
C(15) C(321) 3.4807 3_665
C(15) C(371) 3.4927 4_554
C(16) C(321) 3.5160 3_665
C(16) C(322) 3.4385 3_665
C(18) C(324) 3.5067 3_665
C(18) C(330) 3.4793 1_545
C(20) C(194) 3.5246 3_665
C(21) C(317) 3.5586 3_665
C(22) C(190) 3.5355 3_665
C(22) C(192) 3.5389 3_665
C(22) C(341) 3.5587 1_545
C(23) C(192) 3.5318 3_665
C(23) C(343) 3.5207 3_665
C(24) C(193) 3.5973 3_665
C(24) C(318) 3.5493 3_665
C(26) C(320) 3.5282 3_665
C(30) C(49) 3.5915 .
C(30) C(50) 3.4968 .
C(30) C(331) 3.5171 4_565
C(31) C(49) 3.5938 .
C(31) C(331) 3.5927 4_565
C(32) C(47) 3.5428 .
C(32) C(48) 3.2295 .
C(32) C(49) 3.5531 .
C(32) C(330) 3.5996 4_565
C(33) C(46) 3.4573 .
C(33) C(47) 3.4852 .
C(33) C(48) 3.5738 .
C(34) C(85) 3.5906 .
C(36) C(44) 3.5243 .
C(37) C(44) 3.5982 .
C(37) C(45) 3.5218 .
C(38) C(46) 3.5132 .
C(41) C(81) 3.5259 .
C(44) C(36) 3.5243 .
C(44) C(37) 3.5982 .
C(44) C(99) 3.5925 .
C(44) C(100) 3.5388 .
C(45) C(37) 3.5218 .
C(46) C(33) 3.4573 .
C(46) C(38) 3.5132 .
C(47) C(32) 3.5428 .
C(47) C(33) 3.4852 .
C(48) C(32) 3.2295 .
C(48) C(33) 3.5738 .
C(48) C(411) 3.5594 .
C(48) C(504) 3.5642 .
C(49) C(30) 3.5915 .
C(49) C(31) 3.5938 .
C(49) C(32) 3.5531 .
C(49) C(351) 3.5634 .
C(50) C(30) 3.4968 .
C(50) C(351) 3.5934 .
C(55) C(414) 3.5194 .
C(57) O(11) 3.5914 4_554
C(58) O(11) 3.4878 4_554
C(60) C(2) 3.4591 4_554
C(60) C(4) 3.5430 4_554
C(60) C(305) 3.5027 .
C(61) C(2) 3.4093 4_554
C(61) C(3) 3.4998 4_554
C(63) O(1) 3.4868 .
C(63) O(12) 3.4489 4_554
C(65) O(11) 3.2959 4_554
C(67) C(244) 3.5094 2_545
C(75) O(30) 3.3245 4_554
C(76) O(9) 3.5551 4_555
C(77) O(16) 3.4762 .
C(78) O(9) 3.2973 4_555
C(78) O(13) 3.3815 .
C(78) O(16) 3.4760 .
C(79) C(291) 3.5558 .
C(79) C(371) 3.5861 .
C(81) C(41) 3.5259 .
C(83) O(9) 3.4846 4_555
C(85) C(34) 3.5906 .
C(88) O(9) 3.3961 4_555
C(88) O(10) 3.3108 .
C(90) O(16) 3.3332 .
C(91) C(288) 3.5571 .
C(92) C(116) 3.4693 .
C(92) C(288) 3.4929 .
C(93) C(357) 3.4201 4_554
C(93) C(358) 3.2274 4_554
C(94) C(131) 3.5859 2_655
C(95) C(358) 3.5397 4_554
C(96) O(3) 3.5865 .
C(97) O(3) 3.4754 .
C(98) O(1) 3.4188 .
C(98) O(3) 3.5777 .
C(98) O(12) 3.4780 4_554
C(99) C(44) 3.5925 .
C(100) C(44) 3.5388 .
C(101) C(417) 3.5377 .
C(105) C(385) 3.3791 .
C(106) C(14) 3.5672 4_554
C(108) O(7) 3.2450 .
C(110) O(3) 3.3343 .
C(110) O(8) 3.5188 .
C(116) C(92) 3.4693 .
C(131) C(94) 3.5859 2_645
C(133) C(233) 3.5370 4_555
C(134) C(232) 3.4340 4_555
C(134) C(233) 3.5617 4_555
C(135) C(145) 3.5370 4_554
C(135) C(173) 3.5163 2_645
C(136) C(144) 3.4063 4_554
C(136) C(145) 3.5699 4_554
C(140) C(178) 3.5620 2_645
C(141) C(234) 3.4654 4_555
C(142) C(236) 3.5179 4_555
C(144) O(19) 3.5409 4_555
C(144) C(136) 3.4063 4_555
C(145) C(135) 3.5370 4_555
C(145) C(136) 3.5699 4_555
C(146) C(150) 3.4146 4_555
C(148) C(230) 3.5220 4_555
C(150) C(146) 3.4146 4_554
C(153) O(18) 3.5735 2_655
C(157) O(22) 3.5696 2_655
C(158) O(18) 3.4210 2_655
C(158) O(21) 3.4695 2_655
C(162) O(15) 3.4932 .
C(167) O(15) 3.1197 .
C(167) O(22) 3.3860 2_655
C(168) C(384) 3.3973 3_665
C(171) O(17) 3.5686 2_655
C(173) C(135) 3.5163 2_655
C(178) C(140) 3.5620 2_655
C(180) O(14) 3.3657 .
C(181) O(14) 3.3036 .
C(181) O(17) 3.2953 2_655
C(184) C(322) 3.5690 .
C(185) C(243) 3.5781 3_566
C(187) C(297) 3.2544 3_566
C(187) C(298) 3.5249 3_566
C(187) C(396) 3.5208 4_565
C(187) C(397) 3.3516 4_565
C(187) C(398) 3.5587 4_565
C(188) C(298) 3.4821 3_566
C(188) C(397) 3.4254 4_565
C(190) C(22) 3.5355 3_665
C(191) C(294) 3.3586 3_566
C(191) C(295) 3.4390 3_566
C(191) C(299) 3.5294 3_566
C(191) C(396) 3.5657 4_565
C(192) C(22) 3.5389 3_665
C(192) C(23) 3.5318 3_665
C(192) C(276) 3.4548 4_564
C(193) C(24) 3.5973 3_665
C(194) C(20) 3.5246 3_665
C(194) C(279) 3.5501 .
C(195) O(29) 3.5279 4_565
C(196) O(29) 3.3985 4_565
C(198) O(27) 3.4223 4_565
C(198) O(28) 3.5207 4_565
C(198) O(29) 3.4228 4_565
C(203) O(27) 3.5531 4_565
C(205) O(31) 3.4333 .
C(205) O(34) 3.4560 4_565
C(205) O(35) 3.4565 4_565
C(207) C(7) 3.5425 .
C(207) C(8) 3.4255 .
C(207) C(262) 3.5863 4_554
C(209) C(10) 3.5875 .
C(209) C(369) 3.5456 4_554
C(210) C(11) 3.5324 .
C(211) C(3) 3.5653 .
C(211) C(4) 3.5775 .
C(213) O(19) 3.3769 2_655
C(214) O(19) 3.1023 2_655
C(214) O(26) 3.4042 .
C(216) O(26) 3.5921 .
C(216) O(27) 3.4664 .
C(216) O(28) 3.4664 .
C(221) O(34) 3.5509 4_565
C(222) O(34) 3.2746 4_565
C(225) O(5) 3.3121 .
C(227) O(4) 3.5244 .
C(227) O(34) 3.3922 4_565
C(230) C(148) 3.5220 4_554
C(230) C(393) 3.5608 2_645
C(232) O(20) 3.5617 4_554
C(232) C(134) 3.4340 4_554
C(233) C(133) 3.5370 4_554
C(233) C(134) 3.5617 4_554
C(234) C(141) 3.4654 4_554
C(235) C(392) 3.5730 2_645
C(236) C(142) 3.5179 4_554
C(237) C(396) 3.4657 2_645
C(237) C(397) 3.4915 2_645
C(239) C(282) 3.5864 4_565
C(243) C(185) 3.5781 3_566
C(243) C(291) 3.4627 3_566
C(244) C(67) 3.5094 2_555
C(244) C(291) 3.4395 3_566
C(244) C(292) 3.5930 3_566
C(245) C(292) 3.5783 3_566
C(245) C(293) 3.2891 3_566
C(246) C(293) 3.5266 3_566
C(246) C(294) 3.5168 3_566
C(247) O(38) 3.5631 4_555
C(249) C(294) 3.5705 .
C(250) C(294) 3.4315 .
C(250) C(295) 3.2198 .
C(253) O(32) 3.3204 .
C(255) C(256) 3.4578 3_566
C(256) C(255) 3.4578 3_566
C(256) C(256) 3.2984 3_566
C(256) C(501) 3.5494 3_566
C(257) C(296) 3.4135 3_566
C(257) C(297) 3.4792 3_566
C(257) C(501) 3.5151 3_566
C(258) C(296) 3.5094 3_566
C(259) O(25) 3.5927 .
C(259) O(38) 3.2797 4_555
C(260) O(38) 3.3891 4_555
C(261) O(6) 3.3929 .
C(261) O(37) 3.2672 4_555
C(261) O(38) 3.4219 4_555
C(262) C(207) 3.5863 4_555
C(266) C(13) 3.5518 1_565
C(267) C(472) 3.4707 .
C(269) O(20) 3.4358 3_666
C(274) O(20) 3.3669 3_666
C(274) O(29) 3.2864 4_565
C(276) C(192) 3.4548 4_565
C(277) C(326) 3.4803 3_666
C(279) C(194) 3.5501 .
C(282) C(239) 3.5864 4_564
C(285) C(5) 3.5438 .
C(285) C(6) 3.3991 .
C(286) C(4) 3.4487 .
C(286) C(5) 3.4949 .
C(287) C(4) 3.5413 .
C(287) C(365) 3.3641 4_554
C(288) C(91) 3.5571 .
C(288) C(92) 3.4929 .
C(289) C(2) 3.2499 .
C(289) C(3) 3.5320 .
C(290) C(2) 3.4834 .
C(290) C(3) 3.3310 .
C(290) C(12) 3.5965 .
C(291) C(79) 3.5558 .
C(291) C(243) 3.4627 3_566
C(291) C(244) 3.4395 3_566
C(292) C(244) 3.5930 3_566
C(292) C(245) 3.5783 3_566
C(293) C(245) 3.2891 3_566
C(293) C(246) 3.5266 3_566
C(294) C(191) 3.3586 3_566
C(294) C(246) 3.5168 3_566
C(294) C(249) 3.5705 .
C(294) C(250) 3.4315 .
C(295) C(191) 3.4390 3_566
C(295) C(250) 3.2198 .
C(296) C(257) 3.4135 3_566
C(296) C(258) 3.5094 3_566
C(297) C(187) 3.2544 3_566
C(297) C(257) 3.4792 3_566
C(298) C(187) 3.5249 3_566
C(298) C(188) 3.4821 3_566
C(299) C(191) 3.5294 3_566
C(302) C(365) 3.5810 .
C(305) C(60) 3.5027 .
C(306) C(311) 3.4861 3_565
C(307) C(310) 3.5182 3_565
C(309) C(314) 3.4403 3_565
C(310) C(307) 3.5182 3_565
C(311) C(306) 3.4861 3_565
C(314) C(309) 3.4403 3_565
C(316) C(390) 3.5175 .
C(316) C(391) 3.5620 .
C(317) C(21) 3.5586 3_665
C(317) C(391) 3.4721 .
C(318) C(24) 3.5493 3_665
C(320) C(26) 3.5282 3_665
C(321) O(7) 3.5400 3_665
C(321) C(15) 3.4807 3_665
C(321) C(16) 3.5160 3_665
C(322) O(7) 3.3564 3_665
C(322) C(16) 3.4385 3_665
C(322) C(184) 3.5690 .
C(324) C(18) 3.5067 3_665
C(326) C(277) 3.4803 3_666
C(327) O(4) 3.5211 4_564
C(328) O(4) 3.4617 4_564
C(330) C(18) 3.4793 1_565
C(330) C(32) 3.5996 4_564
C(331) C(30) 3.5171 4_564
C(331) C(31) 3.5927 4_564
C(333) O(6) 3.4066 4_564
C(333) O(37) 3.3583 1_565
C(339) O(33) 3.3193 .
C(341) C(22) 3.5587 1_565
C(341) C(342) 3.3895 3_675
C(342) C(341) 3.3895 3_675
C(342) C(342) 3.3514 3_675
C(343) C(23) 3.5207 3_665
C(345) O(4) 3.2734 4_564
C(345) O(33) 3.4252 .
C(345) O(34) 3.3697 .
C(351) C(49) 3.5634 .
C(351) C(50) 3.5934 .
C(357) C(93) 3.4201 4_555
C(358) C(93) 3.2274 4_555
C(358) C(95) 3.5397 4_555
C(359) C(432) 3.5678 4_555
C(361) O(8) 3.2989 4_555
C(362) O(2) 3.3036 4_555
C(365) C(287) 3.3641 4_555
C(365) C(302) 3.5810 .
C(369) C(209) 3.5456 4_555
C(371) O(9) 3.5832 4_555
C(371) C(15) 3.4927 4_555
C(371) C(79) 3.5861 .
C(372) O(8) 3.4434 4_555
C(372) O(9) 3.2405 4_555
C(372) O(13) 3.3257 .
C(373) C(411) 3.5428 .
C(373) C(412) 3.5671 .
C(374) C(411) 3.5658 .
C(375) C(383) 3.4220 3_665
C(375) C(384) 3.4044 3_665
C(377) C(385) 3.5730 3_665
C(379) C(381) 3.5833 3_665
C(381) C(379) 3.5833 3_665
C(383) C(375) 3.4220 3_665
C(384) O(14) 3.4831 3_665
C(384) C(168) 3.3973 3_665
C(384) C(375) 3.4044 3_665
C(385) C(105) 3.3791 .
C(385) C(377) 3.5730 3_665
C(386) O(17) 3.4291 2_655
C(386) O(18) 3.3048 2_655
C(386) O(21) 3.4583 2_655
C(387) O(25) 3.5486 4_564
C(389) O(36) 3.4308 1_565
C(390) C(316) 3.5175 .
C(391) C(316) 3.5620 .
C(391) C(317) 3.4721 .
C(392) C(235) 3.5730 2_655
C(393) C(230) 3.5608 2_655
C(394) O(25) 3.4151 4_564
C(396) C(187) 3.5208 4_564
C(396) C(191) 3.5657 4_564
C(396) C(237) 3.4657 2_655
C(397) C(187) 3.3516 4_564
C(397) C(188) 3.4254 4_564
C(397) C(237) 3.4915 2_655
C(398) C(187) 3.5587 4_564
C(399) O(25) 3.5656 4_564
C(399) O(31) 3.5197 4_564
C(399) O(35) 3.3789 .
C(401) O(25) 3.3174 4_564
C(401) O(38) 3.5865 1_565
C(403) C(7) 3.4803 1_565
C(403) C(8) 3.4634 1_565
C(406) C(456) 3.5178 .
C(411) C(48) 3.5594 .
C(411) C(373) 3.5428 .
C(411) C(374) 3.5658 .
C(412) C(373) 3.5671 .
C(414) C(55) 3.5194 .
C(414) C(450) 3.5622 .
C(417) C(101) 3.5377 .
C(426) C(492) 3.4726 .
C(431) C(492) 3.5679 .
C(432) C(359) 3.5678 4_554
C(446) C(470) 3.4537 2_545
C(446) C(471) 3.5918 2_545
C(450) C(414) 3.5622 .
C(456) C(406) 3.5178 .
C(460) C(513) 3.4864 .
C(465) C(513) 3.5972 .
C(470) C(446) 3.4537 2_555
C(471) C(446) 3.5918 2_555
C(472) C(267) 3.4707 .
C(488) C(499) 3.5340 .
C(488) C(504) 3.5099 .
C(489) C(504) 3.3840 .
C(492) C(426) 3.4726 .
C(492) C(431) 3.5679 .
C(499) C(488) 3.5340 .
C(501) C(256) 3.5494 3_566
C(501) C(257) 3.5151 3_566
C(504) C(48) 3.5642 .
C(504) C(488) 3.5099 .
C(504) C(489) 3.3840 .
C(512) O(32) 3.5599 .
C(513) C(460) 3.4864 .
C(513) C(465) 3.5972 .
S(1) H(4) 3.309 .
S(1) H(6) 3.211 .
S(1) H(31) 2.869 4_554
S(2) H(1) 3.347 4_555
S(2) H(3) 3.178 4_555
S(2) H(6) 3.576 4_555
S(2) H(8) 2.819 .
S(3) H(4) 3.186 .
S(3) H(5) 3.077 .
S(3) H(7) 3.101 4_554
S(3) H(32) 2.942 4_554
S(3) H(402) 3.261 4_554
S(4) H(16) 3.495 .
S(4) H(19) 3.278 .
S(4) H(20) 3.065 .
S(4) H(30) 2.845 4_565
S(5) H(14) 3.330 .
S(5) H(22) 3.268 4_564
S(5) H(24) 3.194 4_564
S(5) H(25) 3.352 .
S(5) H(26) 3.188 .
S(6) H(11) 3.321 .
S(6) H(12) 3.044 .
S(6) H(13) 2.828 .
S(6) H(242) 3.578 .
S(7) H(1) 3.173 4_555
S(7) H(2) 3.196 4_555
S(7) H(9) 2.857 .
S(7) H(33) 3.174 .
S(9) H(15) 2.816 2_645
S(9) H(25) 3.388 2_645
S(9) H(27) 3.140 2_645
S(9) H(281) 3.462 2_645
S(9) H(412) 3.414 2_645
S(10) H(10) 3.091 2_645
S(10) H(11) 3.263 2_645
S(10) H(22) 3.458 3_666
S(10) H(23) 3.014 3_666
S(10) H(273) 3.424 3_666
S(11) H(17) 3.232 .
S(11) H(18) 3.125 .
S(11) H(21) 3.469 .
S(11) H(35) 2.830 4_565
S(12) H(19) 3.346 4_564
S(12) H(21) 3.345 4_564
S(12) H(29) 2.904 .
S(12) H(36) 3.136 .
S(12) H(379) 3.408 .
S(13) H(16) 3.307 4_554
S(13) H(17) 3.368 4_554
S(13) H(28) 3.105 1_545
S(13) H(34) 2.858 1_545
O(1) H(1) 3.481 .
O(1) H(2) 2.598 .
O(1) H(3) 2.221 .
O(1) H(4) 3.442 .
O(1) H(6) 2.749 .
O(1) H(185) 2.588 .
O(1) H(211) 2.997 .
O(2) H(2) 3.562 .
O(2) H(31) 2.064 4_554
O(2) H(32) 3.393 4_554
O(2) H(33) 2.852 4_554
O(2) H(38) 3.111 .
O(2) H(393) 2.421 4_554
O(3) H(4) 2.177 .
O(3) H(5) 3.511 .
O(3) H(6) 2.633 .
O(3) H(31) 2.827 4_554
O(3) H(32) 3.585 4_554
O(3) H(221) 2.464 .
O(3) H(392) 3.117 4_554
O(4) H(19) 2.749 .
O(4) H(20) 3.235 .
O(4) H(28) 3.475 4_565
O(4) H(29) 2.946 4_565
O(4) H(30) 2.013 4_565
O(4) H(285) 2.959 .
O(4) H(379) 2.531 4_565
O(5) H(19) 2.829 .
O(5) H(20) 2.068 .
O(5) H(21) 3.432 .
O(5) H(86) 3.571 .
O(5) H(176) 3.568 .
O(5) H(284) 2.385 .
O(6) H(16) 2.109 .
O(6) H(17) 3.422 .
O(6) H(18) 2.644 .
O(6) H(30) 2.724 4_565
O(6) H(311) 2.479 .
O(6) H(369) 3.038 4_565
O(7) H(4) 2.823 .
O(7) H(5) 2.204 .
O(7) H(6) 3.564 .
O(7) H(7) 3.447 4_554
O(7) H(205) 3.413 4_554
O(7) H(220) 2.322 .
O(7) H(360) 3.152 3_665
O(7) H(361) 2.789 3_665
O(8) H(4) 2.559 .
O(8) H(5) 3.135 .
O(8) H(31) 2.890 4_554
O(8) H(32) 1.961 4_554
O(8) H(33) 3.359 4_554
O(8) H(221) 2.893 .
O(8) H(392) 2.401 4_554
O(8) H(402) 3.127 4_554
O(9) H(7) 1.877 4_554
O(9) H(8) 3.304 4_554
O(9) H(9) 2.997 4_554
O(9) H(32) 3.010 4_554
O(9) H(196) 2.390 4_554
O(9) H(205) 3.287 4_554
O(9) H(401) 3.282 4_554
O(9) H(402) 2.622 4_554
O(10) H(5) 3.567 4_555
O(10) H(7) 2.939 .
O(10) H(8) 2.071 .
O(10) H(9) 3.454 .
O(10) H(52) 3.281 .
O(10) H(205) 2.387 .
O(10) H(337) 3.369 .
O(11) H(1) 2.216 4_555
O(11) H(2) 3.527 4_555
O(11) H(3) 2.611 4_555
O(11) H(8) 2.703 .
O(11) H(9) 3.426 .
O(11) H(186) 2.394 4_555
O(11) H(206) 3.247 .
O(12) H(1) 3.470 4_555
O(12) H(3) 2.709 4_555
O(12) H(4) 3.459 4_555
O(12) H(5) 2.614 4_555
O(12) H(6) 2.188 4_555
O(12) H(185) 3.155 4_555
O(12) H(211) 2.561 4_555
O(13) H(7) 3.435 .
O(13) H(9) 2.804 .
O(13) H(31) 3.372 .
O(13) H(32) 2.765 .
O(13) H(33) 2.021 .
O(13) H(196) 2.910 .
O(13) H(402) 2.457 .
O(14) H(25) 2.310 .
O(14) H(26) 2.511 .
O(14) H(27) 3.520 .
O(14) H(257) 3.216 .
O(14) H(261) 3.395 .
O(14) H(409) 3.239 3_665
O(14) H(410) 2.872 3_665
O(15) H(10) 3.426 .
O(15) H(11) 2.266 .
O(15) H(12) 2.418 .
O(15) H(242) 3.190 .
O(15) H(254) 2.869 .
O(15) H(273) 3.513 4_564
O(15) H(352) 3.057 3_565
O(15) H(353) 3.392 3_565
O(16) H(1) 2.927 4_555
O(16) H(2) 3.594 4_555
O(16) H(7) 3.379 .
O(16) H(8) 3.097 .
O(16) H(9) 1.961 .
O(16) H(186) 3.160 4_555
O(16) H(196) 3.487 .
O(16) H(206) 2.436 .
O(17) H(14) 3.490 2_645
O(17) H(15) 3.097 2_645
O(17) H(25) 2.221 2_645
O(17) H(26) 3.475 2_645
O(17) H(27) 2.533 2_645
O(17) H(261) 2.400 2_645
O(17) H(281) 2.817 2_645
O(17) H(412) 3.318 2_645
O(18) H(10) 2.337 2_645
O(18) H(12) 2.718 2_645
O(18) H(15) 3.413 2_645
O(18) H(25) 3.544 2_645
O(18) H(27) 2.724 2_645
O(18) H(242) 3.475 2_645
O(18) H(246) 2.504 2_645
O(18) H(255) 3.560 2_645
O(18) H(412) 2.718 2_645
O(19) H(13) 3.129 2_645
O(19) H(14) 3.163 2_645
O(19) H(15) 1.850 2_645
O(19) H(237) 2.902 4_554
O(19) H(238) 3.286 4_554
O(19) H(278) 3.000 2_645
O(19) H(281) 2.995 2_645
O(20) H(22) 2.451 3_666
O(20) H(23) 2.370 3_666
O(20) H(24) 3.526 3_666
O(20) H(257) 3.442 2_645
O(20) H(273) 3.028 3_666
O(20) H(289) 2.973 4_555
O(20) H(290) 3.198 4_555
O(20) H(323) 3.374 3_666
O(21) H(10) 2.585 2_645
O(21) H(11) 3.358 2_645
O(21) H(23) 3.528 3_666
O(21) H(25) 3.575 2_645
O(21) H(26) 2.655 2_645
O(21) H(27) 2.289 2_645
O(21) H(246) 3.112 2_645
O(21) H(257) 3.455 2_645
O(21) H(412) 2.563 2_645
O(22) H(10) 2.584 2_645
O(22) H(11) 2.154 2_645
O(22) H(12) 3.456 2_645
O(22) H(23) 2.994 3_666
O(22) H(254) 2.487 2_645
O(22) H(273) 2.761 3_666
O(25) H(17) 2.821 .
O(25) H(18) 3.391 .
O(25) H(34) 3.010 4_565
O(25) H(35) 1.950 4_565
O(25) H(36) 3.401 4_565
O(25) H(310) 3.051 .
O(25) H(423) 2.446 4_565
O(26) H(12) 2.910 .
O(26) H(13) 1.932 .
O(26) H(14) 3.334 .
O(26) H(15) 2.962 .
O(26) H(242) 2.851 .
O(26) H(278) 2.498 .
O(26) H(279) 3.551 .
O(27) H(13) 2.801 .
O(27) H(14) 3.464 .
O(27) H(22) 3.568 4_564
O(27) H(23) 2.732 4_564
O(27) H(24) 2.238 4_564
O(27) H(269) 2.510 4_564
O(27) H(273) 3.366 4_564
O(27) H(279) 2.955 .
O(28) H(13) 3.078 .
O(28) H(14) 2.042 .
O(28) H(15) 3.453 .
O(28) H(22) 3.427 4_564
O(28) H(24) 2.763 4_564
O(28) H(25) 3.576 .
O(28) H(269) 3.024 4_564
O(28) H(279) 2.556 .
O(29) H(22) 2.164 4_564
O(29) H(23) 3.493 4_564
O(29) H(24) 2.593 4_564
O(29) H(26) 3.217 .
O(29) H(257) 3.105 .
O(29) H(269) 3.446 4_564
O(29) H(323) 2.381 4_564
O(29) H(409) 3.262 3_665
O(30) H(1) 2.601 4_555
O(30) H(2) 2.155 4_555
O(30) H(3) 3.450 4_555
O(30) H(33) 3.389 .
O(30) H(195) 2.408 4_555
O(30) H(298) 3.107 3_566
O(31) H(19) 3.373 .
O(31) H(20) 2.683 .
O(31) H(21) 2.067 .
O(31) H(35) 2.760 4_565
O(31) H(36) 3.531 4_565
O(31) H(275) 2.556 .
O(31) H(422) 3.160 4_565
O(32) H(16) 3.488 .
O(32) H(17) 2.787 .
O(32) H(18) 2.156 .
O(32) H(51E) 3.280 .
O(32) H(51F) 3.055 .
O(32) H(305) 2.404 .
O(32) H(343) 3.336 3_566
O(33) H(28) 2.853 .
O(33) H(29) 1.964 .
O(33) H(30) 3.336 .
O(33) H(36) 3.369 .
O(33) H(158) 3.122 3_665
O(33) H(374) 2.424 .
O(33) H(379) 3.063 .
O(34) H(19) 2.271 4_564
O(34) H(21) 2.731 4_564
O(34) H(29) 3.008 .
O(34) H(285) 2.556 4_564
O(34) H(378) 3.502 .
O(34) H(379) 2.682 .
O(35) H(19) 3.525 4_564
O(35) H(21) 2.917 4_564
O(35) H(34) 3.360 .
O(35) H(35) 2.912 .
O(35) H(36) 1.976 .
O(35) H(275) 3.235 4_564
O(35) H(422) 2.463 .
O(36) H(28) 3.223 1_545
O(36) H(34) 1.972 1_545
O(36) H(35) 3.308 1_545
O(36) H(36) 2.825 1_545
O(36) H(149) 3.514 .
O(36) H(413) 2.535 1_545
O(37) H(16) 2.832 4_554
O(37) H(17) 3.501 4_554
O(37) H(28) 1.955 1_545
O(37) H(29) 3.297 1_545
O(37) H(30) 2.789 1_545
O(37) H(311) 2.812 4_554
O(37) H(312) 3.568 4_554
O(37) H(369) 2.436 1_545
O(38) H(16) 2.711 4_554
O(38) H(17) 2.266 4_554
O(38) H(34) 2.845 1_545
O(38) H(310) 2.423 4_554
O(38) H(311) 3.428 4_554
O(38) H(423) 3.073 1_545
C(1) H(337) 3.438 .
C(2) H(337) 3.275 .
C(3) H(183) 3.424 4_555
C(3) H(338) 3.548 .
C(4) H(139) 3.483 2_545
C(4) H(182) 3.192 4_555
C(5) H(272) 3.050 1_545
C(5) H(274) 3.588 1_545
C(6) H(51B) 3.264 2_545
C(6) H(56) 3.436 1_545
C(6) H(272) 2.876 1_545
C(6) H(334) 3.418 .
C(7) H(51B) 3.484 2_545
C(7) H(272) 3.241 1_545
C(7) H(276) 3.505 .
C(7) H(424) 3.546 1_545
C(7) H(425) 3.291 1_545
C(8) H(425) 3.567 1_545
C(10) H(272) 3.545 1_545
C(10) H(274) 3.246 1_545
C(11) H(76) 3.281 .
C(11) H(274) 3.460 1_545
C(11) H(277) 3.535 .
C(11) H(316) 3.565 1_545
C(12) H(316) 3.579 1_545
C(12) H(338) 3.519 .
C(13) H(76) 3.418 .
C(13) H(316) 3.078 1_545
C(13) H(338) 3.509 .
C(14) H(52) 3.302 .
C(14) H(338) 3.561 .
C(15) H(360) 3.387 3_665
C(15) H(401) 3.448 4_554
C(16) H(401) 3.457 4_554
C(18) H(366) 3.148 1_545
C(19) H(365) 3.488 1_545
C(19) H(366) 3.453 1_545
C(20) H(132) 3.018 4_554
C(20) H(136) 3.465 4_554
C(20) H(365) 3.118 1_545
C(20) H(366) 3.334 1_545
C(21) H(136) 3.348 4_554
C(21) H(365) 3.448 1_545
C(21) H(375) 3.136 1_545
C(21) H(376) 3.141 1_545
C(22) H(375) 2.887 1_545
C(22) H(376) 3.073 1_545
C(23) H(66) 3.287 2_645
C(23) H(375) 3.137 1_545
C(23) H(377) 3.411 3_665
C(23) H(378) 3.553 3_665
C(24) H(370) 3.386 1_545
C(25) H(66) 3.389 2_645
C(25) H(358) 3.577 3_665
C(25) H(370) 3.372 1_545
C(25) H(371) 3.100 1_545
C(25) H(440) 3.195 2_645
C(26) H(359) 3.597 3_665
C(26) H(440) 3.539 2_645
C(27) H(46) 3.014 .
C(27) H(62) 3.414 2_645
C(27) H(359) 3.498 3_665
C(27) H(440) 3.294 2_645
C(28) H(360) 3.501 3_665
C(30) H(176) 3.581 .
C(31) H(367) 3.569 4_565
C(32) H(137) 3.277 .
C(32) H(174) 3.317 .
C(32) H(202) 3.389 .
C(32) H(366) 3.353 4_565
C(33) H(173) 3.453 .
C(33) H(174) 3.549 .
C(33) H(201) 3.477 .
C(33) H(202) 3.015 .
C(34) H(131) 3.348 .
C(34) H(173) 3.224 .
C(34) H(174) 3.568 .
C(34) H(202) 2.873 .
C(34) H(464) 3.446 .
C(35) H(173) 3.302 .
C(35) H(202) 3.458 .
C(35) H(464) 3.367 .
C(36) H(172) 3.276 .
C(36) H(210) 3.516 .
C(37) H(39) 3.487 .
C(37) H(210) 3.224 .
C(38) H(201) 3.278 .
C(39) H(199) 3.539 .
C(39) H(200) 3.524 .
C(39) H(201) 3.537 .
C(40) H(199) 3.482 .
C(41) H(92) 3.344 .
C(41) H(199) 2.980 .
C(41) H(450) 2.888 .
C(42) H(86) 3.566 .
C(42) H(450) 3.237 .
C(43) H(37) 3.580 .
C(44) H(167) 3.529 .
C(45) H(213) 3.591 .
C(46) H(213) 3.589 .
C(46) H(214) 3.529 .
C(47) H(282) 3.447 .
C(47) H(433) 3.280 .
C(48) H(133) 3.178 .
C(48) H(164) 3.232 .
C(48) H(433) 2.817 .
C(48) H(467) 3.459 .
C(49) H(163) 3.496 .
C(49) H(164) 3.448 .
C(49) H(385) 3.391 .
C(49) H(433) 3.114 .
C(50) H(85) 3.508 .
C(50) H(431) 3.491 .
C(51) H(85) 2.999 .
C(51) H(431) 3.411 .
C(52) H(282) 3.385 .
C(53) H(436) 3.247 .
C(53) H(437) 3.408 .
C(54) H(436) 3.267 .
C(55) H(37) 2.986 .
C(55) H(93) 3.443 .
C(55) H(436) 2.925 .
C(56) H(37) 2.915 .
C(56) H(38) 3.423 .
C(58) H(145) 3.557 4_554
C(59) H(145) 3.211 4_554
C(59) H(438) 3.173 .
C(60) H(145) 3.136 4_554
C(60) H(146) 3.210 4_554
C(60) H(349) 2.856 .
C(60) H(438) 3.318 .
C(61) H(145) 3.444 4_554
C(61) H(349) 3.188 .
C(62) H(211) 3.499 .
C(62) H(212) 3.192 .
C(62) H(270) 3.584 4_564
C(62) H(280) 3.172 .
C(62) H(435) 3.595 .
C(63) H(211) 3.424 .
C(63) H(212) 3.379 .
C(63) H(435) 3.469 .
C(65) H(140) 3.332 3_565
C(66) H(140) 2.877 3_565
C(66) H(298) 3.372 2_545
C(66) H(299) 2.968 2_545
C(66) H(452) 3.520 3_565
C(67) H(140) 3.288 3_565
C(67) H(298) 3.242 2_545
C(67) H(299) 2.983 2_545
C(67) H(452) 3.002 3_565
C(68) H(96) 3.417 3_565
C(68) H(250) 3.333 3_565
C(68) H(251) 3.479 3_565
C(68) H(298) 3.330 2_545
C(68) H(354) 3.308 .
C(68) H(452) 3.008 3_565
C(69) H(251) 3.168 3_565
C(69) H(298) 3.574 2_545
C(69) H(354) 3.047 .
C(69) H(452) 3.497 3_565
C(70) H(180) 3.300 .
C(71) H(180) 3.380 .
C(71) H(435) 3.128 .
C(72) H(179) 3.439 .
C(72) H(180) 3.175 .
C(72) H(435) 3.356 .
C(73) H(109) 3.309 2_545
C(73) H(179) 3.285 .
C(73) H(180) 2.876 .
C(73) H(228) 3.339 .
C(73) H(252) 2.990 3_565
C(73) H(449) 3.510 .
C(74) H(38) 3.461 .
C(74) H(180) 2.787 .
C(74) H(228) 2.986 .
C(74) H(251) 3.166 3_565
C(74) H(252) 3.045 3_565
C(75) H(180) 3.008 .
C(75) H(251) 3.210 3_565
C(78) H(367) 3.482 4_565
C(78) H(401) 3.037 .
C(78) H(402) 3.269 .
C(79) H(312) 3.561 .
C(79) H(339) 3.432 .
C(79) H(367) 3.561 4_565
C(79) H(368) 2.951 4_565
C(79) H(401) 3.018 .
C(79) H(402) 3.530 .
C(80) H(301) 3.285 .
C(80) H(302) 3.480 .
C(80) H(339) 3.401 .
C(80) H(368) 3.093 4_565
C(81) H(42) 3.020 .
C(81) H(170) 3.261 .
C(81) H(302) 3.383 .
C(81) H(339) 3.472 .
C(82) H(42) 3.032 .
C(82) H(226) 3.394 .
C(82) H(339) 3.592 .
C(84) H(367) 2.969 4_565
C(85) H(131) 3.400 .
C(85) H(154) 3.488 4_555
C(85) H(155) 3.326 4_555
C(85) H(366) 3.387 4_565
C(85) H(367) 3.249 4_565
C(86) H(70) 3.256 .
C(86) H(131) 3.194 .
C(86) H(154) 3.160 4_555
C(86) H(155) 3.180 4_555
C(86) H(362) 3.512 2_645
C(87) H(54) 2.908 .
C(87) H(154) 3.020 4_555
C(87) H(361) 3.556 2_645
C(87) H(362) 3.481 2_645
C(88) H(54) 3.177 .
C(88) H(154) 3.296 4_555
C(90) H(40) 3.554 .
C(90) H(337) 3.443 .
C(91) H(40) 3.252 .
C(91) H(100) 3.410 2_545
C(91) H(101) 3.353 2_545
C(91) H(102) 3.553 2_545
C(91) H(226) 3.310 .
C(91) H(336) 2.847 .
C(91) H(337) 3.242 .
C(92) H(39) 3.270 .
C(92) H(100) 3.463 2_545
C(92) H(102) 3.530 2_545
C(92) H(226) 3.006 .
C(92) H(336) 2.983 .
C(92) H(337) 3.296 .
C(92) H(388) 3.598 4_554
C(93) H(39) 2.867 .
C(93) H(168) 3.478 .
C(93) H(226) 3.107 .
C(93) H(337) 3.541 .
C(93) H(388) 3.353 4_554
C(93) H(389) 2.998 4_554
C(94) H(51) 2.608 2_655
C(94) H(234) 3.492 3_666
C(95) H(168) 3.508 .
C(95) H(226) 3.489 .
C(95) H(389) 3.107 4_554
C(97) H(172) 3.546 .
C(98) H(184) 3.386 .
C(98) H(185) 3.440 .
C(98) H(271) 3.498 4_564
C(99) H(184) 3.157 .
C(99) H(185) 3.480 .
C(99) H(270) 3.123 4_564
C(99) H(271) 3.560 4_564
C(100) H(172) 3.471 .
C(100) H(270) 3.478 4_564
C(101) H(172) 3.340 .
C(101) H(173) 3.279 .
C(101) H(439) 3.456 .
C(102) H(172) 3.367 .
C(103) H(153) 3.269 4_554
C(104) H(153) 3.205 4_554
C(104) H(271) 3.043 4_564
C(105) H(152) 3.255 4_554
C(105) H(153) 2.982 4_554
C(105) H(271) 3.273 4_564
C(105) H(316) 3.477 4_564
C(105) H(411) 3.076 .
C(106) H(52) 3.297 4_554
C(106) H(81) 3.411 4_554
C(106) H(152) 3.278 4_554
C(106) H(153) 2.791 4_554
C(106) H(230) 3.547 4_554
C(106) H(263) 3.122 3_665
C(107) H(52) 2.848 4_554
C(107) H(153) 2.850 4_554
C(107) H(230) 3.261 4_554
C(107) H(263) 3.036 3_665
C(107) H(264) 3.003 3_665
C(108) H(153) 3.083 4_554
C(108) H(264) 3.030 3_665
C(108) H(361) 3.415 3_665
C(110) H(360) 3.562 3_665
C(111) H(62) 3.523 2_645
C(111) H(63) 3.479 2_645
C(111) H(128) 3.482 .
C(111) H(360) 3.321 3_665
C(111) H(391) 3.416 4_554
C(112) H(62) 3.514 2_645
C(112) H(63) 3.359 2_645
C(112) H(128) 3.082 .
C(112) H(360) 3.224 3_665
C(113) H(128) 3.447 .
C(113) H(264) 3.511 3_665
C(113) H(286) 3.151 3_665
C(113) H(360) 3.379 3_665
C(113) H(409) 3.403 .
C(114) H(264) 3.177 3_665
C(115) H(93) 2.986 .
C(115) H(102) 3.489 2_545
C(115) H(394) 3.355 4_554
C(116) H(93) 3.518 .
C(116) H(102) 3.235 2_545
C(116) H(200) 3.445 .
C(116) H(208) 3.514 .
C(117) H(102) 2.991 2_545
C(118) H(102) 2.963 2_545
C(118) H(454) 3.557 2_545
C(119) H(102) 3.246 2_545
C(119) H(454) 3.066 2_545
C(120) H(93) 3.175 .
C(120) H(102) 3.443 2_545
C(120) H(194) 3.132 .
C(120) H(394) 3.409 4_554
C(120) H(454) 3.441 2_545
C(121) H(93) 3.295 .
C(121) H(168) 3.136 .
C(121) H(180) 3.505 .
C(121) H(209) 3.413 .
C(121) H(393) 3.378 4_554
C(121) H(394) 3.198 4_554
C(122) H(299) 3.472 3_566
C(122) H(300) 3.364 3_566
C(122) H(339) 3.408 .
C(122) H(340) 2.903 .
C(123) H(106) 3.350 2_545
C(123) H(111) 2.954 2_545
C(123) H(252) 3.499 3_565
C(123) H(454) 3.048 2_545
C(124) H(78) 3.208 .
C(125) H(78) 3.434 .
C(125) H(112) 3.569 2_645
C(125) H(445) 3.262 .
C(126) H(71) 3.440 .
C(126) H(445) 3.031 .
C(127) H(71) 2.964 .
C(127) H(218) 3.327 4_555
C(127) H(219) 3.174 4_555
C(127) H(263) 3.568 2_645
C(127) H(444) 3.279 .
C(127) H(445) 3.399 .
C(128) H(71) 2.981 .
C(128) H(219) 3.490 4_555
C(129) H(71) 3.461 .
C(129) H(277) 3.339 .
C(129) H(338) 3.372 .
C(130) H(78) 3.308 .
C(130) H(161) 3.006 .
C(130) H(371) 3.154 1_545
C(130) H(399) 3.261 4_554
C(131) H(59) 3.546 2_645
C(131) H(60) 3.300 2_645
C(131) H(81) 3.274 .
C(131) H(262) 3.071 2_645
C(131) H(263) 3.356 2_645
C(131) H(444) 3.557 .
C(131) H(445) 3.417 .
C(132) H(71) 3.472 .
C(132) H(204) 3.416 .
C(132) H(205) 3.529 .
C(132) H(219) 3.059 4_555
C(132) H(338) 3.068 .
C(132) H(389) 3.216 4_554
C(132) H(390) 3.561 4_554
C(133) H(290) 3.417 4_555
C(134) H(126) 3.123 3_666
C(134) H(289) 3.593 4_555
C(135) H(238) 3.390 4_554
C(135) H(255) 3.386 2_645
C(136) H(237) 3.535 4_554
C(138) H(58) 2.901 3_666
C(138) H(283) 3.013 3_666
C(140) H(290) 3.363 4_555
C(141) H(283) 3.398 3_666
C(141) H(291) 3.469 4_555
C(142) H(58) 3.551 3_666
C(142) H(283) 3.248 3_666
C(142) H(292) 3.597 4_555
C(142) H(380) 3.375 3_666
C(143) H(59) 3.585 3_666
C(143) H(383) 2.962 3_666
C(143) H(384) 3.541 3_666
C(144) H(233) 3.532 4_555
C(144) H(383) 3.538 3_666
C(145) H(104) 2.841 3_666
C(146) H(104) 2.924 3_666
C(146) H(119) 3.576 3_666
C(146) H(380) 3.320 3_666
C(146) H(456) 3.319 3_666
C(147) H(380) 2.983 3_666
C(148) H(126) 3.467 3_666
C(148) H(380) 3.232 3_666
C(148) H(461) 3.528 3_666
C(149) H(238) 3.261 4_554
C(149) H(255) 3.323 2_645
C(150) H(239) 3.475 4_554
C(150) H(417) 3.508 2_645
C(152) H(241) 3.011 2_655
C(153) H(189) 3.478 3_565
C(153) H(241) 3.058 2_655
C(154) H(96) 3.473 .
C(154) H(105) 3.397 .
C(154) H(189) 3.320 3_565
C(154) H(241) 3.048 2_655
C(155) H(105) 3.299 .
C(155) H(119) 3.483 .
C(155) H(120) 3.167 .
C(155) H(188) 3.118 3_565
C(155) H(189) 3.594 3_565
C(155) H(241) 3.013 2_655
C(155) H(293) 3.581 2_655
C(156) H(241) 2.935 2_655
C(156) H(420) 3.288 .
C(158) H(255) 3.153 .
C(158) H(412) 3.266 .
C(159) H(255) 3.021 .
C(159) H(324) 3.467 4_564
C(159) H(412) 3.419 .
C(159) H(421) 3.137 .
C(160) H(283) 3.398 4_564
C(160) H(295) 3.488 4_564
C(160) H(380) 3.553 4_564
C(160) H(421) 3.577 .
C(161) H(107) 3.166 4_564
C(161) H(296) 3.465 4_564
C(162) H(352) 3.594 3_565
C(163) H(189) 3.235 3_565
C(163) H(297) 3.371 4_564
C(163) H(352) 3.440 3_565
C(164) H(189) 3.543 3_565
C(164) H(190) 3.347 3_565
C(164) H(297) 3.503 4_564
C(164) H(352) 3.299 3_565
C(165) H(44) 3.186 3_565
C(165) H(110) 3.546 4_564
C(165) H(352) 3.330 3_565
C(165) H(353) 3.537 3_565
C(166) H(44) 3.438 3_565
C(166) H(110) 3.184 4_564
C(166) H(124) 2.880 4_564
C(166) H(318) 3.587 4_564
C(166) H(352) 3.465 3_565
C(166) H(353) 3.274 3_565
C(167) H(124) 3.142 4_564
C(167) H(352) 3.585 3_565
C(168) H(410) 3.275 3_665
C(169) H(353) 3.530 3_565
C(171) H(325) 3.478 4_564
C(172) H(88) 3.592 2_555
C(172) H(182) 3.456 4_565
C(172) H(272) 3.450 .
C(172) H(317) 3.420 .
C(172) H(349) 3.450 4_565
C(173) H(246) 3.292 .
C(173) H(247) 2.885 .
C(173) H(324) 2.940 4_564
C(173) H(325) 3.375 4_564
C(173) H(421) 3.428 .
C(174) H(324) 2.936 4_564
C(174) H(325) 3.404 4_564
C(175) H(235) 2.831 2_655
C(176) H(224) 3.405 3_665
C(176) H(235) 2.871 2_655
C(177) H(67) 3.300 3_665
C(177) H(223) 3.465 3_665
C(177) H(224) 3.297 3_665
C(177) H(235) 2.924 2_655
C(178) H(67) 3.058 3_665
C(178) H(223) 3.035 3_665
C(178) H(235) 2.953 2_655
C(178) H(364) 3.404 2_655
C(179) H(235) 2.860 2_655
C(179) H(325) 3.164 4_564
C(179) H(359) 3.482 .
C(182) H(50) 2.972 2_655
C(182) H(73) 3.456 2_655
C(182) H(74) 3.429 2_655
C(182) H(81) 3.316 2_655
C(183) H(50) 3.074 2_655
C(183) H(81) 3.068 2_655
C(183) H(219) 3.486 3_665
C(183) H(410) 3.303 3_665
C(184) H(225) 3.496 3_665
C(184) H(361) 3.428 .
C(184) H(410) 3.313 3_665
C(185) H(298) 3.374 3_566
C(186) H(51F) 3.536 .
C(186) H(343) 3.548 3_566
C(187) H(343) 3.319 3_566
C(187) H(420) 3.594 4_565
C(188) H(420) 3.286 4_565
C(189) H(507) 3.564 .
C(190) H(158) 3.399 3_665
C(191) H(419) 3.287 4_565
C(191) H(420) 3.387 4_565
C(191) H(460) 3.564 4_565
C(192) H(66) 3.488 4_564
C(192) H(325) 3.549 4_564
C(193) H(328) 3.309 .
C(194) H(328) 2.789 .
C(197) H(83) 2.833 1_565
C(197) H(151) 3.512 1_565
C(198) H(183) 3.598 4_565
C(198) H(279) 3.356 4_565
C(198) H(280) 3.242 4_565
C(199) H(183) 3.558 4_565
C(199) H(184) 2.996 4_565
C(199) H(279) 3.488 4_565
C(199) H(280) 2.989 4_565
C(199) H(405) 3.476 4_565
C(200) H(184) 3.232 4_565
C(200) H(216) 3.449 4_565
C(200) H(217) 3.553 4_565
C(200) H(405) 3.392 4_565
C(201) H(348) 3.014 4_565
C(202) H(57) 3.420 .
C(202) H(348) 3.054 4_565
C(202) H(349) 3.470 4_565
C(202) H(425) 3.521 .
C(203) H(348) 2.999 4_565
C(203) H(426) 3.588 .
C(204) H(183) 3.307 4_565
C(204) H(348) 3.025 4_565
C(205) H(248) 3.370 4_565
C(205) H(421) 3.407 4_565
C(205) H(422) 3.506 4_565
C(206) H(149) 3.406 .
C(207) H(51C) 3.591 2_545
C(207) H(149) 3.494 .
C(208) H(399) 3.518 4_554
C(209) H(399) 2.853 4_554
C(210) H(47) 3.387 .
C(210) H(76) 3.304 .
C(210) H(231) 3.452 .
C(210) H(398) 3.282 4_554
C(210) H(399) 3.151 4_554
C(211) H(388) 3.515 4_554
C(211) H(398) 3.271 4_554
C(213) H(237) 3.556 3_666
C(214) H(95) 3.158 .
C(216) H(269) 3.347 4_564
C(216) H(270) 3.278 4_564
C(217) H(184) 3.588 .
C(217) H(212) 3.052 .
C(217) H(213) 3.589 .
C(217) H(269) 3.444 4_564
C(217) H(270) 2.974 4_564
C(218) H(403) 3.009 .
C(219) H(384) 3.569 .
C(219) H(403) 2.872 .
C(220) H(213) 3.448 .
C(220) H(403) 3.019 .
C(223) H(294) 3.090 .
C(224) H(248) 2.925 4_565
C(224) H(294) 3.264 .
C(225) H(294) 2.890 .
C(225) H(430) 3.407 .
C(227) H(65) 3.086 .
C(227) H(176) 3.532 .
C(227) H(378) 3.488 4_565
C(227) H(379) 3.526 4_565
C(228) H(224) 3.294 3_665
C(229) H(417) 3.095 2_645
C(230) H(240) 3.597 4_554
C(230) H(416) 3.419 2_645
C(230) H(417) 3.140 2_645
C(231) H(125) 3.568 2_645
C(231) H(126) 3.023 2_645
C(231) H(427) 2.971 2_645
C(232) H(126) 3.505 2_645
C(232) H(232) 3.502 4_554
C(232) H(427) 3.380 2_645
C(233) H(67) 3.360 .
C(233) H(68) 3.424 .
C(234) H(58) 3.562 2_645
C(234) H(67) 3.471 .
C(234) H(68) 3.504 .
C(234) H(416) 3.228 2_645
C(234) H(443) 3.236 .
C(235) H(416) 2.981 2_645
C(236) H(58) 3.461 2_645
C(236) H(416) 3.277 2_645
C(237) H(119) 3.556 2_645
C(237) H(238) 3.541 4_554
C(237) H(239) 3.558 4_554
C(237) H(419) 3.367 2_645
C(237) H(420) 3.413 2_645
C(238) H(51F) 2.987 .
C(238) H(507) 3.303 .
C(239) H(51F) 3.539 .
C(239) H(331) 3.293 4_565
C(239) H(507) 2.875 .
C(240) H(51G) 3.522 .
C(240) H(245) 3.478 4_565
C(241) H(245) 3.202 4_565
C(242) H(250) 3.161 4_565
C(243) H(250) 3.420 4_565
C(244) H(41) 3.494 3_566
C(244) H(188) 3.378 2_555
C(244) H(339) 3.407 3_566
C(244) H(387) 3.359 4_565
C(245) H(41) 3.178 3_566
C(245) H(120) 3.559 4_565
C(245) H(340) 3.304 3_566
C(245) H(387) 2.931 4_565
C(245) H(460) 3.572 4_565
C(246) H(245) 3.462 4_565
C(246) H(387) 3.116 4_565
C(248) H(171) 3.391 .
C(249) H(171) 3.358 .
C(249) H(198) 2.898 .
C(250) H(170) 3.446 .
C(250) H(171) 3.150 .
C(250) H(198) 3.194 .
C(250) H(199) 3.390 .
C(250) H(340) 3.544 .
C(250) H(341) 3.150 .
C(251) H(86) 3.459 .
C(251) H(117) 3.071 2_545
C(251) H(170) 3.450 .
C(251) H(171) 2.981 .
C(251) H(308) 3.424 3_566
C(251) H(450) 3.033 .
C(252) H(51D) 2.985 .
C(252) H(51E) 3.541 .
C(252) H(86) 2.883 .
C(252) H(117) 3.316 2_545
C(252) H(171) 2.991 .
C(252) H(308) 3.158 3_566
C(252) H(450) 3.499 .
C(253) H(51D) 3.372 .
C(253) H(51E) 3.382 .
C(253) H(171) 3.205 .
C(253) H(307) 3.528 3_566
C(255) H(307) 2.944 3_566
C(255) H(344) 3.536 .
C(256) H(51E) 2.941 3_566
C(256) H(306) 3.255 3_566
C(256) H(307) 2.984 3_566
C(256) H(343) 3.416 3_566
C(256) H(344) 3.463 .
C(256) H(501) 2.890 3_566
C(257) H(51E) 3.515 3_566
C(257) H(115) 3.037 4_565
C(257) H(342) 2.962 3_566
C(257) H(343) 3.075 3_566
C(257) H(501) 2.626 3_566
C(258) H(51A) 3.326 3_566
C(258) H(115) 3.055 4_565
C(258) H(342) 2.850 3_566
C(258) H(343) 3.067 3_566
C(258) H(424) 3.282 4_565
C(258) H(501) 3.122 3_566
C(259) H(343) 3.361 3_566
C(259) H(423) 3.523 4_565
C(260) H(276) 3.556 4_555
C(261) H(198) 3.391 .
C(261) H(276) 3.502 4_555
C(261) H(368) 3.285 4_565
C(261) H(369) 3.300 4_565
C(262) H(197) 2.963 .
C(262) H(198) 3.457 .
C(262) H(276) 3.339 4_555
C(262) H(368) 3.028 4_565
C(262) H(369) 3.358 4_565
C(263) H(197) 3.089 .
C(263) H(276) 3.276 4_555
C(263) H(397) 3.111 .
C(264) H(51C) 3.032 3_566
C(264) H(276) 3.326 4_555
C(264) H(334) 3.491 4_555
C(264) H(346) 3.600 .
C(264) H(396) 3.532 .
C(265) H(51C) 3.029 3_566
C(265) H(276) 3.431 4_555
C(266) H(83) 3.092 1_565
C(266) H(151) 3.489 1_565
C(266) H(152) 3.207 1_565
C(266) H(217) 3.452 4_565
C(266) H(405) 3.493 4_565
C(267) H(57) 3.442 .
C(267) H(348) 3.047 4_565
C(267) H(425) 3.081 .
C(267) H(426) 3.410 .
C(267) H(458) 3.143 .
C(268) H(125) 3.176 .
C(268) H(348) 3.011 4_565
C(268) H(426) 3.277 .
C(270) H(289) 3.343 2_655
C(270) H(426) 3.441 .
C(271) H(289) 3.324 2_655
C(271) H(414) 3.526 .
C(271) H(427) 3.554 .
C(272) H(68) 3.346 2_655
C(272) H(142) 3.413 2_655
C(272) H(290) 3.598 2_655
C(272) H(414) 3.539 .
C(273) H(82) 3.553 1_565
C(273) H(83) 3.292 1_565
C(273) H(258) 3.260 4_565
C(273) H(463) 3.566 2_655
C(274) H(83) 3.157 1_565
C(275) H(247) 2.987 4_565
C(275) H(248) 3.535 4_565
C(275) H(267) 3.501 4_565
C(275) H(421) 3.129 4_565
C(275) H(422) 3.444 4_565
C(276) H(247) 3.448 4_565
C(276) H(260) 3.439 4_565
C(276) H(267) 3.056 4_565
C(276) H(364) 3.303 3_666
C(277) H(65) 3.403 .
C(277) H(234) 3.483 3_666
C(277) H(267) 2.992 4_565
C(277) H(358) 3.465 4_565
C(277) H(364) 2.824 3_666
C(278) H(65) 2.999 .
C(278) H(234) 3.167 3_666
C(278) H(267) 3.401 4_565
C(278) H(364) 3.553 3_666
C(278) H(441) 3.369 .
C(279) H(75) 2.817 2_655
C(279) H(325) 3.428 4_564
C(280) H(74) 3.478 2_655
C(280) H(75) 3.092 2_655
C(280) H(325) 3.471 4_564
C(281) H(223) 3.493 3_665
C(281) H(235) 2.930 2_655
C(281) H(326) 3.457 4_564
C(281) H(359) 3.261 .
C(281) H(364) 3.107 2_655
C(282) H(107) 2.945 4_564
C(282) H(295) 3.086 4_564
C(282) H(296) 3.434 4_564
C(282) H(380) 3.497 4_564
C(283) H(399) 3.553 4_554
C(284) H(47) 3.520 .
C(284) H(77) 3.232 .
C(284) H(399) 2.856 4_554
C(285) H(51C) 3.363 2_545
C(285) H(147) 3.583 .
C(285) H(396) 3.564 4_554
C(285) H(397) 3.399 4_554
C(286) H(146) 3.582 .
C(286) H(397) 3.424 4_554
C(287) H(139) 3.383 2_545
C(287) H(141) 3.531 2_545
C(287) H(146) 3.305 .
C(287) H(396) 3.108 4_554
C(288) H(139) 3.524 2_545
C(288) H(141) 3.593 2_545
C(288) H(145) 3.444 .
C(288) H(146) 3.485 .
C(288) H(207) 3.466 .
C(288) H(208) 3.348 .
C(288) H(388) 3.373 4_554
C(289) H(53) 3.564 .
C(289) H(145) 3.264 .
C(289) H(388) 3.085 4_554
C(289) H(389) 3.135 4_554
C(290) H(53) 3.085 .
C(290) H(231) 3.380 .
C(290) H(388) 3.176 4_554
C(290) H(389) 3.207 4_554
C(291) H(298) 3.538 3_566
C(291) H(299) 3.575 3_566
C(293) H(41) 3.204 .
C(293) H(42) 3.491 .
C(293) H(300) 3.322 3_566
C(293) H(301) 3.382 .
C(293) H(302) 3.015 .
C(294) H(266) 3.351 3_566
C(294) H(301) 3.300 .
C(294) H(302) 3.056 .
C(295) H(123) 3.042 2_545
C(295) H(266) 3.066 3_566
C(295) H(302) 2.902 .
C(296) H(123) 3.186 2_545
C(296) H(265) 3.241 3_566
C(296) H(266) 3.322 3_566
C(296) H(308) 3.174 3_566
C(296) H(309) 3.373 3_566
C(297) H(51E) 3.548 3_566
C(297) H(265) 3.134 3_566
C(297) H(306) 3.066 .
C(297) H(307) 3.374 .
C(297) H(308) 3.544 3_566
C(298) H(51E) 3.165 3_566
C(298) H(306) 3.033 .
C(298) H(307) 3.420 .
C(299) H(301) 3.569 .
C(300) H(314) 3.346 .
C(300) H(315) 3.471 .
C(301) H(314) 3.299 .
C(302) H(51H) 3.393 3_566
C(302) H(314) 3.071 .
C(302) H(396) 3.550 .
C(304) H(353) 3.429 3_565
C(305) H(57) 3.291 4_564
C(305) H(182) 3.381 .
C(305) H(183) 3.590 .
C(305) H(355) 3.534 3_565
C(307) H(89) 3.096 .
C(307) H(94) 3.491 .
C(307) H(192) 3.429 .
C(309) H(191) 3.566 .
C(309) H(355) 3.422 3_565
C(310) H(191) 3.236 .
C(310) H(192) 3.513 .
C(310) H(351) 3.578 3_565
C(311) H(190) 3.440 .
C(311) H(350) 3.572 3_565
C(312) H(110) 3.559 2_545
C(312) H(458) 3.380 2_545
C(313) H(94) 3.164 3_565
C(313) H(96) 3.288 3_565
C(313) H(190) 2.970 .
C(314) H(192) 3.333 .
C(314) H(458) 3.150 2_545
C(315) H(89) 3.585 .
C(315) H(192) 3.112 .
C(317) H(328) 3.034 .
C(317) H(415) 3.495 .
C(318) H(66) 3.540 4_564
C(318) H(260) 3.302 .
C(318) H(325) 3.577 4_564
C(319) H(260) 3.320 .
C(319) H(329) 3.411 .
C(320) H(62) 3.253 4_564
C(320) H(260) 3.339 .
C(320) H(330) 3.535 .
C(321) H(264) 3.518 .
C(321) H(286) 3.297 .
C(322) H(154) 3.430 3_665
C(322) H(204) 3.400 2_655
C(322) H(220) 3.585 3_665
C(322) H(264) 3.221 .
C(323) H(74) 3.258 2_655
C(323) H(204) 3.420 2_655
C(324) H(74) 3.583 2_655
C(324) H(329) 3.207 .
C(325) H(74) 3.539 2_655
C(325) H(75) 3.470 2_655
C(325) H(130) 3.547 2_655
C(325) H(328) 2.991 .
C(325) H(329) 3.479 .
C(326) H(291) 3.544 4_555
C(326) H(326) 3.345 3_666
C(328) H(163) 3.461 4_564
C(329) H(137) 3.502 4_564
C(329) H(138) 3.264 4_564
C(329) H(163) 3.256 4_564
C(330) H(137) 3.521 4_564
C(330) H(155) 3.221 1_565
C(330) H(156) 3.570 1_565
C(330) H(163) 3.283 4_564
C(330) H(164) 3.257 4_564
C(330) H(202) 3.489 4_564
C(331) H(163) 3.508 4_564
C(331) H(201) 3.472 4_564
C(331) H(401) 3.433 4_564
C(332) H(311) 3.450 4_564
C(332) H(312) 3.043 4_564
C(332) H(400) 3.319 4_564
C(332) H(401) 3.247 4_564
C(333) H(311) 3.304 4_564
C(333) H(312) 3.205 4_564
C(333) H(400) 3.287 4_564
C(334) H(332) 3.524 1_565
C(335) H(400) 3.181 4_564
C(336) H(48) 3.374 1_565
C(336) H(160) 3.319 1_565
C(336) H(332) 3.447 1_565
C(336) H(333) 3.528 1_565
C(336) H(377) 3.347 3_675
C(336) H(400) 3.541 4_564
C(337) H(332) 3.088 1_565
C(337) H(333) 3.240 1_565
C(337) H(377) 2.937 3_675
C(338) H(332) 2.896 1_565
C(338) H(376) 3.317 3_675
C(338) H(377) 3.121 3_675
C(339) H(332) 3.155 1_565
C(339) H(376) 3.114 3_675
C(340) H(138) 3.367 4_564
C(340) H(158) 3.501 3_665
C(341) H(138) 3.288 4_564
C(341) H(376) 2.995 3_675
C(342) H(138) 3.143 4_564
C(342) H(157) 3.387 1_565
C(342) H(158) 3.490 1_565
C(342) H(158) 3.514 3_665
C(342) H(375) 3.217 3_675
C(342) H(376) 3.167 3_675
C(343) H(138) 3.108 4_564
C(343) H(158) 3.214 3_665
C(343) H(159) 2.908 3_665
C(343) H(375) 3.539 3_675
C(343) H(466) 2.740 4_564
C(344) H(138) 3.198 4_564
C(344) H(158) 3.059 3_665
C(344) H(159) 2.910 3_665
C(344) H(285) 3.534 4_564
C(344) H(386) 3.303 4_564
C(344) H(466) 2.890 4_564
C(345) H(138) 3.314 4_564
C(345) H(158) 3.210 3_665
C(345) H(285) 3.380 4_564
C(346) H(248) 3.178 4_565
C(346) H(294) 3.272 .
C(346) H(295) 3.263 .
C(346) H(331) 3.452 4_565
C(347) H(97) 3.540 .
C(347) H(294) 3.074 .
C(347) H(295) 3.247 .
C(347) H(429) 3.184 .
C(347) H(507) 3.366 .
C(348) H(51F) 3.132 .
C(348) H(87) 3.078 .
C(348) H(97) 3.532 .
C(348) H(294) 2.895 .
C(348) H(429) 3.295 .
C(348) H(430) 3.336 .
C(349) H(176) 3.561 .
C(349) H(236) 3.094 3_666
C(349) H(430) 3.230 .
C(350) H(176) 3.266 .
C(350) H(236) 3.194 3_666
C(350) H(430) 3.510 .
C(350) H(431) 3.415 .
C(350) H(441) 3.513 .
C(351) H(114) 3.595 .
C(351) H(175) 3.044 .
C(351) H(176) 3.108 .
C(351) H(434) 3.593 .
C(351) H(441) 3.533 .
C(352) H(65) 3.178 .
C(352) H(113) 3.560 .
C(352) H(175) 3.048 .
C(352) H(176) 3.216 .
C(352) H(378) 3.352 4_565
C(353) H(120) 2.970 .
C(353) H(241) 2.942 2_655
C(353) H(293) 3.255 2_655
C(353) H(420) 3.490 .
C(355) H(347) 3.291 .
C(356) H(209) 3.567 4_555
C(357) H(209) 2.862 4_555
C(358) H(53) 3.064 4_555
C(358) H(209) 2.835 4_555
C(358) H(210) 3.414 4_555
C(358) H(231) 3.295 4_555
C(358) H(338) 3.580 4_555
C(359) H(53) 3.518 4_555
C(359) H(70) 3.328 4_555
C(359) H(71) 3.499 4_555
C(359) H(72) 3.289 4_555
C(359) H(167) 3.088 4_555
C(359) H(209) 3.529 4_555
C(359) H(231) 3.585 4_555
C(360) H(72) 3.239 4_555
C(360) H(167) 2.864 4_555
C(360) H(222) 3.422 4_555
C(361) H(162) 3.254 4_555
C(361) H(167) 3.449 4_555
C(362) H(38) 3.348 4_555
C(362) H(208) 3.385 4_555
C(362) H(209) 3.557 4_555
C(362) H(347) 3.214 .
C(363) H(38) 3.267 4_555
C(363) H(208) 2.984 4_555
C(363) H(347) 3.131 .
C(364) H(51H) 3.069 3_566
C(364) H(100) 3.255 3_566
C(364) H(208) 3.404 4_555
C(364) H(346) 3.161 .
C(364) H(347) 3.054 .
C(365) H(51H) 3.475 3_566
C(365) H(313) 3.579 .
C(365) H(314) 3.405 .
C(365) H(335) 3.038 4_555
C(365) H(346) 3.006 .
C(365) H(347) 3.101 .
C(365) H(509) 3.489 3_566
C(366) H(313) 2.984 .
C(366) H(347) 3.217 .
C(367) H(313) 3.492 .
C(369) H(46) 3.489 4_555
C(369) H(47) 3.155 4_555
C(370) H(312) 2.917 .
C(370) H(313) 3.572 .
C(370) H(370) 3.564 4_565
C(371) H(196) 3.191 .
C(371) H(197) 2.967 .
C(371) H(312) 3.125 .
C(371) H(313) 3.453 .
C(372) H(196) 3.163 .
C(372) H(197) 3.227 .
C(372) H(313) 3.390 .
C(373) H(80) 3.561 2_655
C(373) H(410) 3.477 3_665
C(374) H(80) 3.398 2_655
C(374) H(214) 3.324 .
C(374) H(433) 3.596 .
C(374) H(446) 3.360 2_655
C(376) H(214) 3.357 .
C(376) H(411) 3.558 3_665
C(376) H(446) 3.386 2_655
C(378) H(51) 3.018 2_655
C(378) H(259) 3.584 4_565
C(378) H(330) 3.447 4_565
C(379) H(84) 3.371 4_554
C(379) H(216) 3.361 .
C(379) H(217) 3.331 .
C(379) H(446) 3.598 4_554
C(380) H(84) 3.470 2_655
C(380) H(407) 3.531 3_665
C(381) H(216) 3.244 .
C(381) H(217) 3.425 .
C(382) H(84) 3.125 2_655
C(382) H(129) 3.525 .
C(382) H(224) 3.595 .
C(382) H(225) 3.225 .
C(382) H(405) 3.500 3_665
C(383) H(224) 3.148 .
C(383) H(225) 2.993 .
C(383) H(405) 3.302 3_665
C(384) H(80) 2.954 4_554
C(384) H(225) 3.254 .
C(385) H(80) 2.698 4_554
C(385) H(216) 3.573 .
C(385) H(217) 3.110 .
C(385) H(446) 3.268 4_554
C(386) H(246) 3.254 .
C(386) H(247) 3.164 .
C(386) H(325) 3.384 4_564
C(388) H(356) 3.306 .
C(389) H(320) 3.141 .
C(389) H(356) 2.864 .
C(390) H(142) 3.088 2_655
C(390) H(320) 2.894 .
C(390) H(321) 3.154 .
C(390) H(356) 2.709 .
C(390) H(357) 3.413 .
C(391) H(68) 3.079 2_655
C(391) H(320) 3.464 .
C(391) H(321) 3.092 .
C(391) H(356) 3.032 .
C(391) H(357) 2.836 .
C(391) H(443) 3.509 2_655
C(392) H(256) 3.556 .
C(392) H(356) 3.438 .
C(392) H(357) 3.294 .
C(392) H(443) 3.325 2_655
C(393) H(256) 3.204 .
C(393) H(356) 3.589 .
C(395) H(121) 3.596 .
C(395) H(265) 3.303 4_564
C(395) H(287) 3.106 2_655
C(396) H(265) 3.170 4_564
C(396) H(266) 3.191 4_564
C(396) H(287) 3.143 2_655
C(396) H(293) 2.808 2_655
C(396) H(460) 3.563 .
C(397) H(255) 3.571 .
C(397) H(265) 3.363 4_564
C(397) H(293) 3.008 2_655
C(398) H(255) 3.158 .
C(398) H(256) 3.347 .
C(398) H(275) 3.534 4_564
C(398) H(324) 3.089 4_564
C(399) H(256) 3.259 .
C(399) H(275) 3.547 4_564
C(399) H(324) 3.312 4_564
C(401) H(121) 3.234 .
C(401) H(149) 3.418 1_565
C(401) H(310) 3.515 4_564
C(402) H(121) 2.956 .
C(402) H(122) 3.598 .
C(402) H(148) 2.990 1_565
C(402) H(149) 3.120 1_565
C(402) H(309) 3.282 4_564
C(403) H(121) 3.434 .
C(403) H(148) 3.071 1_565
C(403) H(149) 3.050 1_565
C(403) H(462) 3.022 .
C(404) H(149) 3.256 1_565
C(404) H(288) 3.429 2_655
C(404) H(319) 3.360 .
C(404) H(462) 3.087 .
C(405) H(149) 3.552 1_565
C(405) H(288) 3.122 2_655
C(405) H(320) 3.361 .
C(406) H(95) 3.003 .
C(406) H(237) 3.540 3_666
C(406) H(238) 3.345 3_666
C(406) H(243) 3.403 .
C(406) H(448) 3.400 .
C(406) H(453) 2.917 .
C(407) H(87) 3.549 .
C(407) H(103) 3.491 .
C(407) H(104) 3.522 .
C(407) H(237) 3.270 3_666
C(407) H(238) 3.466 3_666
C(407) H(448) 3.167 .
C(407) H(453) 3.338 .
C(408) H(85) 3.272 .
C(408) H(87) 3.469 .
C(408) H(237) 3.158 3_666
C(408) H(383) 3.482 .
C(408) H(448) 3.387 .
C(409) H(237) 3.284 3_666
C(409) H(384) 3.394 .
C(410) H(79) 3.312 2_655
C(410) H(384) 3.226 .
C(410) H(385) 3.573 .
C(410) H(403) 2.806 .
C(411) H(133) 3.291 .
C(411) H(385) 3.561 .
C(411) H(403) 2.924 .
C(411) H(404) 2.970 .
C(412) H(79) 2.923 2_655
C(412) H(384) 3.495 .
C(412) H(385) 2.999 .
C(412) H(403) 2.835 .
C(412) H(404) 3.148 .
C(412) H(465) 3.512 .
C(413) H(212) 3.188 .
C(414) H(89) 3.165 .
C(414) H(90) 3.320 .
C(414) H(178) 3.414 .
C(414) H(179) 3.322 .
C(415) H(90) 3.317 .
C(415) H(178) 3.511 .
C(416) H(191) 3.145 .
C(417) H(84) 3.417 2_655
C(417) H(135) 3.415 .
C(417) H(214) 3.143 .
C(417) H(215) 3.562 .
C(417) H(446) 3.079 2_655
C(418) H(229) 3.479 2_655
C(418) H(330) 3.083 4_565
C(419) H(160) 3.468 2_655
C(419) H(161) 3.532 2_655
C(419) H(229) 3.211 2_655
C(419) H(326) 3.528 .
C(419) H(330) 3.403 4_565
C(419) H(358) 3.334 4_565
C(419) H(359) 3.554 4_565
C(420) H(229) 3.222 2_655
C(420) H(326) 3.081 .
C(420) H(327) 3.350 .
C(421) H(51) 2.769 2_655
C(421) H(73) 3.305 2_655
C(421) H(234) 3.066 3_666
C(421) H(236) 3.518 3_666
C(421) H(292) 3.242 2_655
C(422) H(72) 3.203 2_655
C(422) H(161) 3.478 2_655
C(422) H(222) 3.273 2_655
C(422) H(223) 3.312 2_655
C(422) H(330) 3.387 4_565
C(422) H(359) 3.294 4_565
C(423) H(113) 3.168 .
C(423) H(159) 3.352 2_655
C(423) H(160) 3.431 2_655
C(423) H(267) 3.436 4_565
C(423) H(326) 3.478 .
C(423) H(327) 3.284 .
C(423) H(378) 3.228 4_565
C(424) H(51) 3.071 2_655
C(424) H(229) 3.481 2_655
C(424) H(326) 3.197 .
C(424) H(327) 2.989 .
C(425) H(63) 3.465 2_645
C(425) H(130) 3.306 .
C(425) H(406) 3.047 2_645
C(426) H(63) 3.162 2_645
C(426) H(130) 3.185 .
C(426) H(131) 3.597 .
C(426) H(406) 2.981 2_645
C(426) H(464) 3.106 .
C(427) H(130) 3.240 .
C(427) H(406) 3.186 2_645
C(428) H(60) 3.343 2_645
C(428) H(130) 3.387 .
C(428) H(291) 3.284 .
C(428) H(406) 3.403 2_645
C(428) H(415) 3.516 2_645
C(428) H(416) 3.500 2_645
C(429) H(60) 3.001 2_645
C(429) H(130) 3.527 .
C(429) H(363) 3.406 2_645
C(429) H(406) 3.457 2_645
C(430) H(50) 3.563 .
C(430) H(60) 3.478 2_645
C(430) H(130) 3.475 .
C(430) H(362) 3.513 2_645
C(430) H(406) 3.277 2_645
C(431) H(258) 3.586 3_665
C(431) H(259) 3.194 3_665
C(431) H(290) 3.383 .
C(431) H(291) 3.421 .
C(431) H(321) 3.328 2_645
C(431) H(322) 3.545 2_645
C(431) H(415) 3.214 2_645
C(432) H(61) 3.424 2_645
C(432) H(63) 3.474 2_645
C(432) H(390) 2.856 4_554
C(432) H(391) 3.417 4_554
C(433) H(60) 3.120 2_645
C(433) H(328) 3.305 2_645
C(433) H(329) 3.275 2_645
C(433) H(363) 3.373 2_645
C(434) H(112) 3.403 2_645
C(434) H(151) 3.571 .
C(434) H(152) 3.459 .
C(435) H(112) 3.227 2_645
C(435) H(114) 3.580 2_645
C(435) H(218) 2.889 4_555
C(435) H(465) 3.132 2_645
C(436) H(217) 3.287 4_555
C(436) H(218) 3.107 4_555
C(436) H(411) 3.074 4_555
C(436) H(465) 2.822 2_645
C(437) H(135) 2.926 2_645
C(437) H(217) 3.306 4_555
C(437) H(407) 3.263 4_555
C(437) H(411) 2.882 4_555
C(437) H(439) 3.563 2_645
C(437) H(465) 3.104 2_645
C(438) H(135) 3.289 2_645
C(438) H(316) 3.188 1_545
C(438) H(407) 3.510 4_555
C(439) H(144) 3.409 2_645
C(439) H(151) 3.437 .
C(439) H(316) 3.109 1_545
C(440) H(112) 3.329 2_645
C(440) H(151) 3.181 .
C(440) H(152) 3.580 .
C(440) H(277) 3.224 .
C(440) H(333) 3.006 .
C(441) H(49) 3.287 .
C(441) H(218) 3.309 4_555
C(441) H(263) 3.363 2_645
C(441) H(410) 3.401 4_555
C(441) H(411) 2.802 4_555
C(441) H(434) 3.300 2_645
C(441) H(465) 3.226 2_645
C(442) H(135) 3.519 2_645
C(442) H(268) 3.357 1_545
C(442) H(316) 3.398 1_545
C(442) H(407) 3.294 4_555
C(442) H(408) 3.351 2_645
C(442) H(463) 3.051 2_645
C(443) H(98) 3.302 .
C(443) H(177) 2.946 .
C(443) H(178) 3.220 .
C(444) H(98) 2.938 .
C(444) H(177) 3.562 .
C(444) H(178) 3.355 .
C(444) H(437) 3.335 .
C(444) H(453) 3.229 .
C(445) H(178) 3.305 .
C(445) H(436) 3.117 .
C(445) H(437) 3.409 .
C(446) H(109) 3.355 2_545
C(446) H(178) 3.081 .
C(446) H(179) 3.114 .
C(446) H(436) 3.351 .
C(446) H(457) 3.473 2_545
C(447) H(178) 2.893 .
C(447) H(179) 3.376 .
C(447) H(457) 3.349 2_545
C(448) H(117) 3.358 2_545
C(448) H(170) 3.228 .
C(448) H(177) 3.314 .
C(448) H(178) 2.938 .
C(448) H(303) 3.060 .
C(449) H(98) 3.323 .
C(449) H(177) 2.874 .
C(449) H(284) 3.566 .
C(449) H(304) 3.162 .
C(449) H(382) 3.046 .
C(449) H(430) 3.390 .
C(450) H(351) 2.934 .
C(450) H(436) 3.062 .
C(450) H(437) 3.575 .
C(450) H(453) 3.221 .
C(451) H(37) 3.515 .
C(451) H(170) 3.423 .
C(451) H(179) 3.496 .
C(451) H(457) 3.407 2_545
C(452) H(55) 3.432 2_545
C(452) H(56) 3.440 2_545
C(452) H(103) 3.237 .
C(452) H(455) 3.555 .
C(452) H(459) 3.365 2_545
C(453) H(55) 3.205 2_545
C(453) H(56) 3.328 2_545
C(453) H(455) 3.188 .
C(454) H(55) 2.916 2_545
C(455) H(55) 2.786 2_545
C(455) H(428) 3.275 .
C(456) H(55) 3.017 2_545
C(456) H(88) 3.454 .
C(456) H(90) 3.486 .
C(456) H(103) 3.217 .
C(456) H(105) 3.589 .
C(456) H(428) 2.922 .
C(456) H(448) 3.356 .
C(457) H(55) 3.371 2_545
C(457) H(103) 2.876 .
C(457) H(459) 3.127 2_545
C(458) H(55) 3.534 2_545
C(458) H(90) 3.378 .
C(458) H(243) 3.426 .
C(458) H(350) 3.387 .
C(458) H(351) 3.546 .
C(458) H(354) 3.031 3_565
C(458) H(428) 3.184 .
C(459) H(87) 3.249 .
C(459) H(103) 3.187 .
C(459) H(116) 3.240 2_545
C(459) H(429) 3.561 .
C(459) H(448) 3.401 .
C(459) H(459) 3.102 2_545
C(460) H(43) 3.157 2_555
C(460) H(51G) 3.299 .
C(460) H(51I) 2.914 .
C(460) H(118) 3.356 .
C(460) H(461) 3.504 .
C(461) H(43) 2.823 2_555
C(461) H(51H) 3.584 .
C(461) H(51I) 3.037 .
C(461) H(118) 3.201 .
C(461) H(395) 3.503 3_566
C(462) H(51I) 3.067 .
C(462) H(118) 3.054 .
C(462) H(395) 3.554 3_566
C(463) H(51I) 3.036 .
C(463) H(118) 3.075 .
C(463) H(141) 3.388 .
C(464) H(51I) 2.896 .
C(464) H(118) 3.271 .
C(464) H(119) 3.431 .
C(465) H(51G) 3.470 .
C(465) H(51I) 2.854 .
C(465) H(118) 3.368 .
C(465) H(119) 3.410 .
C(465) H(239) 3.309 3_666
C(466) H(40) 3.498 2_555
C(466) H(141) 3.412 .
C(466) H(207) 2.944 2_555
C(466) H(208) 3.311 2_555
C(466) H(395) 3.356 3_566
C(467) H(97) 3.566 .
C(467) H(238) 3.308 3_666
C(467) H(239) 3.452 3_666
C(467) H(244) 3.349 .
C(467) H(381) 3.505 .
C(467) H(428) 3.206 .
C(467) H(429) 3.269 .
C(468) H(43) 2.884 2_555
C(468) H(51G) 3.550 .
C(468) H(249) 3.170 4_565
C(468) H(331) 3.185 4_565
C(468) H(461) 3.450 .
C(469) H(122) 3.550 .
C(470) H(91) 3.433 2_555
C(470) H(122) 2.964 .
C(470) H(449) 3.442 2_555
C(471) H(88) 3.523 2_555
C(471) H(317) 3.228 .
C(471) H(449) 3.259 2_555
C(472) H(88) 3.078 2_555
C(472) H(317) 2.561 .
C(472) H(355) 3.102 2_555
C(473) H(88) 3.090 2_555
C(473) H(317) 3.014 .
C(474) H(88) 3.577 2_555
C(474) H(98) 3.467 2_555
C(474) H(99) 3.497 2_555
C(475) H(44) 3.053 2_555
C(475) H(193) 3.431 2_555
C(475) H(252) 3.468 4_565
C(475) H(253) 3.204 4_565
C(475) H(353) 3.592 2_555
C(475) H(449) 3.263 2_555
C(476) H(64) 3.170 .
C(476) H(78) 3.571 2_655
C(476) H(229) 3.416 2_655
C(476) H(385) 3.425 .
C(476) H(386) 3.558 .
C(476) H(445) 3.556 2_655
C(477) H(303) 3.322 2_555
C(477) H(304) 3.480 2_555
C(477) H(308) 3.131 4_564
C(477) H(309) 3.516 4_564
C(477) H(501) 3.320 2_555
C(478) H(45) 3.044 2_555
C(478) H(227) 2.941 2_555
C(478) H(266) 3.553 4_564
C(478) H(418) 3.472 .
C(478) H(419) 2.904 .
C(479) H(45) 3.072 2_555
C(479) H(227) 3.237 2_555
C(479) H(287) 3.358 2_655
C(479) H(419) 3.205 .
C(480) H(43) 3.407 2_555
C(480) H(45) 2.964 2_555
C(480) H(106) 3.215 .
C(480) H(240) 3.466 3_666
C(480) H(287) 3.107 2_655
C(481) H(45) 2.842 2_555
C(481) H(287) 3.532 2_655
C(481) H(288) 3.111 2_655
C(482) H(45) 2.813 2_555
C(482) H(111) 3.540 .
C(482) H(418) 3.520 .
C(483) H(45) 2.923 2_555
C(483) H(227) 3.565 2_555
C(483) H(418) 3.216 .
C(484) H(227) 3.521 2_555
C(484) H(244) 3.062 .
C(484) H(293) 3.396 2_655
C(484) H(387) 3.201 .
C(484) H(419) 3.483 .
C(485) H(341) 3.402 2_555
C(485) H(342) 3.211 2_555
C(485) H(418) 3.552 .
C(485) H(457) 3.395 .
C(486) H(106) 3.535 .
C(486) H(232) 3.149 3_666
C(486) H(253) 3.210 4_565
C(486) H(254) 3.567 4_565
C(486) H(288) 2.978 2_655
C(486) H(318) 3.344 .
C(487) H(69) 2.737 .
C(487) H(134) 2.786 .
C(487) H(467) 3.310 .
C(488) H(69) 3.277 .
C(488) H(82) 3.056 2_655
C(488) H(134) 2.795 .
C(488) H(321) 3.396 2_645
C(488) H(322) 3.493 2_645
C(488) H(467) 3.197 .
C(489) H(321) 3.356 2_645
C(489) H(414) 3.596 2_645
C(489) H(467) 3.182 .
C(490) H(136) 3.178 .
C(490) H(415) 3.552 2_645
C(490) H(467) 3.294 .
C(491) H(69) 3.239 .
C(491) H(165) 3.334 .
C(491) H(467) 3.387 .
C(492) H(69) 2.758 .
C(492) H(165) 3.141 .
C(492) H(166) 3.492 .
C(492) H(442) 3.075 .
C(492) H(467) 3.358 .
C(493) H(69) 3.196 .
C(493) H(134) 2.853 .
C(493) H(408) 3.328 .
C(494) H(156) 3.087 4_555
C(494) H(165) 3.357 .
C(494) H(203) 3.061 .
C(494) H(363) 3.432 2_645
C(495) H(144) 3.557 .
C(495) H(174) 2.995 .
C(495) H(175) 3.544 .
C(496) H(434) 3.109 .
C(497) H(385) 3.391 .
C(497) H(386) 3.379 .
C(498) H(175) 3.544 .
C(498) H(377) 3.462 4_565
C(498) H(386) 3.064 .
C(499) H(127) 3.124 .
C(499) H(174) 3.047 .
C(499) H(214) 3.499 .
C(499) H(404) 3.273 .
C(499) H(433) 3.260 .
C(499) H(439) 3.137 .
C(499) H(463) 3.320 .
C(500) H(143) 3.366 .
C(500) H(175) 3.286 .
C(501) H(99) 2.793 .
C(501) H(116) 3.175 2_545
C(501) H(315) 3.447 3_566
C(501) H(344) 3.457 3_566
C(502) H(164) 3.241 .
C(502) H(365) 3.117 4_565
C(503) H(146) 3.504 2_555
C(503) H(335) 3.424 2_555
C(503) H(336) 3.435 2_555
C(503) H(455) 3.253 .
C(504) H(144) 3.551 .
C(504) H(174) 2.781 .
C(504) H(175) 3.297 .
C(505) H(321) 3.517 2_645
C(505) H(373) 3.473 2_645
C(505) H(414) 3.018 2_645
C(506) H(97) 3.490 .
C(506) H(99) 2.930 .
C(506) H(344) 2.834 3_566
C(506) H(345) 3.424 3_566
C(507) H(97) 3.432 .
C(507) H(99) 3.310 .
C(507) H(295) 3.563 .
C(507) H(344) 3.172 3_566
C(507) H(345) 2.968 3_566
C(507) H(381) 3.461 .
C(508) H(99) 3.478 .
C(508) H(345) 2.908 3_566
C(508) H(346) 3.517 3_566
C(508) H(451) 3.357 .
C(509) H(99) 3.270 .
C(509) H(314) 3.354 3_566
C(509) H(345) 3.296 3_566
C(509) H(396) 3.432 3_566
C(509) H(451) 2.841 .
C(510) H(99) 2.996 .
C(510) H(314) 3.458 3_566
C(510) H(315) 3.298 3_566
C(510) H(451) 3.188 .
C(511) H(147) 3.496 2_555
C(511) H(148) 3.348 2_555
C(511) H(314) 3.592 3_566
C(511) H(315) 3.375 3_566
C(511) H(334) 3.099 2_555
C(512) H(304) 3.062 .
C(512) H(305) 3.220 .
C(512) H(307) 3.199 3_566
C(512) H(344) 2.830 3_566
C(512) H(382) 3.203 .
C(513) H(345) 3.437 3_566
C(513) H(346) 3.237 3_566
C(513) H(395) 3.196 3_566
H(1) S(2) 3.347 4_554
H(1) S(7) 3.173 4_554
H(1) O(1) 3.481 .
H(1) O(11) 2.216 4_554
H(1) O(12) 3.470 4_554
H(1) O(16) 2.927 4_554
H(1) O(30) 2.601 4_554
H(2) S(7) 3.196 4_554
H(2) O(1) 2.598 .
H(2) O(2) 3.562 .
H(2) O(11) 3.527 4_554
H(2) O(16) 3.594 4_554
H(2) O(30) 2.155 4_554
H(3) S(2) 3.178 4_554
H(3) O(1) 2.221 .
H(3) O(11) 2.611 4_554
H(3) O(12) 2.709 4_554
H(3) O(30) 3.450 4_554
H(4) S(1) 3.309 .
H(4) S(3) 3.186 .
H(4) O(1) 3.442 .
H(4) O(3) 2.177 .
H(4) O(7) 2.823 .
H(4) O(8) 2.559 .
H(4) O(12) 3.459 4_554
H(5) S(3) 3.077 .
H(5) O(3) 3.511 .
H(5) O(7) 2.204 .
H(5) O(8) 3.135 .
H(5) O(10) 3.567 4_554
H(5) O(12) 2.614 4_554
H(6) S(1) 3.211 .
H(6) S(2) 3.576 4_554
H(6) O(1) 2.749 .
H(6) O(3) 2.633 .
H(6) O(7) 3.564 .
H(6) O(12) 2.188 4_554
H(7) S(3) 3.101 4_555
H(7) O(7) 3.447 4_555
H(7) O(9) 1.877 4_555
H(7) O(10) 2.939 .
H(7) O(13) 3.435 .
H(7) O(16) 3.379 .
H(8) S(2) 2.819 .
H(8) O(9) 3.304 4_555
H(8) O(10) 2.071 .
H(8) O(11) 2.703 .
H(8) O(16) 3.097 .
H(9) S(7) 2.857 .
H(9) O(9) 2.997 4_555
H(9) O(10) 3.454 .
H(9) O(11) 3.426 .
H(9) O(13) 2.804 .
H(9) O(16) 1.961 .
H(10) S(10) 3.091 2_655
H(10) O(15) 3.426 .
H(10) O(18) 2.337 2_655
H(10) O(21) 2.585 2_655
H(10) O(22) 2.584 2_655
H(10) H(412) 3.518 .
H(11) S(6) 3.321 .
H(11) S(10) 3.263 2_655
H(11) O(15) 2.266 .
H(11) O(21) 3.358 2_655
H(11) O(22) 2.154 2_655
H(12) S(6) 3.044 .
H(12) O(15) 2.418 .
H(12) O(18) 2.718 2_655
H(12) O(22) 3.456 2_655
H(12) O(26) 2.910 .
H(13) S(6) 2.828 .
H(13) O(19) 3.129 2_655
H(13) O(26) 1.932 .
H(13) O(27) 2.801 .
H(13) O(28) 3.078 .
H(14) S(5) 3.330 .
H(14) O(17) 3.490 2_655
H(14) O(19) 3.163 2_655
H(14) O(26) 3.334 .
H(14) O(27) 3.464 .
H(14) O(28) 2.042 .
H(14) H(403) 3.506 .
H(15) S(9) 2.816 2_655
H(15) O(17) 3.097 2_655
H(15) O(18) 3.413 2_655
H(15) O(19) 1.850 2_655
H(15) O(26) 2.962 .
H(15) O(28) 3.453 .
H(16) S(4) 3.495 .
H(16) S(13) 3.307 4_555
H(16) O(6) 2.109 .
H(16) O(32) 3.488 .
H(16) O(37) 2.832 4_555
H(16) O(38) 2.711 4_555
H(17) S(11) 3.232 .
H(17) S(13) 3.368 4_555
H(17) O(6) 3.422 .
H(17) O(25) 2.821 .
H(17) O(32) 2.787 .
H(17) O(37) 3.501 4_555
H(17) O(38) 2.266 4_555
H(17) H(423) 3.582 4_565
H(18) S(11) 3.125 .
H(18) O(6) 2.644 .
H(18) O(25) 3.391 .
H(18) O(32) 2.156 .
H(19) S(4) 3.278 .
H(19) S(12) 3.346 4_565
H(19) O(4) 2.749 .
H(19) O(5) 2.829 .
H(19) O(31) 3.373 .
H(19) O(34) 2.271 4_565
H(19) O(35) 3.525 4_565
H(19) H(379) 3.274 4_565
H(20) S(4) 3.065 .
H(20) O(4) 3.235 .
H(20) O(5) 2.068 .
H(20) O(31) 2.683 .
H(21) S(11) 3.469 .
H(21) S(12) 3.345 4_565
H(21) O(5) 3.432 .
H(21) O(31) 2.067 .
H(21) O(34) 2.731 4_565
H(21) O(35) 2.917 4_565
H(22) S(5) 3.268 4_565
H(22) S(10) 3.458 3_666
H(22) O(20) 2.451 3_666
H(22) O(27) 3.568 4_565
H(22) O(28) 3.427 4_565
H(22) O(29) 2.164 4_565
H(22) H(26) 3.575 4_565
H(22) H(257) 3.454 4_565
H(23) S(10) 3.014 3_666
H(23) O(20) 2.370 3_666
H(23) O(21) 3.528 3_666
H(23) O(22) 2.994 3_666
H(23) O(27) 2.732 4_565
H(23) O(29) 3.493 4_565
H(24) S(5) 3.194 4_565
H(24) O(20) 3.526 3_666
H(24) O(27) 2.238 4_565
H(24) O(28) 2.763 4_565
H(24) O(29) 2.593 4_565
H(25) S(5) 3.352 .
H(25) S(9) 3.388 2_655
H(25) O(14) 2.310 .
H(25) O(17) 2.221 2_655
H(25) O(18) 3.544 2_655
H(25) O(21) 3.575 2_655
H(25) O(28) 3.576 .
H(26) S(5) 3.188 .
H(26) O(14) 2.511 .
H(26) O(17) 3.475 2_655
H(26) O(21) 2.655 2_655
H(26) O(29) 3.217 .
H(26) H(22) 3.575 4_564
H(27) S(9) 3.140 2_655
H(27) O(14) 3.520 .
H(27) O(17) 2.533 2_655
H(27) O(18) 2.724 2_655
H(27) O(21) 2.289 2_655
H(28) S(13) 3.105 1_565
H(28) O(4) 3.475 4_564
H(28) O(33) 2.853 .
H(28) O(36) 3.223 1_565
H(28) O(37) 1.955 1_565
H(28) H(332) 3.472 1_565
H(29) S(12) 2.904 .
H(29) O(4) 2.946 4_564
H(29) O(33) 1.964 .
H(29) O(34) 3.008 .
H(29) O(37) 3.297 1_565
H(30) S(4) 2.845 4_564
H(30) O(4) 2.013 4_564
H(30) O(6) 2.724 4_564
H(30) O(33) 3.336 .
H(30) O(37) 2.789 1_565
H(31) S(1) 2.869 4_555
H(31) O(2) 2.064 4_555
H(31) O(3) 2.827 4_555
H(31) O(8) 2.890 4_555
H(31) O(13) 3.372 .
H(32) S(3) 2.942 4_555
H(32) O(2) 3.393 4_555
H(32) O(3) 3.585 4_555
H(32) O(8) 1.961 4_555
H(32) O(9) 3.010 4_555
H(32) O(13) 2.765 .
H(32) H(162) 3.557 4_555
H(33) S(7) 3.174 .
H(33) O(2) 2.852 4_555
H(33) O(8) 3.359 4_555
H(33) O(13) 2.021 .
H(33) O(30) 3.389 .
H(33) H(347) 3.307 .
H(34) S(13) 2.858 1_565
H(34) O(25) 3.010 4_564
H(34) O(35) 3.360 .
H(34) O(36) 1.972 1_565
H(34) O(38) 2.845 1_565
H(35) S(11) 2.830 4_564
H(35) O(25) 1.950 4_564
H(35) O(31) 2.760 4_564
H(35) O(35) 2.912 .
H(35) O(36) 3.308 1_565
H(36) S(12) 3.136 .
H(36) O(25) 3.401 4_564
H(36) O(31) 3.531 4_564
H(36) O(33) 3.369 .
H(36) O(35) 1.976 .
H(36) O(36) 2.825 1_565
H(36) H(356) 3.373 .
H(37) C(43) 3.580 .
H(37) C(55) 2.986 .
H(37) C(56) 2.915 .
H(37) C(451) 3.515 .
H(37) H(92) 3.496 .
H(37) H(93) 2.698 .
H(37) H(168) 2.854 .
H(37) H(169) 3.334 .
H(37) H(179) 3.078 .
H(37) H(180) 2.988 .
H(38) O(2) 3.111 .
H(38) C(56) 3.423 .
H(38) C(74) 3.461 .
H(38) C(362) 3.348 4_554
H(38) C(363) 3.267 4_554
H(38) H(180) 3.110 .
H(38) H(194) 2.894 .
H(38) H(393) 2.750 4_554
H(38) H(394) 2.608 4_554
H(39) C(37) 3.487 .
H(39) C(92) 3.270 .
H(39) C(93) 2.867 .
H(39) H(168) 2.540 .
H(39) H(208) 3.187 .
H(39) H(209) 2.457 .
H(39) H(393) 3.112 4_554
H(39) H(394) 3.271 4_554
H(40) C(90) 3.554 .
H(40) C(91) 3.252 .
H(40) C(466) 3.498 2_545
H(40) H(101) 2.894 2_545
H(40) H(102) 3.194 2_545
H(40) H(187) 3.420 4_555
H(40) H(206) 3.514 .
H(40) H(207) 2.993 .
H(40) H(299) 2.926 3_566
H(40) H(300) 3.406 3_566
H(40) H(339) 3.354 .
H(40) H(340) 3.465 .
H(41) C(244) 3.494 3_566
H(41) C(245) 3.178 3_566
H(41) C(293) 3.204 .
H(41) H(299) 3.159 3_566
H(41) H(300) 2.515 3_566
H(41) H(339) 3.422 .
H(41) H(340) 2.369 .
H(41) H(341) 3.344 .
H(42) C(81) 3.020 .
H(42) C(82) 3.032 .
H(42) C(293) 3.491 .
H(42) H(199) 2.842 .
H(42) H(200) 2.851 .
H(42) H(339) 2.906 .
H(42) H(340) 2.588 .
H(43) C(460) 3.157 2_545
H(43) C(461) 2.823 2_545
H(43) C(468) 2.884 2_545
H(43) C(480) 3.407 2_545
H(43) H(106) 2.478 2_545
H(43) H(108) 2.738 2_545
H(43) H(124) 3.548 2_545
H(43) H(454) 2.292 2_545
H(43) H(461) 3.560 2_545
H(44) C(165) 3.186 3_565
H(44) C(166) 3.438 3_565
H(44) C(475) 3.053 2_545
H(44) H(109) 3.076 2_545
H(44) H(110) 3.214 2_545
H(44) H(111) 2.413 2_545
H(44) H(193) 3.501 .
H(44) H(252) 2.601 3_565
H(44) H(253) 3.098 3_565
H(45) C(478) 3.044 2_545
H(45) C(479) 3.072 2_545
H(45) C(480) 2.964 2_545
H(45) C(481) 2.842 2_545
H(45) C(482) 2.813 2_545
H(45) C(483) 2.923 2_545
H(45) H(106) 3.551 2_545
H(45) H(111) 2.718 2_545
H(45) H(124) 3.375 2_545
H(45) H(461) 3.526 2_545
H(45) H(462) 3.317 2_545
H(46) C(27) 3.014 .
H(46) C(369) 3.489 4_554
H(46) H(61) 3.200 2_645
H(46) H(160) 3.543 .
H(46) H(161) 2.154 .
H(46) H(162) 3.579 .
H(46) H(371) 3.335 1_545
H(46) H(399) 3.223 4_554
H(46) H(440) 3.566 2_645
H(47) C(210) 3.387 .
H(47) C(284) 3.520 .
H(47) C(369) 3.155 4_554
H(47) H(76) 3.578 .
H(47) H(78) 3.074 .
H(47) H(161) 3.533 .
H(47) H(277) 2.780 .
H(47) H(333) 2.917 .
H(47) H(371) 3.071 1_545
H(47) H(398) 3.385 4_554
H(47) H(399) 2.506 4_554
H(48) C(336) 3.374 1_545
H(48) H(78) 3.131 .
H(48) H(112) 3.469 2_645
H(48) H(160) 3.276 .
H(48) H(161) 3.086 .
H(48) H(371) 2.578 1_545
H(48) H(372) 3.206 1_545
H(49) C(441) 3.287 .
H(49) H(79) 3.205 .
H(49) H(81) 2.586 .
H(49) H(114) 3.049 2_645
H(49) H(262) 2.896 2_645
H(49) H(263) 3.347 2_645
H(49) H(445) 2.871 .
H(50) C(182) 2.972 2_645
H(50) C(183) 3.074 2_645
H(50) C(430) 3.563 .
H(50) H(60) 3.233 2_645
H(50) H(73) 3.224 .
H(50) H(74) 3.456 .
H(50) H(81) 3.240 .
H(50) H(262) 2.440 2_645
H(50) H(263) 2.644 2_645
H(50) H(444) 2.981 .
H(51) C(94) 2.608 2_645
H(51) C(378) 3.018 2_645
H(51) C(421) 2.769 2_645
H(51) C(424) 3.071 2_645
H(51) H(59) 2.751 2_645
H(51) H(60) 2.524 2_645
H(51) H(262) 3.497 2_645
H(51) H(406) 3.270 2_645
H(51) H(441) 3.349 2_645
H(51A) C(258) 3.326 3_566
H(51A) H(115) 3.277 2_545
H(51A) H(116) 3.366 2_545
H(51A) H(148) 3.044 2_555
H(51A) H(309) 3.297 3_566
H(51A) H(315) 3.538 3_566
H(51A) H(459) 3.253 2_545
H(51B) C(6) 3.264 2_555
H(51B) C(7) 3.484 2_555
H(51B) H(147) 2.648 2_555
H(51B) H(148) 3.061 2_555
H(51B) H(334) 2.859 2_555
H(51B) H(335) 3.579 2_555
H(51B) H(451) 3.073 .
H(51B) H(459) 3.228 2_545
H(51C) C(207) 3.591 2_555
H(51C) C(264) 3.032 3_566
H(51C) C(265) 3.029 3_566
H(51C) C(285) 3.363 2_555
H(51C) H(148) 3.391 2_555
H(51C) H(276) 2.790 2_555
H(51C) H(314) 2.875 3_566
H(51C) H(315) 2.826 3_566
H(51C) H(334) 2.478 2_555
H(51D) C(252) 2.985 .
H(51D) C(253) 3.372 .
H(51D) H(86) 3.327 .
H(51D) H(87) 3.370 .
H(51D) H(99) 3.330 .
H(51D) H(116) 3.264 2_545
H(51D) H(304) 2.224 .
H(51D) H(305) 2.998 .
H(51D) H(307) 3.479 3_566
H(51D) H(308) 3.592 3_566
H(51D) H(382) 2.890 .
H(51E) O(32) 3.280 .
H(51E) C(252) 3.541 .
H(51E) C(253) 3.382 .
H(51E) C(256) 2.941 3_566
H(51E) C(257) 3.515 3_566
H(51E) C(297) 3.548 3_566
H(51E) C(298) 3.165 3_566
H(51E) H(304) 3.129 .
H(51E) H(305) 2.800 .
H(51E) H(307) 2.297 3_566
H(51E) H(308) 3.414 3_566
H(51E) H(343) 3.140 3_566
H(51E) H(344) 2.335 3_566
H(51F) O(32) 3.055 .
H(51F) C(186) 3.536 .
H(51F) C(238) 2.987 .
H(51F) C(239) 3.539 .
H(51F) C(348) 3.132 .
H(51F) H(294) 2.763 .
H(51F) H(304) 3.551 .
H(51F) H(305) 3.348 .
H(51F) H(344) 2.965 3_566
H(51F) H(382) 2.730 .
H(51G) C(240) 3.522 .
H(51G) C(460) 3.299 .
H(51G) C(465) 3.470 .
H(51G) C(468) 3.550 .
H(51G) H(107) 3.286 .
H(51G) H(108) 3.467 .
H(51G) H(295) 3.260 .
H(51G) H(296) 2.854 .
H(51G) H(345) 3.375 3_566
H(51G) H(346) 3.414 3_566
H(51H) C(302) 3.393 3_566
H(51H) C(364) 3.069 3_566
H(51H) C(365) 3.475 3_566
H(51H) C(461) 3.584 .
H(51H) H(345) 3.360 3_566
H(51H) H(346) 2.497 3_566
H(51H) H(395) 2.327 3_566
H(51H) H(396) 3.146 3_566
H(51I) C(460) 2.914 .
H(51I) C(461) 3.037 .
H(51I) C(462) 3.067 .
H(51I) C(463) 3.036 .
H(51I) C(464) 2.896 .
H(51I) C(465) 2.854 .
H(51I) H(103) 3.565 .
H(51I) H(395) 3.282 3_566
H(51I) H(451) 3.431 .
H(51I) H(456) 3.360 .
H(52) O(10) 3.281 .
H(52) C(14) 3.302 .
H(52) C(106) 3.297 4_555
H(52) C(107) 2.848 4_555
H(52) H(153) 2.888 .
H(52) H(204) 3.508 .
H(52) H(205) 3.426 .
H(52) H(218) 3.197 4_555
H(52) H(219) 2.358 4_555
H(52) H(338) 3.214 .
H(53) C(289) 3.564 .
H(53) C(290) 3.085 .
H(53) C(358) 3.064 4_554
H(53) C(359) 3.518 4_554
H(53) H(337) 3.233 .
H(53) H(338) 2.258 .
H(53) H(389) 2.401 4_554
H(53) H(390) 3.306 4_554
H(54) C(87) 2.908 .
H(54) C(88) 3.177 .
H(54) H(70) 3.492 .
H(54) H(71) 2.993 .
H(54) H(204) 2.537 .
H(54) H(205) 2.987 .
H(54) H(219) 3.126 4_555
H(54) H(389) 3.253 4_554
H(54) H(390) 3.120 4_554
H(55) C(452) 3.432 2_555
H(55) C(453) 3.205 2_555
H(55) C(454) 2.916 2_555
H(55) C(455) 2.786 2_555
H(55) C(456) 3.017 2_555
H(55) C(457) 3.371 2_555
H(55) C(458) 3.534 2_555
H(55) H(88) 3.122 2_555
H(55) H(94) 3.171 2_555
H(55) H(438) 3.463 4_565
H(55) H(452) 3.377 2_555
H(55) H(453) 3.487 2_555
H(56) C(6) 3.436 1_565
H(56) C(452) 3.440 2_555
H(56) C(453) 3.328 2_555
H(56) H(139) 3.343 2_555
H(56) H(147) 2.694 1_565
H(56) H(182) 3.272 4_565
H(56) H(272) 3.225 .
H(57) C(202) 3.420 .
H(57) C(267) 3.442 .
H(57) C(305) 3.291 4_565
H(57) H(182) 2.907 4_565
H(57) H(272) 2.936 .
H(57) H(317) 2.980 .
H(57) H(349) 2.496 4_565
H(57) H(355) 3.531 2_555
H(57) H(438) 3.310 4_565
H(58) C(138) 2.901 3_666
H(58) C(142) 3.551 3_666
H(58) C(234) 3.562 2_655
H(58) C(236) 3.461 2_655
H(58) H(234) 2.407 3_666
H(58) H(236) 3.272 3_666
H(58) H(291) 2.802 2_655
H(58) H(292) 2.706 2_655
H(58) H(364) 3.442 3_666
H(59) C(131) 3.546 2_655
H(59) C(143) 3.585 3_666
H(59) H(51) 2.751 2_655
H(59) H(73) 3.494 2_655
H(59) H(234) 3.080 3_666
H(59) H(236) 2.869 3_666
H(59) H(292) 3.419 2_655
H(60) C(131) 3.300 2_655
H(60) C(428) 3.343 2_655
H(60) C(429) 3.001 2_655
H(60) C(430) 3.478 2_655
H(60) C(433) 3.120 2_655
H(60) H(50) 3.233 2_655
H(60) H(51) 2.524 2_655
H(60) H(73) 2.426 2_655
H(60) H(291) 3.590 2_655
H(60) H(292) 3.104 2_655
H(60) H(443) 3.557 2_655
H(61) C(432) 3.424 2_655
H(61) H(46) 3.200 2_655
H(61) H(71) 3.374 2_655
H(61) H(72) 2.738 2_655
H(61) H(161) 3.105 2_655
H(61) H(162) 3.569 2_655
H(61) H(222) 3.252 2_655
H(62) C(27) 3.414 2_655
H(62) C(111) 3.523 2_655
H(62) C(112) 3.514 2_655
H(62) C(320) 3.253 4_565
H(62) H(161) 3.085 2_655
H(62) H(162) 3.482 2_655
H(62) H(222) 3.090 2_655
H(62) H(223) 3.064 2_655
H(62) H(330) 3.114 4_565
H(62) H(359) 2.378 4_565
H(62) H(360) 3.514 4_565
H(63) C(111) 3.479 2_655
H(63) C(112) 3.359 2_655
H(63) C(425) 3.465 2_655
H(63) C(426) 3.162 2_655
H(63) C(432) 3.474 2_655
H(63) H(72) 2.788 2_655
H(63) H(222) 2.932 2_655
H(63) H(223) 2.675 2_655
H(63) H(259) 3.134 4_565
H(63) H(330) 3.377 4_565
H(63) H(442) 2.830 2_655
H(64) C(476) 3.170 .
H(64) H(112) 3.514 .
H(64) H(113) 2.271 .
H(64) H(114) 3.415 .
H(64) H(159) 3.242 2_655
H(64) H(160) 3.325 2_655
H(64) H(229) 3.371 2_655
H(64) H(378) 2.915 4_565
H(65) C(227) 3.086 .
H(65) C(277) 3.403 .
H(65) C(278) 2.999 .
H(65) C(352) 3.178 .
H(65) H(113) 3.373 .
H(65) H(267) 3.231 4_565
H(65) H(285) 3.144 .
H(65) H(326) 3.264 .
H(65) H(327) 2.517 .
H(65) H(378) 2.988 4_565
H(65) H(386) 3.316 .
H(66) C(23) 3.287 2_655
H(66) C(25) 3.389 2_655
H(66) C(192) 3.488 4_565
H(66) C(318) 3.540 4_565
H(66) H(159) 2.662 2_655
H(66) H(160) 2.794 2_655
H(66) H(267) 2.775 4_565
H(66) H(326) 3.455 .
H(66) H(358) 2.845 4_565
H(66) H(378) 3.242 4_565
H(67) C(177) 3.300 3_665
H(67) C(178) 3.058 3_665
H(67) C(233) 3.360 .
H(67) C(234) 3.471 .
H(67) H(258) 2.815 3_665
H(67) H(259) 2.322 3_665
H(67) H(290) 2.759 .
H(67) H(291) 2.980 .
H(67) H(322) 3.405 2_645
H(68) C(233) 3.424 .
H(68) C(234) 3.504 .
H(68) C(272) 3.346 2_645
H(68) C(391) 3.079 2_645
H(68) H(290) 3.111 .
H(68) H(291) 3.266 .
H(68) H(321) 2.662 2_645
H(68) H(322) 3.481 2_645
H(68) H(415) 2.312 2_645
H(68) H(416) 3.446 2_645
H(69) C(487) 2.737 .
H(69) C(488) 3.277 .
H(69) C(491) 3.239 .
H(69) C(492) 2.758 .
H(69) C(493) 3.196 .
H(69) H(128) 3.009 .
H(69) H(129) 3.238 .
H(69) H(258) 3.539 3_665
H(69) H(259) 3.477 3_665
H(69) H(321) 3.248 2_645
H(69) H(322) 3.169 2_645
H(69) H(415) 3.566 2_645
H(69) H(464) 3.042 .
H(70) C(86) 3.256 .
H(70) C(359) 3.328 4_554
H(70) H(54) 3.492 .
H(70) H(131) 3.190 .
H(70) H(166) 3.473 .
H(70) H(203) 2.900 .
H(70) H(390) 2.483 4_554
H(70) H(391) 3.415 4_554
H(71) C(126) 3.440 .
H(71) C(127) 2.964 .
H(71) C(128) 2.981 .
H(71) C(129) 3.461 .
H(71) C(132) 3.472 .
H(71) C(359) 3.499 4_554
H(71) H(54) 2.993 .
H(71) H(61) 3.374 2_645
H(71) H(230) 3.176 .
H(71) H(390) 2.822 4_554
H(72) C(359) 3.289 4_554
H(72) C(360) 3.239 4_554
H(72) C(422) 3.203 2_645
H(72) H(61) 2.738 2_645
H(72) H(63) 2.788 2_645
H(72) H(222) 3.423 .
H(72) H(390) 2.785 4_554
H(72) H(391) 2.664 4_554
H(73) C(182) 3.456 2_645
H(73) C(421) 3.305 2_645
H(73) H(50) 3.224 .
H(73) H(59) 3.494 2_645
H(73) H(60) 2.426 2_645
H(73) H(261) 3.553 2_645
H(73) H(262) 3.319 2_645
H(73) H(292) 3.170 .
H(74) C(182) 3.429 2_645
H(74) C(280) 3.478 2_645
H(74) C(323) 3.258 2_645
H(74) C(324) 3.583 2_645
H(74) C(325) 3.539 2_645
H(74) H(50) 3.456 .
H(74) H(328) 3.464 2_645
H(74) H(329) 2.870 2_645
H(74) H(362) 2.841 2_645
H(74) H(363) 3.155 2_645
H(75) C(279) 2.817 2_645
H(75) C(280) 3.092 2_645
H(75) C(325) 3.470 2_645
H(75) H(292) 3.473 .
H(75) H(328) 2.397 2_645
H(75) H(329) 2.888 2_645
H(75) H(363) 3.083 2_645
H(75) H(416) 3.470 2_645
H(76) C(11) 3.281 .
H(76) C(13) 3.418 .
H(76) C(210) 3.304 .
H(76) H(47) 3.578 .
H(76) H(151) 2.722 .
H(76) H(152) 2.877 .
H(76) H(277) 2.512 .
H(76) H(333) 3.033 .
H(77) C(284) 3.232 .
H(77) H(151) 2.970 .
H(77) H(277) 3.348 .
H(77) H(333) 2.512 .
H(77) H(372) 3.402 1_545
H(78) C(124) 3.208 .
H(78) C(125) 3.434 .
H(78) C(130) 3.308 .
H(78) C(476) 3.571 2_645
H(78) H(47) 3.074 .
H(78) H(48) 3.131 .
H(78) H(112) 2.601 2_645
H(78) H(229) 3.593 .
H(78) H(277) 3.360 .
H(78) H(333) 2.986 .
H(78) H(372) 3.180 1_545
H(79) C(410) 3.312 2_645
H(79) C(412) 2.923 2_645
H(79) H(49) 3.205 .
H(79) H(114) 3.547 2_645
H(79) H(262) 3.597 2_645
H(79) H(403) 3.582 2_645
H(79) H(404) 3.222 2_645
H(79) H(411) 3.493 4_555
H(79) H(432) 3.084 2_645
H(79) H(434) 2.321 2_645
H(79) H(465) 2.681 2_645
H(80) C(373) 3.561 2_645
H(80) C(374) 3.398 2_645
H(80) C(384) 2.954 4_555
H(80) C(385) 2.698 4_555
H(80) H(217) 3.556 4_555
H(80) H(218) 3.520 4_555
H(80) H(263) 3.414 2_645
H(80) H(404) 3.340 2_645
H(80) H(410) 2.526 4_555
H(80) H(411) 1.968 4_555
H(81) C(106) 3.411 4_555
H(81) C(131) 3.274 .
H(81) C(182) 3.316 2_645
H(81) C(183) 3.068 2_645
H(81) H(49) 2.586 .
H(81) H(50) 3.240 .
H(81) H(218) 2.811 4_555
H(81) H(262) 2.965 2_645
H(81) H(263) 2.507 2_645
H(81) H(410) 3.511 4_555
H(81) H(411) 3.293 4_555
H(82) C(273) 3.553 1_545
H(82) C(488) 3.056 2_645
H(82) H(129) 3.083 2_645
H(82) H(134) 3.391 2_645
H(82) H(135) 3.071 2_645
H(82) H(144) 3.509 2_645
H(82) H(322) 3.300 1_545
H(82) H(408) 3.091 2_645
H(82) H(439) 3.452 2_645
H(82) H(463) 2.116 2_645
H(83) C(197) 2.833 1_545
H(83) C(266) 3.092 1_545
H(83) C(273) 3.292 1_545
H(83) C(274) 3.157 1_545
H(83) H(268) 2.418 1_545
H(83) H(316) 2.925 1_545
H(83) H(322) 3.421 1_545
H(83) H(323) 3.187 1_545
H(83) H(405) 3.481 4_555
H(83) H(463) 3.390 2_645
H(84) C(379) 3.371 4_555
H(84) C(380) 3.470 2_645
H(84) C(382) 3.125 2_645
H(84) C(417) 3.417 2_645
H(84) H(316) 3.562 1_545
H(84) H(405) 2.987 4_555
H(84) H(407) 2.510 4_555
H(84) H(408) 2.745 2_645
H(84) H(439) 3.086 2_645
H(85) C(50) 3.508 .
H(85) C(51) 2.999 .
H(85) C(408) 3.272 .
H(85) H(176) 3.199 .
H(85) H(177) 2.125 .
H(85) H(284) 3.255 .
H(85) H(382) 3.256 .
H(85) H(430) 2.779 .
H(86) O(5) 3.571 .
H(86) C(42) 3.566 .
H(86) C(251) 3.459 .
H(86) C(252) 2.883 .
H(86) H(51D) 3.327 .
H(86) H(171) 3.068 .
H(86) H(177) 3.368 .
H(86) H(284) 3.425 .
H(86) H(303) 3.406 .
H(86) H(304) 2.319 .
H(86) H(382) 3.152 .
H(87) C(348) 3.078 .
H(87) C(407) 3.549 .
H(87) C(408) 3.469 .
H(87) C(459) 3.249 .
H(87) H(51D) 3.370 .
H(87) H(97) 3.077 .
H(87) H(98) 2.588 .
H(87) H(284) 3.429 .
H(87) H(304) 3.332 .
H(87) H(382) 2.312 .
H(87) H(429) 3.299 .
H(87) H(430) 3.127 .
H(88) C(172) 3.592 2_545
H(88) C(456) 3.454 .
H(88) C(471) 3.523 2_545
H(88) C(472) 3.078 2_545
H(88) C(473) 3.090 2_545
H(88) C(474) 3.577 2_545
H(88) H(55) 3.122 2_545
H(88) H(94) 3.279 .
H(88) H(351) 2.889 .
H(88) H(355) 3.141 .
H(88) H(453) 3.009 .
H(88) H(458) 3.309 2_545
H(89) C(307) 3.096 .
H(89) C(315) 3.585 .
H(89) C(414) 3.165 .
H(89) H(192) 2.738 .
H(89) H(351) 2.570 .
H(89) H(355) 3.228 .
H(89) H(436) 2.602 .
H(90) C(414) 3.320 .
H(90) C(415) 3.317 .
H(90) C(456) 3.486 .
H(90) C(458) 3.378 .
H(90) H(94) 3.122 .
H(90) H(95) 2.890 .
H(90) H(350) 3.459 .
H(90) H(351) 2.851 .
H(90) H(436) 3.073 .
H(90) H(437) 3.058 .
H(90) H(453) 2.749 .
H(91) C(470) 3.433 2_545
H(91) H(111) 3.547 2_545
H(91) H(303) 3.352 .
H(91) H(457) 2.677 2_545
H(92) C(41) 3.344 .
H(92) H(37) 3.496 .
H(92) H(169) 2.884 .
H(92) H(170) 2.509 .
H(92) H(303) 3.399 .
H(93) C(55) 3.443 .
H(93) C(115) 2.986 .
H(93) C(116) 3.518 .
H(93) C(120) 3.175 .
H(93) C(121) 3.295 .
H(93) H(37) 2.698 .
H(93) H(179) 2.835 .
H(93) H(193) 3.350 .
H(93) H(228) 3.408 .
H(94) C(307) 3.491 .
H(94) C(313) 3.164 3_565
H(94) H(55) 3.171 2_545
H(94) H(88) 3.279 .
H(94) H(90) 3.122 .
H(94) H(350) 3.023 .
H(94) H(351) 2.677 .
H(94) H(354) 2.654 3_565
H(94) H(438) 3.239 3_565
H(95) C(214) 3.158 .
H(95) C(406) 3.003 .
H(95) H(90) 2.890 .
H(95) H(243) 3.184 .
H(95) H(278) 2.784 .
H(95) H(350) 3.042 .
H(95) H(428) 2.472 .
H(96) C(68) 3.417 3_565
H(96) C(154) 3.473 .
H(96) C(313) 3.288 3_565
H(96) H(189) 2.915 3_565
H(96) H(242) 3.594 .
H(96) H(243) 2.929 .
H(96) H(350) 3.572 .
H(96) H(352) 3.543 3_565
H(96) H(354) 2.540 3_565
H(96) H(428) 3.493 .
H(97) C(347) 3.540 .
H(97) C(348) 3.532 .
H(97) C(467) 3.566 .
H(97) C(506) 3.490 .
H(97) C(507) 3.432 .
H(97) H(87) 3.077 .
H(97) H(103) 2.590 .
H(97) H(381) 2.939 .
H(97) H(382) 2.902 .
H(97) H(429) 2.918 .
H(98) C(443) 3.302 .
H(98) C(444) 2.938 .
H(98) C(449) 3.323 .
H(98) C(474) 3.467 2_545
H(98) H(87) 2.588 .
H(98) H(116) 2.888 2_545
H(98) H(382) 3.572 .
H(98) H(429) 3.514 .
H(98) H(448) 2.549 .
H(98) H(459) 3.031 2_545
H(99) C(474) 3.497 2_545
H(99) C(501) 2.793 .
H(99) C(506) 2.930 .
H(99) C(507) 3.310 .
H(99) C(508) 3.478 .
H(99) C(509) 3.270 .
H(99) C(510) 2.996 .
H(99) H(51D) 3.330 .
H(99) H(116) 2.702 2_545
H(99) H(459) 2.720 2_545
H(99) H(501) 3.179 .
H(100) C(91) 3.410 2_555
H(100) C(92) 3.463 2_555
H(100) C(364) 3.255 3_566
H(100) H(141) 2.826 .
H(100) H(207) 2.750 2_555
H(100) H(208) 2.848 2_555
H(100) H(336) 3.141 2_555
H(100) H(394) 3.586 3_566
H(100) H(395) 2.747 3_566
H(101) C(91) 3.353 2_555
H(101) H(40) 2.894 2_555
H(101) H(141) 3.372 .
H(101) H(187) 2.801 3_565
H(101) H(207) 2.540 2_555
H(101) H(208) 3.595 2_555
H(102) C(91) 3.553 2_555
H(102) C(92) 3.530 2_555
H(102) C(115) 3.489 2_555
H(102) C(116) 3.235 2_555
H(102) C(117) 2.991 2_555
H(102) C(118) 2.963 2_555
H(102) C(119) 3.246 2_555
H(102) C(120) 3.443 2_555
H(102) H(40) 3.194 2_555
H(102) H(207) 3.065 2_555
H(102) H(208) 3.007 2_555
H(102) H(227) 3.317 2_555
H(102) H(394) 3.317 3_566
H(102) H(395) 3.403 3_566
H(103) C(407) 3.491 .
H(103) C(452) 3.237 .
H(103) C(456) 3.217 .
H(103) C(457) 2.876 .
H(103) C(459) 3.187 .
H(103) H(51I) 3.565 .
H(103) H(97) 2.590 .
H(103) H(381) 3.022 .
H(103) H(428) 3.043 .
H(103) H(429) 2.779 .
H(103) H(451) 3.560 .
H(103) H(453) 3.513 .
H(104) C(145) 2.841 3_666
H(104) C(146) 2.924 3_666
H(104) C(407) 3.522 .
H(104) H(238) 2.474 3_666
H(104) H(239) 2.617 3_666
H(104) H(244) 3.470 .
H(104) H(381) 3.270 .
H(104) H(428) 3.177 .
H(104) H(429) 2.957 .
H(105) C(154) 3.397 .
H(105) C(155) 3.299 .
H(105) C(456) 3.589 .
H(105) H(238) 3.332 3_666
H(105) H(243) 2.811 .
H(105) H(244) 2.619 .
H(105) H(428) 2.862 .
H(106) C(123) 3.350 2_555
H(106) C(480) 3.215 .
H(106) C(486) 3.535 .
H(106) H(43) 2.478 2_555
H(106) H(45) 3.551 2_555
H(106) H(124) 2.966 .
H(106) H(126) 3.547 .
H(106) H(240) 3.574 3_666
H(106) H(249) 3.198 4_565
H(106) H(331) 3.463 4_565
H(106) H(461) 2.702 .
H(107) C(161) 3.166 4_565
H(107) C(282) 2.945 4_565
H(107) H(51G) 3.286 .
H(107) H(249) 2.676 4_565
H(107) H(296) 3.230 .
H(107) H(331) 2.237 4_565
H(108) H(43) 2.738 2_555
H(108) H(51G) 3.467 .
H(108) H(249) 3.126 4_565
H(108) H(296) 3.521 .
H(109) C(73) 3.309 2_555
H(109) C(446) 3.355 2_555
H(109) H(44) 3.076 2_555
H(109) H(192) 3.590 2_555
H(109) H(193) 2.511 2_555
H(109) H(252) 3.114 4_565
H(109) H(253) 3.498 4_565
H(109) H(353) 3.521 2_555
H(109) H(449) 2.569 2_555
H(110) C(165) 3.546 4_565
H(110) C(166) 3.184 4_565
H(110) C(312) 3.559 2_555
H(110) H(44) 3.214 2_555
H(110) H(252) 3.165 4_565
H(110) H(253) 2.422 4_565
H(110) H(317) 3.198 .
H(110) H(318) 3.137 .
H(110) H(353) 2.873 2_555
H(111) C(123) 2.954 2_555
H(111) C(482) 3.540 .
H(111) H(44) 2.413 2_555
H(111) H(45) 2.718 2_555
H(111) H(91) 3.547 2_555
H(111) H(122) 3.368 .
H(111) H(252) 3.572 4_565
H(111) H(253) 3.288 4_565
H(111) H(462) 3.270 .
H(112) C(125) 3.569 2_655
H(112) C(434) 3.403 2_655
H(112) C(435) 3.227 2_655
H(112) C(440) 3.329 2_655
H(112) H(48) 3.469 2_655
H(112) H(64) 3.514 .
H(112) H(78) 2.601 2_655
H(112) H(229) 3.081 2_655
H(112) H(372) 3.064 2_645
H(112) H(445) 2.995 2_655
H(113) C(352) 3.560 .
H(113) C(423) 3.168 .
H(113) H(64) 2.271 .
H(113) H(65) 3.373 .
H(113) H(229) 3.388 2_655
H(113) H(372) 3.558 2_645
H(113) H(378) 3.390 4_565
H(113) H(385) 3.442 .
H(113) H(386) 3.061 .
H(114) C(351) 3.595 .
H(114) C(435) 3.580 2_655
H(114) H(49) 3.049 2_655
H(114) H(64) 3.415 .
H(114) H(79) 3.547 2_655
H(114) H(229) 3.214 2_655
H(114) H(385) 2.960 .
H(114) H(434) 3.345 .
H(114) H(445) 3.253 2_655
H(115) C(257) 3.037 4_564
H(115) C(258) 3.055 4_564
H(115) H(51A) 3.277 2_555
H(115) H(122) 3.374 .
H(115) H(303) 3.579 2_555
H(115) H(308) 2.533 4_564
H(115) H(309) 2.543 4_564
H(115) H(342) 3.543 2_555
H(115) H(424) 3.461 .
H(115) H(501) 3.064 2_555
H(116) C(459) 3.240 2_555
H(116) C(501) 3.175 2_555
H(116) H(51A) 3.366 2_555
H(116) H(51D) 3.264 2_555
H(116) H(98) 2.888 2_555
H(116) H(99) 2.702 2_555
H(116) H(304) 3.238 2_555
H(116) H(308) 3.223 4_564
H(116) H(501) 2.695 2_555
H(117) C(251) 3.071 2_555
H(117) C(252) 3.316 2_555
H(117) C(448) 3.358 2_555
H(117) H(303) 2.391 2_555
H(117) H(304) 2.924 2_555
H(117) H(308) 3.154 4_564
H(117) H(450) 3.502 2_555
H(118) C(460) 3.356 .
H(118) C(461) 3.201 .
H(118) C(462) 3.054 .
H(118) C(463) 3.075 .
H(118) C(464) 3.271 .
H(118) C(465) 3.368 .
H(118) H(227) 3.035 2_555
H(118) H(244) 3.177 .
H(118) H(455) 3.489 .
H(119) C(146) 3.576 3_666
H(119) C(155) 3.483 .
H(119) C(237) 3.556 2_655
H(119) C(464) 3.431 .
H(119) C(465) 3.410 .
H(119) H(239) 2.681 3_666
H(119) H(244) 2.815 .
H(119) H(287) 3.496 2_655
H(119) H(293) 2.971 2_655
H(119) H(387) 3.404 .
H(119) H(456) 3.596 .
H(120) C(155) 3.167 .
H(120) C(245) 3.559 4_564
H(120) C(353) 2.970 .
H(120) H(244) 2.696 .
H(120) H(293) 3.100 2_655
H(120) H(300) 3.044 4_564
H(120) H(387) 2.284 .
H(120) H(419) 2.973 .
H(121) C(395) 3.596 .
H(121) C(401) 3.234 .
H(121) C(402) 2.956 .
H(121) C(403) 3.434 .
H(121) H(309) 3.440 4_564
H(121) H(342) 2.921 2_555
H(121) H(418) 2.946 .
H(121) H(423) 3.445 .
H(121) H(424) 2.995 .
H(122) C(402) 3.598 .
H(122) C(469) 3.550 .
H(122) C(470) 2.964 .
H(122) H(111) 3.368 .
H(122) H(115) 3.374 .
H(122) H(342) 3.497 2_555
H(122) H(424) 3.450 .
H(122) H(425) 3.588 .
H(122) H(457) 2.493 .
H(123) C(295) 3.042 2_555
H(123) C(296) 3.186 2_555
H(123) H(266) 3.340 4_564
H(123) H(341) 2.457 2_555
H(123) H(342) 2.745 2_555
H(123) H(457) 3.562 .
H(124) C(166) 2.880 4_565
H(124) C(167) 3.142 4_565
H(124) H(43) 3.548 2_555
H(124) H(45) 3.375 2_555
H(124) H(106) 2.966 .
H(124) H(232) 3.274 3_666
H(124) H(253) 2.394 4_565
H(124) H(254) 2.896 4_565
H(124) H(318) 3.295 .
H(125) C(231) 3.568 2_655
H(125) C(268) 3.176 .
H(125) H(232) 3.487 3_666
H(125) H(253) 3.237 4_565
H(125) H(254) 3.558 4_565
H(125) H(273) 3.508 .
H(125) H(288) 2.866 2_655
H(125) H(289) 3.523 2_655
H(125) H(318) 2.552 .
H(125) H(426) 3.090 .
H(126) C(134) 3.123 3_666
H(126) C(148) 3.467 3_666
H(126) C(231) 3.023 2_655
H(126) C(232) 3.505 2_655
H(126) H(106) 3.547 .
H(126) H(232) 2.320 3_666
H(126) H(240) 2.762 3_666
H(126) H(288) 2.589 2_655
H(126) H(289) 3.463 2_655
H(127) C(499) 3.124 .
H(127) H(133) 3.406 .
H(127) H(134) 2.230 .
H(127) H(135) 3.418 .
H(127) H(214) 3.548 .
H(127) H(215) 3.116 .
H(127) H(408) 3.194 .
H(127) H(439) 3.446 .
H(128) C(111) 3.482 .
H(128) C(112) 3.082 .
H(128) C(113) 3.447 .
H(128) H(69) 3.009 .
H(128) H(223) 3.089 .
H(128) H(442) 3.172 .
H(129) C(382) 3.525 .
H(129) H(69) 3.238 .
H(129) H(82) 3.083 2_655
H(129) H(134) 3.240 .
H(129) H(322) 2.992 2_645
H(129) H(408) 2.620 .
H(130) C(325) 3.547 2_645
H(130) C(425) 3.306 .
H(130) C(426) 3.185 .
H(130) C(427) 3.240 .
H(130) C(428) 3.387 .
H(130) C(429) 3.527 .
H(130) C(430) 3.475 .
H(130) H(156) 3.444 4_555
H(130) H(203) 3.077 .
H(130) H(357) 3.375 2_645
H(130) H(363) 2.692 2_645
H(130) H(442) 3.597 .
H(131) C(34) 3.348 .
H(131) C(85) 3.400 .
H(131) C(86) 3.194 .
H(131) C(426) 3.597 .
H(131) H(70) 3.190 .
H(131) H(165) 2.780 .
H(131) H(166) 3.406 .
H(131) H(202) 2.921 .
H(131) H(203) 2.491 .
H(132) C(20) 3.018 4_555
H(132) H(136) 3.532 .
H(132) H(155) 3.252 4_555
H(132) H(156) 2.119 4_555
H(132) H(165) 3.524 .
H(132) H(202) 3.442 .
H(132) H(203) 3.136 .
H(132) H(363) 3.311 2_645
H(133) C(48) 3.178 .
H(133) C(411) 3.291 .
H(133) H(127) 3.406 .
H(133) H(173) 3.414 .
H(133) H(174) 2.494 .
H(133) H(214) 2.835 .
H(133) H(404) 2.861 .
H(133) H(433) 2.439 .
H(133) H(434) 3.547 .
H(133) H(439) 3.190 .
H(134) C(487) 2.786 .
H(134) C(488) 2.795 .
H(134) C(493) 2.853 .
H(134) H(82) 3.391 2_655
H(134) H(127) 2.230 .
H(134) H(129) 3.240 .
H(134) H(174) 3.263 .
H(134) H(214) 3.503 .
H(134) H(439) 3.206 .
H(134) H(463) 2.700 .
H(135) C(417) 3.415 .
H(135) C(437) 2.926 2_655
H(135) C(438) 3.289 2_655
H(135) C(442) 3.519 2_655
H(135) H(82) 3.071 2_655
H(135) H(127) 3.418 .
H(135) H(404) 2.786 .
H(135) H(433) 3.542 .
H(135) H(439) 2.533 .
H(135) H(446) 2.698 2_655
H(135) H(463) 3.327 .
H(136) C(20) 3.465 4_555
H(136) C(21) 3.348 4_555
H(136) C(490) 3.178 .
H(136) H(132) 3.532 .
H(136) H(143) 2.999 .
H(136) H(156) 3.010 4_555
H(136) H(157) 2.765 4_555
H(136) H(365) 3.223 4_565
H(136) H(468) 2.827 .
H(137) C(32) 3.277 .
H(137) C(329) 3.502 4_565
H(137) C(330) 3.521 4_565
H(137) H(156) 3.480 4_555
H(137) H(163) 3.473 .
H(137) H(164) 2.327 .
H(137) H(165) 3.341 .
H(137) H(365) 3.046 4_565
H(137) H(366) 3.087 4_565
H(138) C(329) 3.264 4_565
H(138) C(340) 3.367 4_565
H(138) C(341) 3.288 4_565
H(138) C(342) 3.143 4_565
H(138) C(343) 3.108 4_565
H(138) C(344) 3.198 4_565
H(138) C(345) 3.314 4_565
H(138) H(163) 3.578 .
H(138) H(164) 3.526 .
H(138) H(365) 2.590 4_565
H(138) H(376) 3.597 4_565
H(138) H(377) 3.559 4_565
H(139) C(4) 3.483 2_555
H(139) C(287) 3.383 2_555
H(139) C(288) 3.524 2_555
H(139) H(56) 3.343 2_545
H(139) H(146) 2.556 2_555
H(139) H(147) 3.362 2_555
H(139) H(335) 3.006 2_555
H(139) H(336) 3.263 2_555
H(140) C(65) 3.332 3_565
H(140) C(66) 2.877 3_565
H(140) C(67) 3.288 3_565
H(140) H(181) 3.297 3_565
H(140) H(186) 3.570 3_565
H(140) H(187) 2.849 3_565
H(140) H(188) 3.491 3_565
H(140) H(336) 3.436 2_555
H(140) H(455) 3.247 .
H(141) C(287) 3.531 2_555
H(141) C(288) 3.593 2_555
H(141) C(463) 3.388 .
H(141) C(466) 3.412 .
H(141) H(100) 2.826 .
H(141) H(101) 3.372 .
H(141) H(335) 2.934 2_555
H(141) H(336) 3.045 2_555
H(141) H(455) 2.849 .
H(142) C(272) 3.413 2_645
H(142) C(390) 3.088 2_645
H(142) H(321) 2.874 2_645
H(142) H(373) 3.535 2_645
H(142) H(414) 2.171 2_645
H(143) C(500) 3.366 .
H(143) H(136) 2.999 .
H(143) H(373) 2.726 2_645
H(143) H(414) 3.202 2_645
H(144) C(439) 3.409 2_655
H(144) C(495) 3.557 .
H(144) C(504) 3.551 .
H(144) H(82) 3.509 2_655
H(144) H(447) 3.141 2_655
H(145) C(58) 3.557 4_555
H(145) C(59) 3.211 4_555
H(145) C(60) 3.136 4_555
H(145) C(61) 3.444 4_555
H(145) C(288) 3.444 .
H(145) C(289) 3.264 .
H(145) H(181) 3.548 4_555
H(145) H(182) 3.414 4_555
H(145) H(186) 3.477 4_555
H(145) H(336) 3.523 .
H(145) H(337) 3.245 .
H(146) C(60) 3.210 4_555
H(146) C(286) 3.582 .
H(146) C(287) 3.305 .
H(146) C(288) 3.485 .
H(146) C(503) 3.504 2_545
H(146) H(139) 2.556 2_545
H(146) H(182) 2.767 4_555
H(146) H(335) 3.523 .
H(147) C(285) 3.583 .
H(147) C(511) 3.496 2_545
H(147) H(51B) 2.648 2_545
H(147) H(56) 2.694 1_545
H(147) H(139) 3.362 2_545
H(147) H(272) 3.091 1_545
H(147) H(334) 3.400 .
H(148) C(402) 2.990 1_545
H(148) C(403) 3.071 1_545
H(148) C(511) 3.348 2_545
H(148) H(51A) 3.044 2_545
H(148) H(51B) 3.061 2_545
H(148) H(51C) 3.391 2_545
H(148) H(276) 3.404 .
H(148) H(424) 2.729 1_545
H(148) H(425) 2.888 1_545
H(149) O(36) 3.514 .
H(149) C(206) 3.406 .
H(149) C(207) 3.494 .
H(149) C(401) 3.418 1_545
H(149) C(402) 3.120 1_545
H(149) C(403) 3.050 1_545
H(149) C(404) 3.256 1_545
H(149) C(405) 3.552 1_545
H(149) H(424) 3.500 1_545
H(149) H(425) 3.400 1_545
H(150) H(319) 3.388 1_545
H(151) C(197) 3.512 1_545
H(151) C(266) 3.489 1_545
H(151) C(434) 3.571 .
H(151) C(439) 3.437 .
H(151) C(440) 3.181 .
H(151) H(76) 2.722 .
H(151) H(77) 2.970 .
H(151) H(268) 3.123 1_545
H(151) H(316) 3.091 1_545
H(151) H(447) 2.930 .
H(152) C(105) 3.255 4_555
H(152) C(106) 3.278 4_555
H(152) C(266) 3.207 1_545
H(152) C(434) 3.459 .
H(152) C(440) 3.580 .
H(152) H(76) 2.877 .
H(152) H(217) 3.131 4_555
H(152) H(218) 3.162 4_555
H(152) H(316) 2.529 1_545
H(153) C(103) 3.269 4_555
H(153) C(104) 3.205 4_555
H(153) C(105) 2.982 4_555
H(153) C(106) 2.791 4_555
H(153) C(107) 2.850 4_555
H(153) C(108) 3.083 4_555
H(153) H(52) 2.888 .
H(153) H(217) 3.494 4_555
H(153) H(218) 3.208 4_555
H(153) H(219) 3.307 4_555
H(154) C(85) 3.488 4_554
H(154) C(86) 3.160 4_554
H(154) C(87) 3.020 4_554
H(154) C(88) 3.296 4_554
H(154) C(322) 3.430 3_665
H(154) H(203) 3.547 4_554
H(154) H(204) 3.296 4_554
H(154) H(361) 3.443 3_665
H(155) C(85) 3.326 4_554
H(155) C(86) 3.180 4_554
H(155) C(330) 3.221 1_545
H(155) H(132) 3.252 4_554
H(155) H(202) 3.265 4_554
H(155) H(203) 3.022 4_554
H(155) H(366) 2.688 1_545
H(156) C(330) 3.570 1_545
H(156) C(494) 3.087 4_554
H(156) H(130) 3.444 4_554
H(156) H(132) 2.119 4_554
H(156) H(136) 3.010 4_554
H(156) H(137) 3.480 4_554
H(156) H(365) 3.179 1_545
H(156) H(366) 2.921 1_545
H(156) H(468) 3.115 4_554
H(157) C(342) 3.387 1_545
H(157) H(136) 2.765 4_554
H(157) H(375) 3.463 1_545
H(157) H(376) 2.836 1_545
H(157) H(468) 3.096 4_554
H(158) O(33) 3.122 3_665
H(158) C(190) 3.399 3_665
H(158) C(340) 3.501 3_665
H(158) C(342) 3.490 1_545
H(158) C(342) 3.514 3_665
H(158) C(343) 3.214 3_665
H(158) C(344) 3.059 3_665
H(158) C(345) 3.210 3_665
H(158) H(374) 3.185 3_665
H(158) H(375) 3.123 1_545
H(158) H(376) 2.750 1_545
H(158) H(378) 3.398 3_665
H(159) C(343) 2.908 3_665
H(159) C(344) 2.910 3_665
H(159) C(423) 3.352 2_645
H(159) H(64) 3.242 2_645
H(159) H(66) 2.662 2_645
H(159) H(267) 3.515 3_665
H(159) H(375) 3.469 1_545
H(159) H(377) 2.727 3_665
H(159) H(378) 2.732 3_665
H(160) C(336) 3.319 1_545
H(160) C(419) 3.468 2_645
H(160) C(423) 3.431 2_645
H(160) H(46) 3.543 .
H(160) H(48) 3.276 .
H(160) H(64) 3.325 2_645
H(160) H(66) 2.794 2_645
H(160) H(370) 3.589 1_545
H(160) H(371) 2.661 1_545
H(160) H(440) 2.630 2_645
H(161) C(130) 3.006 .
H(161) C(419) 3.532 2_645
H(161) C(422) 3.478 2_645
H(161) H(46) 2.154 .
H(161) H(47) 3.533 .
H(161) H(48) 3.086 .
H(161) H(61) 3.105 2_645
H(161) H(62) 3.085 2_645
H(161) H(371) 3.587 1_545
H(161) H(440) 2.750 2_645
H(162) C(361) 3.254 4_554
H(162) H(32) 3.557 4_554
H(162) H(46) 3.579 .
H(162) H(61) 3.569 2_645
H(162) H(62) 3.482 2_645
H(162) H(222) 3.511 .
H(162) H(392) 2.780 4_554
H(163) C(49) 3.496 .
H(163) C(328) 3.461 4_565
H(163) C(329) 3.256 4_565
H(163) C(330) 3.283 4_565
H(163) C(331) 3.508 4_565
H(163) H(137) 3.473 .
H(163) H(138) 3.578 .
H(163) H(175) 3.389 .
H(164) C(48) 3.232 .
H(164) C(49) 3.448 .
H(164) C(330) 3.257 4_565
H(164) C(502) 3.241 .
H(164) H(137) 2.327 .
H(164) H(138) 3.526 .
H(164) H(174) 3.130 .
H(164) H(175) 3.498 .
H(164) H(202) 3.447 .
H(164) H(366) 2.929 4_565
H(164) H(467) 3.385 .
H(165) C(491) 3.334 .
H(165) C(492) 3.141 .
H(165) C(494) 3.357 .
H(165) H(131) 2.780 .
H(165) H(132) 3.524 .
H(165) H(137) 3.341 .
H(165) H(173) 3.546 .
H(165) H(174) 3.403 .
H(165) H(202) 2.970 .
H(165) H(464) 2.881 .
H(165) H(467) 2.978 .
H(166) C(492) 3.492 .
H(166) H(70) 3.473 .
H(166) H(131) 3.406 .
H(166) H(391) 3.280 4_554
H(166) H(464) 2.672 .
H(167) C(44) 3.529 .
H(167) C(359) 3.088 4_554
H(167) C(360) 2.864 4_554
H(167) C(361) 3.449 4_554
H(167) H(172) 3.195 .
H(167) H(209) 3.566 .
H(167) H(210) 3.581 .
H(167) H(390) 3.215 4_554
H(167) H(391) 2.875 4_554
H(168) C(93) 3.478 .
H(168) C(95) 3.508 .
H(168) C(121) 3.136 .
H(168) H(37) 2.854 .
H(168) H(39) 2.540 .
H(168) H(209) 3.051 .
H(168) H(210) 3.096 .
H(169) H(37) 3.334 .
H(169) H(92) 2.884 .
H(169) H(199) 3.174 .
H(169) H(200) 3.140 .
H(169) H(226) 3.442 .
H(170) C(81) 3.261 .
H(170) C(250) 3.446 .
H(170) C(251) 3.450 .
H(170) C(448) 3.228 .
H(170) C(451) 3.423 .
H(170) H(92) 2.509 .
H(170) H(199) 2.517 .
H(170) H(302) 3.332 .
H(170) H(303) 3.365 .
H(170) H(450) 2.377 .
H(171) C(248) 3.391 .
H(171) C(249) 3.358 .
H(171) C(250) 3.150 .
H(171) C(251) 2.981 .
H(171) C(252) 2.991 .
H(171) C(253) 3.205 .
H(171) H(86) 3.068 .
H(171) H(303) 3.419 .
H(171) H(304) 3.408 .
H(171) H(450) 3.047 .
H(172) C(36) 3.276 .
H(172) C(97) 3.546 .
H(172) C(100) 3.471 .
H(172) C(101) 3.340 .
H(172) C(102) 3.367 .
H(172) H(167) 3.195 .
H(173) C(33) 3.453 .
H(173) C(34) 3.224 .
H(173) C(35) 3.302 .
H(173) C(101) 3.279 .
H(173) H(133) 3.414 .
H(173) H(165) 3.546 .
H(173) H(214) 3.008 .
H(174) C(32) 3.317 .
H(174) C(33) 3.549 .
H(174) C(34) 3.568 .
H(174) C(495) 2.995 .
H(174) C(499) 3.047 .
H(174) C(504) 2.781 .
H(174) H(133) 2.494 .
H(174) H(134) 3.263 .
H(174) H(164) 3.130 .
H(174) H(165) 3.403 .
H(174) H(433) 2.888 .
H(174) H(467) 2.593 .
H(175) C(351) 3.044 .
H(175) C(352) 3.048 .
H(175) C(495) 3.544 .
H(175) C(498) 3.544 .
H(175) C(500) 3.286 .
H(175) C(504) 3.297 .
H(175) H(163) 3.389 .
H(175) H(164) 3.498 .
H(175) H(385) 2.843 .
H(175) H(386) 2.809 .
H(175) H(433) 3.367 .
H(176) O(5) 3.568 .
H(176) C(30) 3.581 .
H(176) C(227) 3.532 .
H(176) C(349) 3.561 .
H(176) C(350) 3.266 .
H(176) C(351) 3.108 .
H(176) C(352) 3.216 .
H(176) H(85) 3.199 .
H(176) H(385) 3.466 .
H(176) H(386) 3.591 .
H(176) H(430) 3.580 .
H(176) H(431) 3.449 .
H(177) C(443) 2.946 .
H(177) C(444) 3.562 .
H(177) C(448) 3.314 .
H(177) C(449) 2.874 .
H(177) H(85) 2.125 .
H(177) H(86) 3.368 .
H(177) H(430) 3.520 .
H(177) H(431) 3.296 .
H(177) H(437) 3.549 .
H(177) H(450) 3.404 .
H(178) C(414) 3.414 .
H(178) C(415) 3.511 .
H(178) C(443) 3.220 .
H(178) C(444) 3.355 .
H(178) C(445) 3.305 .
H(178) C(446) 3.081 .
H(178) C(447) 2.893 .
H(178) C(448) 2.938 .
H(178) H(436) 2.887 .
H(178) H(437) 3.067 .
H(178) H(449) 3.589 .
H(178) H(450) 3.349 .
H(179) C(72) 3.439 .
H(179) C(73) 3.285 .
H(179) C(414) 3.322 .
H(179) C(446) 3.114 .
H(179) C(447) 3.376 .
H(179) C(451) 3.496 .
H(179) H(37) 3.078 .
H(179) H(93) 2.835 .
H(179) H(192) 3.430 .
H(179) H(193) 3.148 .
H(179) H(436) 2.537 .
H(179) H(449) 2.894 .
H(180) C(70) 3.300 .
H(180) C(71) 3.380 .
H(180) C(72) 3.175 .
H(180) C(73) 2.876 .
H(180) C(74) 2.787 .
H(180) C(75) 3.008 .
H(180) C(121) 3.505 .
H(180) H(37) 2.988 .
H(180) H(38) 3.110 .
H(180) H(193) 3.294 .
H(180) H(194) 3.172 .
H(180) H(195) 3.502 .
H(181) H(140) 3.297 3_565
H(181) H(145) 3.548 4_554
H(181) H(438) 2.928 .
H(181) H(452) 2.995 3_565
H(182) C(4) 3.192 4_554
H(182) C(172) 3.456 4_564
H(182) C(305) 3.381 .
H(182) H(56) 3.272 4_564
H(182) H(57) 2.907 4_564
H(182) H(145) 3.414 4_554
H(182) H(146) 2.767 4_554
H(182) H(272) 3.358 4_564
H(182) H(349) 2.556 .
H(182) H(438) 3.218 .
H(183) C(3) 3.424 4_554
H(183) C(198) 3.598 4_564
H(183) C(199) 3.558 4_564
H(183) C(204) 3.307 4_564
H(183) C(305) 3.590 .
H(183) H(272) 3.485 4_564
H(183) H(274) 2.815 4_564
H(183) H(280) 3.599 .
H(183) H(348) 3.569 .
H(183) H(349) 3.131 .
H(184) C(98) 3.386 .
H(184) C(99) 3.157 .
H(184) C(199) 2.996 4_564
H(184) C(200) 3.232 4_564
H(184) C(217) 3.588 .
H(184) H(211) 2.962 .
H(184) H(212) 2.522 .
H(184) H(270) 2.741 4_564
H(184) H(271) 3.155 4_564
H(184) H(280) 2.800 .
H(185) O(1) 2.588 .
H(185) O(12) 3.155 4_554
H(185) C(98) 3.440 .
H(185) C(99) 3.480 .
H(185) H(211) 2.816 .
H(185) H(212) 2.890 .
H(185) H(435) 3.380 .
H(186) O(11) 2.394 4_554
H(186) O(16) 3.160 4_554
H(186) H(140) 3.570 3_565
H(186) H(145) 3.477 4_554
H(186) H(206) 3.171 4_554
H(187) H(40) 3.420 4_554
H(187) H(101) 2.801 3_565
H(187) H(140) 2.849 3_565
H(187) H(206) 3.459 4_554
H(187) H(207) 2.809 4_554
H(187) H(299) 2.810 2_545
H(188) C(155) 3.118 3_565
H(188) C(244) 3.378 2_545
H(188) H(140) 3.491 3_565
H(188) H(244) 2.915 3_565
H(188) H(299) 2.859 2_545
H(188) H(452) 3.196 3_565
H(188) H(455) 3.139 3_565
H(189) C(153) 3.478 3_565
H(189) C(154) 3.320 3_565
H(189) C(155) 3.594 3_565
H(189) C(163) 3.235 3_565
H(189) C(164) 3.543 3_565
H(189) H(96) 2.915 3_565
H(189) H(243) 3.542 3_565
H(189) H(250) 2.761 3_565
H(189) H(251) 3.326 3_565
H(189) H(352) 3.490 .
H(189) H(354) 3.055 .
H(189) H(452) 3.236 3_565
H(190) C(164) 3.347 3_565
H(190) C(311) 3.440 .
H(190) C(313) 2.970 .
H(190) H(251) 2.768 3_565
H(190) H(352) 3.427 .
H(190) H(354) 2.534 .
H(191) C(309) 3.566 .
H(191) C(310) 3.236 .
H(191) C(416) 3.145 .
H(191) H(435) 2.720 .
H(191) H(438) 3.339 .
H(192) C(307) 3.429 .
H(192) C(310) 3.513 .
H(192) C(314) 3.333 .
H(192) C(315) 3.112 .
H(192) H(89) 2.738 .
H(192) H(109) 3.590 2_545
H(192) H(179) 3.430 .
H(192) H(435) 3.137 .
H(192) H(436) 3.147 .
H(192) H(449) 3.218 .
H(193) C(475) 3.431 2_545
H(193) H(44) 3.501 .
H(193) H(93) 3.350 .
H(193) H(109) 2.511 2_545
H(193) H(179) 3.148 .
H(193) H(180) 3.294 .
H(193) H(228) 2.934 .
H(193) H(252) 2.863 3_565
H(193) H(449) 2.799 .
H(194) C(120) 3.132 .
H(194) H(38) 2.894 .
H(194) H(180) 3.172 .
H(194) H(228) 2.198 .
H(194) H(251) 3.215 3_565
H(194) H(252) 2.947 3_565
H(195) O(30) 2.408 4_554
H(195) H(180) 3.502 .
H(195) H(251) 3.280 3_565
H(196) O(9) 2.390 4_555
H(196) O(13) 2.910 .
H(196) O(16) 3.487 .
H(196) C(371) 3.191 .
H(196) C(372) 3.163 .
H(196) H(401) 2.591 .
H(196) H(402) 2.520 .
H(197) C(262) 2.963 .
H(197) C(263) 3.089 .
H(197) C(371) 2.967 .
H(197) C(372) 3.227 .
H(197) H(312) 2.812 .
H(197) H(313) 3.018 .
H(197) H(368) 2.837 4_565
H(197) H(401) 2.598 .
H(197) H(402) 3.053 .
H(198) C(249) 2.898 .
H(198) C(250) 3.194 .
H(198) C(261) 3.391 .
H(198) C(262) 3.457 .
H(198) H(301) 2.386 .
H(198) H(302) 2.946 .
H(198) H(311) 3.517 .
H(198) H(368) 3.032 4_565
H(199) C(39) 3.539 .
H(199) C(40) 3.482 .
H(199) C(41) 2.980 .
H(199) C(250) 3.390 .
H(199) H(42) 2.842 .
H(199) H(169) 3.174 .
H(199) H(170) 2.517 .
H(199) H(226) 3.600 .
H(199) H(302) 2.753 .
H(199) H(340) 3.466 .
H(200) C(39) 3.524 .
H(200) C(116) 3.445 .
H(200) H(42) 2.851 .
H(200) H(169) 3.140 .
H(200) H(226) 2.566 .
H(201) C(33) 3.477 .
H(201) C(38) 3.278 .
H(201) C(39) 3.537 .
H(201) C(331) 3.472 4_565
H(201) H(367) 2.554 4_565
H(202) C(32) 3.389 .
H(202) C(33) 3.015 .
H(202) C(34) 2.873 .
H(202) C(35) 3.458 .
H(202) C(330) 3.489 4_565
H(202) H(131) 2.921 .
H(202) H(132) 3.442 .
H(202) H(155) 3.265 4_555
H(202) H(164) 3.447 .
H(202) H(165) 2.970 .
H(202) H(366) 2.766 4_565
H(202) H(367) 3.083 4_565
H(203) C(494) 3.061 .
H(203) H(70) 2.900 .
H(203) H(130) 3.077 .
H(203) H(131) 2.491 .
H(203) H(132) 3.136 .
H(203) H(154) 3.547 4_555
H(203) H(155) 3.022 4_555
H(203) H(362) 2.976 2_645
H(204) C(132) 3.416 .
H(204) C(322) 3.400 2_645
H(204) C(323) 3.420 2_645
H(204) H(52) 3.508 .
H(204) H(54) 2.537 .
H(204) H(154) 3.296 4_555
H(204) H(219) 3.501 4_555
H(204) H(361) 2.842 2_645
H(204) H(362) 2.887 2_645
H(205) O(7) 3.413 4_555
H(205) O(9) 3.287 4_555
H(205) O(10) 2.387 .
H(205) C(132) 3.529 .
H(205) H(52) 3.426 .
H(205) H(54) 2.987 .
H(206) O(11) 3.247 .
H(206) O(16) 2.436 .
H(206) H(40) 3.514 .
H(206) H(186) 3.171 4_555
H(206) H(187) 3.459 4_555
H(207) C(288) 3.466 .
H(207) C(466) 2.944 2_545
H(207) H(40) 2.993 .
H(207) H(100) 2.750 2_545
H(207) H(101) 2.540 2_545
H(207) H(102) 3.065 2_545
H(207) H(187) 2.809 4_555
H(207) H(336) 2.601 .
H(207) H(337) 3.590 .
H(208) C(116) 3.514 .
H(208) C(288) 3.348 .
H(208) C(362) 3.385 4_554
H(208) C(363) 2.984 4_554
H(208) C(364) 3.404 4_554
H(208) C(466) 3.311 2_545
H(208) H(39) 3.187 .
H(208) H(100) 2.848 2_545
H(208) H(101) 3.595 2_545
H(208) H(102) 3.007 2_545
H(208) H(226) 3.285 .
H(208) H(336) 2.839 .
H(208) H(388) 3.405 4_554
H(208) H(394) 2.976 4_554
H(209) C(121) 3.413 .
H(209) C(356) 3.567 4_554
H(209) C(357) 2.862 4_554
H(209) C(358) 2.835 4_554
H(209) C(359) 3.529 4_554
H(209) C(362) 3.557 4_554
H(209) H(39) 2.457 .
H(209) H(167) 3.566 .
H(209) H(168) 3.051 .
H(209) H(226) 3.447 .
H(209) H(388) 2.954 4_554
H(209) H(389) 2.896 4_554
H(209) H(393) 3.298 4_554
H(210) C(36) 3.516 .
H(210) C(37) 3.224 .
H(210) C(358) 3.414 4_554
H(210) H(167) 3.581 .
H(210) H(168) 3.096 .
H(210) H(389) 3.095 4_554
H(210) H(390) 3.460 4_554
H(211) O(1) 2.997 .
H(211) O(12) 2.561 4_554
H(211) C(62) 3.499 .
H(211) C(63) 3.424 .
H(211) H(184) 2.962 .
H(211) H(185) 2.816 .
H(211) H(271) 3.548 4_564
H(212) C(62) 3.192 .
H(212) C(63) 3.379 .
H(212) C(217) 3.052 .
H(212) C(413) 3.188 .
H(212) H(184) 2.522 .
H(212) H(185) 2.890 .
H(212) H(270) 2.807 4_564
H(212) H(280) 2.858 .
H(212) H(435) 3.110 .
H(213) C(45) 3.591 .
H(213) C(46) 3.589 .
H(213) C(217) 3.589 .
H(213) C(220) 3.448 .
H(213) H(270) 3.419 4_564
H(213) H(282) 2.835 .
H(214) C(46) 3.529 .
H(214) C(374) 3.324 .
H(214) C(376) 3.357 .
H(214) C(417) 3.143 .
H(214) C(499) 3.499 .
H(214) H(127) 3.548 .
H(214) H(133) 2.835 .
H(214) H(134) 3.503 .
H(214) H(173) 3.008 .
H(214) H(404) 3.050 .
H(214) H(439) 2.853 .
H(215) C(417) 3.562 .
H(215) H(127) 3.116 .
H(215) H(408) 3.600 .
H(215) H(439) 3.457 .
H(216) C(200) 3.449 4_564
H(216) C(379) 3.361 .
H(216) C(381) 3.244 .
H(216) C(385) 3.573 .
H(216) H(271) 2.538 4_564
H(216) H(407) 3.572 .
H(217) C(200) 3.553 4_564
H(217) C(266) 3.452 4_564
H(217) C(379) 3.331 .
H(217) C(381) 3.425 .
H(217) C(385) 3.110 .
H(217) C(436) 3.287 4_554
H(217) C(437) 3.306 4_554
H(217) H(80) 3.556 4_554
H(217) H(152) 3.131 4_554
H(217) H(153) 3.494 4_554
H(217) H(271) 2.989 4_564
H(217) H(316) 2.795 4_564
H(217) H(407) 2.935 .
H(217) H(411) 2.651 .
H(217) H(446) 3.566 4_554
H(218) C(127) 3.327 4_554
H(218) C(435) 2.889 4_554
H(218) C(436) 3.107 4_554
H(218) C(441) 3.309 4_554
H(218) H(52) 3.197 4_554
H(218) H(80) 3.520 4_554
H(218) H(81) 2.811 4_554
H(218) H(152) 3.162 4_554
H(218) H(153) 3.208 4_554
H(218) H(230) 3.080 4_554
H(218) H(263) 2.980 3_665
H(218) H(445) 2.755 4_554
H(219) C(127) 3.174 4_554
H(219) C(128) 3.490 4_554
H(219) C(132) 3.059 4_554
H(219) C(183) 3.486 3_665
H(219) H(52) 2.358 4_554
H(219) H(54) 3.126 4_554
H(219) H(153) 3.307 4_554
H(219) H(204) 3.501 4_554
H(219) H(230) 2.473 4_554
H(219) H(263) 2.805 3_665
H(219) H(264) 3.061 3_665
H(219) H(361) 3.257 3_665
H(220) O(7) 2.322 .
H(220) C(322) 3.585 3_665
H(220) H(264) 3.111 3_665
H(220) H(361) 2.729 3_665
H(221) O(3) 2.464 .
H(221) O(8) 2.893 .
H(221) H(391) 3.476 4_554
H(221) H(392) 2.982 4_554
H(222) C(360) 3.422 4_554
H(222) C(422) 3.273 2_645
H(222) H(61) 3.252 2_645
H(222) H(62) 3.090 2_645
H(222) H(63) 2.932 2_645
H(222) H(72) 3.423 .
H(222) H(162) 3.511 .
H(222) H(391) 2.590 4_554
H(222) H(392) 3.454 4_554
H(223) C(177) 3.465 3_665
H(223) C(178) 3.035 3_665
H(223) C(281) 3.493 3_665
H(223) C(422) 3.312 2_645
H(223) H(62) 3.064 2_645
H(223) H(63) 2.675 2_645
H(223) H(128) 3.089 .
H(223) H(259) 2.950 3_665
H(223) H(360) 3.574 3_665
H(223) H(442) 3.433 .
H(224) C(176) 3.405 3_665
H(224) C(177) 3.297 3_665
H(224) C(228) 3.294 3_665
H(224) C(382) 3.595 .
H(224) C(383) 3.148 .
H(224) H(258) 3.457 3_665
H(224) H(264) 3.422 3_665
H(224) H(286) 2.652 3_665
H(224) H(408) 3.478 .
H(224) H(409) 2.671 .
H(225) C(184) 3.496 3_665
H(225) C(382) 3.225 .
H(225) C(383) 2.993 .
H(225) C(384) 3.254 .
H(225) H(264) 2.827 3_665
H(225) H(408) 3.559 .
H(225) H(409) 3.219 .
H(226) C(82) 3.394 .
H(226) C(91) 3.310 .
H(226) C(92) 3.006 .
H(226) C(93) 3.107 .
H(226) C(95) 3.489 .
H(226) H(169) 3.442 .
H(226) H(199) 3.600 .
H(226) H(200) 2.566 .
H(226) H(208) 3.285 .
H(226) H(209) 3.447 .
H(227) C(478) 2.941 2_545
H(227) C(479) 3.237 2_545
H(227) C(483) 3.565 2_545
H(227) C(484) 3.521 2_545
H(227) H(102) 3.317 2_545
H(227) H(118) 3.035 2_545
H(227) H(460) 2.854 2_545
H(228) C(73) 3.339 .
H(228) C(74) 2.986 .
H(228) H(93) 3.408 .
H(228) H(193) 2.934 .
H(228) H(194) 2.198 .
H(228) H(252) 3.542 3_565
H(228) H(394) 3.265 4_554
H(228) H(454) 3.565 2_545
H(229) C(418) 3.479 2_645
H(229) C(419) 3.211 2_645
H(229) C(420) 3.222 2_645
H(229) C(424) 3.481 2_645
H(229) C(476) 3.416 2_645
H(229) H(64) 3.371 2_645
H(229) H(78) 3.593 .
H(229) H(112) 3.081 2_645
H(229) H(113) 3.388 2_645
H(229) H(114) 3.214 2_645
H(229) H(440) 3.549 2_645
H(229) H(445) 3.538 .
H(230) C(106) 3.547 4_555
H(230) C(107) 3.261 4_555
H(230) H(71) 3.176 .
H(230) H(218) 3.080 4_555
H(230) H(219) 2.473 4_555
H(230) H(263) 2.833 2_645
H(230) H(444) 2.883 .
H(231) C(210) 3.452 .
H(231) C(290) 3.380 .
H(231) C(358) 3.295 4_554
H(231) C(359) 3.585 4_554
H(231) H(277) 2.786 .
H(231) H(338) 2.707 .
H(231) H(389) 3.245 4_554
H(231) H(398) 3.365 4_554
H(232) C(232) 3.502 4_555
H(232) C(486) 3.149 3_666
H(232) H(124) 3.274 3_666
H(232) H(125) 3.487 3_666
H(232) H(126) 2.320 3_666
H(232) H(289) 3.526 4_555
H(233) C(144) 3.532 4_554
H(233) H(237) 3.528 4_554
H(233) H(261) 3.226 2_645
H(234) C(94) 3.492 3_666
H(234) C(277) 3.483 3_666
H(234) C(278) 3.167 3_666
H(234) C(421) 3.066 3_666
H(234) H(58) 2.407 3_666
H(234) H(59) 3.080 3_666
H(234) H(283) 3.163 3_666
H(234) H(326) 3.424 3_666
H(234) H(327) 2.864 3_666
H(234) H(383) 3.595 3_666
H(234) H(441) 3.347 3_666
H(235) C(175) 2.831 2_645
H(235) C(176) 2.871 2_645
H(235) C(177) 2.924 2_645
H(235) C(178) 2.953 2_645
H(235) C(179) 2.860 2_645
H(235) C(281) 2.930 2_645
H(235) H(257) 3.424 2_645
H(235) H(258) 3.496 2_645
H(235) H(259) 3.523 2_645
H(235) H(260) 3.403 2_645
H(235) H(330) 3.509 2_645
H(235) H(412) 3.477 2_645
H(236) C(349) 3.094 3_666
H(236) C(350) 3.194 3_666
H(236) C(421) 3.518 3_666
H(236) H(58) 3.272 3_666
H(236) H(59) 2.869 3_666
H(236) H(383) 2.603 3_666
H(236) H(384) 2.793 3_666
H(237) O(19) 2.902 4_555
H(237) C(136) 3.535 4_555
H(237) C(213) 3.556 3_666
H(237) C(406) 3.540 3_666
H(237) C(407) 3.270 3_666
H(237) C(408) 3.158 3_666
H(237) C(409) 3.284 3_666
H(237) H(233) 3.528 4_555
H(237) H(281) 3.498 3_666
H(237) H(384) 3.460 3_666
H(237) H(430) 3.527 3_666
H(238) O(19) 3.286 4_555
H(238) C(135) 3.390 4_555
H(238) C(149) 3.261 4_555
H(238) C(237) 3.541 4_555
H(238) C(406) 3.345 3_666
H(238) C(407) 3.466 3_666
H(238) C(467) 3.308 3_666
H(238) H(104) 2.474 3_666
H(238) H(105) 3.332 3_666
H(238) H(241) 3.508 4_555
H(238) H(243) 3.492 3_666
H(238) H(428) 3.307 3_666
H(238) H(429) 3.485 3_666
H(239) C(150) 3.475 4_555
H(239) C(237) 3.558 4_555
H(239) C(465) 3.309 3_666
H(239) C(467) 3.452 3_666
H(239) H(104) 2.617 3_666
H(239) H(119) 2.681 3_666
H(239) H(380) 3.586 3_666
H(239) H(456) 2.765 3_666
H(239) H(461) 3.083 3_666
H(240) C(230) 3.597 4_555
H(240) C(480) 3.466 3_666
H(240) H(106) 3.574 3_666
H(240) H(126) 2.762 3_666
H(240) H(380) 3.490 3_666
H(240) H(456) 3.471 3_666
H(240) H(461) 2.636 3_666
H(241) C(152) 3.011 2_645
H(241) C(153) 3.058 2_645
H(241) C(154) 3.048 2_645
H(241) C(155) 3.013 2_645
H(241) C(156) 2.935 2_645
H(241) C(353) 2.942 2_645
H(241) H(238) 3.508 4_554
H(241) H(244) 3.571 2_645
H(241) H(245) 3.447 2_645
H(241) H(246) 3.194 2_645
H(241) H(255) 3.503 2_645
H(241) H(387) 3.454 2_645
H(241) H(420) 3.547 2_645
H(242) S(6) 3.578 .
H(242) O(15) 3.190 .
H(242) O(18) 3.475 2_655
H(242) O(26) 2.851 .
H(242) H(96) 3.594 .
H(242) H(278) 3.482 .
H(243) C(406) 3.403 .
H(243) C(458) 3.426 .
H(243) H(95) 3.184 .
H(243) H(96) 2.929 .
H(243) H(105) 2.811 .
H(243) H(189) 3.542 3_565
H(243) H(238) 3.492 3_666
H(243) H(278) 3.359 .
H(243) H(428) 2.699 .
H(244) C(467) 3.349 .
H(244) C(484) 3.062 .
H(244) H(104) 3.470 .
H(244) H(105) 2.619 .
H(244) H(118) 3.177 .
H(244) H(119) 2.815 .
H(244) H(120) 2.696 .
H(244) H(188) 2.915 3_565
H(244) H(241) 3.571 2_655
H(244) H(455) 3.443 .
H(245) C(240) 3.478 4_564
H(245) C(241) 3.202 4_564
H(245) C(246) 3.462 4_564
H(245) H(241) 3.447 2_655
H(245) H(420) 2.805 .
H(246) O(18) 2.504 2_655
H(246) O(21) 3.112 2_655
H(246) C(173) 3.292 .
H(246) C(386) 3.254 .
H(246) H(241) 3.194 2_655
H(246) H(255) 2.683 .
H(246) H(412) 2.600 .
H(247) C(173) 2.885 .
H(247) C(275) 2.987 4_564
H(247) C(276) 3.448 4_564
H(247) C(386) 3.164 .
H(247) H(255) 2.413 .
H(247) H(324) 2.641 4_564
H(247) H(325) 3.468 4_564
H(247) H(412) 2.913 .
H(247) H(421) 2.808 .
H(248) C(205) 3.370 4_564
H(248) C(224) 2.925 4_564
H(248) C(275) 3.535 4_564
H(248) C(346) 3.178 4_564
H(248) H(275) 3.372 4_564
H(248) H(283) 2.472 4_564
H(248) H(295) 3.366 4_564
H(248) H(380) 2.969 4_564
H(249) C(468) 3.170 4_564
H(249) H(106) 3.198 4_564
H(249) H(107) 2.676 4_564
H(249) H(108) 3.126 4_564
H(249) H(296) 3.204 4_564
H(250) C(68) 3.333 3_565
H(250) C(242) 3.161 4_564
H(250) C(243) 3.420 4_564
H(250) H(189) 2.761 3_565
H(250) H(297) 2.978 4_564
H(250) H(298) 3.473 4_564
H(251) C(68) 3.479 3_565
H(251) C(69) 3.168 3_565
H(251) C(74) 3.166 3_565
H(251) C(75) 3.210 3_565
H(251) H(189) 3.326 3_565
H(251) H(190) 2.768 3_565
H(251) H(194) 3.215 3_565
H(251) H(195) 3.280 3_565
H(251) H(297) 3.238 4_564
H(251) H(298) 3.467 4_564
H(252) C(73) 2.990 3_565
H(252) C(74) 3.045 3_565
H(252) C(123) 3.499 3_565
H(252) C(475) 3.468 4_564
H(252) H(44) 2.601 3_565
H(252) H(109) 3.114 4_564
H(252) H(110) 3.165 4_564
H(252) H(111) 3.572 4_564
H(252) H(193) 2.863 3_565
H(252) H(194) 2.947 3_565
H(252) H(228) 3.542 3_565
H(253) C(475) 3.204 4_564
H(253) C(486) 3.210 4_564
H(253) H(44) 3.098 3_565
H(253) H(109) 3.498 4_564
H(253) H(110) 2.422 4_564
H(253) H(111) 3.288 4_564
H(253) H(124) 2.394 4_564
H(253) H(125) 3.237 4_564
H(253) H(318) 2.891 4_564
H(253) H(353) 3.147 3_565
H(254) O(15) 2.869 .
H(254) O(22) 2.487 2_655
H(254) C(486) 3.567 4_564
H(254) H(124) 2.896 4_564
H(254) H(125) 3.558 4_564
H(254) H(273) 3.544 4_564
H(254) H(318) 3.286 4_564
H(255) O(18) 3.560 2_655
H(255) C(135) 3.386 2_655
H(255) C(149) 3.323 2_655
H(255) C(158) 3.153 .
H(255) C(159) 3.021 .
H(255) C(397) 3.571 .
H(255) C(398) 3.158 .
H(255) H(241) 3.503 2_655
H(255) H(246) 2.683 .
H(255) H(247) 2.413 .
H(255) H(324) 2.889 4_564
H(255) H(420) 3.498 .
H(255) H(421) 2.742 .
H(256) C(392) 3.556 .
H(256) C(393) 3.204 .
H(256) C(398) 3.347 .
H(256) C(399) 3.259 .
H(256) H(324) 2.891 4_564
H(256) H(416) 3.364 .
H(256) H(417) 2.742 .
H(256) H(421) 3.318 .
H(256) H(422) 3.188 .
H(257) O(14) 3.216 .
H(257) O(20) 3.442 2_655
H(257) O(21) 3.455 2_655
H(257) O(29) 3.105 .
H(257) H(22) 3.454 4_564
H(257) H(235) 3.424 2_655
H(257) H(323) 3.402 4_564
H(257) H(409) 3.213 3_665
H(258) C(273) 3.260 4_564
H(258) C(431) 3.586 3_665
H(258) H(67) 2.815 3_665
H(258) H(69) 3.539 3_665
H(258) H(224) 3.457 3_665
H(258) H(235) 3.496 2_655
H(258) H(290) 3.234 3_665
H(258) H(322) 2.706 4_564
H(258) H(323) 3.428 4_564
H(259) C(378) 3.584 4_564
H(259) C(431) 3.194 3_665
H(259) H(63) 3.134 4_564
H(259) H(67) 2.322 3_665
H(259) H(69) 3.477 3_665
H(259) H(223) 2.950 3_665
H(259) H(235) 3.523 2_655
H(259) H(364) 3.515 2_655
H(259) H(406) 3.250 4_564
H(260) C(276) 3.439 4_564
H(260) C(318) 3.302 .
H(260) C(319) 3.320 .
H(260) C(320) 3.339 .
H(260) H(235) 3.403 2_655
H(260) H(325) 2.567 4_564
H(260) H(326) 3.538 4_564
H(260) H(358) 3.213 .
H(260) H(359) 3.252 .
H(261) O(14) 3.395 .
H(261) O(17) 2.400 2_655
H(261) H(73) 3.553 2_655
H(261) H(233) 3.226 2_655
H(262) C(131) 3.071 2_655
H(262) H(49) 2.896 2_655
H(262) H(50) 2.440 2_655
H(262) H(51) 3.497 2_655
H(262) H(73) 3.319 2_655
H(262) H(79) 3.597 2_655
H(262) H(81) 2.965 2_655
H(262) H(432) 2.925 .
H(263) C(106) 3.122 3_665
H(263) C(107) 3.036 3_665
H(263) C(127) 3.568 2_655
H(263) C(131) 3.356 2_655
H(263) C(441) 3.363 2_655
H(263) H(49) 3.347 2_655
H(263) H(50) 2.644 2_655
H(263) H(80) 3.414 2_655
H(263) H(81) 2.507 2_655
H(263) H(218) 2.980 3_665
H(263) H(219) 2.805 3_665
H(263) H(230) 2.833 2_655
H(263) H(410) 3.562 3_665
H(264) C(107) 3.003 3_665
H(264) C(108) 3.030 3_665
H(264) C(113) 3.511 3_665
H(264) C(114) 3.177 3_665
H(264) C(321) 3.518 .
H(264) C(322) 3.221 .
H(264) H(219) 3.061 3_665
H(264) H(220) 3.111 3_665
H(264) H(224) 3.422 3_665
H(264) H(225) 2.827 3_665
H(264) H(360) 3.404 .
H(264) H(361) 2.908 .
H(264) H(410) 3.557 3_665
H(265) C(296) 3.241 3_566
H(265) C(297) 3.134 3_566
H(265) C(395) 3.303 4_565
H(265) C(396) 3.170 4_565
H(265) C(397) 3.363 4_565
H(265) H(342) 3.318 3_566
H(265) H(343) 3.159 3_566
H(265) H(419) 3.488 4_565
H(266) C(294) 3.351 3_566
H(266) C(295) 3.066 3_566
H(266) C(296) 3.322 3_566
H(266) C(396) 3.191 4_565
H(266) C(478) 3.553 4_565
H(266) H(123) 3.340 4_565
H(266) H(341) 3.253 3_566
H(266) H(419) 2.807 4_565
H(266) H(420) 3.553 4_565
H(266) H(460) 2.729 4_565
H(267) C(275) 3.501 4_564
H(267) C(276) 3.056 4_564
H(267) C(277) 2.992 4_564
H(267) C(278) 3.401 4_564
H(267) C(423) 3.436 4_564
H(267) H(65) 3.231 4_564
H(267) H(66) 2.775 4_564
H(267) H(159) 3.515 3_665
H(267) H(325) 3.328 4_564
H(267) H(326) 3.235 4_564
H(268) C(442) 3.357 1_565
H(268) H(83) 2.418 1_565
H(268) H(151) 3.123 1_565
H(268) H(447) 3.004 1_565
H(269) O(27) 2.510 4_565
H(269) O(28) 3.024 4_565
H(269) O(29) 3.446 4_565
H(269) C(216) 3.347 4_565
H(269) C(217) 3.444 4_565
H(269) H(279) 2.670 4_565
H(269) H(280) 2.868 4_565
H(269) H(348) 3.404 4_565
H(270) C(62) 3.584 4_565
H(270) C(99) 3.123 4_565
H(270) C(100) 3.478 4_565
H(270) C(216) 3.278 4_565
H(270) C(217) 2.974 4_565
H(270) H(184) 2.741 4_565
H(270) H(212) 2.807 4_565
H(270) H(213) 3.419 4_565
H(270) H(279) 2.941 4_565
H(270) H(280) 2.359 4_565
H(271) C(98) 3.498 4_565
H(271) C(99) 3.560 4_565
H(271) C(104) 3.043 4_565
H(271) C(105) 3.273 4_565
H(271) H(184) 3.155 4_565
H(271) H(211) 3.548 4_565
H(271) H(216) 2.538 4_565
H(271) H(217) 2.989 4_565
H(271) H(407) 3.587 4_565
H(272) C(5) 3.050 1_565
H(272) C(6) 2.876 1_565
H(272) C(7) 3.241 1_565
H(272) C(10) 3.545 1_565
H(272) C(172) 3.450 .
H(272) H(56) 3.225 .
H(272) H(57) 2.936 .
H(272) H(147) 3.091 1_565
H(272) H(182) 3.358 4_565
H(272) H(183) 3.485 4_565
H(272) H(349) 3.420 4_565
H(272) H(425) 3.571 .
H(273) S(10) 3.424 3_666
H(273) O(15) 3.513 4_565
H(273) O(20) 3.028 3_666
H(273) O(22) 2.761 3_666
H(273) O(27) 3.366 4_565
H(273) H(125) 3.508 .
H(273) H(254) 3.544 4_565
H(273) H(348) 3.521 4_565
H(274) C(5) 3.588 1_565
H(274) C(10) 3.246 1_565
H(274) C(11) 3.460 1_565
H(274) H(183) 2.815 4_565
H(274) H(348) 3.549 4_565
H(275) O(31) 2.556 .
H(275) O(35) 3.235 4_565
H(275) C(398) 3.534 4_565
H(275) C(399) 3.547 4_565
H(275) H(248) 3.372 4_565
H(275) H(294) 3.408 .
H(275) H(421) 2.961 4_565
H(275) H(422) 2.993 4_565
H(276) C(7) 3.505 .
H(276) C(260) 3.556 4_554
H(276) C(261) 3.502 4_554
H(276) C(262) 3.339 4_554
H(276) C(263) 3.276 4_554
H(276) C(264) 3.326 4_554
H(276) C(265) 3.431 4_554
H(276) H(51C) 2.790 2_545
H(276) H(148) 3.404 .
H(277) C(11) 3.535 .
H(277) C(129) 3.339 .
H(277) C(440) 3.224 .
H(277) H(47) 2.780 .
H(277) H(76) 2.512 .
H(277) H(77) 3.348 .
H(277) H(78) 3.360 .
H(277) H(231) 2.786 .
H(277) H(398) 3.490 4_554
H(277) H(399) 3.268 4_554
H(278) O(19) 3.000 2_655
H(278) O(26) 2.498 .
H(278) H(95) 2.784 .
H(278) H(242) 3.482 .
H(278) H(243) 3.359 .
H(278) H(350) 3.516 .
H(279) O(26) 3.551 .
H(279) O(27) 2.955 .
H(279) O(28) 2.556 .
H(279) C(198) 3.356 4_564
H(279) C(199) 3.488 4_564
H(279) H(269) 2.670 4_564
H(279) H(270) 2.941 4_564
H(280) C(62) 3.172 .
H(280) C(198) 3.242 4_564
H(280) C(199) 2.989 4_564
H(280) H(183) 3.599 .
H(280) H(184) 2.800 .
H(280) H(212) 2.858 .
H(280) H(269) 2.868 4_564
H(280) H(270) 2.359 4_564
H(281) S(9) 3.462 2_655
H(281) O(17) 2.817 2_655
H(281) O(19) 2.995 2_655
H(281) H(237) 3.498 3_666
H(281) H(403) 3.397 .
H(282) C(47) 3.447 .
H(282) C(52) 3.385 .
H(282) H(213) 2.835 .
H(283) C(138) 3.013 3_666
H(283) C(141) 3.398 3_666
H(283) C(142) 3.248 3_666
H(283) C(160) 3.398 4_565
H(283) H(234) 3.163 3_666
H(283) H(248) 2.472 4_565
H(284) O(5) 2.385 .
H(284) C(449) 3.566 .
H(284) H(85) 3.255 .
H(284) H(86) 3.425 .
H(284) H(87) 3.429 .
H(284) H(294) 3.326 .
H(284) H(430) 3.562 .
H(285) O(4) 2.959 .
H(285) O(34) 2.556 4_565
H(285) C(344) 3.534 4_565
H(285) C(345) 3.380 4_565
H(285) H(65) 3.144 .
H(285) H(378) 3.000 4_565
H(285) H(379) 2.678 4_565
H(286) C(113) 3.151 3_665
H(286) C(321) 3.297 .
H(286) H(224) 2.652 3_665
H(286) H(360) 3.311 .
H(287) C(395) 3.106 2_645
H(287) C(396) 3.143 2_645
H(287) C(479) 3.358 2_645
H(287) C(480) 3.107 2_645
H(287) C(481) 3.532 2_645
H(287) H(119) 3.496 2_645
H(287) H(417) 3.335 2_645
H(287) H(418) 2.984 2_645
H(287) H(419) 3.024 2_645
H(287) H(461) 3.194 2_645
H(288) C(404) 3.429 2_645
H(288) C(405) 3.122 2_645
H(288) C(481) 3.111 2_645
H(288) C(486) 2.978 2_645
H(288) H(125) 2.866 2_645
H(288) H(126) 2.589 2_645
H(288) H(418) 3.566 2_645
H(288) H(426) 3.178 2_645
H(288) H(427) 2.608 2_645
H(289) O(20) 2.973 4_554
H(289) C(134) 3.593 4_554
H(289) C(270) 3.343 2_645
H(289) C(271) 3.324 2_645
H(289) H(125) 3.523 2_645
H(289) H(126) 3.463 2_645
H(289) H(232) 3.526 4_554
H(289) H(319) 3.570 2_645
H(289) H(320) 3.553 2_645
H(289) H(426) 3.455 2_645
H(289) H(427) 3.352 2_645
H(290) O(20) 3.198 4_554
H(290) C(133) 3.417 4_554
H(290) C(140) 3.363 4_554
H(290) C(272) 3.598 2_645
H(290) C(431) 3.383 .
H(290) H(67) 2.759 .
H(290) H(68) 3.111 .
H(290) H(258) 3.234 3_665
H(291) C(141) 3.469 4_554
H(291) C(326) 3.544 4_554
H(291) C(428) 3.284 .
H(291) C(431) 3.421 .
H(291) H(58) 2.802 2_645
H(291) H(60) 3.590 2_645
H(291) H(67) 2.980 .
H(291) H(68) 3.266 .
H(291) H(416) 3.509 2_645
H(291) H(443) 2.767 .
H(292) C(142) 3.597 4_554
H(292) C(421) 3.242 2_645
H(292) H(58) 2.706 2_645
H(292) H(59) 3.419 2_645
H(292) H(60) 3.104 2_645
H(292) H(73) 3.170 .
H(292) H(75) 3.473 .
H(292) H(416) 3.493 2_645
H(292) H(443) 3.244 .
H(293) C(155) 3.581 2_645
H(293) C(353) 3.255 2_645
H(293) C(396) 2.808 2_645
H(293) C(397) 3.008 2_645
H(293) C(484) 3.396 2_645
H(293) H(119) 2.971 2_645
H(293) H(120) 3.100 2_645
H(293) H(387) 3.105 2_645
H(293) H(419) 2.537 2_645
H(293) H(420) 2.899 2_645
H(294) C(223) 3.090 .
H(294) C(224) 3.264 .
H(294) C(225) 2.890 .
H(294) C(346) 3.272 .
H(294) C(347) 3.074 .
H(294) C(348) 2.895 .
H(294) H(51F) 2.763 .
H(294) H(275) 3.408 .
H(294) H(284) 3.326 .
H(294) H(381) 3.580 .
H(294) H(382) 3.350 .
H(294) H(507) 3.352 .
H(295) C(160) 3.488 4_565
H(295) C(282) 3.086 4_565
H(295) C(346) 3.263 .
H(295) C(347) 3.247 .
H(295) C(507) 3.563 .
H(295) H(51G) 3.260 .
H(295) H(248) 3.366 4_565
H(295) H(331) 2.592 4_565
H(295) H(380) 3.319 .
H(295) H(381) 3.258 .
H(295) H(507) 2.633 .
H(296) C(161) 3.465 4_565
H(296) C(282) 3.434 4_565
H(296) H(51G) 2.854 .
H(296) H(107) 3.230 .
H(296) H(108) 3.521 .
H(296) H(249) 3.204 4_565
H(296) H(331) 3.133 4_565
H(297) C(163) 3.371 4_565
H(297) C(164) 3.503 4_565
H(297) H(250) 2.978 4_565
H(297) H(251) 3.238 4_565
H(298) O(30) 3.107 3_566
H(298) C(66) 3.372 2_555
H(298) C(67) 3.242 2_555
H(298) C(68) 3.330 2_555
H(298) C(69) 3.574 2_555
H(298) C(185) 3.374 3_566
H(298) C(291) 3.538 3_566
H(298) H(250) 3.473 4_565
H(298) H(251) 3.467 4_565
H(299) C(66) 2.968 2_555
H(299) C(67) 2.983 2_555
H(299) C(122) 3.472 3_566
H(299) C(291) 3.575 3_566
H(299) H(40) 2.926 3_566
H(299) H(41) 3.159 3_566
H(299) H(187) 2.810 2_555
H(299) H(188) 2.859 2_555
H(299) H(339) 3.299 3_566
H(300) C(122) 3.364 3_566
H(300) C(293) 3.322 3_566
H(300) H(40) 3.406 3_566
H(300) H(41) 2.515 3_566
H(300) H(120) 3.044 4_565
H(300) H(340) 3.114 3_566
H(300) H(387) 3.079 4_565
H(300) H(460) 2.754 4_565
H(301) C(80) 3.285 .
H(301) C(293) 3.382 .
H(301) C(294) 3.300 .
H(301) C(299) 3.569 .
H(301) H(198) 2.386 .
H(302) C(80) 3.480 .
H(302) C(81) 3.383 .
H(302) C(293) 3.015 .
H(302) C(294) 3.056 .
H(302) C(295) 2.902 .
H(302) H(170) 3.332 .
H(302) H(198) 2.946 .
H(302) H(199) 2.753 .
H(302) H(340) 2.729 .
H(302) H(341) 2.660 .
H(303) C(448) 3.060 .
H(303) C(477) 3.322 2_545
H(303) H(86) 3.406 .
H(303) H(91) 3.352 .
H(303) H(92) 3.399 .
H(303) H(115) 3.579 2_545
H(303) H(117) 2.391 2_545
H(303) H(170) 3.365 .
H(303) H(171) 3.419 .
H(303) H(308) 3.566 3_566
H(303) H(341) 3.500 .
H(303) H(450) 2.523 .
H(304) C(449) 3.162 .
H(304) C(477) 3.480 2_545
H(304) C(512) 3.062 .
H(304) H(51D) 2.224 .
H(304) H(51E) 3.129 .
H(304) H(51F) 3.551 .
H(304) H(86) 2.319 .
H(304) H(87) 3.332 .
H(304) H(116) 3.238 2_545
H(304) H(117) 2.924 2_545
H(304) H(171) 3.408 .
H(304) H(308) 3.166 3_566
H(304) H(450) 3.383 .
H(305) O(32) 2.404 .
H(305) C(512) 3.220 .
H(305) H(51D) 2.998 .
H(305) H(51E) 2.800 .
H(305) H(51F) 3.348 .
H(305) H(307) 3.322 3_566
H(306) C(256) 3.255 3_566
H(306) C(297) 3.066 .
H(306) C(298) 3.033 .
H(306) H(307) 2.867 3_566
H(306) H(308) 3.475 3_566
H(306) H(343) 3.238 .
H(306) H(344) 3.181 .
H(307) C(253) 3.528 3_566
H(307) C(255) 2.944 3_566
H(307) C(256) 2.984 3_566
H(307) C(297) 3.374 .
H(307) C(298) 3.420 .
H(307) C(512) 3.199 3_566
H(307) H(51D) 3.479 3_566
H(307) H(51E) 2.297 3_566
H(307) H(305) 3.322 3_566
H(307) H(306) 2.867 3_566
H(307) H(307) 2.954 3_566
H(307) H(343) 2.945 .
H(307) H(344) 3.028 .
H(307) H(501) 3.115 3_566
H(308) C(251) 3.424 3_566
H(308) C(252) 3.158 3_566
H(308) C(296) 3.174 3_566
H(308) C(297) 3.544 3_566
H(308) C(477) 3.131 4_565
H(308) H(51D) 3.592 3_566
H(308) H(51E) 3.414 3_566
H(308) H(115) 2.533 4_565
H(308) H(116) 3.223 4_565
H(308) H(117) 3.154 4_565
H(308) H(303) 3.566 3_566
H(308) H(304) 3.166 3_566
H(308) H(306) 3.475 3_566
H(308) H(342) 2.727 3_566
H(308) H(343) 3.391 3_566
H(308) H(501) 2.727 3_566
H(309) C(296) 3.373 3_566
H(309) C(402) 3.282 4_565
H(309) C(477) 3.516 4_565
H(309) H(51A) 3.297 3_566
H(309) H(115) 2.543 4_565
H(309) H(121) 3.440 4_565
H(309) H(342) 2.541 3_566
H(309) H(343) 3.409 3_566
H(309) H(423) 3.289 4_565
H(309) H(424) 2.485 4_565
H(309) H(501) 3.473 3_566
H(310) O(25) 3.051 .
H(310) O(38) 2.423 4_555
H(310) C(401) 3.515 4_565
H(310) H(423) 2.770 4_565
H(310) H(424) 3.264 4_565
H(311) O(6) 2.479 .
H(311) O(37) 2.812 4_555
H(311) O(38) 3.428 4_555
H(311) C(332) 3.450 4_565
H(311) C(333) 3.304 4_565
H(311) H(198) 3.517 .
H(311) H(368) 2.922 4_565
H(311) H(369) 2.651 4_565
H(312) O(37) 3.568 4_555
H(312) C(79) 3.561 .
H(312) C(332) 3.043 4_565
H(312) C(333) 3.205 4_565
H(312) C(370) 2.917 .
H(312) C(371) 3.125 .
H(312) H(197) 2.812 .
H(312) H(368) 2.442 4_565
H(312) H(369) 2.764 4_565
H(312) H(400) 2.833 .
H(312) H(401) 3.185 .
H(313) C(365) 3.579 .
H(313) C(366) 2.984 .
H(313) C(367) 3.492 .
H(313) C(370) 3.572 .
H(313) C(371) 3.453 .
H(313) C(372) 3.390 .
H(313) H(197) 3.018 .
H(313) H(334) 3.557 4_555
H(313) H(396) 3.392 .
H(313) H(397) 2.238 .
H(314) C(300) 3.346 .
H(314) C(301) 3.299 .
H(314) C(302) 3.071 .
H(314) C(365) 3.405 .
H(314) C(509) 3.354 3_566
H(314) C(510) 3.458 3_566
H(314) C(511) 3.592 3_566
H(314) H(51C) 2.875 3_566
H(314) H(334) 3.318 4_555
H(314) H(345) 3.111 .
H(314) H(346) 2.818 .
H(314) H(396) 2.757 .
H(314) H(397) 3.426 .
H(314) H(509) 3.189 3_566
H(315) C(300) 3.471 .
H(315) C(501) 3.447 3_566
H(315) C(510) 3.298 3_566
H(315) C(511) 3.375 3_566
H(315) H(51A) 3.538 3_566
H(315) H(51C) 2.826 3_566
H(315) H(345) 3.303 .
H(315) H(501) 3.470 3_566
H(316) C(11) 3.565 1_565
H(316) C(12) 3.579 1_565
H(316) C(13) 3.078 1_565
H(316) C(105) 3.477 4_565
H(316) C(438) 3.188 1_565
H(316) C(439) 3.109 1_565
H(316) C(442) 3.398 1_565
H(316) H(83) 2.925 1_565
H(316) H(84) 3.562 1_565
H(316) H(151) 3.091 1_565
H(316) H(152) 2.529 1_565
H(316) H(217) 2.795 4_565
H(316) H(407) 3.529 4_565
H(316) H(447) 3.104 1_565
H(317) C(172) 3.420 .
H(317) C(471) 3.228 .
H(317) C(472) 2.561 .
H(317) C(473) 3.014 .
H(317) H(57) 2.980 .
H(317) H(110) 3.198 .
H(317) H(348) 3.590 4_565
H(317) H(425) 2.817 .
H(317) H(458) 2.362 .
H(318) C(166) 3.587 4_565
H(318) C(486) 3.344 .
H(318) H(110) 3.137 .
H(318) H(124) 3.295 .
H(318) H(125) 2.552 .
H(318) H(253) 2.891 4_565
H(318) H(254) 3.286 4_565
H(318) H(348) 3.540 4_565
H(318) H(426) 3.493 .
H(318) H(462) 3.594 .
H(319) C(404) 3.360 .
H(319) H(150) 3.388 1_565
H(319) H(289) 3.570 2_655
H(319) H(426) 2.751 .
H(320) C(389) 3.141 .
H(320) C(390) 2.894 .
H(320) C(391) 3.464 .
H(320) C(405) 3.361 .
H(320) H(289) 3.553 2_655
H(320) H(413) 3.295 .
H(320) H(414) 2.904 .
H(320) H(426) 3.555 .
H(320) H(427) 2.883 .
H(321) C(390) 3.154 .
H(321) C(391) 3.092 .
H(321) C(431) 3.328 2_655
H(321) C(488) 3.396 2_655
H(321) C(489) 3.356 2_655
H(321) C(505) 3.517 2_655
H(321) H(68) 2.662 2_655
H(321) H(69) 3.248 2_655
H(321) H(142) 2.874 2_655
H(321) H(414) 2.920 .
H(321) H(415) 2.793 .
H(321) H(463) 3.376 2_655
H(322) C(431) 3.545 2_655
H(322) C(488) 3.493 2_655
H(322) H(67) 3.405 2_655
H(322) H(68) 3.481 2_655
H(322) H(69) 3.169 2_655
H(322) H(82) 3.300 1_565
H(322) H(83) 3.421 1_565
H(322) H(129) 2.992 2_655
H(322) H(258) 2.706 4_565
H(322) H(463) 3.141 2_655
H(323) O(20) 3.374 3_666
H(323) O(29) 2.381 4_565
H(323) H(83) 3.187 1_565
H(323) H(257) 3.402 4_565
H(323) H(258) 3.428 4_565
H(324) C(159) 3.467 4_565
H(324) C(173) 2.940 4_565
H(324) C(174) 2.936 4_565
H(324) C(398) 3.089 4_565
H(324) C(399) 3.312 4_565
H(324) H(247) 2.641 4_565
H(324) H(255) 2.889 4_565
H(324) H(256) 2.891 4_565
H(324) H(421) 2.391 4_565
H(324) H(422) 2.863 4_565
H(325) C(171) 3.478 4_565
H(325) C(173) 3.375 4_565
H(325) C(174) 3.404 4_565
H(325) C(179) 3.164 4_565
H(325) C(192) 3.549 4_565
H(325) C(279) 3.428 4_565
H(325) C(280) 3.471 4_565
H(325) C(318) 3.577 4_565
H(325) C(386) 3.384 4_565
H(325) H(247) 3.468 4_565
H(325) H(260) 2.567 4_565
H(325) H(267) 3.328 4_565
H(325) H(330) 3.577 4_565
H(325) H(358) 3.340 4_565
H(325) H(364) 3.367 3_666
H(326) C(281) 3.457 4_565
H(326) C(326) 3.345 3_666
H(326) C(419) 3.528 .
H(326) C(420) 3.081 .
H(326) C(423) 3.478 .
H(326) C(424) 3.197 .
H(326) H(65) 3.264 .
H(326) H(66) 3.455 .
H(326) H(234) 3.424 3_666
H(326) H(260) 3.538 4_565
H(326) H(267) 3.235 4_565
H(326) H(330) 2.850 4_565
H(326) H(358) 3.033 4_565
H(326) H(364) 2.513 3_666
H(326) H(441) 3.433 .
H(327) C(420) 3.350 .
H(327) C(423) 3.284 .
H(327) C(424) 2.989 .
H(327) H(65) 2.517 .
H(327) H(234) 2.864 3_666
H(327) H(441) 2.516 .
H(328) C(193) 3.309 .
H(328) C(194) 2.789 .
H(328) C(317) 3.034 .
H(328) C(325) 2.991 .
H(328) C(433) 3.305 2_655
H(328) H(74) 3.464 2_655
H(328) H(75) 2.397 2_655
H(328) H(357) 3.248 .
H(328) H(363) 3.211 .
H(328) H(416) 3.406 .
H(329) C(319) 3.411 .
H(329) C(324) 3.207 .
H(329) C(325) 3.479 .
H(329) C(433) 3.275 2_655
H(329) H(74) 2.870 2_655
H(329) H(75) 2.888 2_655
H(330) C(320) 3.535 .
H(330) C(378) 3.447 4_564
H(330) C(418) 3.083 4_564
H(330) C(419) 3.403 4_564
H(330) C(422) 3.387 4_564
H(330) H(62) 3.114 4_564
H(330) H(63) 3.377 4_564
H(330) H(235) 3.509 2_655
H(330) H(325) 3.577 4_564
H(330) H(326) 2.850 4_564
H(330) H(358) 3.265 .
H(330) H(359) 2.833 .
H(330) H(364) 3.036 2_655
H(331) C(239) 3.293 4_564
H(331) C(346) 3.452 4_564
H(331) C(468) 3.185 4_564
H(331) H(106) 3.463 4_564
H(331) H(107) 2.237 4_564
H(331) H(295) 2.592 4_564
H(331) H(296) 3.133 4_564
H(331) H(380) 2.847 4_564
H(331) H(456) 3.588 4_564
H(332) C(334) 3.524 1_545
H(332) C(336) 3.447 1_545
H(332) C(337) 3.088 1_545
H(332) C(338) 2.896 1_545
H(332) C(339) 3.155 1_545
H(332) H(28) 3.472 1_545
H(332) H(372) 3.497 1_545
H(332) H(373) 3.176 1_545
H(332) H(374) 3.587 1_545
H(333) C(336) 3.528 1_545
H(333) C(337) 3.240 1_545
H(333) C(440) 3.006 .
H(333) H(47) 2.917 .
H(333) H(76) 3.033 .
H(333) H(77) 2.512 .
H(333) H(78) 2.986 .
H(333) H(371) 3.546 1_545
H(333) H(372) 3.081 1_545
H(333) H(399) 2.947 4_554
H(334) C(6) 3.418 .
H(334) C(264) 3.491 4_554
H(334) C(511) 3.099 2_545
H(334) H(51B) 2.859 2_545
H(334) H(51C) 2.478 2_545
H(334) H(147) 3.400 .
H(334) H(313) 3.557 4_554
H(334) H(314) 3.318 4_554
H(334) H(396) 3.086 4_554
H(334) H(397) 3.436 4_554
H(334) H(509) 3.550 2_545
H(335) C(365) 3.038 4_554
H(335) C(503) 3.424 2_545
H(335) H(51B) 3.579 2_545
H(335) H(139) 3.006 2_545
H(335) H(141) 2.934 2_545
H(335) H(146) 3.523 .
H(335) H(396) 2.594 4_554
H(335) H(509) 3.184 2_545
H(336) C(91) 2.847 .
H(336) C(92) 2.983 .
H(336) C(503) 3.435 2_545
H(336) H(100) 3.141 2_545
H(336) H(139) 3.263 2_545
H(336) H(140) 3.436 2_545
H(336) H(141) 3.045 2_545
H(336) H(145) 3.523 .
H(336) H(207) 2.601 .
H(336) H(208) 2.839 .
H(337) O(10) 3.369 .
H(337) C(1) 3.438 .
H(337) C(2) 3.275 .
H(337) C(90) 3.443 .
H(337) C(91) 3.242 .
H(337) C(92) 3.296 .
H(337) C(93) 3.541 .
H(337) H(53) 3.233 .
H(337) H(145) 3.245 .
H(337) H(207) 3.590 .
H(337) H(388) 3.371 4_554
H(337) H(389) 2.829 4_554
H(338) C(3) 3.548 .
H(338) C(12) 3.519 .
H(338) C(13) 3.509 .
H(338) C(14) 3.561 .
H(338) C(129) 3.372 .
H(338) C(132) 3.068 .
H(338) C(358) 3.580 4_554
H(338) H(52) 3.214 .
H(338) H(53) 2.258 .
H(338) H(231) 2.707 .
H(338) H(388) 3.541 4_554
H(338) H(389) 2.988 4_554
H(339) C(79) 3.432 .
H(339) C(80) 3.401 .
H(339) C(81) 3.472 .
H(339) C(82) 3.592 .
H(339) C(122) 3.408 .
H(339) C(244) 3.407 3_566
H(339) H(40) 3.354 .
H(339) H(41) 3.422 .
H(339) H(42) 2.906 .
H(339) H(299) 3.299 3_566
H(340) C(122) 2.903 .
H(340) C(245) 3.304 3_566
H(340) C(250) 3.544 .
H(340) H(40) 3.465 .
H(340) H(41) 2.369 .
H(340) H(42) 2.588 .
H(340) H(199) 3.466 .
H(340) H(300) 3.114 3_566
H(340) H(302) 2.729 .
H(341) C(250) 3.150 .
H(341) C(485) 3.402 2_545
H(341) H(41) 3.344 .
H(341) H(123) 2.457 2_545
H(341) H(266) 3.253 3_566
H(341) H(302) 2.660 .
H(341) H(303) 3.500 .
H(342) C(257) 2.962 3_566
H(342) C(258) 2.850 3_566
H(342) C(485) 3.211 2_545
H(342) H(115) 3.543 2_545
H(342) H(121) 2.921 2_545
H(342) H(122) 3.497 2_545
H(342) H(123) 2.745 2_545
H(342) H(265) 3.318 3_566
H(342) H(308) 2.727 3_566
H(342) H(309) 2.541 3_566
H(343) O(32) 3.336 3_566
H(343) C(186) 3.548 3_566
H(343) C(187) 3.319 3_566
H(343) C(256) 3.416 3_566
H(343) C(257) 3.075 3_566
H(343) C(258) 3.067 3_566
H(343) C(259) 3.361 3_566
H(343) H(51E) 3.140 3_566
H(343) H(265) 3.159 3_566
H(343) H(306) 3.238 .
H(343) H(307) 2.945 .
H(343) H(308) 3.391 3_566
H(343) H(309) 3.409 3_566
H(344) C(255) 3.536 .
H(344) C(256) 3.463 .
H(344) C(501) 3.457 3_566
H(344) C(506) 2.834 3_566
H(344) C(507) 3.172 3_566
H(344) C(512) 2.830 3_566
H(344) H(51E) 2.335 3_566
H(344) H(51F) 2.965 3_566
H(344) H(306) 3.181 .
H(344) H(307) 3.028 .
H(344) H(507) 3.286 3_566
H(345) C(506) 3.424 3_566
H(345) C(507) 2.968 3_566
H(345) C(508) 2.908 3_566
H(345) C(509) 3.296 3_566
H(345) C(513) 3.437 3_566
H(345) H(51G) 3.375 3_566
H(345) H(51H) 3.360 3_566
H(345) H(314) 3.111 .
H(345) H(315) 3.303 .
H(345) H(507) 3.263 3_566
H(346) C(264) 3.600 .
H(346) C(364) 3.161 .
H(346) C(365) 3.006 .
H(346) C(508) 3.517 3_566
H(346) C(513) 3.237 3_566
H(346) H(51G) 3.414 3_566
H(346) H(51H) 2.497 3_566
H(346) H(314) 2.818 .
H(346) H(395) 3.117 .
H(346) H(396) 2.864 .
H(346) H(509) 3.558 3_566
H(347) C(355) 3.291 .
H(347) C(362) 3.214 .
H(347) C(363) 3.131 .
H(347) C(364) 3.054 .
H(347) C(365) 3.101 .
H(347) C(366) 3.217 .
H(347) H(33) 3.307 .
H(347) H(395) 3.506 .
H(347) H(396) 3.596 .
H(348) C(201) 3.014 4_564
H(348) C(202) 3.054 4_564
H(348) C(203) 2.999 4_564
H(348) C(204) 3.025 4_564
H(348) C(267) 3.047 4_564
H(348) C(268) 3.011 4_564
H(348) H(183) 3.569 .
H(348) H(269) 3.404 4_564
H(348) H(273) 3.521 4_564
H(348) H(274) 3.549 4_564
H(348) H(317) 3.590 4_564
H(348) H(318) 3.540 4_564
H(349) C(60) 2.856 .
H(349) C(61) 3.188 .
H(349) C(172) 3.450 4_564
H(349) C(202) 3.470 4_564
H(349) H(57) 2.496 4_564
H(349) H(182) 2.556 .
H(349) H(183) 3.131 .
H(349) H(272) 3.420 4_564
H(350) C(311) 3.572 3_565
H(350) C(458) 3.387 .
H(350) H(90) 3.459 .
H(350) H(94) 3.023 .
H(350) H(95) 3.042 .
H(350) H(96) 3.572 .
H(350) H(278) 3.516 .
H(350) H(352) 3.578 3_565
H(351) C(310) 3.578 3_565
H(351) C(450) 2.934 .
H(351) C(458) 3.546 .
H(351) H(88) 2.889 .
H(351) H(89) 2.570 .
H(351) H(90) 2.851 .
H(351) H(94) 2.677 .
H(352) O(15) 3.057 3_565
H(352) C(162) 3.594 3_565
H(352) C(163) 3.440 3_565
H(352) C(164) 3.299 3_565
H(352) C(165) 3.330 3_565
H(352) C(166) 3.465 3_565
H(352) C(167) 3.585 3_565
H(352) H(96) 3.543 3_565
H(352) H(189) 3.490 .
H(352) H(190) 3.427 .
H(352) H(350) 3.578 3_565
H(353) O(15) 3.392 3_565
H(353) C(165) 3.537 3_565
H(353) C(166) 3.274 3_565
H(353) C(169) 3.530 3_565
H(353) C(304) 3.429 3_565
H(353) C(475) 3.592 2_545
H(353) H(109) 3.521 2_545
H(353) H(110) 2.873 2_545
H(353) H(253) 3.147 3_565
H(353) H(458) 2.905 2_545
H(354) C(68) 3.308 .
H(354) C(69) 3.047 .
H(354) C(458) 3.031 3_565
H(354) H(94) 2.654 3_565
H(354) H(96) 2.540 3_565
H(354) H(189) 3.055 .
H(354) H(190) 2.534 .
H(354) H(452) 3.462 3_565
H(355) C(305) 3.534 3_565
H(355) C(309) 3.422 3_565
H(355) C(472) 3.102 2_545
H(355) H(57) 3.531 2_545
H(355) H(88) 3.141 .
H(355) H(89) 3.228 .
H(355) H(458) 2.387 2_545
H(356) C(388) 3.306 .
H(356) C(389) 2.864 .
H(356) C(390) 2.709 .
H(356) C(391) 3.032 .
H(356) C(392) 3.438 .
H(356) C(393) 3.589 .
H(356) H(36) 3.373 .
H(356) H(413) 3.239 .
H(356) H(414) 3.001 .
H(356) H(415) 3.490 .
H(357) C(390) 3.413 .
H(357) C(391) 2.836 .
H(357) C(392) 3.294 .
H(357) H(130) 3.375 2_655
H(357) H(328) 3.248 .
H(357) H(415) 2.675 .
H(357) H(416) 3.430 .
H(357) H(468) 3.214 2_655
H(358) C(25) 3.577 3_665
H(358) C(277) 3.465 4_564
H(358) C(419) 3.334 4_564
H(358) H(66) 2.845 4_564
H(358) H(260) 3.213 .
H(358) H(325) 3.340 4_564
H(358) H(326) 3.033 4_564
H(358) H(330) 3.265 .
H(358) H(440) 2.912 4_564
H(359) C(26) 3.597 3_665
H(359) C(27) 3.498 3_665
H(359) C(179) 3.482 .
H(359) C(281) 3.261 .
H(359) C(419) 3.554 4_564
H(359) C(422) 3.294 4_564
H(359) H(62) 2.378 4_564
H(359) H(260) 3.252 .
H(359) H(330) 2.833 .
H(359) H(440) 3.048 4_564
H(360) O(7) 3.152 3_665
H(360) C(15) 3.387 3_665
H(360) C(28) 3.501 3_665
H(360) C(110) 3.562 3_665
H(360) C(111) 3.321 3_665
H(360) C(112) 3.224 3_665
H(360) C(113) 3.379 3_665
H(360) H(62) 3.514 4_564
H(360) H(223) 3.574 3_665
H(360) H(264) 3.404 .
H(360) H(286) 3.311 .
H(361) O(7) 2.789 3_665
H(361) C(87) 3.556 2_655
H(361) C(108) 3.415 3_665
H(361) C(184) 3.428 .
H(361) H(154) 3.443 3_665
H(361) H(204) 2.842 2_655
H(361) H(219) 3.257 3_665
H(361) H(220) 2.729 3_665
H(361) H(264) 2.908 .
H(362) C(86) 3.512 2_655
H(362) C(87) 3.481 2_655
H(362) C(430) 3.513 2_655
H(362) H(74) 2.841 2_655
H(362) H(203) 2.976 2_655
H(362) H(204) 2.887 2_655
H(362) H(444) 3.084 2_655
H(363) C(429) 3.406 2_655
H(363) C(433) 3.373 2_655
H(363) C(494) 3.432 2_655
H(363) H(74) 3.155 2_655
H(363) H(75) 3.083 2_655
H(363) H(130) 2.692 2_655
H(363) H(132) 3.311 2_655
H(363) H(328) 3.211 .
H(364) C(178) 3.404 2_645
H(364) C(276) 3.303 3_666
H(364) C(277) 2.824 3_666
H(364) C(278) 3.553 3_666
H(364) C(281) 3.107 2_645
H(364) H(58) 3.442 3_666
H(364) H(259) 3.515 2_645
H(364) H(325) 3.367 3_666
H(364) H(326) 2.513 3_666
H(364) H(330) 3.036 2_645
H(365) C(19) 3.488 1_565
H(365) C(20) 3.118 1_565
H(365) C(21) 3.448 1_565
H(365) C(502) 3.117 4_564
H(365) H(136) 3.223 4_564
H(365) H(137) 3.046 4_564
H(365) H(138) 2.590 4_564
H(365) H(156) 3.179 1_565
H(366) C(18) 3.148 1_565
H(366) C(19) 3.453 1_565
H(366) C(20) 3.334 1_565
H(366) C(32) 3.353 4_564
H(366) C(85) 3.387 4_564
H(366) H(137) 3.087 4_564
H(366) H(155) 2.688 1_565
H(366) H(156) 2.921 1_565
H(366) H(164) 2.929 4_564
H(366) H(202) 2.766 4_564
H(367) C(31) 3.569 4_564
H(367) C(78) 3.482 4_564
H(367) C(79) 3.561 4_564
H(367) C(84) 2.969 4_564
H(367) C(85) 3.249 4_564
H(367) H(201) 2.554 4_564
H(367) H(202) 3.083 4_564
H(367) H(401) 3.319 4_564
H(368) C(79) 2.951 4_564
H(368) C(80) 3.093 4_564
H(368) C(261) 3.285 4_564
H(368) C(262) 3.028 4_564
H(368) H(197) 2.837 4_564
H(368) H(198) 3.032 4_564
H(368) H(311) 2.922 4_564
H(368) H(312) 2.442 4_564
H(368) H(400) 3.405 4_564
H(368) H(401) 3.003 4_564
H(369) O(6) 3.038 4_564
H(369) O(37) 2.436 1_565
H(369) C(261) 3.300 4_564
H(369) C(262) 3.358 4_564
H(369) H(311) 2.651 4_564
H(369) H(312) 2.764 4_564
H(369) H(400) 3.322 4_564
H(370) C(24) 3.386 1_565
H(370) C(25) 3.372 1_565
H(370) C(370) 3.564 4_564
H(370) H(160) 3.589 1_565
H(370) H(400) 2.667 4_564
H(371) C(25) 3.100 1_565
H(371) C(130) 3.154 1_565
H(371) H(46) 3.335 1_565
H(371) H(47) 3.071 1_565
H(371) H(48) 2.578 1_565
H(371) H(160) 2.661 1_565
H(371) H(161) 3.587 1_565
H(371) H(333) 3.546 1_565
H(371) H(399) 3.315 4_564
H(371) H(400) 3.321 4_564
H(372) H(48) 3.206 1_565
H(372) H(77) 3.402 1_565
H(372) H(78) 3.180 1_565
H(372) H(112) 3.064 2_655
H(372) H(113) 3.558 2_655
H(372) H(332) 3.497 1_565
H(372) H(333) 3.081 1_565
H(372) H(377) 3.093 3_675
H(373) C(505) 3.473 2_655
H(373) H(142) 3.535 2_655
H(373) H(143) 2.726 2_655
H(373) H(332) 3.176 1_565
H(373) H(376) 3.454 3_675
H(373) H(377) 3.416 3_675
H(374) O(33) 2.424 .
H(374) H(158) 3.185 3_665
H(374) H(332) 3.587 1_565
H(374) H(376) 3.098 3_675
H(375) C(21) 3.136 1_565
H(375) C(22) 2.887 1_565
H(375) C(23) 3.137 1_565
H(375) C(342) 3.217 3_675
H(375) C(343) 3.539 3_675
H(375) H(157) 3.463 1_565
H(375) H(158) 3.123 1_565
H(375) H(159) 3.469 1_565
H(375) H(376) 2.955 3_675
H(375) H(377) 3.504 3_675
H(376) C(21) 3.141 1_565
H(376) C(22) 3.073 1_565
H(376) C(338) 3.317 3_675
H(376) C(339) 3.114 3_675
H(376) C(341) 2.995 3_675
H(376) C(342) 3.167 3_675
H(376) H(138) 3.597 4_564
H(376) H(157) 2.836 1_565
H(376) H(158) 2.750 1_565
H(376) H(373) 3.454 3_675
H(376) H(374) 3.098 3_675
H(376) H(375) 2.955 3_675
H(376) H(376) 3.260 3_675
H(377) C(23) 3.411 3_665
H(377) C(336) 3.347 3_675
H(377) C(337) 2.937 3_675
H(377) C(338) 3.121 3_675
H(377) C(498) 3.462 4_564
H(377) H(138) 3.559 4_564
H(377) H(159) 2.727 3_665
H(377) H(372) 3.093 3_675
H(377) H(373) 3.416 3_675
H(377) H(375) 3.504 3_675
H(377) H(466) 2.559 4_564
H(378) O(34) 3.502 .
H(378) C(23) 3.553 3_665
H(378) C(227) 3.488 4_564
H(378) C(352) 3.352 4_564
H(378) C(423) 3.228 4_564
H(378) H(64) 2.915 4_564
H(378) H(65) 2.988 4_564
H(378) H(66) 3.242 4_564
H(378) H(113) 3.390 4_564
H(378) H(158) 3.398 3_665
H(378) H(159) 2.732 3_665
H(378) H(285) 3.000 4_564
H(378) H(386) 2.744 4_564
H(378) H(466) 2.825 4_564
H(379) S(12) 3.408 .
H(379) O(4) 2.531 4_564
H(379) O(33) 3.063 .
H(379) O(34) 2.682 .
H(379) C(227) 3.526 4_564
H(379) H(19) 3.274 4_564
H(379) H(285) 2.678 4_564
H(379) H(386) 3.540 4_564
H(380) C(142) 3.375 3_666
H(380) C(146) 3.320 3_666
H(380) C(147) 2.983 3_666
H(380) C(148) 3.232 3_666
H(380) C(160) 3.553 4_565
H(380) C(282) 3.497 4_565
H(380) H(239) 3.586 3_666
H(380) H(240) 3.490 3_666
H(380) H(248) 2.969 4_565
H(380) H(295) 3.319 .
H(380) H(331) 2.847 4_565
H(380) H(456) 2.967 .
H(381) C(467) 3.505 .
H(381) C(507) 3.461 .
H(381) H(97) 2.939 .
H(381) H(103) 3.022 .
H(381) H(104) 3.270 .
H(381) H(294) 3.580 .
H(381) H(295) 3.258 .
H(381) H(429) 3.069 .
H(381) H(456) 3.073 .
H(381) H(507) 2.903 .
H(382) C(449) 3.046 .
H(382) C(512) 3.203 .
H(382) H(51D) 2.890 .
H(382) H(51F) 2.730 .
H(382) H(85) 3.256 .
H(382) H(86) 3.152 .
H(382) H(87) 2.312 .
H(382) H(97) 2.902 .
H(382) H(98) 3.572 .
H(382) H(294) 3.350 .
H(382) H(429) 3.220 .
H(382) H(430) 3.427 .
H(382) H(507) 3.530 .
H(383) C(143) 2.962 3_666
H(383) C(144) 3.538 3_666
H(383) C(408) 3.482 .
H(383) H(234) 3.595 3_666
H(383) H(236) 2.603 3_666
H(383) H(430) 2.819 .
H(384) C(143) 3.541 3_666
H(384) C(219) 3.569 .
H(384) C(409) 3.394 .
H(384) C(410) 3.226 .
H(384) C(412) 3.495 .
H(384) H(236) 2.793 3_666
H(384) H(237) 3.460 3_666
H(384) H(430) 3.338 .
H(384) H(431) 2.870 .
H(384) H(432) 3.332 .
H(385) C(49) 3.391 .
H(385) C(410) 3.573 .
H(385) C(411) 3.561 .
H(385) C(412) 2.999 .
H(385) C(476) 3.425 .
H(385) C(497) 3.391 .
H(385) H(113) 3.442 .
H(385) H(114) 2.960 .
H(385) H(175) 2.843 .
H(385) H(176) 3.466 .
H(385) H(434) 2.706 .
H(386) C(344) 3.303 4_565
H(386) C(476) 3.558 .
H(386) C(497) 3.379 .
H(386) C(498) 3.064 .
H(386) H(65) 3.316 .
H(386) H(113) 3.061 .
H(386) H(175) 2.809 .
H(386) H(176) 3.591 .
H(386) H(378) 2.744 4_565
H(386) H(379) 3.540 4_565
H(386) H(466) 2.866 .
H(387) C(244) 3.359 4_564
H(387) C(245) 2.931 4_564
H(387) C(246) 3.116 4_564
H(387) C(484) 3.201 .
H(387) H(119) 3.404 .
H(387) H(120) 2.284 .
H(387) H(241) 3.454 2_655
H(387) H(293) 3.105 2_655
H(387) H(300) 3.079 4_564
H(387) H(419) 3.255 .
H(387) H(420) 3.193 .
H(388) C(92) 3.598 4_555
H(388) C(93) 3.353 4_555
H(388) C(211) 3.515 4_555
H(388) C(288) 3.373 4_555
H(388) C(289) 3.085 4_555
H(388) C(290) 3.176 4_555
H(388) H(208) 3.405 4_555
H(388) H(209) 2.954 4_555
H(388) H(337) 3.371 4_555
H(388) H(338) 3.541 4_555
H(389) C(93) 2.998 4_555
H(389) C(95) 3.107 4_555
H(389) C(132) 3.216 4_555
H(389) C(289) 3.135 4_555
H(389) C(290) 3.207 4_555
H(389) H(53) 2.401 4_555
H(389) H(54) 3.253 4_555
H(389) H(209) 2.896 4_555
H(389) H(210) 3.095 4_555
H(389) H(231) 3.245 4_555
H(389) H(337) 2.829 4_555
H(389) H(338) 2.988 4_555
H(390) C(132) 3.561 4_555
H(390) C(432) 2.856 4_555
H(390) H(53) 3.306 4_555
H(390) H(54) 3.120 4_555
H(390) H(70) 2.483 4_555
H(390) H(71) 2.822 4_555
H(390) H(72) 2.785 4_555
H(390) H(167) 3.215 4_555
H(390) H(210) 3.460 4_555
H(391) C(111) 3.416 4_555
H(391) C(432) 3.417 4_555
H(391) H(70) 3.415 4_555
H(391) H(72) 2.664 4_555
H(391) H(166) 3.280 4_555
H(391) H(167) 2.875 4_555
H(391) H(221) 3.476 4_555
H(391) H(222) 2.590 4_555
H(392) O(3) 3.117 4_555
H(392) O(8) 2.401 4_555
H(392) H(162) 2.780 4_555
H(392) H(221) 2.982 4_555
H(392) H(222) 3.454 4_555
H(393) O(2) 2.421 4_555
H(393) C(121) 3.378 4_555
H(393) H(38) 2.750 4_555
H(393) H(39) 3.112 4_555
H(393) H(209) 3.298 4_555
H(394) C(115) 3.355 4_555
H(394) C(120) 3.409 4_555
H(394) C(121) 3.198 4_555
H(394) H(38) 2.608 4_555
H(394) H(39) 3.271 4_555
H(394) H(100) 3.586 3_566
H(394) H(102) 3.317 3_566
H(394) H(208) 2.976 4_555
H(394) H(228) 3.265 4_555
H(394) H(454) 3.484 3_566
H(395) C(461) 3.503 3_566
H(395) C(462) 3.554 3_566
H(395) C(466) 3.356 3_566
H(395) C(513) 3.196 3_566
H(395) H(51H) 2.327 3_566
H(395) H(51I) 3.282 3_566
H(395) H(100) 2.747 3_566
H(395) H(102) 3.403 3_566
H(395) H(346) 3.117 .
H(395) H(347) 3.506 .
H(395) H(454) 3.276 3_566
H(395) H(509) 3.463 3_566
H(396) C(264) 3.532 .
H(396) C(285) 3.564 4_555
H(396) C(287) 3.108 4_555
H(396) C(302) 3.550 .
H(396) C(509) 3.432 3_566
H(396) H(51H) 3.146 3_566
H(396) H(313) 3.392 .
H(396) H(314) 2.757 .
H(396) H(334) 3.086 4_555
H(396) H(335) 2.594 4_555
H(396) H(346) 2.864 .
H(396) H(347) 3.596 .
H(396) H(509) 2.635 3_566
H(397) C(263) 3.111 .
H(397) C(285) 3.399 4_555
H(397) C(286) 3.424 4_555
H(397) H(313) 2.238 .
H(397) H(314) 3.426 .
H(397) H(334) 3.436 4_555
H(398) C(210) 3.282 4_555
H(398) C(211) 3.271 4_555
H(398) H(47) 3.385 4_555
H(398) H(231) 3.365 4_555
H(398) H(277) 3.490 4_555
H(399) C(130) 3.261 4_555
H(399) C(208) 3.518 4_555
H(399) C(209) 2.853 4_555
H(399) C(210) 3.151 4_555
H(399) C(283) 3.553 4_555
H(399) C(284) 2.856 4_555
H(399) H(46) 3.223 4_555
H(399) H(47) 2.506 4_555
H(399) H(277) 3.268 4_555
H(399) H(333) 2.947 4_555
H(399) H(371) 3.315 4_565
H(400) C(332) 3.319 4_565
H(400) C(333) 3.287 4_565
H(400) C(335) 3.181 4_565
H(400) C(336) 3.541 4_565
H(400) H(312) 2.833 .
H(400) H(368) 3.405 4_565
H(400) H(369) 3.322 4_565
H(400) H(370) 2.667 4_565
H(400) H(371) 3.321 4_565
H(401) O(9) 3.282 4_555
H(401) C(15) 3.448 4_555
H(401) C(16) 3.457 4_555
H(401) C(78) 3.037 .
H(401) C(79) 3.018 .
H(401) C(331) 3.433 4_565
H(401) C(332) 3.247 4_565
H(401) H(196) 2.591 .
H(401) H(197) 2.598 .
H(401) H(312) 3.185 .
H(401) H(367) 3.319 4_565
H(401) H(368) 3.003 4_565
H(402) S(3) 3.261 4_555
H(402) O(8) 3.127 4_555
H(402) O(9) 2.622 4_555
H(402) O(13) 2.457 .
H(402) C(78) 3.269 .
H(402) C(79) 3.530 .
H(402) H(196) 2.520 .
H(402) H(197) 3.053 .
H(403) C(218) 3.009 .
H(403) C(219) 2.872 .
H(403) C(220) 3.019 .
H(403) C(410) 2.806 .
H(403) C(411) 2.924 .
H(403) C(412) 2.835 .
H(403) H(14) 3.506 .
H(403) H(79) 3.582 2_655
H(403) H(281) 3.397 .
H(403) H(432) 3.318 .
H(403) H(433) 3.479 .
H(403) H(434) 3.359 .
H(404) C(411) 2.970 .
H(404) C(412) 3.148 .
H(404) C(499) 3.273 .
H(404) H(79) 3.222 2_655
H(404) H(80) 3.340 2_655
H(404) H(133) 2.861 .
H(404) H(135) 2.786 .
H(404) H(214) 3.050 .
H(404) H(433) 2.853 .
H(404) H(434) 3.175 .
H(404) H(446) 3.071 2_655
H(405) C(199) 3.476 4_564
H(405) C(200) 3.392 4_564
H(405) C(266) 3.493 4_564
H(405) C(382) 3.500 3_665
H(405) C(383) 3.302 3_665
H(405) H(83) 3.481 4_554
H(405) H(84) 2.987 4_554
H(405) H(409) 3.427 3_665
H(406) C(425) 3.047 2_655
H(406) C(426) 2.981 2_655
H(406) C(427) 3.186 2_655
H(406) C(428) 3.403 2_655
H(406) C(429) 3.457 2_655
H(406) C(430) 3.277 2_655
H(406) H(51) 3.270 2_655
H(406) H(259) 3.250 4_565
H(406) H(442) 3.364 2_655
H(407) C(380) 3.531 3_665
H(407) C(437) 3.263 4_554
H(407) C(438) 3.510 4_554
H(407) C(442) 3.294 4_554
H(407) H(84) 2.510 4_554
H(407) H(216) 3.572 .
H(407) H(217) 2.935 .
H(407) H(271) 3.587 4_564
H(407) H(316) 3.529 4_564
H(407) H(446) 2.850 4_554
H(408) C(442) 3.351 2_655
H(408) C(493) 3.328 .
H(408) H(82) 3.091 2_655
H(408) H(84) 2.745 2_655
H(408) H(127) 3.194 .
H(408) H(129) 2.620 .
H(408) H(215) 3.600 .
H(408) H(224) 3.478 .
H(408) H(225) 3.559 .
H(409) O(14) 3.239 3_665
H(409) O(29) 3.262 3_665
H(409) C(113) 3.403 .
H(409) H(224) 2.671 .
H(409) H(225) 3.219 .
H(409) H(257) 3.213 3_665
H(409) H(405) 3.427 3_665
H(410) O(14) 2.872 3_665
H(410) C(168) 3.275 3_665
H(410) C(183) 3.303 3_665
H(410) C(184) 3.313 3_665
H(410) C(373) 3.477 3_665
H(410) C(441) 3.401 4_554
H(410) H(80) 2.526 4_554
H(410) H(81) 3.511 4_554
H(410) H(263) 3.562 3_665
H(410) H(264) 3.557 3_665
H(411) C(105) 3.076 .
H(411) C(376) 3.558 3_665
H(411) C(436) 3.074 4_554
H(411) C(437) 2.882 4_554
H(411) C(441) 2.802 4_554
H(411) H(79) 3.493 4_554
H(411) H(80) 1.968 4_554
H(411) H(81) 3.293 4_554
H(411) H(217) 2.651 .
H(411) H(446) 2.436 4_554
H(412) S(9) 3.414 2_655
H(412) O(17) 3.318 2_655
H(412) O(18) 2.718 2_655
H(412) O(21) 2.563 2_655
H(412) C(158) 3.266 .
H(412) C(159) 3.419 .
H(412) H(10) 3.518 .
H(412) H(235) 3.477 2_655
H(412) H(246) 2.600 .
H(412) H(247) 2.913 .
H(413) O(36) 2.535 1_565
H(413) H(320) 3.295 .
H(413) H(356) 3.239 .
H(414) C(271) 3.526 .
H(414) C(272) 3.539 .
H(414) C(489) 3.596 2_655
H(414) C(505) 3.018 2_655
H(414) H(142) 2.171 2_655
H(414) H(143) 3.202 2_655
H(414) H(320) 2.904 .
H(414) H(321) 2.920 .
H(414) H(356) 3.001 .
H(414) H(468) 3.487 2_655
H(415) C(317) 3.495 .
H(415) C(428) 3.516 2_655
H(415) C(431) 3.214 2_655
H(415) C(490) 3.552 2_655
H(415) H(68) 2.312 2_655
H(415) H(69) 3.566 2_655
H(415) H(321) 2.793 .
H(415) H(356) 3.490 .
H(415) H(357) 2.675 .
H(415) H(443) 2.974 2_655
H(415) H(468) 3.431 2_655
H(416) C(230) 3.419 2_655
H(416) C(234) 3.228 2_655
H(416) C(235) 2.981 2_655
H(416) C(236) 3.277 2_655
H(416) C(428) 3.500 2_655
H(416) H(68) 3.446 2_655
H(416) H(75) 3.470 2_655
H(416) H(256) 3.364 .
H(416) H(291) 3.509 2_655
H(416) H(292) 3.493 2_655
H(416) H(328) 3.406 .
H(416) H(357) 3.430 .
H(416) H(443) 2.585 2_655
H(417) C(150) 3.508 2_655
H(417) C(229) 3.095 2_655
H(417) C(230) 3.140 2_655
H(417) H(256) 2.742 .
H(417) H(287) 3.335 2_655
H(418) C(478) 3.472 .
H(418) C(482) 3.520 .
H(418) C(483) 3.216 .
H(418) C(485) 3.552 .
H(418) H(121) 2.946 .
H(418) H(287) 2.984 2_655
H(418) H(288) 3.566 2_655
H(419) C(191) 3.287 4_564
H(419) C(237) 3.367 2_655
H(419) C(478) 2.904 .
H(419) C(479) 3.205 .
H(419) C(484) 3.483 .
H(419) H(120) 2.973 .
H(419) H(265) 3.488 4_564
H(419) H(266) 2.807 4_564
H(419) H(287) 3.024 2_655
H(419) H(293) 2.537 2_655
H(419) H(387) 3.255 .
H(419) H(460) 2.740 .
H(420) C(156) 3.288 .
H(420) C(187) 3.594 4_564
H(420) C(188) 3.286 4_564
H(420) C(191) 3.387 4_564
H(420) C(237) 3.413 2_655
H(420) C(353) 3.490 .
H(420) H(241) 3.547 2_655
H(420) H(245) 2.805 .
H(420) H(255) 3.498 .
H(420) H(266) 3.553 4_564
H(420) H(293) 2.899 2_655
H(420) H(387) 3.193 .
H(421) C(159) 3.137 .
H(421) C(160) 3.577 .
H(421) C(173) 3.428 .
H(421) C(205) 3.407 4_564
H(421) C(275) 3.129 4_564
H(421) H(247) 2.808 .
H(421) H(255) 2.742 .
H(421) H(256) 3.318 .
H(421) H(275) 2.961 4_564
H(421) H(324) 2.391 4_564
H(422) O(31) 3.160 4_564
H(422) O(35) 2.463 .
H(422) C(205) 3.506 4_564
H(422) C(275) 3.444 4_564
H(422) H(256) 3.188 .
H(422) H(275) 2.993 4_564
H(422) H(324) 2.863 4_564
H(423) O(25) 2.446 4_564
H(423) O(38) 3.073 1_565
H(423) C(259) 3.523 4_564
H(423) H(17) 3.582 4_564
H(423) H(121) 3.445 .
H(423) H(309) 3.289 4_564
H(423) H(310) 2.770 4_564
H(424) C(7) 3.546 1_565
H(424) C(258) 3.282 4_564
H(424) H(115) 3.461 .
H(424) H(121) 2.995 .
H(424) H(122) 3.450 .
H(424) H(148) 2.729 1_565
H(424) H(149) 3.500 1_565
H(424) H(309) 2.485 4_564
H(424) H(310) 3.264 4_564
H(425) C(7) 3.291 1_565
H(425) C(8) 3.567 1_565
H(425) C(202) 3.521 .
H(425) C(267) 3.081 .
H(425) H(122) 3.588 .
H(425) H(148) 2.888 1_565
H(425) H(149) 3.400 1_565
H(425) H(272) 3.571 .
H(425) H(317) 2.817 .
H(425) H(462) 2.966 .
H(426) C(203) 3.588 .
H(426) C(267) 3.410 .
H(426) C(268) 3.277 .
H(426) C(270) 3.441 .
H(426) H(125) 3.090 .
H(426) H(288) 3.178 2_655
H(426) H(289) 3.455 2_655
H(426) H(318) 3.493 .
H(426) H(319) 2.751 .
H(426) H(320) 3.555 .
H(426) H(462) 3.076 .
H(427) C(231) 2.971 2_655
H(427) C(232) 3.380 2_655
H(427) C(271) 3.554 .
H(427) H(288) 2.608 2_655
H(427) H(289) 3.352 2_655
H(427) H(320) 2.883 .
H(428) C(455) 3.275 .
H(428) C(456) 2.922 .
H(428) C(458) 3.184 .
H(428) C(467) 3.206 .
H(428) H(95) 2.472 .
H(428) H(96) 3.493 .
H(428) H(103) 3.043 .
H(428) H(104) 3.177 .
H(428) H(105) 2.862 .
H(428) H(238) 3.307 3_666
H(428) H(243) 2.699 .
H(428) H(453) 2.533 .
H(429) C(347) 3.184 .
H(429) C(348) 3.295 .
H(429) C(459) 3.561 .
H(429) C(467) 3.269 .
H(429) H(87) 3.299 .
H(429) H(97) 2.918 .
H(429) H(98) 3.514 .
H(429) H(103) 2.779 .
H(429) H(104) 2.957 .
H(429) H(238) 3.485 3_666
H(429) H(381) 3.069 .
H(429) H(382) 3.220 .
H(429) H(448) 3.391 .
H(429) H(453) 3.314 .
H(430) C(225) 3.407 .
H(430) C(348) 3.336 .
H(430) C(349) 3.230 .
H(430) C(350) 3.510 .
H(430) C(449) 3.390 .
H(430) H(85) 2.779 .
H(430) H(87) 3.127 .
H(430) H(176) 3.580 .
H(430) H(177) 3.520 .
H(430) H(237) 3.527 3_666
H(430) H(284) 3.562 .
H(430) H(382) 3.427 .
H(430) H(383) 2.819 .
H(430) H(384) 3.338 .
H(431) C(50) 3.491 .
H(431) C(51) 3.411 .
H(431) C(350) 3.415 .
H(431) H(176) 3.449 .
H(431) H(177) 3.296 .
H(431) H(384) 2.870 .
H(432) H(79) 3.084 2_655
H(432) H(262) 2.925 .
H(432) H(384) 3.332 .
H(432) H(403) 3.318 .
H(433) C(47) 3.280 .
H(433) C(48) 2.817 .
H(433) C(49) 3.114 .
H(433) C(374) 3.596 .
H(433) C(499) 3.260 .
H(433) H(133) 2.439 .
H(433) H(135) 3.542 .
H(433) H(174) 2.888 .
H(433) H(175) 3.367 .
H(433) H(403) 3.479 .
H(433) H(404) 2.853 .
H(434) C(351) 3.593 .
H(434) C(441) 3.300 2_655
H(434) C(496) 3.109 .
H(434) H(79) 2.321 2_655
H(434) H(114) 3.345 .
H(434) H(133) 3.547 .
H(434) H(385) 2.706 .
H(434) H(403) 3.359 .
H(434) H(404) 3.175 .
H(434) H(465) 2.614 .
H(435) C(62) 3.595 .
H(435) C(63) 3.469 .
H(435) C(71) 3.128 .
H(435) C(72) 3.356 .
H(435) H(185) 3.380 .
H(435) H(191) 2.720 .
H(435) H(192) 3.137 .
H(435) H(212) 3.110 .
H(436) C(53) 3.247 .
H(436) C(54) 3.267 .
H(436) C(55) 2.925 .
H(436) C(445) 3.117 .
H(436) C(446) 3.351 .
H(436) C(450) 3.062 .
H(436) H(89) 2.602 .
H(436) H(90) 3.073 .
H(436) H(178) 2.887 .
H(436) H(179) 2.537 .
H(436) H(192) 3.147 .
H(436) H(449) 3.339 .
H(437) C(53) 3.408 .
H(437) C(444) 3.335 .
H(437) C(445) 3.409 .
H(437) C(450) 3.575 .
H(437) H(90) 3.058 .
H(437) H(177) 3.549 .
H(437) H(178) 3.067 .
H(437) H(448) 3.207 .
H(438) C(59) 3.173 .
H(438) C(60) 3.318 .
H(438) H(55) 3.463 4_564
H(438) H(57) 3.310 4_564
H(438) H(94) 3.239 3_565
H(438) H(181) 2.928 .
H(438) H(182) 3.218 .
H(438) H(191) 3.339 .
H(439) C(101) 3.456 .
H(439) C(437) 3.563 2_655
H(439) C(499) 3.137 .
H(439) H(82) 3.452 2_655
H(439) H(84) 3.086 2_655
H(439) H(127) 3.446 .
H(439) H(133) 3.190 .
H(439) H(134) 3.206 .
H(439) H(135) 2.533 .
H(439) H(214) 2.853 .
H(439) H(215) 3.457 .
H(439) H(446) 2.753 2_655
H(440) C(25) 3.195 2_655
H(440) C(26) 3.539 2_655
H(440) C(27) 3.294 2_655
H(440) H(46) 3.566 2_655
H(440) H(160) 2.630 2_655
H(440) H(161) 2.750 2_655
H(440) H(229) 3.549 2_655
H(440) H(358) 2.912 4_565
H(440) H(359) 3.048 4_565
H(441) C(278) 3.369 .
H(441) C(350) 3.513 .
H(441) C(351) 3.533 .
H(441) H(51) 3.349 2_655
H(441) H(234) 3.347 3_666
H(441) H(326) 3.433 .
H(441) H(327) 2.516 .
H(442) C(492) 3.075 .
H(442) H(63) 2.830 2_645
H(442) H(128) 3.172 .
H(442) H(130) 3.597 .
H(442) H(223) 3.433 .
H(442) H(406) 3.364 2_645
H(442) H(464) 2.584 .
H(443) C(234) 3.236 .
H(443) C(391) 3.509 2_645
H(443) C(392) 3.325 2_645
H(443) H(60) 3.557 2_645
H(443) H(291) 2.767 .
H(443) H(292) 3.244 .
H(443) H(415) 2.974 2_645
H(443) H(416) 2.585 2_645
H(444) C(127) 3.279 .
H(444) C(131) 3.557 .
H(444) H(50) 2.981 .
H(444) H(230) 2.883 .
H(444) H(362) 3.084 2_645
H(445) C(125) 3.262 .
H(445) C(126) 3.031 .
H(445) C(127) 3.399 .
H(445) C(131) 3.417 .
H(445) C(476) 3.556 2_645
H(445) H(49) 2.871 .
H(445) H(112) 2.995 2_645
H(445) H(114) 3.253 2_645
H(445) H(218) 2.755 4_555
H(445) H(229) 3.538 .
H(445) H(465) 3.487 2_645
H(446) C(374) 3.360 2_645
H(446) C(376) 3.386 2_645
H(446) C(379) 3.598 4_555
H(446) C(385) 3.268 4_555
H(446) C(417) 3.079 2_645
H(446) H(135) 2.698 2_645
H(446) H(217) 3.566 4_555
H(446) H(404) 3.071 2_645
H(446) H(407) 2.850 4_555
H(446) H(411) 2.436 4_555
H(446) H(439) 2.753 2_645
H(446) H(465) 3.431 2_645
H(447) H(144) 3.141 2_645
H(447) H(151) 2.930 .
H(447) H(268) 3.004 1_545
H(447) H(316) 3.104 1_545
H(448) C(406) 3.400 .
H(448) C(407) 3.167 .
H(448) C(408) 3.387 .
H(448) C(456) 3.356 .
H(448) C(459) 3.401 .
H(448) H(98) 2.549 .
H(448) H(429) 3.391 .
H(448) H(437) 3.207 .
H(448) H(453) 2.491 .
H(449) C(73) 3.510 .
H(449) C(470) 3.442 2_545
H(449) C(471) 3.259 2_545
H(449) C(475) 3.263 2_545
H(449) H(109) 2.569 2_545
H(449) H(178) 3.589 .
H(449) H(179) 2.894 .
H(449) H(192) 3.218 .
H(449) H(193) 2.799 .
H(449) H(436) 3.339 .
H(449) H(457) 3.467 2_545
H(450) C(41) 2.888 .
H(450) C(42) 3.237 .
H(450) C(251) 3.033 .
H(450) C(252) 3.499 .
H(450) H(117) 3.502 2_545
H(450) H(170) 2.377 .
H(450) H(171) 3.047 .
H(450) H(177) 3.404 .
H(450) H(178) 3.349 .
H(450) H(303) 2.523 .
H(450) H(304) 3.383 .
H(451) C(508) 3.357 .
H(451) C(509) 2.841 .
H(451) C(510) 3.188 .
H(451) H(51B) 3.073 .
H(451) H(51I) 3.431 .
H(451) H(103) 3.560 .
H(451) H(459) 3.430 2_545
H(451) H(509) 2.763 .
H(452) C(66) 3.520 3_565
H(452) C(67) 3.002 3_565
H(452) C(68) 3.008 3_565
H(452) C(69) 3.497 3_565
H(452) H(55) 3.377 2_545
H(452) H(181) 2.995 3_565
H(452) H(188) 3.196 3_565
H(452) H(189) 3.236 3_565
H(452) H(354) 3.462 3_565
H(453) C(406) 2.917 .
H(453) C(407) 3.338 .
H(453) C(444) 3.229 .
H(453) C(450) 3.221 .
H(453) H(55) 3.487 2_545
H(453) H(88) 3.009 .
H(453) H(90) 2.749 .
H(453) H(103) 3.513 .
H(453) H(428) 2.533 .
H(453) H(429) 3.314 .
H(453) H(448) 2.491 .
H(454) C(118) 3.557 2_555
H(454) C(119) 3.066 2_555
H(454) C(120) 3.441 2_555
H(454) C(123) 3.048 2_555
H(454) H(43) 2.292 2_555
H(454) H(228) 3.565 2_555
H(454) H(394) 3.484 3_566
H(454) H(395) 3.276 3_566
H(455) C(452) 3.555 .
H(455) C(453) 3.188 .
H(455) C(503) 3.253 .
H(455) H(118) 3.489 .
H(455) H(140) 3.247 .
H(455) H(141) 2.849 .
H(455) H(188) 3.139 3_565
H(455) H(244) 3.443 .
H(456) C(146) 3.319 3_666
H(456) H(51I) 3.360 .
H(456) H(119) 3.596 .
H(456) H(239) 2.765 3_666
H(456) H(240) 3.471 3_666
H(456) H(331) 3.588 4_565
H(456) H(380) 2.967 .
H(456) H(381) 3.073 .
H(456) H(461) 3.570 .
H(457) C(446) 3.473 2_555
H(457) C(447) 3.349 2_555
H(457) C(451) 3.407 2_555
H(457) C(485) 3.395 .
H(457) H(91) 2.677 2_555
H(457) H(122) 2.493 .
H(457) H(123) 3.562 .
H(457) H(449) 3.467 2_555
H(458) C(267) 3.143 .
H(458) C(312) 3.380 2_555
H(458) C(314) 3.150 2_555
H(458) H(88) 3.309 2_555
H(458) H(317) 2.362 .
H(458) H(353) 2.905 2_555
H(458) H(355) 2.387 2_555
H(459) C(452) 3.365 2_555
H(459) C(457) 3.127 2_555
H(459) C(459) 3.102 2_555
H(459) H(51A) 3.253 2_555
H(459) H(51B) 3.228 2_555
H(459) H(98) 3.031 2_555
H(459) H(99) 2.720 2_555
H(459) H(451) 3.430 2_555
H(460) C(191) 3.564 4_564
H(460) C(245) 3.572 4_564
H(460) C(396) 3.563 .
H(460) H(227) 2.854 2_555
H(460) H(266) 2.729 4_564
H(460) H(300) 2.754 4_564
H(460) H(419) 2.740 .
H(461) C(148) 3.528 3_666
H(461) C(460) 3.504 .
H(461) C(468) 3.450 .
H(461) H(43) 3.560 2_555
H(461) H(45) 3.526 2_555
H(461) H(106) 2.702 .
H(461) H(239) 3.083 3_666
H(461) H(240) 2.636 3_666
H(461) H(287) 3.194 2_655
H(461) H(456) 3.570 .
H(462) C(403) 3.022 .
H(462) C(404) 3.087 .
H(462) H(45) 3.317 2_555
H(462) H(111) 3.270 .
H(462) H(318) 3.594 .
H(462) H(425) 2.966 .
H(462) H(426) 3.076 .
H(463) C(273) 3.566 2_645
H(463) C(442) 3.051 2_655
H(463) C(499) 3.320 .
H(463) H(82) 2.116 2_655
H(463) H(83) 3.390 2_655
H(463) H(134) 2.700 .
H(463) H(135) 3.327 .
H(463) H(321) 3.376 2_645
H(463) H(322) 3.141 2_645
H(464) C(34) 3.446 .
H(464) C(35) 3.367 .
H(464) C(426) 3.106 .
H(464) H(69) 3.042 .
H(464) H(165) 2.881 .
H(464) H(166) 2.672 .
H(464) H(442) 2.584 .
H(465) C(412) 3.512 .
H(465) C(435) 3.132 2_655
H(465) C(436) 2.822 2_655
H(465) C(437) 3.104 2_655
H(465) C(441) 3.226 2_655
H(465) H(79) 2.681 2_655
H(465) H(434) 2.614 .
H(465) H(445) 3.487 2_655
H(465) H(446) 3.431 2_655
H(466) C(343) 2.740 4_565
H(466) C(344) 2.890 4_565
H(466) H(377) 2.559 4_565
H(466) H(378) 2.825 4_565
H(466) H(386) 2.866 .
H(467) C(48) 3.459 .
H(467) C(487) 3.310 .
H(467) C(488) 3.197 .
H(467) C(489) 3.182 .
H(467) C(490) 3.294 .
H(467) C(491) 3.387 .
H(467) C(492) 3.358 .
H(467) H(164) 3.385 .
H(467) H(165) 2.978 .
H(467) H(174) 2.593 .
H(468) H(136) 2.827 .
H(468) H(156) 3.115 4_555
H(468) H(157) 3.096 4_555
H(468) H(357) 3.214 2_645
H(468) H(414) 3.487 2_645
H(468) H(415) 3.431 2_645
H(501) C(256) 2.890 3_566
H(501) C(257) 2.626 3_566
H(501) C(258) 3.122 3_566
H(501) C(477) 3.320 2_545
H(501) H(99) 3.179 .
H(501) H(115) 3.064 2_545
H(501) H(116) 2.695 2_545
H(501) H(307) 3.115 3_566
H(501) H(308) 2.727 3_566
H(501) H(309) 3.473 3_566
H(501) H(315) 3.470 3_566
H(507) C(189) 3.564 .
H(507) C(238) 3.303 .
H(507) C(239) 2.875 .
H(507) C(347) 3.366 .
H(507) H(294) 3.352 .
H(507) H(295) 2.633 .
H(507) H(344) 3.286 3_566
H(507) H(345) 3.263 3_566
H(507) H(381) 2.903 .
H(507) H(382) 3.530 .
H(509) C(365) 3.489 3_566
H(509) H(314) 3.189 3_566
H(509) H(334) 3.550 2_555
H(509) H(335) 3.184 2_555
H(509) H(346) 3.558 3_566
H(509) H(395) 3.463 3_566
H(509) H(396) 2.635 3_566
H(509) H(451) 2.763 .

loop_
_geom_torsion_atom_site_label_1
_geom_torsion_atom_site_label_2
_geom_torsion_atom_site_label_3
_geom_torsion_atom_site_label_4
_geom_torsion
O(1) S(1) C(43) C(44) -120.4
O(1) S(1) C(43) C(56) 60.7
O(2) S(1) C(43) C(44) 120.6
O(2) S(1) C(43) C(56) -58.4
O(3) S(1) C(43) C(44) -0.1
O(3) S(1) C(43) C(56) -179.0
O(10) S(2) C(1) C(2) -116.7
O(10) S(2) C(1) C(14) 60.1
O(11) S(2) C(1) C(2) 3.6
O(11) S(2) C(1) C(14) -179.7
O(12) S(2) C(1) C(2) 123.5
O(12) S(2) C(1) C(14) -59.7
O(7) S(3) C(15) C(16) -68.4
O(7) S(3) C(15) C(28) 109.7
O(8) S(3) C(15) C(16) 172.6
O(8) S(3) C(15) C(28) -9.2
O(9) S(3) C(15) C(16) 52.8
O(9) S(3) C(15) C(28) -129.1
O(4) S(4) C(29) C(30) -0.5
O(4) S(4) C(29) C(42) 179.2
O(5) S(4) C(29) C(30) 118.9
O(5) S(4) C(29) C(42) -61.4
O(6) S(4) C(29) C(30) -120.6
O(6) S(4) C(29) C(42) 59.1
O(14) S(5) C(168) C(373) 60.0
O(14) S(5) C(168) C(375) -118.2
O(28) S(5) C(168) C(373) -59.3
O(28) S(5) C(168) C(375) 122.5
O(29) S(5) C(168) C(373) 179.9
O(29) S(5) C(168) C(375) 1.7
O(15) S(6) C(169) C(304) 75.4
O(15) S(6) C(169) C(306) -102.0
O(26) S(6) C(169) C(304) -165.5
O(26) S(6) C(169) C(306) 17.1
O(27) S(6) C(169) C(304) -44.6
O(27) S(6) C(169) C(306) 138.1
O(13) S(7) C(185) C(291) 117.4
O(13) S(7) C(185) C(303) -66.7
O(16) S(7) C(185) C(291) -1.9
O(16) S(7) C(185) C(303) 174.0
O(30) S(7) C(185) C(291) -122.9
O(30) S(7) C(185) C(303) 53.0
O(17) S(9) C(135) C(136) -20.7
O(17) S(9) C(135) C(149) 162.6
O(18) S(9) C(135) C(136) -141.0
O(18) S(9) C(135) C(149) 42.3
O(19) S(9) C(135) C(136) 98.5
O(19) S(9) C(135) C(149) -78.2
O(20) S(10) C(133) C(134) 102.1
O(20) S(10) C(133) C(140) -74.6
O(21) S(10) C(133) C(134) -137.5
O(21) S(10) C(133) C(140) 45.8
O(22) S(10) C(133) C(134) -17.7
O(22) S(10) C(133) C(140) 165.6
O(25) S(11) C(186) C(187) -8.6
O(25) S(11) C(186) C(238) 172.7
O(31) S(11) C(186) C(187) -128.2
O(31) S(11) C(186) C(238) 53.1
O(32) S(11) C(186) C(187) 112.1
O(32) S(11) C(186) C(238) -66.6
O(33) S(12) C(190) C(192) -127.7
O(33) S(12) C(190) C(316) 52.1
O(34) S(12) C(190) C(192) -7.7
O(34) S(12) C(190) C(316) 172.2
O(35) S(12) C(190) C(192) 113.2
O(35) S(12) C(190) C(316) -67.0
O(36) S(13) C(206) C(207) -132.4
O(36) S(13) C(206) C(283) 47.7
O(37) S(13) C(206) C(207) 109.9
O(37) S(13) C(206) C(283) -70.0
O(38) S(13) C(206) C(207) -10.5
O(38) S(13) C(206) C(283) 169.6
S(2) C(1) C(2) C(3) 177.2
S(2) C(1) C(14) C(13) -178.6
C(2) C(1) C(14) C(13) -1.8
C(14) C(1) C(2) C(3) 0.5
C(1) C(2) C(3) C(4) -178.7
C(1) C(2) C(3) C(12) 1.3
C(2) C(3) C(4) C(5) 178.1
C(2) C(3) C(12) C(11) 179.9
C(2) C(3) C(12) C(13) -1.8
C(4) C(3) C(12) C(11) -0.0
C(4) C(3) C(12) C(13) 178.2
C(12) C(3) C(4) C(5) -1.9
C(3) C(4) C(5) C(6) -177.3
C(3) C(4) C(5) C(10) 3.1
C(4) C(5) C(6) C(7) 178.7
C(4) C(5) C(10) C(9) -179.6
C(4) C(5) C(10) C(11) -2.3
C(6) C(5) C(10) C(9) 0.8
C(6) C(5) C(10) C(11) 178.1
C(10) C(5) C(6) C(7) -1.7
C(5) C(6) C(7) C(8) 1.3
C(6) C(7) C(8) C(9) 0.0
C(7) C(8) C(9) C(10) -1.0
C(8) C(9) C(10) C(5) 0.5
C(8) C(9) C(10) C(11) -176.6
C(5) C(10) C(11) C(12) 0.5
C(9) C(10) C(11) C(12) 177.6
C(10) C(11) C(12) C(3) 0.7
C(10) C(11) C(12) C(13) -177.4
C(3) C(12) C(13) C(14) 0.5
C(11) C(12) C(13) C(14) 178.7
C(12) C(13) C(14) C(1) 1.2
S(3) C(15) C(16) C(17) 177.3
S(3) C(15) C(28) C(27) 179.7
C(16) C(15) C(28) C(27) -2.3
C(28) C(15) C(16) C(17) -0.8
C(15) C(16) C(17) C(18) -178.8
C(15) C(16) C(17) C(26) 1.8
C(16) C(17) C(18) C(19) 178.6
C(16) C(17) C(26) C(25) 179.0
C(16) C(17) C(26) C(27) 0.2
C(18) C(17) C(26) C(25) -0.4
C(18) C(17) C(26) C(27) -179.2
C(26) C(17) C(18) C(19) -2.0
C(17) C(18) C(19) C(20) -178.7
C(17) C(18) C(19) C(24) 1.9
C(18) C(19) C(20) C(21) 179.1
C(18) C(19) C(24) C(23) -179.8
C(18) C(19) C(24) C(25) 0.7
C(20) C(19) C(24) C(23) 0.8
C(20) C(19) C(24) C(25) -178.8
C(24) C(19) C(20) C(21) -1.5
C(19) C(20) C(21) C(22) -0.3
C(20) C(21) C(22) C(23) 2.9
C(21) C(22) C(23) C(24) -3.6
C(22) C(23) C(24) C(19) 1.8
C(22) C(23) C(24) C(25) -178.7
C(19) C(24) C(25) C(26) -3.1
C(23) C(24) C(25) C(26) 177.4
C(24) C(25) C(26) C(17) 2.9
C(24) C(25) C(26) C(27) -178.3
C(17) C(26) C(27) C(28) -3.3
C(25) C(26) C(27) C(28) 177.9
C(26) C(27) C(28) C(15) 4.4
S(4) C(29) C(30) C(31) -178.7
S(4) C(29) C(42) C(41) 179.5
C(30) C(29) C(42) C(41) -0.8
C(42) C(29) C(30) C(31) 1.6
C(29) C(30) C(31) C(32) 179.1
C(29) C(30) C(31) C(40) -2.1
C(30) C(31) C(32) C(33) -179.7
C(30) C(31) C(40) C(39) 179.6
C(30) C(31) C(40) C(41) 1.8
C(32) C(31) C(40) C(39) -1.6
C(32) C(31) C(40) C(41) -179.4
C(40) C(31) C(32) C(33) 1.6
C(31) C(32) C(33) C(34) 177.5
C(31) C(32) C(33) C(38) -1.3
C(32) C(33) C(34) C(35) -178.4
C(32) C(33) C(38) C(37) 178.7
C(32) C(33) C(38) C(39) 1.1
C(34) C(33) C(38) C(37) -0.0
C(34) C(33) C(38) C(39) -177.6
C(38) C(33) C(34) C(35) 0.4
C(33) C(34) C(35) C(36) -0.7
C(34) C(35) C(36) C(37) 0.7
C(35) C(36) C(37) C(38) -0.3
C(36) C(37) C(38) C(33) -0.0
C(36) C(37) C(38) C(39) 177.7
C(33) C(38) C(39) C(40) -1.2
C(37) C(38) C(39) C(40) -178.8
C(38) C(39) C(40) C(31) 1.4
C(38) C(39) C(40) C(41) 179.1
C(31) C(40) C(41) C(42) -1.1
C(39) C(40) C(41) C(42) -178.9
C(40) C(41) C(42) C(29) 0.6
S(1) C(43) C(44) C(45) -178.7
S(1) C(43) C(56) C(55) 177.7
C(44) C(43) C(56) C(55) -1.3
C(56) C(43) C(44) C(45) 0.3
C(43) C(44) C(45) C(46) -179.7
C(43) C(44) C(45) C(54) 0.2
C(44) C(45) C(46) C(47) -178.7
C(44) C(45) C(54) C(53) 179.0
C(44) C(45) C(54) C(55) 0.4
C(46) C(45) C(54) C(53) -1.1
C(46) C(45) C(54) C(55) -179.7
C(54) C(45) C(46) C(47) 1.4
C(45) C(46) C(47) C(48) 177.8
C(45) C(46) C(47) C(52) -1.1
C(46) C(47) C(48) C(49) -179.3
C(46) C(47) C(52) C(51) 179.8
C(46) C(47) C(52) C(53) 0.5
C(48) C(47) C(52) C(51) 0.9
C(48) C(47) C(52) C(53) -178.4
C(52) C(47) C(48) C(49) -0.4
C(47) C(48) C(49) C(50) -0.2
C(48) C(49) C(50) C(51) 0.2
C(49) C(50) C(51) C(52) 0.3
C(50) C(51) C(52) C(47) -0.9
C(50) C(51) C(52) C(53) 178.4
C(47) C(52) C(53) C(54) -0.2
C(51) C(52) C(53) C(54) -179.5
C(52) C(53) C(54) C(45) 0.6
C(52) C(53) C(54) C(55) 179.1
C(45) C(54) C(55) C(56) -1.4
C(53) C(54) C(55) C(56) -179.9
C(54) C(55) C(56) C(43) 1.8
N(1) C(57) C(58) C(59) 132.6
N(1) C(57) C(58) C(63) -48.9
N(1) C(57) C(64) C(65) -40.9
N(1) C(57) C(64) C(69) 142.6
N(1) C(57) C(70) C(71) 140.0
N(1) C(57) C(70) C(75) -46.3
C(58) C(57) C(64) C(65) 76.4
C(58) C(57) C(64) C(69) -100.0
C(64) C(57) C(58) C(59) 15.7
C(64) C(57) C(58) C(63) -165.8
C(58) C(57) C(70) C(71) 22.6
C(58) C(57) C(70) C(75) -163.7
C(70) C(57) C(58) C(59) -110.3
C(70) C(57) C(58) C(63) 68.2
C(64) C(57) C(70) C(71) -103.9
C(64) C(57) C(70) C(75) 69.8
C(70) C(57) C(64) C(65) -157.1
C(70) C(57) C(64) C(69) 26.4
C(57) C(58) C(59) C(60) -179.8
C(57) C(58) C(63) C(62) 179.9
C(59) C(58) C(63) C(62) -1.5
C(63) C(58) C(59) C(60) 1.6
C(58) C(59) C(60) C(61) -1.8
C(59) C(60) C(61) C(62) 1.7
C(60) C(61) C(62) C(63) -1.6
C(61) C(62) C(63) C(58) 1.5
C(57) C(64) C(65) C(66) -177.5
C(57) C(64) C(69) C(68) 177.5
C(65) C(64) C(69) C(68) 1.0
C(69) C(64) C(65) C(66) -0.9
C(64) C(65) C(66) C(67) 1.5
C(65) C(66) C(67) C(68) -2.1
C(66) C(67) C(68) C(69) 2.1
C(67) C(68) C(69) C(64) -1.5
C(57) C(70) C(71) C(72) 175.2
C(57) C(70) C(75) C(74) -175.5
C(71) C(70) C(75) C(74) -1.7
C(75) C(70) C(71) C(72) 1.4
C(70) C(71) C(72) C(73) -0.0
C(71) C(72) C(73) C(74) -1.1
C(72) C(73) C(74) C(75) 0.8
C(73) C(74) C(75) C(70) 0.6
N(3) C(76) C(77) C(78) 41.3
N(3) C(76) C(77) C(82) -142.4
N(3) C(76) C(83) C(84) -149.2
N(3) C(76) C(83) C(88) 32.8
N(3) C(76) C(89) C(90) 39.9
N(3) C(76) C(89) C(95) -147.3
C(77) C(76) C(83) C(84) -31.6
C(77) C(76) C(83) C(88) 150.3
C(83) C(76) C(77) C(78) -77.7
C(83) C(76) C(77) C(82) 98.6
C(77) C(76) C(89) C(90) -74.9
C(77) C(76) C(89) C(95) 98.0
C(89) C(76) C(77) C(78) 156.6
C(89) C(76) C(77) C(82) -27.1
C(83) C(76) C(89) C(90) 159.9
C(83) C(76) C(89) C(95) -27.3
C(89) C(76) C(83) C(84) 91.8
C(89) C(76) C(83) C(88) -86.3
C(76) C(77) C(78) C(79) 178.9
C(76) C(77) C(82) C(81) -176.5
C(78) C(77) C(82) C(81) -0.2
C(82) C(77) C(78) C(79) 2.5
C(77) C(78) C(79) C(80) -4.1
C(78) C(79) C(80) C(81) 3.4
C(79) C(80) C(81) C(82) -1.2
C(80) C(81) C(82) C(77) -0.5
C(76) C(83) C(84) C(85) -178.6
C(76) C(83) C(88) C(87) -179.6
C(84) C(83) C(88) C(87) 2.3
C(88) C(83) C(84) C(85) -0.4
C(83) C(84) C(85) C(86) -0.2
C(84) C(85) C(86) C(87) -1.1
C(85) C(86) C(87) C(88) 3.0
C(86) C(87) C(88) C(83) -3.6
C(76) C(89) C(90) C(91) 173.8
C(76) C(89) C(95) C(93) -174.2
C(90) C(89) C(95) C(93) -1.2
C(95) C(89) C(90) C(91) 0.8
C(89) C(90) C(91) C(92) -0.2
C(90) C(91) C(92) C(93) 0.0
C(91) C(92) C(93) C(95) -0.4
C(92) C(93) C(95) C(89) 1.0
C(421) C(94) C(378) C(418) -179.4
C(378) C(94) C(424) C(420) 1.6
C(424) C(94) C(378) C(418) -1.3
C(421) C(94) C(424) C(420) 179.6
N(2) C(96) C(97) C(98) -42.9
N(2) C(96) C(97) C(102) 140.3
N(2) C(96) C(103) C(104) 134.1
N(2) C(96) C(103) C(108) -49.6
N(2) C(96) C(109) C(110) -32.7
N(2) C(96) C(109) C(114) 147.9
C(97) C(96) C(103) C(104) 17.6
C(97) C(96) C(103) C(108) -166.1
C(103) C(96) C(97) C(98) 73.4
C(103) C(96) C(97) C(102) -103.4
C(97) C(96) C(109) C(110) 84.2
C(97) C(96) C(109) C(114) -95.2
C(109) C(96) C(97) C(98) -160.1
C(109) C(96) C(97) C(102) 23.1
C(103) C(96) C(109) C(110) -149.3
C(103) C(96) C(109) C(114) 31.3
C(109) C(96) C(103) C(104) -108.9
C(109) C(96) C(103) C(108) 67.3
C(96) C(97) C(98) C(99) -177.7
C(96) C(97) C(102) C(101) 176.4
C(98) C(97) C(102) C(101) -0.5
C(102) C(97) C(98) C(99) -0.8
C(97) C(98) C(99) C(100) 2.0
C(98) C(99) C(100) C(101) -2.0
C(99) C(100) C(101) C(102) 0.7
C(100) C(101) C(102) C(97) 0.5
C(96) C(103) C(104) C(105) 177.7
C(96) C(103) C(108) C(107) -177.4
C(104) C(103) C(108) C(107) -0.9
C(108) C(103) C(104) C(105) 1.3
C(103) C(104) C(105) C(106) -0.6
C(104) C(105) C(106) C(107) -0.6
C(105) C(106) C(107) C(108) 1.0
C(106) C(107) C(108) C(103) -0.3
C(96) C(109) C(110) C(111) -179.5
C(96) C(109) C(114) C(113) 179.7
C(110) C(109) C(114) C(113) 0.3
C(114) C(109) C(110) C(111) -0.1
C(109) C(110) C(111) C(112) -0.1
C(110) C(111) C(112) C(113) 0.1
C(111) C(112) C(113) C(114) 0.1
C(112) C(113) C(114) C(109) -0.3
C(116) C(115) C(120) C(119) 5.3
C(120) C(115) C(116) C(117) -4.2
C(121) C(115) C(116) C(117) -179.5
C(121) C(115) C(120) C(119) -179.3
C(115) C(116) C(117) C(118) 2.7
C(115) C(116) C(117) C(122) 176.6
C(116) C(117) C(118) C(119) -2.4
C(122) C(117) C(118) C(119) -176.4
C(117) C(118) C(119) C(120) 3.4
C(117) C(118) C(119) C(123) -179.1
C(118) C(119) C(120) C(115) -4.8
C(123) C(119) C(120) C(115) 177.7
C(125) C(124) C(129) C(128) -0.6
C(129) C(124) C(125) C(126) -0.1
C(130) C(124) C(125) C(126) -177.8
C(130) C(124) C(129) C(128) 177.2
C(124) C(125) C(126) C(127) 0.1
C(124) C(125) C(126) C(131) -178.2
C(125) C(126) C(127) C(128) 0.5
C(131) C(126) C(127) C(128) 178.8
C(126) C(127) C(128) C(129) -1.1
C(126) C(127) C(128) C(132) -179.9
C(127) C(128) C(129) C(124) 1.1
C(132) C(128) C(129) C(124) 179.9
S(10) C(133) C(134) C(139) -174.2
S(10) C(133) C(140) C(326) 175.4
C(134) C(133) C(140) C(326) -1.4
C(140) C(133) C(134) C(139) 2.4
C(133) C(134) C(139) C(141) -2.3
C(133) C(134) C(139) C(148) 176.2
S(9) C(135) C(136) C(137) -173.6
S(9) C(135) C(149) C(237) 176.0
C(136) C(135) C(149) C(237) -0.6
C(149) C(135) C(136) C(137) 2.9
C(135) C(136) C(137) C(150) -3.6
C(135) C(136) C(137) C(236) 176.7
C(136) C(137) C(150) C(229) -179.6
C(136) C(137) C(150) C(237) 2.0
C(136) C(137) C(236) C(235) -179.7
C(150) C(137) C(236) C(235) 0.6
C(236) C(137) C(150) C(229) 0.1
C(236) C(137) C(150) C(237) -178.2
C(141) C(138) C(142) C(143) -176.3
C(141) C(138) C(142) C(147) 3.5
C(142) C(138) C(141) C(139) -3.1
C(142) C(138) C(141) C(326) 174.4
C(134) C(139) C(141) C(138) 178.7
C(134) C(139) C(141) C(326) 1.2
C(134) C(139) C(148) C(147) -176.2
C(141) C(139) C(148) C(147) 2.3
C(148) C(139) C(141) C(138) 0.2
C(148) C(139) C(141) C(326) -177.3
C(133) C(140) C(326) C(141) 0.3
C(138) C(141) C(326) C(140) -177.7
C(139) C(141) C(326) C(140) -0.2
C(138) C(142) C(143) C(144) 179.9
C(138) C(142) C(147) C(146) 179.9
C(138) C(142) C(147) C(148) -1.0
C(143) C(142) C(147) C(146) -0.3
C(143) C(142) C(147) C(148) 178.8
C(147) C(142) C(143) C(144) 0.1
C(142) C(143) C(144) C(145) -0.4
C(143) C(144) C(145) C(146) 1.0
C(144) C(145) C(146) C(147) -1.2
C(145) C(146) C(147) C(142) 0.8
C(145) C(146) C(147) C(148) -178.2
C(142) C(147) C(148) C(139) -1.9
C(146) C(147) C(148) C(139) 177.2
C(135) C(149) C(237) C(150) -1.0
C(137) C(150) C(229) C(230) 0.7
C(137) C(150) C(237) C(149) 0.2
C(229) C(150) C(237) C(149) -178.1
C(237) C(150) C(229) C(230) 179.0
N(4) C(151) C(152) C(153) -38.0
N(4) C(151) C(152) C(156) 147.2
N(4) C(151) C(157) C(158) -47.2
N(4) C(151) C(157) C(161) 129.2
N(4) C(151) C(162) C(163) 143.6
N(4) C(151) C(162) C(167) -36.5
C(152) C(151) C(157) C(158) 70.4
C(152) C(151) C(157) C(161) -113.2
C(157) C(151) C(152) C(153) -154.6
C(157) C(151) C(152) C(156) 30.6
C(152) C(151) C(162) C(163) 25.0
C(152) C(151) C(162) C(167) -155.1
C(162) C(151) C(152) C(153) 80.5
C(162) C(151) C(152) C(156) -94.3
C(157) C(151) C(162) C(163) -99.6
C(157) C(151) C(162) C(167) 80.3
C(162) C(151) C(157) C(158) -164.8
C(162) C(151) C(157) C(161) 11.6
C(151) C(152) C(153) C(154) -174.6
C(151) C(152) C(156) C(353) 174.3
C(153) C(152) C(156) C(353) -0.6
C(156) C(152) C(153) C(154) 0.3
C(152) C(153) C(154) C(155) 0.8
C(153) C(154) C(155) C(353) -1.6
C(154) C(155) C(353) C(156) 1.4
C(152) C(156) C(353) C(155) -0.2
C(151) C(157) C(158) C(159) 177.3
C(151) C(157) C(161) C(282) -178.1
C(158) C(157) C(161) C(282) -1.6
C(161) C(157) C(158) C(159) 0.7
C(157) C(158) C(159) C(160) -0.3
C(158) C(159) C(160) C(282) 0.6
C(159) C(160) C(282) C(161) -1.4
C(157) C(161) C(282) C(160) 2.0
C(151) C(162) C(163) C(164) -180.0
C(151) C(162) C(167) C(166) -179.2
C(163) C(162) C(167) C(166) 0.7
C(167) C(162) C(163) C(164) 0.1
C(162) C(163) C(164) C(165) -1.1
C(163) C(164) C(165) C(166) 1.2
C(164) C(165) C(166) C(167) -0.3
C(165) C(166) C(167) C(162) -0.6
S(5) C(168) C(373) C(374) -174.8
S(5) C(168) C(375) C(377) 176.6
C(373) C(168) C(375) C(377) -1.6
C(375) C(168) C(373) C(374) 3.4
S(6) C(169) C(304) C(305) -176.6
S(6) C(169) C(306) C(308) 176.1
C(304) C(169) C(306) C(308) -1.2
C(306) C(169) C(304) C(305) 0.8
N(9) C(170) C(171) C(280) 147.9
N(9) C(170) C(171) C(386) -33.0
N(9) C(170) C(175) C(176) -31.3
N(9) C(170) C(175) C(179) 151.5
N(9) C(170) C(180) C(181) -51.2
N(9) C(170) C(180) C(228) 130.6
C(171) C(170) C(175) C(176) -150.5
C(171) C(170) C(175) C(179) 32.3
C(175) C(170) C(171) C(280) -91.5
C(175) C(170) C(171) C(386) 87.6
C(171) C(170) C(180) C(181) 63.8
C(171) C(170) C(180) C(228) -114.4
C(180) C(170) C(171) C(280) 34.1
C(180) C(170) C(171) C(386) -146.8
C(175) C(170) C(180) C(181) -169.9
C(175) C(170) C(180) C(228) 11.9
C(180) C(170) C(175) C(176) 84.7
C(180) C(170) C(175) C(179) -92.4
C(170) C(171) C(280) C(279) -179.6
C(170) C(171) C(386) C(173) 177.5
C(280) C(171) C(386) C(173) -3.3
C(386) C(171) C(280) C(279) 1.3
C(174) C(173) C(386) C(171) 2.7
C(386) C(173) C(174) C(279) 0.2
C(173) C(174) C(279) C(280) -2.2
C(170) C(175) C(176) C(177) -178.3
C(170) C(175) C(179) C(281) 177.9
C(176) C(175) C(179) C(281) 0.7
C(179) C(175) C(176) C(177) -1.1
C(175) C(176) C(177) C(178) 0.1
C(176) C(177) C(178) C(281) 1.3
C(177) C(178) C(281) C(179) -1.7
C(175) C(179) C(281) C(178) 0.7
C(170) C(180) C(181) C(182) 179.3
C(170) C(180) C(228) C(184) -179.6
C(181) C(180) C(228) C(184) 2.1
C(228) C(180) C(181) C(182) -2.5
C(180) C(181) C(182) C(183) 2.4
C(181) C(182) C(183) C(184) -1.9
C(182) C(183) C(184) C(228) 1.5
C(183) C(184) C(228) C(180) -1.7
S(7) C(185) C(291) C(292) 176.7
S(7) C(185) C(303) C(302) -177.1
C(291) C(185) C(303) C(302) -1.2
C(303) C(185) C(291) C(292) 0.9
S(11) C(186) C(187) C(188) -178.0
S(11) C(186) C(238) C(239) 179.0
C(187) C(186) C(238) C(239) 0.3
C(238) C(186) C(187) C(188) 0.6
C(186) C(187) C(188) C(189) 1.2
C(186) C(187) C(188) C(191) 179.4
C(187) C(188) C(189) C(239) -3.7
C(187) C(188) C(189) C(240) 177.3
C(187) C(188) C(191) C(246) -177.9
C(189) C(188) C(191) C(246) 0.3
C(191) C(188) C(189) C(239) 178.0
C(191) C(188) C(189) C(240) -1.0
C(188) C(189) C(239) C(238) 4.8
C(188) C(189) C(240) C(241) 1.5
C(239) C(189) C(240) C(241) -177.4
C(240) C(189) C(239) C(238) -176.3
S(12) C(190) C(192) C(193) 179.5
S(12) C(190) C(316) C(317) -178.5
C(192) C(190) C(316) C(317) 1.4
C(316) C(190) C(192) C(193) -0.3
C(188) C(191) C(246) C(241) -0.2
C(188) C(191) C(246) C(245) 178.2
C(190) C(192) C(193) C(194) -1.7
C(190) C(192) C(193) C(318) 179.4
C(192) C(193) C(194) C(317) 2.4
C(192) C(193) C(194) C(325) -179.8
C(192) C(193) C(318) C(319) 179.5
C(194) C(193) C(318) C(319) 0.5
C(318) C(193) C(194) C(317) -178.6
C(318) C(193) C(194) C(325) -0.8
C(193) C(194) C(317) C(316) -1.4
C(193) C(194) C(325) C(324) 0.4
C(317) C(194) C(325) C(324) 178.1
C(325) C(194) C(317) C(316) -179.0
N(8) C(195) C(196) C(197) 139.5
N(8) C(195) C(196) C(198) -39.4
N(8) C(195) C(201) C(203) -33.2
N(8) C(195) C(201) C(204) 151.2
N(8) C(195) C(269) C(270) 134.4
N(8) C(195) C(269) C(274) -48.1
C(196) C(195) C(201) C(203) -151.3
C(196) C(195) C(201) C(204) 33.1
C(201) C(195) C(196) C(197) -102.8
C(201) C(195) C(196) C(198) 78.3
C(196) C(195) C(269) C(270) -107.7
C(196) C(195) C(269) C(274) 69.8
C(269) C(195) C(196) C(197) 22.3
C(269) C(195) C(196) C(198) -156.6
C(201) C(195) C(269) C(270) 17.5
C(201) C(195) C(269) C(274) -164.9
C(269) C(195) C(201) C(203) 83.3
C(269) C(195) C(201) C(204) -92.3
C(195) C(196) C(197) C(266) -179.8
C(195) C(196) C(198) C(199) 179.3
C(197) C(196) C(198) C(199) 0.4
C(198) C(196) C(197) C(266) -0.9
C(196) C(197) C(266) C(200) 0.7
C(196) C(198) C(199) C(200) 0.2
C(198) C(199) C(200) C(266) -0.4
C(199) C(200) C(266) C(197) -0.0
C(195) C(201) C(203) C(268) -174.6
C(195) C(201) C(204) C(202) 173.9
C(203) C(201) C(204) C(202) -1.8
C(204) C(201) C(203) C(268) 1.0
C(204) C(202) C(267) C(268) -1.0
C(267) C(202) C(204) C(201) 1.8
C(201) C(203) C(268) C(267) -0.2
C(222) C(205) C(275) C(276) 0.9
C(275) C(205) C(222) C(221) 177.9
C(275) C(205) C(222) C(278) -1.5
S(13) C(206) C(207) C(208) 177.4
S(13) C(206) C(283) C(284) -178.3
C(207) C(206) C(283) C(284) 1.8
C(283) C(206) C(207) C(208) -2.7
C(206) C(207) C(208) C(209) 1.0
C(206) C(207) C(208) C(285) -178.5
C(207) C(208) C(209) C(210) -178.0
C(207) C(208) C(209) C(284) 1.5
C(207) C(208) C(285) C(286) 177.7
C(209) C(208) C(285) C(286) -1.8
C(285) C(208) C(209) C(210) 1.5
C(285) C(208) C(209) C(284) -178.9
C(208) C(209) C(210) C(211) -0.9
C(208) C(209) C(284) C(283) -2.4
C(210) C(209) C(284) C(283) 177.1
C(284) C(209) C(210) C(211) 179.5
C(209) C(210) C(211) C(286) 0.6
C(209) C(210) C(211) C(290) 177.1
C(210) C(211) C(286) C(285) -0.9
C(210) C(211) C(286) C(287) 176.4
C(210) C(211) C(290) C(289) -178.2
C(286) C(211) C(290) C(289) -1.6
C(290) C(211) C(286) C(285) -177.6
C(290) C(211) C(286) C(287) -0.3
N(5) C(212) C(213) C(214) 40.8
N(5) C(212) C(213) C(409) -138.9
N(5) C(212) C(215) C(216) 37.6
N(5) C(212) C(215) C(415) -143.2
N(5) C(212) C(218) C(219) 40.5
N(5) C(212) C(218) C(220) -146.1
C(213) C(212) C(215) C(216) 155.3
C(213) C(212) C(215) C(415) -25.6
C(215) C(212) C(213) C(214) -77.2
C(215) C(212) C(213) C(409) 103.1
C(213) C(212) C(218) C(219) -75.5
C(213) C(212) C(218) C(220) 97.9
C(218) C(212) C(213) C(214) 156.5
C(218) C(212) C(213) C(409) -23.2
C(215) C(212) C(218) C(219) 160.4
C(215) C(212) C(218) C(220) -26.1
C(218) C(212) C(215) C(216) -81.8
C(218) C(212) C(215) C(415) 97.4
C(212) C(213) C(214) C(406) -179.2
C(212) C(213) C(409) C(408) 179.5
C(214) C(213) C(409) C(408) -0.1
C(409) C(213) C(214) C(406) 0.5
C(213) C(214) C(406) C(407) 0.5
C(212) C(215) C(216) C(217) -177.3
C(212) C(215) C(415) C(414) 178.5
C(216) C(215) C(415) C(414) -2.3
C(415) C(215) C(216) C(217) 3.5
C(215) C(216) C(217) C(413) -2.1
C(216) C(217) C(413) C(414) -0.6
C(212) C(218) C(219) C(410) 171.7
C(212) C(218) C(220) C(411) -172.5
C(219) C(218) C(220) C(411) 1.2
C(220) C(218) C(219) C(410) -1.9
C(218) C(219) C(410) C(412) 1.3
C(218) C(220) C(411) C(412) 0.1
N(7) C(221) C(222) C(205) -49.3
N(7) C(221) C(222) C(278) 130.1
N(7) C(221) C(223) C(224) 141.5
N(7) C(221) C(223) C(225) -42.0
N(7) C(221) C(226) C(227) -35.4
N(7) C(221) C(226) C(349) 145.8
C(222) C(221) C(223) C(224) 23.9
C(222) C(221) C(223) C(225) -159.6
C(223) C(221) C(222) C(205) 69.7
C(223) C(221) C(222) C(278) -111.0
C(222) C(221) C(226) C(227) 80.5
C(222) C(221) C(226) C(349) -98.4
C(226) C(221) C(222) C(205) -165.4
C(226) C(221) C(222) C(278) 13.9
C(223) C(221) C(226) C(227) -153.5
C(223) C(221) C(226) C(349) 27.6
C(226) C(221) C(223) C(224) -101.4
C(226) C(221) C(223) C(225) 75.1
C(205) C(222) C(278) C(277) 1.1
C(221) C(222) C(278) C(277) -178.2
C(221) C(223) C(224) C(346) 176.1
C(221) C(223) C(225) C(348) -176.2
C(224) C(223) C(225) C(348) 0.4
C(225) C(223) C(224) C(346) -0.5
C(223) C(224) C(346) C(347) 1.8
C(223) C(225) C(348) C(347) -1.5
C(221) C(226) C(227) C(352) -177.8
C(221) C(226) C(349) C(350) 176.8
C(227) C(226) C(349) C(350) -2.1
C(349) C(226) C(227) C(352) 1.0
C(226) C(227) C(352) C(351) 1.5
C(150) C(229) C(230) C(231) 179.5
C(150) C(229) C(230) C(235) -2.2
C(229) C(230) C(231) C(232) 176.6
C(229) C(230) C(235) C(234) -175.6
C(229) C(230) C(235) C(236) 2.9
C(231) C(230) C(235) C(234) 2.8
C(231) C(230) C(235) C(236) -178.7
C(235) C(230) C(231) C(232) -1.8
C(230) C(231) C(232) C(233) 0.5
C(231) C(232) C(233) C(234) -0.3
C(232) C(233) C(234) C(235) 1.4
C(233) C(234) C(235) C(230) -2.7
C(233) C(234) C(235) C(236) 178.8
C(230) C(235) C(236) C(137) -2.1
C(234) C(235) C(236) C(137) 176.3
C(186) C(238) C(239) C(189) -3.1
C(189) C(240) C(241) C(242) -179.5
C(189) C(240) C(241) C(246) -1.4
C(240) C(241) C(242) C(243) 176.1
C(240) C(241) C(246) C(191) 0.7
C(240) C(241) C(246) C(245) -177.7
C(242) C(241) C(246) C(191) 178.8
C(242) C(241) C(246) C(245) 0.4
C(246) C(241) C(242) C(243) -2.0
C(241) C(242) C(243) C(244) 4.5
C(242) C(243) C(244) C(245) -5.6
C(243) C(244) C(245) C(246) 3.8
C(244) C(245) C(246) C(191) -179.6
C(244) C(245) C(246) C(241) -1.3
N(6) C(247) C(248) C(249) 133.4
N(6) C(247) C(248) C(253) -47.8
N(6) C(247) C(254) C(255) 145.1
N(6) C(247) C(254) C(259) -38.0
N(6) C(247) C(260) C(261) -38.5
N(6) C(247) C(260) C(265) 145.9
C(248) C(247) C(254) C(255) 28.9
C(248) C(247) C(254) C(259) -154.1
C(254) C(247) C(248) C(249) -110.6
C(254) C(247) C(248) C(253) 68.1
C(248) C(247) C(260) C(261) 78.7
C(248) C(247) C(260) C(265) -97.0
C(260) C(247) C(248) C(249) 15.6
C(260) C(247) C(248) C(253) -165.7
C(254) C(247) C(260) C(261) -155.0
C(254) C(247) C(260) C(265) 29.3
C(260) C(247) C(254) C(255) -97.4
C(260) C(247) C(254) C(259) 79.6
C(247) C(248) C(249) C(250) 178.2
C(247) C(248) C(253) C(252) -178.2
C(249) C(248) C(253) C(252) 0.6
C(253) C(248) C(249) C(250) -0.5
C(248) C(249) C(250) C(251) -0.9
C(249) C(250) C(251) C(252) 2.4
C(250) C(251) C(252) C(253) -2.3
C(251) C(252) C(253) C(248) 0.8
C(247) C(254) C(255) C(256) 176.4
C(247) C(254) C(259) C(258) -176.1
C(255) C(254) C(259) C(258) 0.9
C(259) C(254) C(255) C(256) -0.7
C(254) C(255) C(256) C(257) 1.5
C(255) C(256) C(257) C(258) -2.4
C(256) C(257) C(258) C(259) 2.5
C(257) C(258) C(259) C(254) -1.8
C(247) C(260) C(261) C(262) -177.0
C(247) C(260) C(265) C(264) 174.2
C(261) C(260) C(265) C(264) -1.6
C(265) C(260) C(261) C(262) -1.2
C(260) C(261) C(262) C(263) 2.9
C(261) C(262) C(263) C(264) -1.7
C(262) C(263) C(264) C(265) -1.1
C(263) C(264) C(265) C(260) 2.8
C(202) C(267) C(268) C(203) 0.2
C(195) C(269) C(270) C(271) 177.4
C(195) C(269) C(274) C(273) -178.3
C(270) C(269) C(274) C(273) -0.7
C(274) C(269) C(270) C(271) -0.1
C(269) C(270) C(271) C(272) 0.8
C(270) C(271) C(272) C(273) -0.6
C(271) C(272) C(273) C(274) -0.1
C(272) C(273) C(274) C(269) 0.8
C(205) C(275) C(276) C(277) 0.2
C(275) C(276) C(277) C(278) -0.5
C(276) C(277) C(278) C(222) -0.2
C(174) C(279) C(280) C(171) 1.5
C(206) C(283) C(284) C(209) 0.8
C(208) C(285) C(286) C(211) 1.5
C(208) C(285) C(286) C(287) -175.8
C(211) C(286) C(287) C(288) 1.2
C(285) C(286) C(287) C(288) 178.5
C(286) C(287) C(288) C(289) -0.3
C(287) C(288) C(289) C(290) -1.6
C(288) C(289) C(290) C(211) 2.6
C(185) C(291) C(292) C(293) -176.2
C(185) C(291) C(292) C(301) -1.2
C(291) C(292) C(293) C(294) 175.5
C(291) C(292) C(301) C(300) -177.7
C(291) C(292) C(301) C(302) 1.7
C(293) C(292) C(301) C(300) -2.4
C(293) C(292) C(301) C(302) 177.0
C(301) C(292) C(293) C(294) 0.5
C(292) C(293) C(294) C(295) -175.1
C(292) C(293) C(294) C(299) 1.7
C(293) C(294) C(295) C(296) 179.2
C(293) C(294) C(299) C(298) 179.5
C(293) C(294) C(299) C(300) -2.0
C(295) C(294) C(299) C(298) -3.7
C(295) C(294) C(299) C(300) 174.7
C(299) C(294) C(295) C(296) 2.6
C(294) C(295) C(296) C(297) -0.1
C(295) C(296) C(297) C(298) -1.2
C(296) C(297) C(298) C(299) -0.1
C(297) C(298) C(299) C(294) 2.5
C(297) C(298) C(299) C(300) -176.0
C(294) C(299) C(300) C(301) 0.1
C(298) C(299) C(300) C(301) 178.5
C(299) C(300) C(301) C(292) 2.2
C(299) C(300) C(301) C(302) -177.3
C(292) C(301) C(302) C(303) -2.1
C(300) C(301) C(302) C(303) 177.4
C(301) C(302) C(303) C(185) 1.8
C(169) C(304) C(305) C(309) -0.1
C(304) C(305) C(309) C(308) -0.3
C(304) C(305) C(309) C(416) 179.1
C(169) C(306) C(308) C(307) -177.0
C(169) C(306) C(308) C(309) 0.9
C(308) C(307) C(315) C(310) 0.7
C(308) C(307) C(315) C(314) -177.4
C(315) C(307) C(308) C(306) 178.6
C(315) C(307) C(308) C(309) 0.8
C(306) C(308) C(309) C(305) -0.1
C(306) C(308) C(309) C(416) -179.6
C(307) C(308) C(309) C(305) 177.8
C(307) C(308) C(309) C(416) -1.6
C(305) C(309) C(416) C(310) -178.3
C(308) C(309) C(416) C(310) 1.1
C(313) C(310) C(315) C(307) 177.9
C(313) C(310) C(315) C(314) -3.9
C(315) C(310) C(313) C(311) 3.9
C(313) C(310) C(416) C(309) -178.8
C(416) C(310) C(313) C(311) -177.0
C(315) C(310) C(416) C(309) 0.3
C(416) C(310) C(315) C(307) -1.2
C(416) C(310) C(315) C(314) 177.0
C(312) C(311) C(313) C(310) -3.0
C(313) C(311) C(312) C(314) 2.2
C(311) C(312) C(314) C(315) -2.5
C(312) C(314) C(315) C(307) -178.4
C(312) C(314) C(315) C(310) 3.4
C(190) C(316) C(317) C(194) -0.5
C(193) C(318) C(319) C(320) -179.6
C(193) C(318) C(319) C(324) 0.2
C(318) C(319) C(320) C(321) 179.0
C(318) C(319) C(324) C(323) -178.9
C(318) C(319) C(324) C(325) -0.6
C(320) C(319) C(324) C(323) 0.9
C(320) C(319) C(324) C(325) 179.2
C(324) C(319) C(320) C(321) -0.8
C(319) C(320) C(321) C(322) -0.6
C(320) C(321) C(322) C(323) 2.0
C(321) C(322) C(323) C(324) -1.9
C(322) C(323) C(324) C(319) 0.4
C(322) C(323) C(324) C(325) -177.8
C(319) C(324) C(325) C(194) 0.3
C(323) C(324) C(325) C(194) 178.5
N(10) C(327) C(328) C(329) -144.5
N(10) C(327) C(328) C(333) 39.0
N(10) C(327) C(334) C(335) -131.6
N(10) C(327) C(334) C(339) 50.2
N(10) C(327) C(340) C(341) -159.6
N(10) C(327) C(340) C(345) 20.8
C(328) C(327) C(334) C(335) -13.6
C(328) C(327) C(334) C(339) 168.2
C(334) C(327) C(328) C(329) 98.6
C(334) C(327) C(328) C(333) -77.9
C(328) C(327) C(340) C(341) 81.1
C(328) C(327) C(340) C(345) -98.5
C(340) C(327) C(328) C(329) -25.4
C(340) C(327) C(328) C(333) 158.1
C(334) C(327) C(340) C(341) -44.2
C(334) C(327) C(340) C(345) 136.2
C(340) C(327) C(334) C(335) 112.2
C(340) C(327) C(334) C(339) -66.0
C(327) C(328) C(329) C(330) -177.5
C(327) C(328) C(333) C(332) 178.8
C(329) C(328) C(333) C(332) 2.2
C(333) C(328) C(329) C(330) -1.0
C(328) C(329) C(330) C(331) 0.1
C(329) C(330) C(331) C(332) -0.4
C(330) C(331) C(332) C(333) 1.7
C(331) C(332) C(333) C(328) -2.6
C(327) C(334) C(335) C(336) -179.4
C(327) C(334) C(339) C(338) 179.4
C(335) C(334) C(339) C(338) 1.2
C(339) C(334) C(335) C(336) -1.3
C(334) C(335) C(336) C(337) 2.0
C(335) C(336) C(337) C(338) -2.6
C(336) C(337) C(338) C(339) 2.5
C(337) C(338) C(339) C(334) -1.7
C(327) C(340) C(341) C(342) -178.9
C(327) C(340) C(345) C(344) 180.0
C(341) C(340) C(345) C(344) 0.4
C(345) C(340) C(341) C(342) 0.6
C(340) C(341) C(342) C(343) -1.4
C(341) C(342) C(343) C(344) 1.1
C(342) C(343) C(344) C(345) -0.0
C(343) C(344) C(345) C(340) -0.7
C(224) C(346) C(347) C(348) -2.9
C(346) C(347) C(348) C(225) 2.8
C(226) C(349) C(350) C(351) 0.6
C(349) C(350) C(351) C(352) 2.0
C(350) C(351) C(352) C(227) -3.0
N(11) C(354) C(355) C(362) 48.7
N(11) C(354) C(355) C(366) -130.4
N(11) C(354) C(356) C(357) -151.3
N(11) C(354) C(356) C(361) 34.9
N(11) C(354) C(367) C(368) -158.6
N(11) C(354) C(367) C(372) 20.3
C(355) C(354) C(356) C(357) -35.0
C(355) C(354) C(356) C(361) 151.2
C(356) C(354) C(355) C(362) -68.0
C(356) C(354) C(355) C(366) 112.9
C(355) C(354) C(367) C(368) 82.1
C(355) C(354) C(367) C(372) -99.1
C(367) C(354) C(355) C(362) 168.8
C(367) C(354) C(355) C(366) -10.4
C(356) C(354) C(367) C(368) -41.6
C(356) C(354) C(367) C(372) 137.2
C(367) C(354) C(356) C(357) 91.3
C(367) C(354) C(356) C(361) -82.5
C(354) C(355) C(362) C(363) 179.9
C(354) C(355) C(366) C(365) -179.9
C(362) C(355) C(366) C(365) 0.9
C(366) C(355) C(362) C(363) -0.9
C(354) C(356) C(357) C(358) -175.8
C(354) C(356) C(361) C(360) 174.8
C(357) C(356) C(361) C(360) 1.0
C(361) C(356) C(357) C(358) -1.8
C(356) C(357) C(358) C(359) 0.6
C(357) C(358) C(359) C(360) 1.5
C(358) C(359) C(360) C(361) -2.4
C(359) C(360) C(361) C(356) 1.1
C(355) C(362) C(363) C(364) 1.4
C(362) C(363) C(364) C(365) -1.8
C(363) C(364) C(365) C(366) 1.9
C(364) C(365) C(366) C(355) -1.4
C(354) C(367) C(368) C(369) -179.5
C(354) C(367) C(372) C(371) -178.3
C(368) C(367) C(372) C(371) 0.6
C(372) C(367) C(368) C(369) 1.6
C(367) C(368) C(369) C(370) -2.9
C(368) C(369) C(370) C(371) 1.9
C(369) C(370) C(371) C(372) 0.2
C(370) C(371) C(372) C(367) -1.5
C(168) C(373) C(374) C(376) -1.6
C(373) C(374) C(376) C(377) -2.1
C(373) C(374) C(376) C(417) 178.2
C(168) C(375) C(377) C(376) -2.1
C(168) C(375) C(377) C(379) -177.3
C(374) C(376) C(377) C(375) 3.8
C(374) C(376) C(377) C(379) 179.2
C(374) C(376) C(417) C(380) -178.6
C(377) C(376) C(417) C(380) 1.7
C(417) C(376) C(377) C(375) -176.4
C(417) C(376) C(377) C(379) -1.1
C(375) C(377) C(379) C(381) 175.3
C(376) C(377) C(379) C(381) 0.2
C(94) C(378) C(418) C(419) 0.2
C(94) C(378) C(418) C(422) 177.3
C(377) C(379) C(381) C(380) 0.1
C(377) C(379) C(381) C(385) -179.5
C(381) C(380) C(382) C(383) 0.5
C(382) C(380) C(381) C(379) -178.0
C(382) C(380) C(381) C(385) 1.5
C(381) C(380) C(417) C(376) -1.4
C(417) C(380) C(381) C(379) 0.6
C(417) C(380) C(381) C(385) -179.9
C(382) C(380) C(417) C(376) 177.1
C(417) C(380) C(382) C(383) -178.0
C(379) C(381) C(385) C(384) 176.8
C(380) C(381) C(385) C(384) -2.7
C(380) C(382) C(383) C(384) -1.5
C(382) C(383) C(384) C(385) 0.3
C(383) C(384) C(385) C(381) 1.8
N(12) C(387) C(388) C(389) 50.4
N(12) C(387) C(388) C(393) -135.9
N(12) C(387) C(394) C(395) -132.1
N(12) C(387) C(394) C(399) 45.8
N(12) C(387) C(400) C(401) 37.9
N(12) C(387) C(400) C(405) -145.4
C(388) C(387) C(394) C(395) 108.2
C(388) C(387) C(394) C(399) -73.8
C(394) C(387) C(388) C(389) 169.9
C(394) C(387) C(388) C(393) -16.4
C(388) C(387) C(400) C(401) 155.5
C(388) C(387) C(400) C(405) -27.8
C(400) C(387) C(388) C(389) -66.4
C(400) C(387) C(388) C(393) 107.3
C(394) C(387) C(400) C(401) -79.9
C(394) C(387) C(400) C(405) 96.8
C(400) C(387) C(394) C(395) -15.0
C(400) C(387) C(394) C(399) 163.0
C(387) C(388) C(389) C(390) 175.3
C(387) C(388) C(393) C(392) -176.0
C(389) C(388) C(393) C(392) -2.3
C(393) C(388) C(389) C(390) 1.5
C(388) C(389) C(390) C(391) -0.6
C(389) C(390) C(391) C(392) 0.6
C(390) C(391) C(392) C(393) -1.4
C(391) C(392) C(393) C(388) 2.3
C(387) C(394) C(395) C(396) -179.4
C(387) C(394) C(399) C(398) 179.5
C(395) C(394) C(399) C(398) -2.4
C(399) C(394) C(395) C(396) 2.7
C(394) C(395) C(396) C(397) -1.6
C(395) C(396) C(397) C(398) 0.1
C(396) C(397) C(398) C(399) 0.1
C(397) C(398) C(399) C(394) 1.0
C(387) C(400) C(401) C(402) 176.9
C(387) C(400) C(405) C(404) -177.1
C(401) C(400) C(405) C(404) -0.3
C(405) C(400) C(401) C(402) 0.2
C(400) C(401) C(402) C(403) -0.2
C(401) C(402) C(403) C(404) 0.3
C(402) C(403) C(404) C(405) -0.4
C(403) C(404) C(405) C(400) 0.4
C(214) C(406) C(407) C(408) -1.9
C(406) C(407) C(408) C(409) 2.2
C(407) C(408) C(409) C(213) -1.2
C(219) C(410) C(412) C(411) 0.0
C(220) C(411) C(412) C(410) -0.7
C(217) C(413) C(414) C(415) 1.8
C(413) C(414) C(415) C(215) -0.2
C(378) C(418) C(419) C(420) 0.6
C(422) C(418) C(419) C(420) -176.6
C(418) C(419) C(420) C(423) 178.8
C(418) C(419) C(420) C(424) -0.3
C(419) C(420) C(424) C(94) -0.9
C(423) C(420) C(424) C(94) -179.9
C(426) C(425) C(430) C(429) 0.6
C(430) C(425) C(426) C(427) -0.9
C(432) C(425) C(426) C(427) 179.2
C(432) C(425) C(430) C(429) -179.4
C(425) C(426) C(427) C(428) 0.2
C(425) C(426) C(427) C(431) -177.5
C(426) C(427) C(428) C(429) 0.8
C(431) C(427) C(428) C(429) 178.4
C(427) C(428) C(429) C(430) -1.1
C(427) C(428) C(429) C(433) 178.6
C(428) C(429) C(430) C(425) 0.3
C(433) C(429) C(430) C(425) -179.3
C(435) C(434) C(439) C(438) -1.9
C(439) C(434) C(435) C(436) 1.1
C(440) C(434) C(435) C(436) -177.7
C(440) C(434) C(439) C(438) 176.8
C(434) C(435) C(436) C(437) 0.5
C(434) C(435) C(436) C(441) 178.5
C(435) C(436) C(437) C(438) -1.4
C(441) C(436) C(437) C(438) -179.4
C(436) C(437) C(438) C(439) 0.7
C(436) C(437) C(438) C(442) -178.0
C(437) C(438) C(439) C(434) 1.0
C(442) C(438) C(439) C(434) 179.7
C(444) C(443) C(448) C(447) -3.2
C(448) C(443) C(444) C(445) 1.9
C(449) C(443) C(444) C(445) -179.7
C(449) C(443) C(448) C(447) 178.3
C(443) C(444) C(445) C(446) 0.8
C(443) C(444) C(445) C(450) 174.2
C(444) C(445) C(446) C(447) -2.2
C(450) C(445) C(446) C(447) -175.9
C(445) C(446) C(447) C(448) 0.9
C(445) C(446) C(447) C(451) -178.2
C(446) C(447) C(448) C(443) 1.9
C(451) C(447) C(448) C(443) -179.0
C(453) C(452) C(457) C(456) -0.8
C(453) C(452) C(457) C(459) -179.7
C(457) C(452) C(453) C(454) -1.8
C(457) C(452) C(453) C(503) -178.8
C(452) C(453) C(454) C(455) 4.7
C(503) C(453) C(454) C(455) -178.3
C(453) C(454) C(455) C(456) -4.6
C(453) C(454) C(455) C(458) -179.1
C(454) C(455) C(456) C(457) 1.8
C(458) C(455) C(456) C(457) 176.6
C(455) C(456) C(457) C(452) 0.9
C(455) C(456) C(457) C(459) 179.8
C(461) C(460) C(465) C(464) -1.6
C(465) C(460) C(461) C(462) 0.7
C(468) C(460) C(461) C(462) -178.5
C(468) C(460) C(465) C(464) 177.5
C(460) C(461) C(462) C(463) -1.4
C(460) C(461) C(462) C(466) -178.5
C(461) C(462) C(463) C(464) 3.0
C(466) C(462) C(463) C(464) -180.0
C(462) C(463) C(464) C(465) -3.9
C(462) C(463) C(464) C(467) -179.8
C(463) C(464) C(465) C(460) 3.2
C(467) C(464) C(465) C(460) 179.2
C(470) C(469) C(474) C(473) 2.7
C(474) C(469) C(470) C(471) -2.1
C(477) C(469) C(470) C(471) -175.6
C(477) C(469) C(474) C(473) 176.5
C(469) C(470) C(471) C(472) -0.6
C(469) C(470) C(471) C(475) -178.0
C(470) C(471) C(472) C(473) 2.7
C(475) C(471) C(472) C(473) -179.8
C(471) C(472) C(473) C(172) 179.0
C(471) C(472) C(473) C(474) -2.0
C(172) C(473) C(474) C(469) 178.3
C(472) C(473) C(474) C(469) -0.7
C(479) C(478) C(483) C(482) 1.7
C(479) C(478) C(483) C(485) -178.5
C(483) C(478) C(479) C(480) -1.2
C(483) C(478) C(479) C(484) 177.6
C(478) C(479) C(480) C(481) 0.8
C(484) C(479) C(480) C(481) -178.1
C(479) C(480) C(481) C(482) -1.0
C(479) C(480) C(481) C(486) 176.8
C(480) C(481) C(482) C(483) 1.5
C(486) C(481) C(482) C(483) -176.2
C(481) C(482) C(483) C(478) -1.9
C(481) C(482) C(483) C(485) 178.4
C(488) C(487) C(492) C(491) -5.0
C(492) C(487) C(488) C(489) 2.1
C(493) C(487) C(488) C(489) -179.0
C(493) C(487) C(492) C(491) 176.0
C(487) C(488) C(489) C(490) 1.8
C(487) C(488) C(489) C(505) -176.0
C(488) C(489) C(490) C(491) -3.0
C(505) C(489) C(490) C(491) 175.0
C(489) C(490) C(491) C(492) 0.1
C(489) C(490) C(491) C(494) -179.7
C(490) C(491) C(492) C(487) 3.9
C(494) C(491) C(492) C(487) -176.3
C(499) C(495) C(496) C(497) 179.7
C(496) C(495) C(504) C(500) 2.2
C(504) C(495) C(496) C(497) -1.1
C(499) C(495) C(504) C(500) -178.5
C(495) C(496) C(497) C(476) -179.2
C(495) C(496) C(497) C(498) -0.5
C(476) C(497) C(498) C(500) 179.6
C(496) C(497) C(498) C(500) 0.9
C(497) C(498) C(500) C(502) 179.2
C(497) C(498) C(500) C(504) 0.2
C(498) C(500) C(504) C(495) -1.8
C(502) C(500) C(504) C(495) 179.2
C(506) C(501) C(510) C(509) -2.2
C(506) C(501) C(510) C(511) 175.9
C(510) C(501) C(506) C(507) 3.8
C(510) C(501) C(506) C(512) -176.6
C(501) C(506) C(507) C(508) -2.7
C(512) C(506) C(507) C(508) 177.7
C(506) C(507) C(508) C(509) 0.1
C(506) C(507) C(508) C(513) -178.2
C(507) C(508) C(509) C(510) 1.5
C(513) C(508) C(509) C(510) 179.7
C(508) C(509) C(510) C(501) -0.4
C(508) C(509) C(510) C(511) -178.3

loop_
_cod_related_entry_id
_cod_related_entry_database
_cod_related_entry_code
1 ChemSpider 30652478
